data_4131793
loop_
_publ_author_name
'Zheng, Xiu-Ying'
'Jiang, You-Hong'
'Zhuang, Gui-Lin'
'Liu, Da-Peng'
'Liao, Hong-Gang'
'Kong, Xiang-Jian'
'Long, La-Sheng'
'Zheng, Lan-Sun'

_publ_section_title
;
 A Gigantic Molecular Wheel of {Gd<sub>140</sub>}: A New Member of the
 Molecular Wheel Family.
;
_journal_issue 50
_journal_name_full 'Journal of the American Chemical Society'
_journal_page_first 18178
_journal_page_last 18181
_journal_paper_doi 10.1021/jacs.7b11112
_journal_volume 139
_journal_year 2017
_chemical_formula_sum 'C210 H630 Gd70 N40 O540'
_chemical_formula_weight 23365.00
_space_group_crystal_system triclinic
_space_group_IT_number 2
_space_group_name_Hall '-P 1'
_space_group_name_H-M_alt 'P -1'
_atom_sites_solution_hydrogens mixed
_audit_creation_method SHELXL-2017/1
_cell_angle_alpha 81.53(3)
_cell_angle_beta 83.58(3)
_cell_angle_gamma 81.62(3)
_cell_formula_units_Z 2
_cell_length_a 20.175(4)
_cell_length_b 53.239(11)
_cell_length_c 54.291(11)
_cell_measurement_reflns_used 9908
_cell_measurement_temperature 100(2)
_cell_measurement_theta_max 16.32
_cell_measurement_theta_min 2.18
_cell_volume 56818(2)
_computing_cell_refinement 'Bruker SAINT'
_computing_data_collection 'Bruker APEX-II'
_computing_data_reduction 'Bruker SAINT'
_computing_molecular_graphics 'Bruker SHELXTL'
_computing_publication_material 'Bruker SHELXTL'
_computing_structure_refinement 'SHELXL-2017/1 (Sheldrick, 2017)'
_computing_structure_solution 'SHELXS-2013 (Sheldrick, 2016)'
_diffrn_ambient_temperature 100(2)
_diffrn_measured_fraction_theta_full 0.897
_diffrn_measured_fraction_theta_max 0.897
_diffrn_measurement_device_type 'Bruker APEX-II CCD'
_diffrn_measurement_method 'Bruker APEX-II CCD'
_diffrn_radiation_wavelength 0.70045
_diffrn_reflns_av_R_equivalents 0.0886
_diffrn_reflns_av_unetI/netI 0.1243
_diffrn_reflns_Laue_measured_fraction_full 0.897
_diffrn_reflns_Laue_measured_fraction_max 0.897
_diffrn_reflns_limit_h_max 20
_diffrn_reflns_limit_h_min -20
_diffrn_reflns_limit_k_max 53
_diffrn_reflns_limit_k_min -53
_diffrn_reflns_limit_l_max 54
_diffrn_reflns_limit_l_min -54
_diffrn_reflns_number 434408
_diffrn_reflns_point_group_measured_fraction_full 0.897
_diffrn_reflns_point_group_measured_fraction_max 0.897
_diffrn_reflns_theta_full 20.457
_diffrn_reflns_theta_max 20.457
_diffrn_reflns_theta_min 1.000
_exptl_absorpt_coefficient_mu 4.075
_exptl_crystal_colour colorless
_exptl_crystal_density_diffrn 1.366
_exptl_crystal_description block
_exptl_crystal_F_000 21940
_exptl_crystal_size_max 0.100
_exptl_crystal_size_mid 0.080
_exptl_crystal_size_min 0.080
_platon_squeeze_details
;
;
_refine_diff_density_max 4.478
_refine_diff_density_min -1.757
_refine_diff_density_rms 0.206
_refine_ls_extinction_method none
_refine_ls_goodness_of_fit_ref 1.148
_refine_ls_hydrogen_treatment constr
_refine_ls_matrix_type fullcycle
_refine_ls_number_parameters 5981
_refine_ls_number_reflns 106118
_refine_ls_number_restraints 49997
_refine_ls_restrained_S_all 13.264
_refine_ls_R_factor_all 0.2047
_refine_ls_R_factor_gt 0.1269
_refine_ls_shift/su_max 0.024
_refine_ls_shift/su_mean 0.000
_refine_ls_structure_factor_coef Fsqd
_refine_ls_weighting_details 'w=1/[\s^2^(Fo^2^)+(0.2000P)^2^] where P=(Fo^2^+2Fc^2^)/3'
_refine_ls_weighting_scheme calc
_refine_ls_wR_factor_gt 0.3581
_refine_ls_wR_factor_ref 0.4011
_reflns_Friedel_coverage 0.000
_reflns_number_gt 45033
_reflns_number_total 106118
_reflns_threshold_expression 'I > 2\s(I)'
_cod_data_source_file ja7b11112_si_002.cif
_cod_data_source_block s
_cod_original_cell_volume 56820(21)
_cod_database_code 4131793
_shelx_shelxl_version_number 2017/1
_shelx_space_group_comment
;
The symmetry employed for this shelxl refinement is uniquely defined
by the following loop, which should always be used as a source of
symmetry information in preference to the above space-group names.
They are only intended as comments.
;
_shelx_estimated_absorpt_t_min 0.686
_shelx_estimated_absorpt_t_max 0.736
_platon_s_details
;
Because of disorder, 80 NO3- and 80 water molecules were omited per 
formula unit. This valueis calculated based upon elemental analysis data,
and TGA data.
;

loop_
_space_group_symop_operation_xyz
'x, y, z'
'-x, -y, -z'

loop_
_atom_site_label
_atom_site_type_symbol
_atom_site_fract_x
_atom_site_fract_y
_atom_site_fract_z
_atom_site_U_iso_or_equiv
_atom_site_adp_type
_atom_site_occupancy
_atom_site_site_symmetry_order
_atom_site_calc_flag
_atom_site_refinement_flags_posn
_atom_site_refinement_flags_adp
Gd1 Gd -3.638390 -1.677790 -1.841300 0.2722(18) Uani 1 1 d . U
Gd2 Gd -3.734480 -1.613790 -1.828680 0.1787(10) Uani 1 1 d . U
Gd3 Gd -3.806780 -1.678500 -1.798540 0.1958(12) Uani 1 1 d . U
Gd4 Gd -3.973400 -1.668480 -1.827920 0.276(2) Uani 1 1 d . U
Gd5 Gd -3.975720 -1.651970 -1.898480 0.398(3) Uani 1 1 d . U
Gd6 Gd -4.009590 -1.595490 -1.861710 0.2517(18) Uani 1 1 d . U
Gd7 Gd -4.073950 -1.536010 -1.830310 0.2534(16) Uani 1 1 d . U
Gd8 Gd -3.976100 -1.524240 -1.894000 0.1540(9) Uani 1 1 d . U
Gd9 Gd -3.884940 -1.558570 -1.837160 0.1677(10) Uani 1 1 d . U
Gd10 Gd -3.905030 -1.513470 -1.962270 0.1546(9) Uani 1 1 d . U
Gd11 Gd -3.700020 -1.546060 -1.860610 0.1584(9) Uani 1 1 d . U
Gd12 Gd -3.561360 -1.529250 -1.911750 0.1807(10) Uani 1 1 d . U
Gd13 Gd -3.703200 -1.473060 -1.894460 0.1411(8) Uani 1 1 d . U
Gd14 Gd -3.870750 -1.465040 -1.922230 0.1378(8) Uani 1 1 d . U
Gd15 Gd -3.839550 -1.416780 -1.879450 0.1369(7) Uani 1 1 d . U
Gd16 Gd -3.738170 -1.413510 -1.943120 0.1323(7) Uani 1 1 d . U
Gd17 Gd -3.763000 -1.353530 -1.990440 0.1803(11) Uani 1 1 d . U
Gd18 Gd -3.616080 -1.357160 -1.950740 0.1354(7) Uani 1 1 d . U
Gd19 Gd -3.452620 -1.358520 -1.920970 0.1948(11) Uani 1 1 d . U
Gd20 Gd -3.548490 -1.292420 -1.938870 0.1639(9) Uani 1 1 d . U
Gd21 Gd -3.620010 -1.338890 -1.884280 0.1222(6) Uani 1 1 d . U
Gd22 Gd -3.803490 -1.351210 -1.858560 0.1304(7) Uani 1 1 d . U
Gd23 Gd -3.983260 -1.359950 -1.866390 0.1900(11) Uani 1 1 d . U
Gd24 Gd -3.738930 -1.289420 -1.847490 0.1239(6) Uani 1 1 d . U
Gd25 Gd -3.839470 -1.223570 -1.842860 0.1884(11) Uani 1 1 d . U
Gd26 Gd -3.628100 -1.227050 -1.967640 0.2546(18) Uani 1 1 d . U
Gd27 Gd -3.540860 -1.227260 -1.909030 0.1499(8) Uani 1 1 d . U
Gd28 Gd -3.643310 -1.228760 -1.845930 0.1213(6) Uani 1 1 d . U
Gd29 Gd -3.450130 -1.231220 -1.848810 0.1273(6) Uani 1 1 d . U
Gd30 Gd -3.557280 -1.168090 -1.869110 0.1459(8) Uani 1 1 d . U
Gd31 Gd -3.253570 -1.236050 -1.853260 0.2069(13) Uani 1 1 d . U
Gd32 Gd -3.351750 -1.209260 -1.796950 0.1366(7) Uani 1 1 d . U
Gd33 Gd -3.472790 -1.108120 -1.888310 0.2359(16) Uani 1 1 d . U
Gd34 Gd -3.550910 -1.117130 -1.820360 0.1635(9) Uani 1 1 d . U
Gd35 Gd -3.641070 -1.115510 -1.754690 0.2144(12) Uani 1 1 d . U
Gd36 Gd -3.482790 -1.083630 -1.767630 0.2005(12) Uani 1 1 d . U
Gd37 Gd -3.471290 -1.157240 -1.763290 0.1317(7) Uani 1 1 d . U
Gd38 Gd -3.347030 -1.040310 -1.785390 0.324(3) Uani 1 1 d . U
Gd39 Gd -3.356750 -1.072370 -1.718180 0.2055(13) Uani 1 1 d . U
Gd40 Gd -3.283270 -1.176770 -1.748110 0.1558(8) Uani 1 1 d . U
Gd41 Gd -3.106680 -1.161810 -1.745610 0.2764(19) Uani 1 1 d . U
Gd42 Gd -3.246020 -1.133260 -1.697590 0.1761(10) Uani 1 1 d . U
Gd43 Gd -3.221540 -1.073170 -1.669450 0.2039(13) Uani 1 1 d . U
Gd44 Gd -3.377330 -1.105400 -1.648400 0.1661(9) Uani 1 1 d . U
Gd45 Gd -3.196590 -1.014720 -1.639320 0.304(2) Uani 1 1 d . U
Gd46 Gd -3.517720 -1.077040 -1.599620 0.2358(14) Uani 1 1 d . U
Gd47 Gd -3.362840 -1.117840 -1.574030 0.1624(9) Uani 1 1 d . U
Gd48 Gd -3.105080 -1.079090 -1.611660 0.1961(12) Uani 1 1 d . U
Gd49 Gd -2.987950 -1.137900 -1.586830 0.2340(14) Uani 1 1 d . U
Gd50 Gd -3.053840 -1.090200 -1.540290 0.1714(10) Uani 1 1 d . U
Gd51 Gd -3.172220 -1.131030 -1.561860 0.1603(9) Uani 1 1 d . U
Gd52 Gd -3.083380 -1.037380 -1.501930 0.2275(16) Uani 1 1 d . U
Gd53 Gd -3.314690 -1.127690 -1.506410 0.1602(9) Uani 1 1 d . U
Gd54 Gd -3.078270 -1.102320 -1.463880 0.1769(11) Uani 1 1 d . U
Gd55 Gd -3.229210 -1.135680 -1.441750 0.1667(10) Uani 1 1 d . U
Gd56 Gd -3.409320 -1.098400 -1.450750 0.2203(13) Uani 1 1 d . U
Gd57 Gd -3.127920 -1.119410 -1.390800 0.1856(12) Uani 1 1 d . U
Gd58 Gd -3.052750 -1.172420 -1.429390 0.1813(11) Uani 1 1 d . U
Gd59 Gd -3.036190 -1.105160 -1.338220 0.275(2) Uani 1 1 d . U
Gd60 Gd -2.870830 -1.208820 -1.418360 0.2767(18) Uani 1 1 d . U
Gd61 Gd -3.018120 -1.230410 -1.373960 0.2003(12) Uani 1 1 d . U
Gd62 Gd -3.010050 -1.278070 -1.312980 0.2137(13) Uani 1 1 d . U
Gd63 Gd -3.157680 -1.222100 -1.318450 0.1851(11) Uani 1 1 d . U
Gd64 Gd -3.171030 -1.149030 -1.318110 0.2202(15) Uani 1 1 d . U
Gd65 Gd -3.315960 -1.184810 -1.288650 0.2495(15) Uani 1 1 d . U
Gd66 Gd -3.155290 -1.198880 -1.254580 0.2566(18) Uani 1 1 d . U
Gd67 Gd -3.007880 -1.203170 -1.215450 0.401(4) Uani 1 1 d . U
Gd68 Gd -3.095330 -1.262760 -1.207350 0.2570(19) Uani 1 1 d . U
Gd69 Gd -3.026710 -1.317160 -1.243710 0.2305(15) Uani 1 1 d . U
Gd70 Gd -2.851580 -1.315800 -1.286180 0.385(3) Uani 1 1 d . U
O13 O -3.572540 -1.143160 -1.780030 0.145(6) Uani 1 1 d . U
H13A H -3.595934 -1.157967 -1.781996 0.173 Uiso 1 1 calc R U
O14 O -3.767340 -1.567780 -1.826620 0.167(6) Uani 1 1 d . U
H14A H -3.761528 -1.562831 -1.810000 0.200 Uiso 1 1 calc R U
O15 O -3.147630 -1.111990 -1.347220 0.219(8) Uani 1 1 d . U
H15A H -3.182004 -1.096782 -1.344862 0.263 Uiso 1 1 calc R U
O16 O -3.023760 -1.079360 -1.502090 0.159(7) Uani 1 1 d . U
H16A H -2.974123 -1.079939 -1.501688 0.191 Uiso 1 1 calc R U
O17 O -3.578290 -1.092010 -1.785740 0.180(7) Uani 1 1 d . U
H17A H -3.605845 -1.075429 -1.791471 0.215 Uiso 1 1 calc R U
O18 O -3.435610 -1.113270 -1.607210 0.177(7) Uani 1 1 d . U
H18A H -3.458414 -1.128940 -1.605920 0.213 Uiso 1 1 calc R U
O19 O -3.351710 -1.242450 -1.824160 0.156(7) Uani 1 1 d . U
H19A H -3.349128 -1.260138 -1.814763 0.187 Uiso 1 1 calc R U
O20 O -3.330120 -1.136030 -1.462840 0.171(7) Uani 1 1 d . U
H20A H -3.349990 -1.152322 -1.457373 0.205 Uiso 1 1 calc R U
O21 O -3.566560 -1.124160 -1.861670 0.166(7) Uani 1 1 d . U
H21A H -3.610131 -1.114511 -1.866943 0.199 Uiso 1 1 calc R U
O22 O -3.135830 -1.055750 -1.650930 0.226(8) Uani 1 1 d . U
H22A H -3.095547 -1.053120 -1.663059 0.271 Uiso 1 1 calc R U
O23 O -3.525240 -1.325340 -1.903400 0.155(6) Uani 1 1 d . U
H23A H -3.501490 -1.318354 -1.891225 0.186 Uiso 1 1 calc R U
O24 O -3.288620 -1.141650 -1.546640 0.153(6) Uani 1 1 d . U
H24A H -3.290724 -1.160423 -1.545678 0.183 Uiso 1 1 calc R U
O25 O -3.674940 -1.383750 -1.971290 0.137(6) Uani 1 1 d . U
H25A H -3.644280 -1.392605 -1.984049 0.164 Uiso 1 1 calc R U
O26 O -3.381810 -1.194070 -1.757970 0.132(6) Uani 1 1 d . U
H26A H -3.395792 -1.207854 -1.744642 0.158 Uiso 1 1 calc R U
O27 O -3.059210 -1.132730 -1.551140 0.187(7) Uani 1 1 d . U
H27A H -3.048241 -1.146574 -1.537074 0.225 Uiso 1 1 calc R U
O28 O -3.745400 -1.249210 -1.830080 0.154(7) Uani 1 1 d . U
H28A H -3.748653 -1.252624 -1.811402 0.185 Uiso 1 1 calc R U
O29 O -3.704470 -1.334280 -1.848670 0.117(5) Uani 1 1 d . U
H29A H -3.687562 -1.343153 -1.832589 0.141 Uiso 1 1 calc R U
O30 O -3.522720 -1.333760 -1.950720 0.170(7) Uani 1 1 d . U
H30A H -3.497229 -1.332658 -1.967651 0.205 Uiso 1 1 calc R U
O31 O -3.566660 -1.366810 -1.911850 0.148(6) Uani 1 1 d . U
H31A H -3.568938 -1.385060 -1.904503 0.177 Uiso 1 1 calc R U
O32 O -3.531780 -1.120480 -1.746520 0.181(7) Uani 1 1 d . U
H32A H -3.528394 -1.122144 -1.728100 0.217 Uiso 1 1 calc R U
O33 O -3.916950 -1.661330 -1.791690 0.189(8) Uani 1 1 d . U
H33A H -3.920560 -1.642622 -1.790423 0.227 Uiso 1 1 calc R U
O34 O -3.825720 -1.459230 -1.886500 0.135(6) Uani 1 1 d . U
H34A H -3.845115 -1.470149 -1.871633 0.162 Uiso 1 1 calc R U
O35 O -3.353990 -1.112400 -1.690130 0.167(6) Uani 1 1 d . U
H35A H -3.387383 -1.122782 -1.694534 0.201 Uiso 1 1 calc R U
O36 O -3.877290 -1.704000 -1.769850 0.155(8) Uani 1 1 d . U
H36A H -3.852092 -1.712263 -1.755280 0.185 Uiso 1 1 calc R U
O37 O -3.156830 -1.153030 -1.409690 0.172(7) Uani 1 1 d . U
H37A H -3.178285 -1.165741 -1.397023 0.206 Uiso 1 1 calc R U
O38 O -3.726550 -1.428500 -1.901540 0.125(5) Uani 1 1 d . U
H38A H -3.691501 -1.420292 -1.895167 0.150 Uiso 1 1 calc R U
O39 O -3.540990 -1.244560 -1.865580 0.116(5) Uani 1 1 d . U
H39A H -3.536162 -1.263690 -1.863730 0.139 Uiso 1 1 calc R U
O40 O -3.950100 -1.490360 -1.929550 0.137(6) Uani 1 1 d . U
H40A H -3.992487 -1.479249 -1.934133 0.165 Uiso 1 1 calc R U
O41 O -3.115160 -1.216040 -1.213170 0.271(9) Uani 1 1 d . U
H41A H -3.145953 -1.209249 -1.199223 0.325 Uiso 1 1 calc R U
O42 O -3.103590 -1.124350 -1.598480 0.161(7) Uani 1 1 d . U
H42A H -3.114807 -1.133646 -1.611870 0.193 Uiso 1 1 calc R U
O43 O -2.986790 -1.215920 -1.418520 0.208(8) Uani 1 1 d . U
H43A H -2.992515 -1.228518 -1.429831 0.250 Uiso 1 1 calc R U
O44 O -2.960240 -1.319580 -1.287920 0.273(11) Uani 1 1 d . U
H44A H -2.966347 -1.335156 -1.295265 0.328 Uiso 1 1 calc R U
O45 O -3.124020 -1.143380 -1.457060 0.153(6) Uani 1 1 d . U
H45A H -3.122105 -1.150198 -1.473367 0.184 Uiso 1 1 calc R U
O46 O -3.224230 -1.165020 -1.280950 0.250(9) Uani 1 1 d . U
H46A H -3.241499 -1.150592 -1.271081 0.300 Uiso 1 1 calc R U
O47 O -3.703430 -1.656730 -1.807670 0.213(8) Uani 1 1 d . U
H47A H -3.678205 -1.657239 -1.792724 0.255 Uiso 1 1 calc R U
O48 O -3.011620 -1.094650 -1.584000 0.181(7) Uani 1 1 d . U
H48A H -2.971366 -1.085571 -1.589503 0.218 Uiso 1 1 calc R U
O49 O -4.037570 -1.638630 -1.856660 0.294(10) Uani 1 1 d . U
H49A H -4.086935 -1.639830 -1.854611 0.353 Uiso 1 1 calc R U
O50 O -3.090390 -1.253730 -1.341120 0.182(7) Uani 1 1 d . U
H50A H -3.117841 -1.264837 -1.347954 0.218 Uiso 1 1 calc R U
O51 O -3.881490 -1.382740 -1.852670 0.160(7) Uani 1 1 d . U
H51A H -3.887867 -1.390193 -1.834686 0.192 Uiso 1 1 calc R U
O52 O -3.210960 -1.218770 -1.280450 0.202(7) Uani 1 1 d . U
H52A H -3.223957 -1.235552 -1.271942 0.243 Uiso 1 1 calc R U
O53 O -3.429730 -1.054250 -1.748820 0.212(8) Uani 1 1 d . U
H53A H -3.462360 -1.039612 -1.743456 0.254 Uiso 1 1 calc R U
O54 O -3.233550 -1.182860 -1.322320 0.200(8) Uani 1 1 d . U
H54A H -3.253898 -1.179827 -1.338644 0.240 Uiso 1 1 calc R U
O55 O -3.631160 -1.511700 -1.877250 0.166(7) Uani 1 1 d . U
H55A H -3.603488 -1.507941 -1.864391 0.199 Uiso 1 1 calc R U
O56 O -3.990840 -1.572330 -1.828650 0.222(8) Uani 1 1 d . U
H56A H -3.994737 -1.583177 -1.812004 0.266 Uiso 1 1 calc R U
O57 O -4.056581 -1.548650 -1.867050 0.216(8) Uani 1 1 d . U
H57A H -4.100075 -1.546286 -1.874842 0.259 Uiso 1 1 calc R U
O58 O -3.533930 -1.246690 -1.945570 0.176(8) Uani 1 1 d . U
H58A H -3.490911 -1.244002 -1.956065 0.211 Uiso 1 1 calc R U
O59 O -3.268950 -1.114040 -1.659540 0.164(6) Uani 1 1 d . U
H59A H -3.246028 -1.125251 -1.645700 0.197 Uiso 1 1 calc R U
O60 O -3.550830 -1.208310 -1.840350 0.137(6) Uani 1 1 d . U
H60A H -3.554665 -1.204370 -1.822757 0.165 Uiso 1 1 calc R U
O61 O -3.962810 -1.524470 -1.851120 0.163(7) Uani 1 1 d . U
H61A H -3.952782 -1.507665 -1.847330 0.196 Uiso 1 1 calc R U
O62 O -3.205560 -1.172470 -1.719760 0.180(7) Uani 1 1 d . U
H62A H -3.196191 -1.188404 -1.707725 0.216 Uiso 1 1 calc R U
O1W O -4.021900 -1.661000 -1.936890 0.40(2) Uani 1 1 d . U
O2W O -3.408390 -1.274300 -1.856730 0.180(8) Uani 1 1 d . U
O3W O -3.190550 -1.254650 -1.200240 0.191(8) Uani 1 1 d . U
O4W O -3.124280 -1.096340 -1.681750 0.188(8) Uani 1 1 d . U
O5W O -2.962270 -1.133390 -1.476920 0.215(9) Uani 1 1 d . U
O6W O -3.570290 -1.666590 -1.830180 0.229(10) Uani 1 1 d . U
O7W O -3.478800 -1.171640 -1.719300 0.151(8) Uani 1 1 d . U
O8W O -3.528760 -1.194520 -1.756970 0.150(8) Uani 1 1 d . U
O9W O -3.864590 -1.524350 -1.816290 0.176(9) Uani 1 1 d . U
O10W O -3.655450 -1.299500 -1.817810 0.161(8) Uani 1 1 d . U
O11W O -3.555290 -1.335860 -1.849880 0.136(7) Uani 1 1 d . U
O12W O -3.888390 -1.571650 -1.792780 0.187(9) Uani 1 1 d . U
O13W O -3.727380 -1.710230 -1.770490 0.199(10) Uani 1 1 d . U
O14W O -3.266080 -1.170580 -1.496280 0.162(8) Uani 1 1 d . U
O15W O -3.226350 -1.111250 -1.383950 0.213(8) Uani 1 1 d . U
O16W O -3.436240 -1.248830 -1.913250 0.180(8) Uani 1 1 d . U
O17W O -2.743100 -1.341100 -1.293690 0.48(3) Uani 1 1 d . U
O18W O -3.924750 -1.193770 -1.834640 0.265(14) Uani 1 1 d . U
O19W O -3.541040 -1.707130 -1.850600 0.338(18) Uani 1 1 d . U
O20W O -3.367000 -1.149400 -1.265290 0.49(3) Uani 1 1 d . U
O21W O -3.639290 -1.157860 -1.725790 0.247(14) Uani 1 1 d . U
O22W O -3.666080 -1.158990 -1.851130 0.144(7) Uani 1 1 d . U
O23W O -3.738200 -1.108290 -1.736500 0.322(16) Uani 1 1 d . U
O24W O -3.506700 -1.080760 -1.427120 0.300(19) Uani 1 1 d . U
O25W O -3.656000 -1.079190 -1.734100 0.387(19) Uani 1 1 d . U
O26W O -4.116500 -1.500390 -1.853000 0.336(17) Uani 1 1 d . U
O27W O -2.858900 -1.250290 -1.423200 0.318(15) Uani 1 1 d . U
O28W O -3.097400 -1.211290 -1.740390 0.290(13) Uani 1 1 d . U
O29W O -3.615600 -1.707890 -1.804600 0.333(18) Uani 1 1 d . U
O30W O -4.103800 -1.354700 -1.860590 0.311(18) Uani 1 1 d . U
O31W O -3.618700 -1.057390 -1.598700 0.364(19) Uani 1 1 d . U
O32W O -2.756800 -1.209690 -1.441600 0.36(2) Uani 1 1 d . U
O33W O -2.894500 -1.203990 -1.461200 0.285(15) Uani 1 1 d . U
O34W O -2.985900 -1.163090 -1.756090 0.373(19) Uani 1 1 d . U
O35W O -3.022600 -1.099790 -1.621800 0.243(9) Uani 1 1 d . U
O36W O -3.181800 -0.999890 -1.610100 0.348(15) Uani 1 1 d . U
O37W O -3.636500 -1.110790 -1.710600 0.384(19) Uani 1 1 d . U
O38W O -3.349700 -1.379400 -1.922600 0.341(16) Uani 1 1 d . U
O39W O -2.862600 -1.361200 -1.270190 0.43(2) Uani 1 1 d . U
O40W O -3.541800 -1.080590 -1.731600 0.296(14) Uani 1 1 d . U
O41W O -2.902700 -1.162500 -1.594390 0.38(2) Uani 1 1 d . U
O42W O -3.347500 -1.000000 -1.814290 0.347(19) Uani 1 1 d . U
O43W O -2.922400 -1.178700 -1.203490 0.47(3) Uani 1 1 d . U
O44W O -3.452900 -1.227990 -1.766800 0.221(11) Uani 1 1 d . U
O45W O -4.163400 -1.522700 -1.811890 0.51(3) Uani 1 1 d . U
O46W O -3.334470 -1.193210 -1.708700 0.161(8) Uani 1 1 d . U
O47W O -3.724420 -1.515010 -1.830170 0.203(10) Uani 1 1 d . U
O48W O -3.980960 -1.445790 -1.901130 0.167(7) Uani 1 1 d . U
O49W O -3.065730 -1.173350 -1.702590 0.320(17) Uani 1 1 d . U
O50W O -3.475630 -1.066810 -1.696650 0.203(8) Uani 1 1 d . U
O51W O -3.930290 -1.524090 -2.001760 0.186(10) Uani 1 1 d . U
O52W O -3.182880 -1.165830 -1.585400 0.148(8) Uani 1 1 d . U
O53W O -3.335860 -1.156930 -1.591130 0.179(9) Uani 1 1 d . U
O54W O -4.069150 -1.650720 -1.810930 0.324(15) Uani 1 1 d . U
O55W O -3.219390 -1.260570 -1.308390 0.189(9) Uani 1 1 d . U
O56W O -3.151910 -1.156570 -1.673110 0.210(9) Uani 1 1 d . U
O57W O -3.218230 -1.226870 -1.354080 0.163(8) Uani 1 1 d . U
O58W O -4.195300 -1.527900 -1.846400 0.48(3) Uani 1 1 d . U
O59W O -3.153080 -1.173260 -1.533350 0.189(10) Uani 1 1 d . U
O60W O -3.376500 -1.359300 -1.966290 0.371(19) Uani 1 1 d . U
O61W O -2.856400 -1.331100 -1.329590 0.397(18) Uani 1 1 d . U
O62W O -3.299720 -1.154880 -1.407430 0.196(9) Uani 1 1 d . U
O63W O -3.031660 -1.180340 -1.577610 0.299(18) Uani 1 1 d . U
O64W O -3.074450 -0.991350 -1.501600 0.226(13) Uani 1 1 d . U
O65W O -3.672700 -1.207230 -2.007220 0.33(2) Uani 1 1 d . U
O66W O -3.633400 -1.431300 -1.948210 0.167(7) Uani 1 1 d . U
O67W O -3.101520 -1.300580 -1.308940 0.230(11) Uani 1 1 d . U
O68W O -3.456670 -1.531280 -1.937920 0.249(14) Uani 1 1 d . U
O69W O -3.726200 -1.078500 -1.765890 0.38(2) Uani 1 1 d . U
O70W O -3.791710 -1.332680 -2.029860 0.272(14) Uani 1 1 d . U
O71W O -3.875010 -1.246650 -1.811610 0.204(10) Uani 1 1 d . U
O72W O -4.019280 -1.397360 -1.843950 0.243(12) Uani 1 1 d . U
O73W O -3.579580 -1.098540 -1.625070 0.268(15) Uani 1 1 d . U
O74W O -4.119440 -1.591650 -1.821870 0.355(16) Uani 1 1 d . U
O75W O -3.344250 -1.218990 -1.310300 0.324(18) Uani 1 1 d . U
O76W O -2.978300 -1.076720 -1.317550 0.365(19) Uani 1 1 d . U
O77W O -3.203920 -1.262120 -1.819370 0.214(10) Uani 1 1 d . U
O78W O -3.492890 -1.548060 -1.877450 0.222(11) Uani 1 1 d . U
O79W O -3.402090 -1.179230 -1.289450 0.347(16) Uani 1 1 d . U
O80W O -3.507320 -1.494330 -1.902560 0.217(11) Uani 1 1 d . U
O81W O -3.285310 -1.129040 -1.332280 0.259(12) Uani 1 1 d . U
O82W O -3.559690 -1.112790 -1.570860 0.278(14) Uani 1 1 d . U
O83W O -3.159010 -1.261360 -1.878240 0.225(12) Uani 1 1 d . U
O84W O -3.483770 -1.124280 -1.460750 0.198(10) Uani 1 1 d . U
O85W O -3.743450 -1.386010 -1.836230 0.147(7) Uani 1 1 d . U
O86W O -3.430050 -1.129880 -1.414810 0.247(13) Uani 1 1 d . U
O87W O -3.762670 -1.611310 -1.786030 0.199(10) Uani 1 1 d . U
O88W O -3.992830 -1.350260 -1.824550 0.222(11) Uani 1 1 d . U
O89W O -3.116620 -1.236210 -1.392860 0.201(10) Uani 1 1 d . U
O90W O -4.054541 -1.488310 -1.879760 0.232(12) Uani 1 1 d . U
O91W O -3.608090 -1.379680 -1.858300 0.145(7) Uani 1 1 d . U
O92W O -3.449700 -1.072590 -1.916780 0.356(19) Uani 1 1 d . U
O93W O -3.814060 -1.199190 -1.810090 0.211(12) Uani 1 1 d . U
O94W O -3.922610 -1.439420 -1.847680 0.186(9) Uani 1 1 d . U
O95W O -3.276510 -1.278290 -1.859860 0.213(11) Uani 1 1 d . U
O96W O -3.136060 -0.971250 -1.660490 0.329(18) Uani 1 1 d . U
O97W O -3.213120 -0.969280 -1.628720 0.360(18) Uani 1 1 d . U
O98W O -3.850000 -1.417800 -1.924100 0.146(6) Uani 1 1 d . U
O99W O -3.186500 -1.003680 -1.681660 0.294(14) Uani 1 1 d . U
O00W O -2.978200 -1.361700 -1.241700 0.287(16) Uani 1 1 d . U
O1_70 O -3.776370 -1.430520 -1.843610 0.150(7) Uani 1 1 d D U
O2_70 O -3.710830 -1.468960 -1.851150 0.160(8) Uani 1 1 d D U
C1_70 C -3.737100 -1.452690 -1.838690 0.196(12) Uani 1 1 d D U
C2_70 C -3.710500 -1.456490 -1.810180 0.240(19) Uani 1 1 d D U
H2A_70 H -3.715738 -1.473808 -1.801859 0.360 Uiso 1 1 calc R U
H2B_70 H -3.737175 -1.443887 -1.800354 0.360 Uiso 1 1 calc R U
H2C_70 H -3.662971 -1.454006 -1.811589 0.360 Uiso 1 1 calc R U
O11_69 O -3.889620 -1.689260 -1.908510 0.363(13) Uani 1 1 d D U
O10_69 O -3.776300 -1.690800 -1.920600 0.37(2) Uani 1 1 d D U
O9_69 O -3.694310 -1.690700 -1.878630 0.268(12) Uani 1 1 d D U
O8_69 O -3.745760 -1.696470 -1.836190 0.286(11) Uani 1 1 d D U
O7_69 O -3.868300 -1.703300 -1.822400 0.240(9) Uani 1 1 d D U
O12_69 O -3.943800 -1.668700 -1.863600 0.282(9) Uani 1 1 d D U
C1_69 C -3.836000 -1.706900 -1.843690 0.290(12) Uani 1 1 d D U
H1_69 H -3.817949 -1.725380 -1.844003 0.348 Uiso 1 1 calc R U
C6_69 C -3.896600 -1.697300 -1.863900 0.310(11) Uani 1 1 d D U
H6_69 H -3.926980 -1.710833 -1.862227 0.373 Uiso 1 1 calc R U
C5_69 C -3.840900 -1.699290 -1.892200 0.349(13) Uani 1 1 d D U
H5_69 H -3.830460 -1.717930 -1.893930 0.419 Uiso 1 1 d R U
C2_69 C -3.793200 -1.692190 -1.855300 0.316(13) Uani 1 1 d D U
H2_69 H -3.814076 -1.673887 -1.857874 0.379 Uiso 1 1 calc R U
C3_69 C -3.752900 -1.700490 -1.880200 0.324(13) Uani 1 1 d D U
H3_69 H -3.745290 -1.719525 -1.879802 0.389 Uiso 1 1 calc R U
C4_69 C -3.781700 -1.688600 -1.900900 0.347(16) Uani 1 1 d D U
H4_69 H -3.790776 -1.669857 -1.899547 0.417 Uiso 1 1 calc R U
O11_68 O -3.636240 -1.493660 -1.927490 0.150(6) Uani 1 1 d D U
O10_68 O -3.600820 -1.533640 -1.952540 0.180(8) Uani 1 1 d D U
O9_68 O -3.663100 -1.538190 -1.993890 0.195(11) Uani 1 1 d D U
O8_68 O -3.798040 -1.511400 -1.994290 0.177(8) Uani 1 1 d D U
O7_68 O -3.814510 -1.492150 -1.952610 0.159(7) Uani 1 1 d D U
O12_68 O -3.750770 -1.458690 -1.936900 0.128(6) Uani 1 1 d D U
C1_68 C -3.683700 -1.499300 -1.942780 0.157(9) Uani 1 1 d D U
H1_68 H -3.717060 -1.510307 -1.933563 0.189 Uiso 1 1 calc R U
C6_68 C -3.716760 -1.473190 -1.956610 0.132(8) Uani 1 1 d D U
H6_68 H -3.684242 -1.463731 -1.968378 0.159 Uiso 1 1 calc R U
C5_68 C -3.771600 -1.482190 -1.969690 0.151(9) Uani 1 1 d D U
H5_68 H -3.795259 -1.467267 -1.980171 0.181 Uiso 1 1 calc R U
C2_68 C -3.640600 -1.511190 -1.963280 0.168(10) Uani 1 1 d D U
H2_68 H -3.614634 -1.499107 -1.975072 0.201 Uiso 1 1 calc R U
C3_68 C -3.702500 -1.523290 -1.976690 0.172(11) Uani 1 1 d D U
H3_68 H -3.730458 -1.533806 -1.963962 0.206 Uiso 1 1 calc R U
C4_68 C -3.737500 -1.501190 -1.985790 0.172(10) Uani 1 1 d D U
H4_68 H -3.711175 -1.492568 -2.000517 0.206 Uiso 1 1 calc R U
O11_67 O -4.056290 -1.314780 -1.934790 0.59(4) Uani 1 1 d D U
O10_67 O -3.985070 -1.310360 -1.979250 0.53(3) Uani 1 1 d D U
O9_67 O -3.862890 -1.332980 -1.971130 0.376(15) Uani 1 1 d D U
O8_67 O -3.829510 -1.381280 -1.950590 0.199(8) Uani 1 1 d D U
O7_67 O -3.913090 -1.390540 -1.904690 0.219(8) Uani 1 1 d D U
O12_67 O -4.019780 -1.348900 -1.897030 0.264(11) Uani 1 1 d D U
C1_67 C -3.922170 -1.367190 -1.920590 0.291(14) Uani 1 1 d D U
H1_67 H -3.895715 -1.354373 -1.915968 0.349 Uiso 1 1 calc R U
C6_67 C -3.900860 -1.373110 -1.946550 0.316(14) Uani 1 1 d D U
H6_67 H -3.925779 -1.386986 -1.949906 0.380 Uiso 1 1 calc R U
C5_67 C -3.912180 -1.349010 -1.968250 0.333(15) Uani 1 1 d D U
H5_67 H -3.910664 -1.356132 -1.984380 0.399 Uiso 1 1 calc R U
C2_67 C -3.992220 -1.356850 -1.922120 0.270(12) Uani 1 1 d D U
H2_67 H -4.019019 -1.368956 -1.927796 0.325 Uiso 1 1 calc R U
C3_67 C -3.999020 -1.328790 -1.939000 0.364(17) Uani 1 1 d D U
H3_67 H -3.962982 -1.319442 -1.934903 0.437 Uiso 1 1 calc R U
C4_67 C -3.980640 -1.335760 -1.963360 0.340(17) Uani 1 1 d D U
H4_67 H -4.014341 -1.346005 -1.967769 0.408 Uiso 1 1 calc R U
O11_66 O -3.143430 -1.063050 -1.470220 0.177(7) Uani 1 1 d D U
O10_66 O -3.201550 -1.008450 -1.444430 0.54(3) Uani 1 1 d D U
O9_66 O -3.293960 -1.018980 -1.470610 0.42(3) Uani 1 1 d D U
O8_66 O -3.381540 -1.052450 -1.455640 0.222(10) Uani 1 1 d D U
O7_66 O -3.309100 -1.100450 -1.436270 0.207(8) Uani 1 1 d D U
O12_66 O -3.168670 -1.097570 -1.431780 0.187(7) Uani 1 1 d D U
C1_66 C -3.276780 -1.078560 -1.444040 0.226(10) Uani 1 1 d D U
H1_66 H -3.258635 -1.077650 -1.462014 0.271 Uiso 1 1 calc R U
C6_66 C -3.327620 -1.055980 -1.439570 0.249(12) Uani 1 1 d D U
H6_66 H -3.347133 -1.058342 -1.421752 0.299 Uiso 1 1 calc R U
C5_66 C -3.299320 -1.028620 -1.445470 0.320(15) Uani 1 1 d D U
H5_66 H -3.332242 -1.016144 -1.436753 0.384 Uiso 1 1 calc R U
C2_66 C -3.225470 -1.076240 -1.428200 0.221(11) Uani 1 1 d D U
H2_66 H -3.243228 -1.075966 -1.410278 0.266 Uiso 1 1 calc R U
C3_66 C -3.186010 -1.051820 -1.439480 0.261(12) Uani 1 1 d D U
H3_66 H -3.149236 -1.052098 -1.428488 0.314 Uiso 1 1 calc R U
C4_66 C -3.235770 -1.031160 -1.433850 0.300(15) Uani 1 1 d D U
H4_66 H -3.245205 -1.031675 -1.415316 0.360 Uiso 1 1 calc R U
O11_65 O -3.880740 -1.632530 -1.941150 0.52(3) Uani 1 1 d D U
O10_65 O -3.853740 -1.597670 -1.980130 0.45(3) Uani 1 1 d D U
O9_65 O -3.917000 -1.553720 -1.967890 0.293(12) Uani 1 1 d D U
O8_65 O -3.902230 -1.532500 -1.927580 0.205(8) Uani 1 1 d D U
O7_65 O -3.915840 -1.569980 -1.884190 0.175(7) Uani 1 1 d D U
O12_65 O -3.922420 -1.620800 -1.896160 0.309(10) Uani 1 1 d D U
C1_65 C -3.916710 -1.576140 -1.908450 0.267(11) Uani 1 1 d D U
H1_65 H -3.963571 -1.573839 -1.913542 0.321 Uiso 1 1 calc R U
C6_65 C -3.873700 -1.559140 -1.925440 0.240(11) Uani 1 1 d D U
H6_65 H -3.828586 -1.560982 -1.918903 0.288 Uiso 1 1 calc R U
C5_65 C -3.863410 -1.564430 -1.954290 0.268(12) Uani 1 1 d D U
H5_65 H -3.823243 -1.556330 -1.962316 0.322 Uiso 1 1 calc R U
C2_65 C -3.882110 -1.601380 -1.911700 0.304(13) Uani 1 1 d D U
H2_65 H -3.834168 -1.603713 -1.907766 0.364 Uiso 1 1 calc R U
C3_65 C -3.890140 -1.608190 -1.939430 0.335(16) Uani 1 1 d D U
H3_65 H -3.937139 -1.601469 -1.943475 0.401 Uiso 1 1 calc R U
C4_65 C -3.846440 -1.592240 -1.954500 0.316(15) Uani 1 1 d D U
H4_65 H -3.799054 -1.597811 -1.950306 0.379 Uiso 1 1 calc R U
O11_64 O -3.641850 -1.214580 -1.928170 0.187(8) Uani 1 1 d D U
O10_64 O -3.719610 -1.164190 -1.957170 0.46(3) Uani 1 1 d D U
O9_64 O -3.804840 -1.195610 -1.935510 0.40(2) Uani 1 1 d D U
O8_64 O -3.853880 -1.200450 -1.887540 0.218(10) Uani 1 1 d D U
O7_64 O -3.743740 -1.207210 -1.856970 0.153(7) Uani 1 1 d D U
O12_64 O -3.615990 -1.199890 -1.885400 0.138(6) Uani 1 1 d D U
C1_64 C -3.733820 -1.202410 -1.883200 0.173(9) Uani 1 1 d D U
H1_64 H -3.724037 -1.218700 -1.890824 0.207 Uiso 1 1 calc R U
C6_64 C -3.796350 -1.186580 -1.891810 0.237(12) Uani 1 1 d D U
H6_64 H -3.806317 -1.171237 -1.882719 0.285 Uiso 1 1 calc R U
C5_64 C -3.793730 -1.177110 -1.921560 0.292(15) Uani 1 1 d D U
H5_64 H -3.830581 -1.162516 -1.924223 0.350 Uiso 1 1 calc R U
C2_64 C -3.683310 -1.185640 -1.891990 0.185(10) Uani 1 1 d D U
H2_64 H -3.693686 -1.168756 -1.885459 0.221 Uiso 1 1 calc R U
C3_64 C -3.670010 -1.182720 -1.922380 0.228(12) Uani 1 1 d D U
H3_64 H -3.631556 -1.172571 -1.927436 0.273 Uiso 1 1 calc R U
C4_64 C -3.729670 -1.166810 -1.929350 0.285(15) Uani 1 1 d D U
H4_64 H -3.731603 -1.149688 -1.923613 0.342 Uiso 1 1 calc R U
O11_63 O -3.654660 -1.270890 -1.947950 0.191(8) Uani 1 1 d D U
O10_63 O -3.807510 -1.240370 -1.942110 0.50(3) Uani 1 1 d D U
O9_63 O -3.800240 -1.257910 -1.985390 0.46(3) Uani 1 1 d D U
O8_63 O -3.805790 -1.306170 -1.992260 0.282(12) Uani 1 1 d D U
O7_63 O -3.711050 -1.339480 -1.962690 0.171(7) Uani 1 1 d D U
O12_63 O -3.651350 -1.313380 -1.929230 0.152(6) Uani 1 1 d D U
C1_63 C -3.722730 -1.312970 -1.961600 0.221(10) Uani 1 1 d D U
H1_63 H -3.690916 -1.303627 -1.973818 0.266 Uiso 1 1 calc R U
C6_63 C -3.794080 -1.304330 -1.966870 0.264(11) Uani 1 1 d D U
H6_63 H -3.823819 -1.315098 -1.955167 0.317 Uiso 1 1 calc R U
C5_63 C -3.819950 -1.274470 -1.964620 0.298(15) Uani 1 1 d D U
H5_63 H -3.870250 -1.272411 -1.962960 0.357 Uiso 1 1 calc R U
C2_63 C -3.722320 -1.306580 -1.936620 0.208(11) Uani 1 1 d D U
H2_63 H -3.755956 -1.314840 -1.924301 0.249 Uiso 1 1 calc R U
C3_63 C -3.730110 -1.275630 -1.937020 0.253(12) Uani 1 1 d D U
H3_63 H -3.730212 -1.273886 -1.918926 0.303 Uiso 1 1 calc R U
C4_63 C -3.799110 -1.268750 -1.941150 0.305(15) Uani 1 1 d D U
H4_63 H -3.827980 -1.276379 -1.926597 0.367 Uiso 1 1 calc R U
O11_62 O -3.480670 -1.623230 -1.919450 0.39(3) Uani 1 1 d D U
O10_62 O -3.544890 -1.657140 -1.888230 0.46(3) Uani 1 1 d D U
O9_62 O -3.613310 -1.631140 -1.853800 0.345(12) Uani 1 1 d D U
O8_62 O -3.703980 -1.589640 -1.861600 0.215(9) Uani 1 1 d D U
O7_62 O -3.646120 -1.553240 -1.899140 0.186(8) Uani 1 1 d D U
O12_62 O -3.517160 -1.573540 -1.922580 0.219(10) Uani 1 1 d D U
C1_62 C -3.611700 -1.577760 -1.892280 0.250(10) Uani 1 1 d D U
H1_62 H -3.582371 -1.577766 -1.878599 0.301 Uiso 1 1 calc R U
C6_62 C -3.664000 -1.595210 -1.884390 0.240(11) Uani 1 1 d D U
H6_62 H -3.694419 -1.593548 -1.898037 0.288 Uiso 1 1 calc R U
C5_62 C -3.634990 -1.625090 -1.877510 0.298(14) Uani 1 1 d D U
H5_62 H -3.672706 -1.635222 -1.878046 0.357 Uiso 1 1 calc R U
C2_62 C -3.574390 -1.588880 -1.913290 0.270(13) Uani 1 1 d D U
H2_62 H -3.603399 -1.590100 -1.926733 0.324 Uiso 1 1 calc R U
C3_62 C -3.531000 -1.616190 -1.903800 0.276(15) Uani 1 1 d D U
H3_62 H -3.512435 -1.614360 -1.887927 0.331 Uiso 1 1 calc R U
C4_62 C -3.582960 -1.632030 -1.897490 0.311(16) Uani 1 1 d D U
H4_62 H -3.604501 -1.633540 -1.912832 0.373 Uiso 1 1 calc R U
O1_61 O -3.607180 -1.564970 -1.834930 0.241(11) Uani 1 1 d D U
O2_61 O -3.628320 -1.602750 -1.816230 0.230(10) Uani 1 1 d D U
C1_61 C -3.589410 -1.585850 -1.821760 0.246(13) Uani 1 1 d D U
C2_61 C -3.520860 -1.590420 -1.812360 0.38(3) Uani 1 1 d D U
H2A_61 H -3.498039 -1.575224 -1.817718 0.568 Uiso 1 1 calc R U
H2B_61 H -3.494409 -1.605204 -1.819175 0.568 Uiso 1 1 calc R U
H2C_61 H -3.525402 -1.593814 -1.794054 0.568 Uiso 1 1 calc R U
O1_60 O -3.005830 -1.042080 -1.469140 0.225(11) Uani 1 1 d D U
O2_60 O -2.956130 -1.081410 -1.460700 0.294(12) Uani 1 1 d D U
C1_60 C -2.967670 -1.058480 -1.456350 0.266(14) Uani 1 1 d D U
C2_60 C -2.936110 -1.050480 -1.435470 0.224(18) Uani 1 1 d D U
H2A_60 H -2.917778 -1.034359 -1.441330 0.336 Uiso 1 1 calc R U
H2B_60 H -2.899771 -1.063783 -1.430082 0.336 Uiso 1 1 calc R U
H2C_60 H -2.970183 -1.048076 -1.421370 0.336 Uiso 1 1 calc R U
O1_59 O -3.439640 -1.388180 -1.949570 0.275(12) Uani 1 1 d D U
O2_59 O -3.542050 -1.396270 -1.952010 0.209(10) Uani 1 1 d D U
C1_59 C -3.479300 -1.402950 -1.953670 0.250(14) Uani 1 1 d D U
C2_59 C -3.450970 -1.429000 -1.960390 0.34(3) Uani 1 1 d D U
H2A_59 H -3.450706 -1.428904 -1.978465 0.504 Uiso 1 1 calc R U
H2B_59 H -3.478829 -1.441712 -1.951514 0.504 Uiso 1 1 calc R U
H2C_59 H -3.404886 -1.433385 -1.955577 0.504 Uiso 1 1 calc R U
O1_58 O -3.597880 -1.198050 -1.793410 0.184(10) Uani 1 1 d D U
O2_58 O -3.678840 -1.210260 -1.810750 0.155(8) Uani 1 1 d D U
C1_58 C -3.657400 -1.202890 -1.792440 0.199(14) Uani 1 1 d D U
C2_58 C -3.703420 -1.199520 -1.769100 0.27(2) Uani 1 1 d D U
H2A_58 H -3.701012 -1.215741 -1.757848 0.412 Uiso 1 1 calc R U
H2B_58 H -3.749706 -1.194329 -1.773489 0.412 Uiso 1 1 calc R U
H2C_58 H -3.689574 -1.186291 -1.760732 0.412 Uiso 1 1 calc R U
O1_57 O -3.722600 -1.126030 -1.781050 0.312(13) Uani 1 1 d D U
O2_57 O -3.676210 -1.124800 -1.819650 0.263(12) Uani 1 1 d D U
C1_57 C -3.726390 -1.127180 -1.803820 0.292(15) Uani 1 1 d D U
C2_57 C -3.792160 -1.131200 -1.812130 0.33(3) Uani 1 1 d D U
H2A_57 H -3.804563 -1.147758 -1.803972 0.495 Uiso 1 1 calc R U
H2B_57 H -3.787668 -1.131007 -1.830316 0.495 Uiso 1 1 calc R U
H2C_57 H -3.827169 -1.117459 -1.807526 0.495 Uiso 1 1 calc R U
O1_56 O -3.470490 -1.137850 -1.690000 0.192(11) Uani 1 1 d D U
O2_56 O -3.476880 -1.116380 -1.658110 0.205(9) Uani 1 1 d D U
C1_56 C -3.501310 -1.130710 -1.670250 0.212(14) Uani 1 1 d D U
C2_56 C -3.567940 -1.139730 -1.661010 0.30(2) Uani 1 1 d D U
H2A_56 H -3.588973 -1.143760 -1.675118 0.447 Uiso 1 1 calc R U
H2B_56 H -3.597291 -1.126213 -1.653150 0.447 Uiso 1 1 calc R U
H2C_56 H -3.561033 -1.155102 -1.648733 0.447 Uiso 1 1 calc R U
O1_55 O -3.759730 -1.390660 -2.011180 0.162(8) Uani 1 1 d D U
O2_55 O -3.756540 -1.423910 -1.982010 0.136(7) Uani 1 1 d D U
C1_55 C -3.753970 -1.414500 -2.004760 0.159(10) Uani 1 1 d D U
C2_55 C -3.743230 -1.431880 -2.024670 0.190(16) Uani 1 1 d D U
H2A_55 H -3.771991 -1.424731 -2.038083 0.286 Uiso 1 1 calc R U
H2B_55 H -3.754720 -1.448846 -2.017421 0.286 Uiso 1 1 calc R U
H2C_55 H -3.695970 -1.433405 -2.031499 0.286 Uiso 1 1 calc R U
O1_54 O -3.810220 -1.304940 -1.813770 0.175(8) Uani 1 1 d D U
O2_54 O -3.849340 -1.339740 -1.819620 0.162(8) Uani 1 1 d D U
C1_54 C -3.846460 -1.322410 -1.806390 0.175(11) Uani 1 1 d D U
C2_54 C -3.887250 -1.322310 -1.781500 0.24(2) Uani 1 1 d D U
H2A_54 H -3.863406 -1.314970 -1.770092 0.360 Uiso 1 1 calc R U
H2B_54 H -3.893884 -1.339904 -1.774486 0.360 Uiso 1 1 calc R U
H2C_54 H -3.931077 -1.311991 -1.783680 0.360 Uiso 1 1 calc R U
O1_53 O -3.580500 -1.346630 -1.994360 0.182(8) Uani 1 1 d D U
O2_53 O -3.661410 -1.343400 -2.018920 0.183(8) Uani 1 1 d D U
C1_53 C -3.600190 -1.343760 -2.015900 0.211(12) Uani 1 1 d D U
C2_53 C -3.549470 -1.340990 -2.038250 0.29(2) Uani 1 1 d D U
H2A_53 H -3.554828 -1.323221 -2.046410 0.432 Uiso 1 1 calc R U
H2B_53 H -3.556487 -1.352400 -2.050062 0.432 Uiso 1 1 calc R U
H2C_53 H -3.503993 -1.345541 -2.032864 0.432 Uiso 1 1 calc R U
O1_52 O -3.942740 -1.472120 -1.980620 0.146(7) Uani 1 1 d D U
O2_52 O -3.908930 -1.444920 -1.959630 0.148(7) Uani 1 1 d D U
C1_52 C -3.938750 -1.449500 -1.977360 0.153(10) Uani 1 1 d D U
C2_52 C -3.970750 -1.427730 -1.994840 0.166(14) Uani 1 1 d D U
H2A_52 H -3.989753 -1.434561 -2.007912 0.249 Uiso 1 1 calc R U
H2B_52 H -3.936738 -1.416865 -2.002537 0.249 Uiso 1 1 calc R U
H2C_52 H -4.006639 -1.417559 -1.985476 0.249 Uiso 1 1 calc R U
O1_51 O -3.589960 -1.145850 -1.906580 0.175(8) Uani 1 1 d D U
O2_51 O -3.547750 -1.110130 -1.920300 0.225(10) Uani 1 1 d D U
C1_51 C -3.587430 -1.125880 -1.922070 0.210(12) Uani 1 1 d D U
C2_51 C -3.633080 -1.120790 -1.942780 0.26(2) Uani 1 1 d D U
H2A_51 H -3.628572 -1.135930 -1.951451 0.391 Uiso 1 1 calc R U
H2B_51 H -3.620684 -1.106117 -1.954644 0.391 Uiso 1 1 calc R U
H2C_51 H -3.679775 -1.117001 -1.935760 0.391 Uiso 1 1 calc R U
O1_50 O -4.016450 -1.549260 -1.796500 0.382(16) Uani 1 1 d D U
O2_50 O -4.035630 -1.507590 -1.806540 0.393(16) Uani 1 1 d D U
C1_50 C -4.026890 -1.527050 -1.790350 0.377(16) Uani 1 1 d D U
C2_50 C -4.028220 -1.523850 -1.763260 0.43(3) Uani 1 1 d D U
H2A_50 H -4.031390 -1.540418 -1.752909 0.646 Uiso 1 1 calc R U
H2B_50 H -4.067245 -1.511604 -1.758708 0.646 Uiso 1 1 calc R U
H2C_50 H -3.986891 -1.517440 -1.760490 0.646 Uiso 1 1 calc R U
O1_49 O -3.306970 -1.167290 -1.667700 0.161(7) Uani 1 1 d D U
O2_49 O -3.351950 -1.153330 -1.640180 0.171(8) Uani 1 1 d D U
C1_49 C -3.338600 -1.172600 -1.650000 0.183(11) Uani 1 1 d D U
C2_49 C -3.341000 -1.195500 -1.637400 0.25(2) Uani 1 1 d D U
H2A_49 H -3.320693 -1.208480 -1.648028 0.375 Uiso 1 1 calc R U
H2B_49 H -3.387981 -1.197912 -1.632150 0.375 Uiso 1 1 calc R U
H2C_49 H -3.316119 -1.197214 -1.622609 0.375 Uiso 1 1 calc R U
O11_48 O -3.258750 -0.983490 -1.554340 0.255(15) Uani 1 1 d D U
O10_48 O -3.305070 -1.005150 -1.589050 0.33(2) Uani 1 1 d D U
O9_48 O -3.209380 -1.041970 -1.600490 0.271(10) Uani 1 1 d D U
O8_48 O -3.155530 -1.080820 -1.568850 0.177(7) Uani 1 1 d D U
O7_48 O -3.116030 -1.060570 -1.527370 0.194(8) Uani 1 1 d D U
O12_48 O -3.161090 -1.006300 -1.527550 0.261(12) Uani 1 1 d D U
C1_48 C -3.150180 -1.044750 -1.546310 0.209(9) Uani 1 1 d D U
H1_48 H -3.118071 -1.037492 -1.559969 0.251 Uiso 1 1 calc R U
C6_48 C -3.193740 -1.060830 -1.555870 0.220(10) Uani 1 1 d D U
H6_48 H -3.222328 -1.068839 -1.541446 0.264 Uiso 1 1 calc R U
C5_48 C -3.241880 -1.045730 -1.576670 0.264(12) Uani 1 1 d D U
H5_48 H -3.278057 -1.056522 -1.577411 0.317 Uiso 1 1 calc R U
C2_48 C -3.199020 -1.024850 -1.536940 0.251(12) Uani 1 1 d D U
H2_48 H -3.233457 -1.031779 -1.524025 0.301 Uiso 1 1 calc R U
C3_48 C -3.232360 -1.005880 -1.559980 0.262(14) Uani 1 1 d D U
H3_48 H -3.195766 -1.003231 -1.573755 0.315 Uiso 1 1 calc R U
C4_48 C -3.274750 -1.021840 -1.567590 0.268(14) Uani 1 1 d D U
H4_48 H -3.310665 -1.025706 -1.553867 0.321 Uiso 1 1 calc R U
O11_47 O -3.254440 -1.033100 -1.676340 0.339(12) Uani 1 1 d D U
O10_47 O -3.283770 -0.994060 -1.649680 0.328(12) Uani 1 1 d D U
O9_47 O -3.414780 -0.990180 -1.637830 0.48(3) Uani 1 1 d D U
O8_47 O -3.483330 -1.026950 -1.613290 0.294(13) Uani 1 1 d D U
O7_47 O -3.445620 -1.072370 -1.636960 0.236(9) Uani 1 1 d D U
O12_47 O -3.333680 -1.068350 -1.675120 0.198(7) Uani 1 1 d D U
C1_47 C -3.414320 -1.050230 -1.644750 0.259(11) Uani 1 1 d D U
H1_47 H -3.437396 -1.038823 -1.658438 0.311 Uiso 1 1 calc R U
C6_47 C -3.416030 -1.037060 -1.622210 0.310(13) Uani 1 1 d D U
H6_47 H -3.395867 -1.049533 -1.608553 0.372 Uiso 1 1 calc R U
C5_47 C -3.377650 -1.011920 -1.626580 0.363(15) Uani 1 1 d D U
H5_47 H -3.369177 -1.008317 -1.609721 0.436 Uiso 1 1 calc R U
C2_47 C -3.342830 -1.055810 -1.651580 0.261(9) Uani 1 1 d D U
H2_47 H -3.318275 -1.066268 -1.637737 0.314 Uiso 1 1 calc R U
C3_47 C -3.310870 -1.029540 -1.662510 0.295(10) Uani 1 1 d D U
H3_47 H -3.344018 -1.018391 -1.673100 0.354 Uiso 1 1 calc R U
C4_47 C -3.311570 -1.018460 -1.640200 0.348(12) Uani 1 1 d D U
H4_47 H -3.280747 -1.029615 -1.628690 0.418 Uiso 1 1 calc R U
O11_46 O -3.456600 -1.154770 -1.886750 0.191(8) Uani 1 1 d D U
O10_46 O -3.369380 -1.137020 -1.937770 0.47(3) Uani 1 1 d D U
O9_46 O -3.281630 -1.152530 -1.904430 0.48(3) Uani 1 1 d D U
O8_46 O -3.234330 -1.200980 -1.888440 0.226(10) Uani 1 1 d D U
O7_46 O -3.346050 -1.229370 -1.873760 0.177(7) Uani 1 1 d D U
O12_46 O -3.473810 -1.200630 -1.886490 0.149(6) Uani 1 1 d D U
C1_46 C -3.355140 -1.203600 -1.884600 0.191(9) Uani 1 1 d D U
H1_46 H -3.362963 -1.191746 -1.871582 0.229 Uiso 1 1 calc R U
C6_46 C -3.293370 -1.199320 -1.901670 0.259(13) Uani 1 1 d D U
H6_46 H -3.285349 -1.212448 -1.913460 0.311 Uiso 1 1 calc R U
C5_46 C -3.295390 -1.171150 -1.917710 0.314(16) Uani 1 1 d D U
H5_46 H -3.259638 -1.172377 -1.931968 0.377 Uiso 1 1 calc R U
C2_46 C -3.407170 -1.198100 -1.901660 0.198(10) Uani 1 1 d D U
H2_46 H -3.398766 -1.208990 -1.915493 0.237 Uiso 1 1 calc R U
C3_46 C -3.419250 -1.167560 -1.911810 0.250(12) Uani 1 1 d D U
H3_46 H -3.456036 -1.165887 -1.923088 0.300 Uiso 1 1 calc R U
C4_46 C -3.360460 -1.164950 -1.928520 0.317(16) Uani 1 1 d D U
H4_46 H -3.360525 -1.174985 -1.942704 0.380 Uiso 1 1 calc R U
O11_45 O -4.019030 -1.300850 -1.894340 0.56(3) Uani 1 1 d D U
O10_45 O -4.037120 -1.250240 -1.894540 0.61(4) Uani 1 1 d D U
O9_45 O -3.959400 -1.241570 -1.861640 0.38(2) Uani 1 1 d D U
O8_45 O -3.826790 -1.255510 -1.861800 0.176(8) Uani 1 1 d D U
O7_45 O -3.798030 -1.308990 -1.866950 0.155(7) Uani 1 1 d D U
O12_45 O -3.913930 -1.330720 -1.877360 0.182(8) Uani 1 1 d D U
C1_45 C -3.846700 -1.292500 -1.886500 0.184(10) Uani 1 1 d D U
H1_45 H -3.822500 -1.291314 -1.903658 0.221 Uiso 1 1 calc R U
C6_45 C -3.856180 -1.268680 -1.878430 0.210(10) Uani 1 1 d D U
H6_45 H -3.831435 -1.260449 -1.893794 0.252 Uiso 1 1 calc R U
C5_45 C -3.926170 -1.250340 -1.883060 0.308(15) Uani 1 1 d D U
H5_45 H -3.914897 -1.234966 -1.894873 0.369 Uiso 1 1 calc R U
C2_45 C -3.900290 -1.303600 -1.886300 0.229(12) Uani 1 1 d D U
H2_45 H -3.895782 -1.305051 -1.904585 0.274 Uiso 1 1 calc R U
C3_45 C -3.977440 -1.289250 -1.884960 0.317(16) Uani 1 1 d D U
H3_45 H -3.993366 -1.288578 -1.866923 0.380 Uiso 1 1 calc R U
C4_45 C -3.967320 -1.264010 -1.895950 0.351(16) Uani 1 1 d D U
H4_45 H -3.948953 -1.264076 -1.913832 0.421 Uiso 1 1 calc R U
O11_44 O -3.397070 -1.075680 -1.791080 0.221(9) Uani 1 1 d D U
O10_44 O -3.313320 -1.051650 -1.824870 0.297(13) Uani 1 1 d D U
O9_44 O -3.264970 -1.084830 -1.856020 0.38(2) Uani 1 1 d D U
O8_44 O -3.336280 -1.108160 -1.882190 0.301(13) Uani 1 1 d D U
O7_44 O -3.438820 -1.130500 -1.848710 0.272(10) Uani 1 1 d D U
O12_44 O -3.448950 -1.115970 -1.798880 0.169(7) Uani 1 1 d D U
C1_44 C -3.396080 -1.115410 -1.840560 0.262(12) Uani 1 1 d D U
H1_44 H -3.355207 -1.126120 -1.834022 0.314 Uiso 1 1 calc R U
C6_44 C -3.377840 -1.096420 -1.862450 0.285(12) Uani 1 1 d D U
H6_44 H -3.420064 -1.087133 -1.869241 0.342 Uiso 1 1 calc R U
C5_44 C -3.332630 -1.075650 -1.856650 0.283(14) Uani 1 1 d D U
H5_44 H -3.336413 -1.061075 -1.870541 0.340 Uiso 1 1 calc R U
C2_44 C -3.430040 -1.099050 -1.822710 0.256(10) Uani 1 1 d D U
H2_44 H -3.469387 -1.087352 -1.829302 0.308 Uiso 1 1 calc R U
C3_44 C -3.376610 -1.083830 -1.812370 0.258(11) Uani 1 1 d D U
H3_44 H -3.334418 -1.096006 -1.810041 0.309 Uiso 1 1 calc R U
C4_44 C -3.363280 -1.065590 -1.833580 0.287(13) Uani 1 1 d D U
H4_44 H -3.405154 -1.053602 -1.837067 0.345 Uiso 1 1 calc R U
O11_43 O -3.286260 -1.043630 -1.736910 0.341(12) Uani 1 1 d D U
O10_43 O -3.232110 -1.033420 -1.783750 0.318(13) Uani 1 1 d D U
O9_43 O -3.113940 -1.061980 -1.785800 0.47(3) Uani 1 1 d D U
O8_43 O -3.090810 -1.112840 -1.774640 0.321(13) Uani 1 1 d D U
O7_43 O -3.158840 -1.127270 -1.726430 0.245(9) Uani 1 1 d D U
O12_43 O -3.246430 -1.085140 -1.706910 0.204(7) Uani 1 1 d D U
C1_43 C -3.165530 -1.101750 -1.738060 0.288(12) Uani 1 1 d D U
H1_43 H -3.131371 -1.092083 -1.733057 0.346 Uiso 1 1 calc R U
C6_43 C -3.157970 -1.102710 -1.765580 0.341(15) Uani 1 1 d D U
H6_43 H -3.190447 -1.113704 -1.769578 0.409 Uiso 1 1 calc R U
C5_43 C -3.169220 -1.075150 -1.782680 0.379(16) Uani 1 1 d D U
H5_43 H -3.177826 -1.078396 -1.799647 0.455 Uiso 1 1 calc R U
C2_43 C -3.232980 -1.088480 -1.734220 0.280(10) Uani 1 1 d D U
H2_43 H -3.267670 -1.097244 -1.740131 0.336 Uiso 1 1 calc R U
C3_43 C -3.235850 -1.058470 -1.746240 0.325(12) Uani 1 1 d D U
H3_43 H -3.193637 -1.052370 -1.742791 0.390 Uiso 1 1 calc R U
C4_43 C -3.230970 -1.060620 -1.772180 0.356(12) Uani 1 1 d D U
H4_43 H -3.271330 -1.067596 -1.776192 0.427 Uiso 1 1 calc R U
O11_41 O -2.922980 -1.119080 -1.350420 0.398(13) Uani 1 1 d D U
O10_41 O -2.819080 -1.153510 -1.362380 0.51(3) Uani 1 1 d D U
O9_41 O -2.867580 -1.184240 -1.387640 0.370(14) Uani 1 1 d D U
O8_41 O -2.931040 -1.170520 -1.429100 0.237(9) Uani 1 1 d D U
O7_41 O -3.036300 -1.129390 -1.420670 0.189(7) Uani 1 1 d D U
O12_41 O -3.032830 -1.109800 -1.373830 0.269(9) Uani 1 1 d D U
C1_41 C -2.991150 -1.139510 -1.402670 0.257(9) Uani 1 1 d D U
H1_41 H -3.008831 -1.153616 -1.390628 0.308 Uiso 1 1 calc R U
C6_41 C -2.926370 -1.148780 -1.416630 0.283(12) Uani 1 1 d D U
H6_41 H -2.912442 -1.134507 -1.429390 0.340 Uiso 1 1 calc R U
C5_41 C -2.865180 -1.159470 -1.399440 0.320(12) Uani 1 1 d D U
H5_41 H -2.822523 -1.159618 -1.410768 0.384 Uiso 1 1 calc R U
C2_41 C -2.971770 -1.120160 -1.389790 0.290(12) Uani 1 1 d D U
H2_41 H -2.951181 -1.106435 -1.401437 0.348 Uiso 1 1 calc R U
C3_41 C -2.924350 -1.133360 -1.367720 0.357(12) Uani 1 1 d D U
H3_41 H -2.942771 -1.149321 -1.359585 0.428 Uiso 1 1 calc R U
C4_41 C -2.863260 -1.140860 -1.382080 0.359(14) Uani 1 1 d D U
H4_41 H -2.844530 -1.125358 -1.391262 0.430 Uiso 1 1 calc R U
O11_40 O -2.842120 -1.174910 -1.294340 0.55(3) Uani 1 1 d D U
O10_40 O -2.883670 -1.217580 -1.269310 0.46(3) Uani 1 1 d D U
O9_40 O -3.015320 -1.206980 -1.261150 0.343(11) Uani 1 1 d D U
O8_40 O -3.101730 -1.190520 -1.295700 0.227(8) Uani 1 1 d D U
O7_40 O -3.055120 -1.147500 -1.327680 0.299(11) Uani 1 1 d D U
O12_40 O -2.922190 -1.138560 -1.318560 0.393(14) Uani 1 1 d D U
C1_40 C -3.017400 -1.161370 -1.308680 0.340(14) Uani 1 1 d D U
H1_40 H -3.028271 -1.153783 -1.292687 0.408 Uiso 1 1 calc R U
C6_40 C -3.033120 -1.188240 -1.305640 0.317(13) Uani 1 1 d D U
H6_40 H -3.025112 -1.194584 -1.322304 0.381 Uiso 1 1 calc R U
C5_40 C -2.990710 -1.208140 -1.285850 0.382(14) Uani 1 1 d D U
H5_40 H -2.994019 -1.225777 -1.289463 0.458 Uiso 1 1 calc R U
C2_40 C -2.945730 -1.164540 -1.315890 0.392(16) Uani 1 1 d D U
H2_40 H -2.933445 -1.173141 -1.331253 0.471 Uiso 1 1 calc R U
C3_40 C -2.904680 -1.178720 -1.292370 0.430(18) Uani 1 1 d D U
H3_40 H -2.927270 -1.171733 -1.276993 0.516 Uiso 1 1 calc R U
C4_40 C -2.919540 -1.204190 -1.291060 0.422(18) Uani 1 1 d D U
H4_40 H -2.899790 -1.211522 -1.306606 0.506 Uiso 1 1 calc R U
O11_42 O -2.876600 -1.226460 -1.203210 0.429(16) Uani 1 1 d D U
O10_42 O -2.766800 -1.250910 -1.225590 0.61(3) Uani 1 1 d D U
O9_42 O -2.792980 -1.298060 -1.225060 0.64(4) Uani 1 1 d D U
O8_42 O -2.896470 -1.311960 -1.244050 0.370(12) Uani 1 1 d D U
O7_42 O -3.018220 -1.282860 -1.225580 0.412(14) Uani 1 1 d D U
O12_42 O -2.994850 -1.242680 -1.198170 0.382(12) Uani 1 1 d D U
C1_42 C -2.954740 -1.278460 -1.220120 0.406(13) Uani 1 1 d D U
H1_42 H -2.941456 -1.288901 -1.204141 0.487 Uiso 1 1 calc R U
C6_42 C -2.906160 -1.284960 -1.241780 0.433(14) Uani 1 1 d D U
H6_42 H -2.923222 -1.275179 -1.257492 0.520 Uiso 1 1 calc R U
C5_42 C -2.830190 -1.279350 -1.240240 0.449(18) Uani 1 1 d D U
H5_42 H -2.806963 -1.278896 -1.257535 0.539 Uiso 1 1 calc R U
C2_42 C -2.949780 -1.251610 -1.220160 0.407(13) Uani 1 1 d D U
H2_42 H -2.959977 -1.240967 -1.236397 0.488 Uiso 1 1 calc R U
C3_42 C -2.877270 -1.248050 -1.211530 0.437(16) Uani 1 1 d D U
H3_42 H -2.866046 -1.262118 -1.197687 0.524 Uiso 1 1 calc R U
C4_42 C -2.833980 -1.253520 -1.233120 0.459(18) Uani 1 1 d D U
H4_42 H -2.845408 -1.240325 -1.247660 0.551 Uiso 1 1 calc R U
O11_39 O -2.890710 -1.272760 -1.302180 0.286(11) Uani 1 1 d D U
O10_39 O -2.758640 -1.284600 -1.312750 0.395(17) Uani 1 1 d D U
O9_39 O -2.738620 -1.277550 -1.361940 0.48(3) Uani 1 1 d D U
O8_39 O -2.773090 -1.234350 -1.392040 0.312(14) Uani 1 1 d D U
O7_39 O -2.911850 -1.216200 -1.379090 0.219(9) Uani 1 1 d D U
O12_39 O -2.969190 -1.244570 -1.333980 0.232(9) Uani 1 1 d D U
C1_39 C -2.878140 -1.237780 -1.365290 0.290(11) Uani 1 1 d D U
H1_39 H -2.883401 -1.253951 -1.371762 0.348 Uiso 1 1 calc R U
C6_39 C -2.806020 -1.233730 -1.367080 0.292(14) Uani 1 1 d D U
H6_39 H -2.803315 -1.216737 -1.361754 0.351 Uiso 1 1 calc R U
C5_39 C -2.758590 -1.255590 -1.350770 0.326(16) Uani 1 1 d D U
H5_39 H -2.716875 -1.248192 -1.348942 0.391 Uiso 1 1 calc R U
C2_39 C -2.897040 -1.239300 -1.338660 0.268(13) Uani 1 1 d D U
H2_39 H -2.889348 -1.223760 -1.331592 0.322 Uiso 1 1 calc R U
C3_39 C -2.860840 -1.265820 -1.324040 0.309(14) Uani 1 1 d D U
H3_39 H -2.861384 -1.279717 -1.334534 0.370 Uiso 1 1 calc R U
C4_39 C -2.793460 -1.260410 -1.325570 0.347(16) Uani 1 1 d D U
H4_39 H -2.791305 -1.245902 -1.316021 0.417 Uiso 1 1 calc R U
O1_38 O -3.077050 -1.169280 -1.499040 0.239(15) Uani 1 1 d D U
O2_38 O -3.004130 -1.186030 -1.472130 0.219(9) Uani 1 1 d D U
C1_38 C -3.024950 -1.184170 -1.493450 0.255(16) Uani 1 1 d D U
C2_38 C -2.986970 -1.199700 -1.512710 0.32(3) Uani 1 1 d D U
H2A_38 H -3.014560 -1.199028 -1.526605 0.474 Uiso 1 1 calc R U
H2B_38 H -2.976508 -1.217520 -1.505121 0.474 Uiso 1 1 calc R U
H2C_38 H -2.945056 -1.192687 -1.518973 0.474 Uiso 1 1 calc R U
O1_37 O -2.918600 -1.133620 -1.566850 0.336(12) Uani 1 1 d D U
O2_37 O -2.934590 -1.118490 -1.530900 0.223(10) Uani 1 1 d D U
C1_37 C -2.899240 -1.132020 -1.545970 0.301(15) Uani 1 1 d D U
C2_37 C -2.832570 -1.146310 -1.539170 0.44(3) Uani 1 1 d D U
H2A_37 H -2.836337 -1.164633 -1.535129 0.662 Uiso 1 1 calc R U
H2B_37 H -2.819335 -1.139981 -1.524622 0.662 Uiso 1 1 calc R U
H2C_37 H -2.798525 -1.143643 -1.553320 0.662 Uiso 1 1 calc R U
O11_36 O -3.513510 -1.032460 -1.566310 0.60(4) Uani 1 1 d D U
O10_36 O -3.531350 -1.015760 -1.521810 0.63(4) Uani 1 1 d D U
O9_36 O -3.499930 -1.056440 -1.489230 0.52(3) Uani 1 1 d D U
O8_36 O -3.383160 -1.087340 -1.489420 0.194(8) Uani 1 1 d D U
O7_36 O -3.349990 -1.102630 -1.538320 0.204(8) Uani 1 1 d D U
O12_36 O -3.438940 -1.075610 -1.574730 0.192(8) Uani 1 1 d D U
C1_36 C -3.406700 -1.084890 -1.533000 0.232(10) Uani 1 1 d D U
H1_36 H -3.447716 -1.093557 -1.527651 0.279 Uiso 1 1 calc R U
C6_36 C -3.390000 -1.071050 -1.512980 0.239(12) Uani 1 1 d D U
H6_36 H -3.346780 -1.063901 -1.518520 0.287 Uiso 1 1 calc R U
C5_36 C -3.446930 -1.048140 -1.505300 0.367(17) Uani 1 1 d D U
H5_36 H -3.424768 -1.036994 -1.496335 0.441 Uiso 1 1 calc R U
C2_36 C -3.418390 -1.064330 -1.553270 0.243(12) Uani 1 1 d D U
H2_36 H -3.378960 -1.054666 -1.558179 0.292 Uiso 1 1 calc R U
C3_36 C -3.487960 -1.045780 -1.546810 0.386(17) Uani 1 1 d D U
H3_36 H -3.521745 -1.056963 -1.538279 0.464 Uiso 1 1 calc R U
C4_36 C -3.468150 -1.032580 -1.528490 0.414(18) Uani 1 1 d D U
H4_36 H -3.432431 -1.021875 -1.536152 0.496 Uiso 1 1 calc R U
O11_35 O -3.139790 -1.213820 -1.852070 0.271(12) Uani 1 1 d D U
O10_35 O -3.036090 -1.198580 -1.834600 0.42(3) Uani 1 1 d D U
O9_35 O -3.059700 -1.179600 -1.783500 0.277(12) Uani 1 1 d D U
O8_35 O -3.184880 -1.160290 -1.772710 0.200(8) Uani 1 1 d D U
O7_35 O -3.295330 -1.181580 -1.787010 0.173(8) Uani 1 1 d D U
O12_35 O -3.265110 -1.202670 -1.833890 0.166(7) Uani 1 1 d D U
C1_35 C -3.234880 -1.180450 -1.802510 0.213(9) Uani 1 1 d D U
H1_35 H -3.240168 -1.161369 -1.806604 0.255 Uiso 1 1 calc R U
C6_35 C -3.180230 -1.182380 -1.785680 0.246(10) Uani 1 1 d D U
H6_35 H -3.182639 -1.198002 -1.773061 0.296 Uiso 1 1 calc R U
C5_35 C -3.104990 -1.183460 -1.799690 0.258(12) Uani 1 1 d D U
H5_35 H -3.108122 -1.166898 -1.811157 0.309 Uiso 1 1 calc R U
C2_35 C -3.216600 -1.186100 -1.829300 0.207(10) Uani 1 1 d D U
H2_35 H -3.222653 -1.169691 -1.840920 0.249 Uiso 1 1 calc R U
C3_35 C -3.148080 -1.199280 -1.834480 0.274(13) Uani 1 1 d D U
H3_35 H -3.131157 -1.184241 -1.845320 0.329 Uiso 1 1 calc R U
C4_35 C -3.097960 -1.202250 -1.817480 0.287(14) Uani 1 1 d D U
H4_35 H -3.093667 -1.220019 -1.808244 0.344 Uiso 1 1 calc R U
O1_34 O -3.373180 -1.331380 -1.930740 0.303(12) Uani 1 1 d D U
O2_34 O -3.422230 -1.291620 -1.934490 0.276(12) Uani 1 1 d D U
C1_34 C -3.372640 -1.308080 -1.929100 0.296(15) Uani 1 1 d D U
C2_34 C -3.311420 -1.299930 -1.920800 0.36(3) Uani 1 1 d D U
H2A_34 H -3.309132 -1.305642 -1.902876 0.546 Uiso 1 1 calc R U
H2B_34 H -3.314165 -1.281221 -1.923967 0.546 Uiso 1 1 calc R U
H2C_34 H -3.271011 -1.307609 -1.930140 0.546 Uiso 1 1 calc R U
O1_33 O -3.590330 -1.244940 -1.995480 0.260(10) Uani 1 1 d D U
O2_33 O -3.528190 -1.281780 -1.986100 0.231(10) Uani 1 1 d D U
C1_33 C -3.542650 -1.261750 -2.001070 0.255(12) Uani 1 1 d D U
C2_33 C -3.502200 -1.257600 -2.025940 0.40(3) Uani 1 1 d D U
H2A_33 H -3.524901 -1.243062 -2.036466 0.603 Uiso 1 1 calc R U
H2B_33 H -3.497963 -1.273035 -2.034155 0.603 Uiso 1 1 calc R U
H2C_33 H -3.457344 -1.253995 -2.023426 0.603 Uiso 1 1 calc R U
O1_32 O -3.547480 -1.068550 -1.877140 0.245(10) Uani 1 1 d D U
O2_32 O -3.588710 -1.078740 -1.838410 0.218(9) Uani 1 1 d D U
C1_32 C -3.589390 -1.064010 -1.858850 0.248(14) Uani 1 1 d D U
C2_32 C -3.641270 -1.040740 -1.861670 0.30(2) Uani 1 1 d D U
H2A_32 H -3.624067 -1.026228 -1.856489 0.456 Uiso 1 1 calc R U
H2B_32 H -3.682559 -1.044185 -1.851162 0.456 Uiso 1 1 calc R U
H2C_32 H -3.651033 -1.036624 -1.879199 0.456 Uiso 1 1 calc R U
O1_31 O -3.458350 -1.016470 -1.802120 0.280(11) Uani 1 1 d D U
O2_31 O -3.529980 -1.043790 -1.788430 0.258(11) Uani 1 1 d D U
C1_31 C -3.517760 -1.021670 -1.797910 0.312(15) Uani 1 1 d D U
C2_31 C -3.574670 -1.001130 -1.804580 0.47(3) Uani 1 1 d D U
H2A_31 H -3.557232 -0.984706 -1.809581 0.703 Uiso 1 1 calc R U
H2B_31 H -3.607868 -0.999813 -1.790047 0.703 Uiso 1 1 calc R U
H2C_31 H -3.596044 -1.005468 -1.818463 0.703 Uiso 1 1 calc R U
O1_30 O -3.346780 -1.007060 -1.758440 0.259(11) Uani 1 1 d D U
O2_30 O -3.365370 -1.026190 -1.720170 0.245(10) Uani 1 1 d D U
C1_30 C -3.359850 -1.006120 -1.735370 0.286(14) Uani 1 1 d D U
C2_30 C -3.369580 -0.980540 -1.725990 0.42(3) Uani 1 1 d D U
H2A_30 H -3.327249 -0.973119 -1.729100 0.631 Uiso 1 1 calc R U
H2B_30 H -3.383317 -0.982740 -1.707993 0.631 Uiso 1 1 calc R U
H2C_30 H -3.404522 -0.969073 -1.734758 0.631 Uiso 1 1 calc R U
O1_29 O -3.504330 -1.195500 -1.940520 0.203(9) Uani 1 1 d D U
O2_29 O -3.553230 -1.194250 -1.974120 0.232(11) Uani 1 1 d D U
C1_29 C -3.506500 -1.190400 -1.962980 0.231(13) Uani 1 1 d D U
C2_29 C -3.460800 -1.170300 -1.975680 0.26(2) Uani 1 1 d D U
H2A_29 H -3.483171 -1.153080 -1.973380 0.395 Uiso 1 1 calc R U
H2B_29 H -3.452330 -1.171697 -1.993588 0.395 Uiso 1 1 calc R U
H2C_29 H -3.417982 -1.173405 -1.968108 0.395 Uiso 1 1 calc R U
O1_28 O -3.077020 -1.005890 -1.635840 0.329(13) Uani 1 1 d D U
O2_28 O -3.035990 -1.044240 -1.619080 0.302(13) Uani 1 1 d D U
C1_28 C -3.028000 -1.023090 -1.632160 0.348(16) Uani 1 1 d D U
C2_28 C -2.958960 -1.018060 -1.643420 0.42(3) Uani 1 1 d D U
H2A_28 H -2.958273 -1.015150 -1.661690 0.628 Uiso 1 1 calc R U
H2B_28 H -2.926106 -1.032884 -1.638430 0.628 Uiso 1 1 calc R U
H2C_28 H -2.947450 -1.002864 -1.637487 0.628 Uiso 1 1 calc R U
O1_27 O -2.978750 -1.057440 -1.556200 0.191(8) Uani 1 1 d D U
O2_27 O -3.000230 -1.027330 -1.531780 0.187(8) Uani 1 1 d D U
C1_27 C -2.967930 -1.036470 -1.550420 0.210(12) Uani 1 1 d D U
C2_27 C -2.916060 -1.022110 -1.566230 0.232(19) Uani 1 1 d D U
H2A_27 H -2.871508 -1.032135 -1.565003 0.349 Uiso 1 1 calc R U
H2B_27 H -2.916217 -1.005575 -1.560312 0.349 Uiso 1 1 calc R U
H2C_27 H -2.926607 -1.019249 -1.583692 0.349 Uiso 1 1 calc R U
O1_26 O -3.124260 -1.075870 -1.392330 0.209(9) Uani 1 1 d D U
O2_26 O -3.079090 -1.064770 -1.361310 0.230(10) Uani 1 1 d D U
C1_26 C -3.114700 -1.059110 -1.379490 0.224(12) Uani 1 1 d D U
C2_26 C -3.147000 -1.032020 -1.385940 0.26(2) Uani 1 1 d D U
H2A_26 H -3.113887 -1.021870 -1.395691 0.393 Uiso 1 1 calc R U
H2B_26 H -3.163298 -1.024643 -1.370525 0.393 Uiso 1 1 calc R U
H2C_26 H -3.184889 -1.031872 -1.395813 0.393 Uiso 1 1 calc R U
O1_25 O -3.111260 -1.089980 -1.301360 0.280(11) Uani 1 1 d D U
O2_25 O -3.191480 -1.114470 -1.292160 0.260(11) Uani 1 1 d D U
C1_25 C -3.155340 -1.099430 -1.285970 0.297(14) Uani 1 1 d D U
C2_25 C -3.165100 -1.092360 -1.259910 0.48(3) Uani 1 1 d D U
H2A_25 H -3.129103 -1.101889 -1.250233 0.719 Uiso 1 1 calc R U
H2B_25 H -3.208734 -1.096642 -1.251878 0.719 Uiso 1 1 calc R U
H2C_25 H -3.163832 -1.073935 -1.260613 0.719 Uiso 1 1 calc R U
O1_24 O -3.179130 -1.160180 -1.233800 0.349(13) Uani 1 1 d D U
O2_24 O -3.091990 -1.161660 -1.212590 0.348(13) Uani 1 1 d D U
C1_24 C -3.152100 -1.153260 -1.216570 0.382(16) Uani 1 1 d D U
C2_24 C -3.192730 -1.134870 -1.200440 0.47(3) Uani 1 1 d D U
H2A_24 H -3.198829 -1.117729 -1.210022 0.700 Uiso 1 1 calc R U
H2B_24 H -3.169074 -1.134369 -1.185742 0.700 Uiso 1 1 calc R U
H2C_24 H -3.236800 -1.140511 -1.195031 0.700 Uiso 1 1 calc R U
O1_23 O -3.081610 -1.250900 -1.167220 0.299(12) Uani 1 1 d D U
O2_23 O -3.051720 -1.212760 -1.168150 0.354(13) Uani 1 1 d D U
C1_23 C -3.048730 -1.236050 -1.159060 0.345(16) Uani 1 1 d D U
C2_23 C -3.004840 -1.246500 -1.138330 0.47(3) Uani 1 1 d D U
H2A_23 H -3.031577 -1.255090 -1.124261 0.701 Uiso 1 1 calc R U
H2B_23 H -2.986459 -1.232423 -1.132822 0.701 Uiso 1 1 calc R U
H2C_23 H -2.967842 -1.258807 -1.144380 0.701 Uiso 1 1 calc R U
O1_22 O -3.353640 -1.191590 -1.248310 0.446(17) Uani 1 1 d D U
O2_22 O -3.261180 -1.215000 -1.227150 0.385(15) Uani 1 1 d D U
C1_22 C -3.334880 -1.207550 -1.230060 0.432(18) Uani 1 1 d D U
C2_22 C -3.376990 -1.217620 -1.214210 0.46(3) Uani 1 1 d D U
H2A_22 H -3.422252 -1.212538 -1.219682 0.688 Uiso 1 1 calc R U
H2B_22 H -3.375214 -1.211855 -1.197994 0.688 Uiso 1 1 calc R U
H2C_22 H -3.366303 -1.236310 -1.212608 0.688 Uiso 1 1 calc R U
O1_21 O -3.109480 -1.333330 -1.265030 0.216(10) Uani 1 1 d D U
O2_21 O -3.187620 -1.347560 -1.237280 0.190(10) Uani 1 1 d D U
C1_21 C -3.155290 -1.347320 -1.258560 0.227(13) Uani 1 1 d D U
C2_21 C -3.170860 -1.364110 -1.276520 0.27(2) Uani 1 1 d D U
H2A_21 H -3.167862 -1.354903 -1.293539 0.409 Uiso 1 1 calc R U
H2B_21 H -3.216446 -1.368631 -1.272018 0.409 Uiso 1 1 calc R U
H2C_21 H -3.138432 -1.379752 -1.275723 0.409 Uiso 1 1 calc R U
O1_20 O -2.973650 -1.304830 -1.350240 0.274(11) Uani 1 1 d D U
O2_20 O -2.976850 -1.277230 -1.384460 0.273(12) Uani 1 1 d D U
C1_20 C -2.972560 -1.299980 -1.373660 0.285(15) Uani 1 1 d D U
C2_20 C -2.966690 -1.321770 -1.388810 0.40(3) Uani 1 1 d D U
H2A_20 H -2.951528 -1.337853 -1.378510 0.601 Uiso 1 1 calc R U
H2B_20 H -2.934060 -1.318923 -1.403394 0.601 Uiso 1 1 calc R U
H2C_20 H -3.010651 -1.322752 -1.394412 0.601 Uiso 1 1 calc R U
O1_19 O -3.219260 -1.181240 -1.452210 0.176(8) Uani 1 1 d D U
O2_19 O -3.134150 -1.203680 -1.433790 0.167(8) Uani 1 1 d D U
C1_19 C -3.188950 -1.202410 -1.443310 0.212(12) Uani 1 1 d D U
C2_19 C -3.218630 -1.226480 -1.444350 0.26(2) Uani 1 1 d D U
H2A_19 H -3.267190 -1.223686 -1.439619 0.397 Uiso 1 1 calc R U
H2B_19 H -3.197602 -1.240441 -1.432729 0.397 Uiso 1 1 calc R U
H2C_19 H -3.210462 -1.231017 -1.461380 0.397 Uiso 1 1 calc R U
O1_18 O -3.427830 -1.148440 -1.509510 0.236(10) Uani 1 1 d D U
O2_18 O -3.435240 -1.139820 -1.549950 0.218(10) Uani 1 1 d D U
C1_18 C -3.459270 -1.148100 -1.528320 0.230(13) Uani 1 1 d D U
C2_18 C -3.526790 -1.157510 -1.524740 0.34(3) Uani 1 1 d D U
H2A_18 H -3.531641 -1.168159 -1.508472 0.514 Uiso 1 1 calc R U
H2B_18 H -3.530453 -1.167679 -1.538060 0.514 Uiso 1 1 calc R U
H2C_18 H -3.562336 -1.142833 -1.525351 0.514 Uiso 1 1 calc R U
O1_17 O -3.239250 -1.222960 -1.744680 0.219(9) Uani 1 1 d D U
O2_17 O -3.270790 -1.241720 -1.773970 0.220(10) Uani 1 1 d D U
C1_17 C -3.237450 -1.242400 -1.755520 0.242(13) Uani 1 1 d D U
C2_17 C -3.195250 -1.266790 -1.746030 0.30(3) Uani 1 1 d D U
H2A_17 H -3.151691 -1.262915 -1.742311 0.446 Uiso 1 1 calc R U
H2B_17 H -3.188130 -1.278381 -1.758805 0.446 Uiso 1 1 calc R U
H2C_17 H -3.218391 -1.274989 -1.730782 0.446 Uiso 1 1 calc R U
O1_16 O -3.496170 -1.254410 -1.808600 0.119(6) Uani 1 1 d D U
O2_16 O -3.598080 -1.261780 -1.812990 0.144(7) Uani 1 1 d D U
C1_16 C -3.548340 -1.264410 -1.800250 0.147(10) Uani 1 1 d D U
C2_16 C -3.551160 -1.279500 -1.774590 0.206(17) Uani 1 1 d D U
H2A_16 H -3.537514 -1.297717 -1.775936 0.309 Uiso 1 1 calc R U
H2B_16 H -3.597193 -1.277052 -1.766562 0.309 Uiso 1 1 calc R U
H2C_16 H -3.520612 -1.273577 -1.764527 0.309 Uiso 1 1 calc R U
O1_15 O -3.407080 -1.352120 -1.885940 0.327(14) Uani 1 1 d D U
O2_15 O -3.454140 -1.387440 -1.879520 0.303(14) Uani 1 1 d D U
C1_15 C -3.419340 -1.372500 -1.872380 0.328(15) Uani 1 1 d D U
C2_15 C -3.392380 -1.378840 -1.847200 0.39(3) Uani 1 1 d D U
H2A_15 H -3.343802 -1.384320 -1.849349 0.585 Uiso 1 1 calc R U
H2B_15 H -3.414674 -1.392692 -1.837312 0.585 Uiso 1 1 calc R U
H2C_15 H -3.401072 -1.363645 -1.838508 0.585 Uiso 1 1 calc R U
O1_14 O -3.620170 -1.419470 -1.882300 0.202(12) Uani 1 1 d D U
O2_14 O -3.604830 -1.459110 -1.890600 0.183(8) Uani 1 1 d D U
C1_14 C -3.584000 -1.440770 -1.882800 0.212(14) Uani 1 1 d D U
C2_14 C -3.515240 -1.444300 -1.873680 0.30(2) Uani 1 1 d D U
H2A_14 H -3.501294 -1.427502 -1.873250 0.454 Uiso 1 1 calc R U
H2B_14 H -3.483108 -1.453784 -1.885009 0.454 Uiso 1 1 calc R U
H2C_14 H -3.516448 -1.453917 -1.856829 0.454 Uiso 1 1 calc R U
O1_13 O -4.019900 -1.520910 -1.958670 0.156(7) Uani 1 1 d D U
O2_13 O -4.057200 -1.528670 -1.919140 0.169(8) Uani 1 1 d D U
C1_13 C -4.065990 -1.526490 -1.942030 0.173(11) Uani 1 1 d D U
C2_13 C -4.132150 -1.530840 -1.949770 0.30(2) Uani 1 1 d D U
H2A_13 H -4.146149 -1.517368 -1.963221 0.455 Uiso 1 1 calc R U
H2B_13 H -4.166191 -1.530411 -1.935416 0.455 Uiso 1 1 calc R U
H2C_13 H -4.127277 -1.547579 -1.955722 0.455 Uiso 1 1 calc R U
O1_12 O -4.085710 -1.623150 -1.913740 0.381(15) Uani 1 1 d D U
O2_12 O -4.080660 -1.590040 -1.894620 0.365(14) Uani 1 1 d D U
C1_12 C -4.114320 -1.604560 -1.902970 0.376(16) Uani 1 1 d D U
C2_12 C -4.189830 -1.599920 -1.899880 0.37(2) Uani 1 1 d D U
H2A_12 H -4.207406 -1.600230 -1.915930 0.553 Uiso 1 1 calc R U
H2B_12 H -4.204538 -1.583167 -1.894239 0.553 Uiso 1 1 calc R U
H2C_12 H -4.206819 -1.613335 -1.887455 0.553 Uiso 1 1 calc R U
O1_11 O -4.096120 -1.672640 -1.874160 0.375(15) Uani 1 1 d D U
O2_11 O -4.045210 -1.691700 -1.841460 0.312(13) Uani 1 1 d D U
C1_11 C -4.079380 -1.692470 -1.859350 0.345(16) Uani 1 1 d D U
C2_11 C -4.100150 -1.717430 -1.863350 0.36(3) Uani 1 1 d D U
H2A_11 H -4.123846 -1.714893 -1.878507 0.543 Uiso 1 1 calc R U
H2B_11 H -4.130044 -1.723590 -1.848933 0.543 Uiso 1 1 calc R U
H2C_11 H -4.060112 -1.730092 -1.865220 0.543 Uiso 1 1 calc R U
C1_10 C -3.088350 -1.182370 -1.364940 0.211(10) Uani 1 1 d D U
O1_10 O -3.120720 -1.161290 -1.360640 0.175(7) Uani 1 1 d D U
O2_10 O -3.091260 -1.201550 -1.349030 0.181(7) Uani 1 1 d D U
O3_10 O -3.053330 -1.184110 -1.385290 0.182(8) Uani 1 1 d D U
C1_9 C -3.854930 -1.622410 -1.839770 0.221(10) Uani 1 1 d D U
O1_9 O -3.847800 -1.599280 -1.840820 0.178(7) Uani 1 1 d D U
O2_9 O -3.806930 -1.639280 -1.835250 0.238(9) Uani 1 1 d D U
O3_9 O -3.910440 -1.628520 -1.843190 0.232(9) Uani 1 1 d D U
C1_8 C -3.457190 -1.176770 -1.819490 0.146(8) Uani 1 1 d D U
O1_8 O -3.504740 -1.161600 -1.828380 0.146(6) Uani 1 1 d D U
O2_8 O -3.429810 -1.194720 -1.830810 0.138(6) Uani 1 1 d D U
O3_8 O -3.437120 -1.173790 -1.799260 0.136(6) Uani 1 1 d D U
C1_7 C -3.635880 -1.274870 -1.885830 0.125(7) Uani 1 1 d D U
O1_7 O -3.655860 -1.296410 -1.882830 0.109(5) Uani 1 1 d D U
O2_7 O -3.662790 -1.258360 -1.872640 0.121(6) Uani 1 1 d D U
O3_7 O -3.588670 -1.270020 -1.902030 0.117(6) Uani 1 1 d D U
C1_6 C -3.187530 -1.112400 -1.504120 0.163(8) Uani 1 1 d D U
O1_6 O -3.129740 -1.107580 -1.501850 0.141(6) Uani 1 1 d D U
O2_6 O -3.200930 -1.117730 -1.524340 0.152(6) Uani 1 1 d D U
O3_6 O -3.231630 -1.111940 -1.486010 0.183(7) Uani 1 1 d D U
C1_5 C -3.356770 -1.126650 -1.744180 0.163(8) Uani 1 1 d D U
O1_5 O -3.391260 -1.105340 -1.742350 0.171(7) Uani 1 1 d D U
O2_5 O -3.377950 -1.142590 -1.754790 0.152(6) Uani 1 1 d D U
O3_5 O -3.300890 -1.131840 -1.735400 0.170(7) Uani 1 1 d D U
C1_4 C -3.809290 -1.518480 -1.884560 0.160(9) Uani 1 1 d D U
O1_4 O -3.754510 -1.510280 -1.892230 0.150(7) Uani 1 1 d D U
O2_4 O -3.810380 -1.538010 -1.869000 0.159(6) Uani 1 1 d D U
O3_4 O -3.862880 -1.506940 -1.892490 0.128(6) Uani 1 1 d D U
C1_3 C -3.081410 -1.257990 -1.268230 0.233(10) Uani 1 1 d D U
O1_3 O -3.040730 -1.277930 -1.264060 0.223(9) Uani 1 1 d D U
O2_3 O -3.118290 -1.249410 -1.250690 0.241(9) Uani 1 1 d D U
O3_3 O -3.084700 -1.246660 -1.290030 0.202(7) Uani 1 1 d D U
C1_2 C -3.737660 -1.370730 -1.903180 0.121(7) Uani 1 1 d D U
O1_2 O -3.704260 -1.379250 -1.921750 0.120(6) Uani 1 1 d D U
O2_2 O -3.719720 -1.352810 -1.894450 0.119(5) Uani 1 1 d D U
O3_2 O -3.789210 -1.380210 -1.893510 0.143(6) Uani 1 1 d D U
C1_1 C -3.265360 -1.099190 -1.607250 0.169(8) Uani 1 1 d D U
O1_1 O -3.255170 -1.108090 -1.585130 0.170(7) Uani 1 1 d D U
O2_1 O -3.219220 -1.090790 -1.621750 0.168(7) Uani 1 1 d D U
O3_1 O -3.321900 -1.098870 -1.614780 0.161(7) Uani 1 1 d D U

loop_
_atom_site_aniso_label
_atom_site_aniso_U_11
_atom_site_aniso_U_22
_atom_site_aniso_U_33
_atom_site_aniso_U_23
_atom_site_aniso_U_13
_atom_site_aniso_U_12
Gd1 0.433(6) 0.145(2) 0.230(3) 0.009(2) -0.019(3) -0.052(3)
Gd2 0.313(3) 0.1246(14) 0.1184(14) 0.0133(12) -0.0862(17) -0.0756(18)
Gd3 0.360(4) 0.1367(16) 0.1147(15) 0.0340(12) -0.0966(19) -0.106(2)
Gd4 0.487(5) 0.200(2) 0.194(2) 0.101(2) -0.226(3) -0.203(3)
Gd5 0.889(10) 0.199(2) 0.200(3) 0.092(2) -0.329(5) -0.288(4)
Gd6 0.398(4) 0.208(2) 0.194(2) 0.101(2) -0.199(3) -0.183(3)
Gd7 0.276(4) 0.361(4) 0.1273(19) 0.044(2) -0.056(2) -0.105(3)
Gd8 0.257(2) 0.1336(14) 0.0977(12) 0.0154(10) -0.0919(14) -0.0850(15)
Gd9 0.283(3) 0.1447(15) 0.1008(13) 0.0241(11) -0.0954(15) -0.0951(17)
Gd10 0.289(3) 0.1144(12) 0.0893(11) 0.0071(9) -0.0868(14) -0.0890(15)
Gd11 0.261(3) 0.1181(13) 0.1170(14) 0.0070(11) -0.0906(15) -0.0616(15)
Gd12 0.232(3) 0.1551(18) 0.167(2) -0.0094(15) -0.0563(19) -0.0470(18)
Gd13 0.222(2) 0.1109(12) 0.1140(13) -0.0093(10) -0.0823(14) -0.0536(13)
Gd14 0.237(2) 0.1030(11) 0.0978(11) 0.0012(9) -0.0872(13) -0.0652(13)
Gd15 0.208(2) 0.1180(12) 0.1084(12) -0.0170(10) -0.0594(13) -0.0624(13)
Gd16 0.221(2) 0.1094(11) 0.0900(11) -0.0108(9) -0.0759(12) -0.0541(13)
Gd17 0.299(3) 0.1374(15) 0.1400(16) 0.0201(12) -0.1317(18) -0.1014(18)
Gd18 0.199(2) 0.1355(14) 0.0950(11) -0.0325(10) -0.0453(12) -0.0582(14)
Gd19 0.167(2) 0.260(3) 0.184(2) -0.106(2) -0.0472(18) -0.015(2)
Gd20 0.241(3) 0.1746(18) 0.1086(14) -0.0577(13) -0.0013(15) -0.1065(18)
Gd21 0.1612(17) 0.1216(12) 0.1063(12) -0.0381(10) -0.0493(11) -0.0414(12)
Gd22 0.1628(18) 0.1329(13) 0.1192(13) -0.0329(11) -0.0447(12) -0.0572(13)
Gd23 0.161(2) 0.190(2) 0.251(3) -0.071(2) -0.0468(19) -0.0676(17)
Gd24 0.1437(16) 0.1294(13) 0.1224(13) -0.0498(11) -0.0345(12) -0.0462(12)
Gd25 0.1286(19) 0.171(2) 0.299(3) -0.113(2) -0.0465(19) -0.0279(15)
Gd26 0.521(5) 0.1700(19) 0.1283(17) 0.0083(15) -0.148(3) -0.169(3)
Gd27 0.224(2) 0.1556(16) 0.1010(12) -0.0334(11) -0.0350(13) -0.0949(16)
Gd28 0.1324(16) 0.1300(13) 0.1250(13) -0.0496(11) -0.0409(11) -0.0400(11)
Gd29 0.1313(16) 0.1438(14) 0.1330(14) -0.0571(11) -0.0364(12) -0.0469(12)
Gd30 0.221(2) 0.1256(13) 0.1180(13) -0.0215(11) -0.0697(14) -0.0661(14)
Gd31 0.140(2) 0.279(3) 0.248(3) -0.157(3) -0.0168(19) -0.059(2)
Gd32 0.1404(17) 0.1565(16) 0.1417(15) -0.0618(13) -0.0458(13) -0.0480(13)
Gd33 0.451(5) 0.182(2) 0.1245(16) -0.0021(15) -0.091(2) -0.177(3)
Gd34 0.252(3) 0.1162(13) 0.1485(16) -0.0326(12) -0.0994(17) -0.0349(15)
Gd35 0.243(3) 0.194(2) 0.214(3) -0.079(2) -0.031(2) 0.007(2)
Gd36 0.354(4) 0.1186(14) 0.166(2) -0.0252(13) -0.133(2) -0.0667(19)
Gd37 0.1882(19) 0.1155(12) 0.1163(13) -0.0351(10) -0.0575(13) -0.0493(13)
Gd38 0.645(7) 0.252(3) 0.158(2) 0.059(2) -0.197(3) -0.297(4)
Gd39 0.394(4) 0.1309(15) 0.1371(16) 0.0021(13) -0.135(2) -0.121(2)
Gd40 0.181(2) 0.1824(18) 0.1366(15) -0.0482(14) -0.0574(14) -0.0730(16)
Gd41 0.209(3) 0.429(5) 0.259(4) -0.169(4) -0.048(3) -0.124(3)
Gd42 0.257(3) 0.1850(19) 0.1262(15) -0.0357(14) -0.0743(16) -0.1016(19)
Gd43 0.370(4) 0.1709(18) 0.1193(15) 0.0072(13) -0.1053(19) -0.160(2)
Gd44 0.281(3) 0.1233(14) 0.1253(15) -0.0254(11) -0.0895(16) -0.0684(16)
Gd45 0.647(7) 0.1551(19) 0.182(2) 0.0500(17) -0.243(3) -0.206(3)
Gd46 0.293(4) 0.248(3) 0.181(2) -0.066(2) -0.107(2) 0.020(3)
Gd47 0.276(3) 0.1128(13) 0.1254(14) -0.0168(11) -0.0900(16) -0.0599(15)
Gd48 0.327(3) 0.192(2) 0.1111(14) 0.0066(14) -0.0834(18) -0.153(2)
Gd49 0.283(4) 0.203(3) 0.248(3) -0.071(2) -0.041(3) -0.083(2)
Gd50 0.304(3) 0.1313(14) 0.1133(13) 0.0119(11) -0.0943(16) -0.1148(17)
Gd51 0.279(3) 0.1156(13) 0.1163(13) -0.0070(11) -0.0813(15) -0.0862(16)
Gd52 0.492(5) 0.1224(14) 0.1157(14) 0.0243(12) -0.141(2) -0.154(2)
Gd53 0.275(3) 0.1077(12) 0.1229(14) -0.0058(11) -0.0803(16) -0.0694(15)
Gd54 0.329(3) 0.1222(13) 0.1119(13) 0.0305(11) -0.1105(17) -0.1138(17)
Gd55 0.304(3) 0.1078(12) 0.1121(13) 0.0142(11) -0.0855(16) -0.0848(16)
Gd56 0.322(4) 0.195(2) 0.154(2) -0.0293(18) -0.053(2) -0.037(2)
Gd57 0.361(3) 0.1162(13) 0.1122(14) 0.0222(11) -0.1057(18) -0.1123(19)
Gd58 0.297(3) 0.1359(15) 0.1303(16) 0.0351(13) -0.1002(18) -0.0835(18)
Gd59 0.544(6) 0.197(2) 0.1475(19) 0.0498(17) -0.173(3) -0.225(3)
Gd60 0.307(4) 0.263(4) 0.242(4) 0.076(3) -0.058(3) -0.063(3)
Gd61 0.311(3) 0.1501(17) 0.1548(19) 0.0536(15) -0.100(2) -0.094(2)
Gd62 0.293(3) 0.176(2) 0.177(2) 0.0778(18) -0.102(2) -0.090(2)
Gd63 0.347(3) 0.1228(14) 0.1099(14) 0.0307(11) -0.0979(17) -0.0996(18)
Gd64 0.451(4) 0.1293(15) 0.1126(15) 0.0176(12) -0.102(2) -0.120(2)
Gd65 0.363(5) 0.196(3) 0.203(3) -0.016(2) -0.039(3) -0.085(3)
Gd66 0.536(6) 0.1519(18) 0.1220(16) 0.0291(14) -0.132(2) -0.147(3)
Gd67 0.788(9) 0.261(3) 0.251(3) 0.132(3) -0.337(5) -0.335(5)
Gd68 0.500(5) 0.179(2) 0.1424(19) 0.0546(17) -0.168(3) -0.182(3)
Gd69 0.336(4) 0.191(2) 0.181(2) 0.0949(19) -0.136(2) -0.126(2)
Gd70 0.298(5) 0.397(6) 0.402(6) 0.230(5) -0.117(4) -0.072(4)
O13 0.168(16) 0.118(13) 0.167(14) -0.034(11) -0.061(12) -0.031(11)
O14 0.270(16) 0.157(14) 0.107(12) -0.030(11) -0.095(11) -0.067(12)
O15 0.39(2) 0.138(15) 0.158(14) 0.001(12) -0.109(15) -0.083(16)
O16 0.26(2) 0.107(11) 0.145(13) 0.018(10) -0.082(13) -0.132(12)
O17 0.264(18) 0.108(13) 0.183(16) -0.044(12) -0.088(14) 0.000(14)
O18 0.247(18) 0.155(16) 0.154(14) -0.028(12) -0.097(12) -0.042(14)
O19 0.143(15) 0.186(17) 0.171(16) -0.072(13) -0.058(12) -0.046(12)
O20 0.218(17) 0.161(16) 0.155(14) -0.028(13) -0.057(13) -0.060(13)
O21 0.234(19) 0.136(13) 0.155(14) -0.028(12) -0.116(13) -0.031(14)
O22 0.35(2) 0.224(17) 0.152(17) -0.007(13) -0.090(16) -0.179(14)
O23 0.159(15) 0.163(15) 0.168(16) -0.067(12) -0.005(12) -0.069(12)
O24 0.236(16) 0.108(13) 0.144(14) -0.030(10) -0.086(12) -0.057(12)
O25 0.203(17) 0.146(13) 0.081(11) -0.014(10) -0.059(11) -0.060(12)
O26 0.161(14) 0.132(13) 0.125(13) -0.050(11) -0.054(11) -0.032(11)
O27 0.288(19) 0.144(14) 0.168(17) -0.016(12) -0.115(14) -0.086(14)
O28 0.178(16) 0.168(15) 0.145(16) -0.071(12) -0.001(12) -0.073(12)
O29 0.172(14) 0.105(11) 0.094(11) -0.015(9) -0.030(10) -0.069(10)
O30 0.236(18) 0.180(15) 0.123(14) -0.070(12) -0.027(13) -0.062(13)
O31 0.184(15) 0.158(15) 0.125(14) -0.061(12) -0.060(11) -0.023(13)
O32 0.264(18) 0.147(15) 0.161(17) -0.067(13) -0.043(15) -0.060(13)
O33 0.34(2) 0.109(14) 0.136(15) 0.031(12) -0.044(15) -0.101(15)
O34 0.219(16) 0.109(11) 0.089(12) 0.000(9) -0.019(11) -0.071(11)
O35 0.232(17) 0.134(14) 0.167(14) -0.019(11) -0.079(12) -0.084(12)
O36 0.215(19) 0.144(15) 0.132(14) 0.044(12) -0.144(13) -0.079(15)
O37 0.249(17) 0.131(14) 0.158(16) 0.027(11) -0.100(14) -0.086(12)
O38 0.199(15) 0.105(11) 0.100(11) -0.015(9) -0.079(11) -0.066(10)
O39 0.128(12) 0.115(12) 0.123(12) -0.029(10) -0.060(10) -0.024(10)
O40 0.197(18) 0.146(13) 0.092(11) -0.018(9) -0.071(11) -0.055(12)
O41 0.46(2) 0.247(19) 0.136(17) 0.023(16) -0.088(19) -0.143(18)
O42 0.269(19) 0.114(12) 0.123(14) -0.045(11) -0.026(14) -0.070(13)
O43 0.295(19) 0.163(15) 0.171(16) 0.021(14) -0.051(15) -0.063(14)
O44 0.32(2) 0.21(2) 0.25(2) 0.098(16) -0.035(19) -0.006(17)
O45 0.303(17) 0.091(11) 0.085(11) 0.030(9) -0.093(12) -0.075(11)
O46 0.42(2) 0.200(19) 0.156(18) -0.013(15) -0.070(16) -0.092(17)
O47 0.27(2) 0.217(18) 0.155(19) 0.011(14) -0.058(16) -0.046(15)
O48 0.254(19) 0.188(16) 0.121(14) 0.022(12) -0.026(13) -0.129(13)
O49 0.36(3) 0.265(18) 0.30(2) 0.068(16) -0.228(17) -0.167(16)
O50 0.279(18) 0.132(13) 0.156(15) 0.010(11) -0.085(13) -0.078(13)
O51 0.214(17) 0.136(14) 0.170(17) -0.069(12) -0.045(13) -0.087(12)
O52 0.279(19) 0.188(17) 0.163(16) 0.033(13) -0.036(14) -0.152(13)
O53 0.39(2) 0.140(15) 0.138(15) -0.005(12) -0.104(14) -0.089(16)
O54 0.30(2) 0.146(15) 0.172(17) 0.005(14) -0.097(15) -0.069(13)
O55 0.219(17) 0.150(13) 0.151(15) -0.007(11) -0.107(13) -0.044(12)
O56 0.270(18) 0.26(2) 0.164(18) 0.013(14) -0.098(16) -0.127(14)
O57 0.26(2) 0.230(17) 0.185(16) 0.040(14) -0.087(14) -0.142(14)
O58 0.25(2) 0.202(15) 0.103(13) -0.049(12) -0.011(14) -0.111(15)
O59 0.289(19) 0.120(13) 0.103(12) -0.003(10) -0.061(12) -0.074(13)
O60 0.172(14) 0.160(14) 0.110(13) -0.023(11) -0.041(11) -0.094(12)
O61 0.236(17) 0.143(14) 0.128(12) 0.031(11) -0.078(12) -0.084(13)
O62 0.203(18) 0.216(17) 0.153(16) -0.057(14) -0.076(12) -0.060(13)
O1W 0.63(6) 0.33(4) 0.29(3) 0.00(3) -0.32(3) -0.09(4)
O2W 0.17(2) 0.217(19) 0.16(2) -0.070(17) -0.045(17) -0.004(15)
O3W 0.45(2) 0.099(13) 0.061(11) 0.032(9) -0.128(15) -0.125(16)
O4W 0.240(18) 0.24(2) 0.129(17) -0.006(16) -0.078(15) -0.149(15)
O5W 0.29(2) 0.204(19) 0.17(2) 0.074(16) -0.075(17) -0.146(15)
O6W 0.32(2) 0.18(2) 0.15(2) 0.069(17) -0.065(19) 0.008(19)
O7W 0.23(2) 0.131(15) 0.119(14) -0.038(11) -0.001(14) -0.093(15)
O8W 0.131(18) 0.111(13) 0.22(2) -0.036(14) -0.021(16) -0.035(13)
O9W 0.27(3) 0.147(16) 0.137(17) 0.010(13) -0.105(17) -0.078(16)
O10W 0.20(2) 0.188(19) 0.120(15) -0.045(14) -0.036(15) -0.081(15)
O11W 0.138(17) 0.143(16) 0.149(15) -0.039(13) -0.056(13) -0.035(14)
O12W 0.31(3) 0.153(18) 0.119(15) 0.015(13) -0.094(15) -0.071(18)
O13W 0.15(2) 0.17(2) 0.30(3) -0.034(19) -0.027(18) -0.064(16)
O14W 0.25(2) 0.101(13) 0.150(18) 0.013(12) -0.087(17) -0.047(13)
O15W 0.41(2) 0.128(17) 0.114(16) -0.005(13) -0.076(17) -0.043(19)
O16W 0.22(2) 0.25(2) 0.099(15) -0.084(15) 0.031(14) -0.101(16)
O17W 0.40(3) 0.45(5) 0.52(6) 0.06(5) -0.05(3) 0.08(3)
O18W 0.123(19) 0.24(2) 0.47(4) -0.14(3) -0.02(2) -0.062(16)
O19W 0.42(3) 0.26(3) 0.32(4) -0.06(3) 0.02(3) -0.02(3)
O20W 0.55(4) 0.38(4) 0.56(7) -0.20(4) 0.02(4) 0.00(4)
O21W 0.17(2) 0.29(3) 0.24(3) 0.05(2) 0.02(2) 0.00(2)
O22W 0.237(19) 0.085(11) 0.129(15) -0.007(10) -0.083(13) -0.042(12)
O23W 0.28(2) 0.36(4) 0.27(3) -0.02(3) 0.00(2) 0.07(2)
O24W 0.33(3) 0.24(3) 0.30(4) -0.04(3) 0.08(3) -0.01(3)
O25W 0.45(4) 0.31(3) 0.40(4) -0.19(3) 0.04(3) 0.04(3)
O26W 0.26(3) 0.37(3) 0.32(3) 0.03(3) 0.02(2) 0.03(3)
O27W 0.34(4) 0.32(3) 0.27(3) -0.02(2) -0.06(3) -0.01(3)
O28W 0.25(3) 0.39(3) 0.24(3) -0.11(2) -0.07(3) 0.05(2)
O29W 0.39(4) 0.23(3) 0.33(3) 0.11(3) -0.03(3) -0.06(3)
O30W 0.126(18) 0.38(4) 0.45(4) -0.09(4) -0.03(2) -0.06(2)
O31W 0.34(3) 0.41(4) 0.37(5) -0.23(4) -0.13(3) 0.09(3)
O32W 0.28(3) 0.40(5) 0.36(4) 0.07(3) 0.00(3) -0.06(3)
O33W 0.31(4) 0.28(4) 0.24(2) 0.00(2) -0.04(2) -0.01(3)
O34W 0.25(2) 0.50(5) 0.45(5) -0.24(4) -0.07(3) -0.10(3)
O35W 0.35(2) 0.214(18) 0.211(18) -0.038(15) -0.036(17) -0.167(14)
O36W 0.52(4) 0.21(2) 0.36(3) -0.07(2) -0.17(3) -0.09(3)
O37W 0.41(4) 0.52(5) 0.21(2) -0.11(3) 0.04(2) -0.02(4)
O38W 0.23(2) 0.41(4) 0.42(4) -0.22(3) -0.07(2) 0.03(3)
O39W 0.41(4) 0.30(3) 0.51(5) 0.14(3) -0.11(4) 0.05(3)
O40W 0.34(3) 0.35(4) 0.25(3) -0.14(3) -0.07(2) -0.07(3)
O41W 0.36(3) 0.29(4) 0.52(6) -0.13(4) -0.02(4) -0.07(2)
O42W 0.50(5) 0.29(3) 0.27(3) 0.08(3) -0.11(4) -0.18(3)
O43W 0.50(4) 0.37(4) 0.63(7) -0.05(5) -0.21(5) -0.20(3)
O44W 0.21(2) 0.20(2) 0.27(3) 0.017(19) -0.046(19) -0.13(2)
O45W 0.35(3) 0.75(7) 0.37(4) 0.01(4) 0.07(3) -0.06(3)
O46W 0.20(2) 0.147(17) 0.155(15) -0.001(14) -0.092(14) -0.032(16)
O47W 0.39(3) 0.101(13) 0.133(16) 0.027(11) -0.087(17) -0.082(17)
O48W 0.248(18) 0.101(13) 0.18(2) -0.020(13) -0.078(15) -0.066(14)
O49W 0.24(3) 0.39(4) 0.38(3) -0.16(3) -0.15(3) -0.04(3)
O50W 0.33(2) 0.154(19) 0.149(17) -0.015(15) -0.123(15) -0.040(17)
O51W 0.28(3) 0.19(2) 0.121(15) -0.058(14) -0.019(16) -0.10(2)
O52W 0.22(2) 0.103(13) 0.135(16) -0.013(12) -0.036(15) -0.056(14)
O53W 0.27(3) 0.111(14) 0.18(2) -0.032(14) -0.065(19) -0.069(14)
O54W 0.34(3) 0.31(4) 0.33(3) 0.07(2) -0.07(2) -0.13(3)
O55W 0.27(2) 0.169(18) 0.15(2) 0.001(15) -0.074(18) -0.087(18)
O56W 0.21(2) 0.23(2) 0.22(2) -0.090(18) -0.030(19) -0.054(17)
O57W 0.20(2) 0.142(17) 0.164(18) -0.021(14) -0.056(16) -0.032(15)
O58W 0.26(2) 0.68(7) 0.51(6) -0.07(6) -0.02(3) -0.08(3)
O59W 0.24(3) 0.158(17) 0.18(2) -0.003(15) -0.091(19) -0.036(17)
O60W 0.26(3) 0.50(5) 0.35(3) -0.12(3) 0.09(3) -0.06(3)
O61W 0.35(4) 0.35(4) 0.42(3) 0.05(3) 0.04(3) 0.02(3)
O62W 0.23(2) 0.22(2) 0.145(18) -0.040(16) -0.040(16) -0.032(19)
O63W 0.38(4) 0.161(18) 0.36(5) -0.05(2) 0.03(4) -0.08(2)
O64W 0.42(4) 0.089(13) 0.18(2) 0.016(14) -0.03(2) -0.105(19)
O65W 0.60(6) 0.29(3) 0.13(2) -0.04(2) -0.14(3) -0.05(3)
O66W 0.26(2) 0.170(18) 0.094(14) -0.005(13) -0.034(14) -0.094(15)
O67W 0.33(3) 0.18(2) 0.18(2) 0.021(17) -0.07(2) -0.08(2)
O68W 0.16(2) 0.27(3) 0.36(3) -0.16(3) -0.01(2) -0.06(2)
O69W 0.30(3) 0.32(3) 0.44(5) 0.03(3) 0.01(3) 0.09(3)
O70W 0.37(4) 0.20(2) 0.25(2) 0.084(18) -0.19(2) -0.03(3)
O71W 0.18(2) 0.19(2) 0.28(3) -0.110(18) -0.04(2) -0.070(18)
O72W 0.21(2) 0.23(3) 0.32(3) -0.07(2) -0.03(2) -0.10(2)
O73W 0.24(3) 0.36(4) 0.24(3) -0.17(3) -0.05(2) -0.02(3)
O74W 0.28(3) 0.37(4) 0.40(4) 0.14(3) -0.08(3) -0.15(3)
O75W 0.35(3) 0.16(2) 0.51(5) -0.03(3) -0.17(3) -0.08(2)
O76W 0.49(4) 0.40(4) 0.29(4) -0.10(3) -0.18(3) -0.17(3)
O77W 0.17(2) 0.24(2) 0.27(3) -0.124(18) -0.09(2) -0.002(18)
O78W 0.25(2) 0.19(2) 0.25(3) -0.11(2) -0.10(2) 0.033(19)
O79W 0.37(2) 0.25(3) 0.41(4) 0.00(3) -0.07(3) -0.03(3)
O80W 0.26(2) 0.22(2) 0.19(3) 0.010(18) -0.06(2) -0.08(2)
O81W 0.36(2) 0.21(2) 0.20(3) 0.04(2) -0.05(2) -0.06(2)
O82W 0.29(3) 0.31(3) 0.29(3) -0.13(2) -0.06(2) -0.15(3)
O83W 0.14(2) 0.27(3) 0.27(3) -0.08(2) 0.02(2) -0.022(18)
O84W 0.25(2) 0.21(2) 0.128(18) 0.001(17) -0.070(17) -0.010(19)
O85W 0.20(2) 0.124(14) 0.136(15) -0.019(12) -0.026(15) -0.075(13)
O86W 0.32(4) 0.24(3) 0.19(2) -0.03(2) -0.05(2) -0.02(2)
O87W 0.27(3) 0.159(19) 0.164(18) 0.029(14) -0.072(16) -0.036(19)
O88W 0.20(3) 0.18(2) 0.28(2) -0.03(2) 0.02(2) -0.03(2)
O89W 0.27(2) 0.20(2) 0.142(19) -0.010(17) -0.081(18) -0.01(2)
O90W 0.27(3) 0.25(2) 0.16(2) 0.013(17) -0.071(18) 0.03(2)
O91W 0.18(2) 0.108(13) 0.143(16) -0.021(12) -0.035(14) 0.002(13)
O92W 0.49(5) 0.26(3) 0.36(4) 0.01(3) -0.08(3) -0.21(3)
O93W 0.17(2) 0.24(3) 0.24(3) -0.13(2) 0.01(2) -0.01(2)
O94W 0.18(2) 0.22(2) 0.19(2) -0.073(17) -0.042(15) -0.064(18)
O95W 0.16(2) 0.23(2) 0.28(3) -0.16(2) -0.02(2) -0.017(18)
O96W 0.40(4) 0.19(2) 0.44(4) -0.02(3) -0.13(3) -0.11(3)
O97W 0.50(4) 0.19(2) 0.43(4) -0.02(2) -0.12(3) -0.13(2)
O98W 0.227(18) 0.117(12) 0.121(13) -0.030(10) -0.056(12) -0.068(12)
O99W 0.40(4) 0.23(3) 0.28(2) 0.11(2) -0.15(2) -0.18(3)
O00W 0.27(3) 0.25(2) 0.28(4) 0.12(2) -0.06(3) 0.03(2)
O1_70 0.224(19) 0.133(14) 0.122(13) -0.033(11) -0.078(13) -0.053(13)
O2_70 0.27(2) 0.119(14) 0.105(13) 0.000(10) -0.062(13) -0.038(14)
C1_70 0.29(2) 0.16(2) 0.149(19) -0.022(18) -0.065(19) -0.01(2)
C2_70 0.44(5) 0.18(3) 0.10(2) -0.03(2) -0.06(3) 0.01(4)
O11_69 0.48(3) 0.38(3) 0.26(2) 0.02(2) -0.12(2) -0.16(2)
O10_69 0.45(5) 0.35(4) 0.35(3) -0.04(4) -0.06(3) -0.16(4)
O9_69 0.37(3) 0.21(2) 0.23(2) -0.06(2) 0.010(18) -0.07(2)
O8_69 0.38(2) 0.22(2) 0.26(2) -0.01(2) -0.011(19) -0.075(19)
O7_69 0.36(2) 0.225(19) 0.170(19) -0.043(16) -0.055(17) -0.114(16)
O12_69 0.44(2) 0.250(19) 0.219(17) -0.026(16) -0.152(16) -0.169(16)
C1_69 0.39(2) 0.29(2) 0.23(2) -0.03(2) -0.078(19) -0.132(19)
C6_69 0.41(2) 0.32(2) 0.249(19) -0.039(19) -0.130(17) -0.111(19)
C5_69 0.44(2) 0.35(2) 0.29(2) 0.01(2) -0.085(18) -0.147(19)
C2_69 0.39(2) 0.30(2) 0.27(2) -0.03(2) -0.034(19) -0.09(2)
C3_69 0.40(2) 0.30(2) 0.28(2) -0.02(2) -0.039(18) -0.09(2)
C4_69 0.42(3) 0.33(3) 0.30(2) -0.01(3) -0.06(2) -0.11(2)
O11_68 0.206(17) 0.147(14) 0.106(13) -0.024(11) -0.039(12) -0.025(12)
O10_68 0.22(2) 0.163(18) 0.163(16) -0.003(13) -0.042(15) -0.047(15)
O9_68 0.32(3) 0.118(17) 0.15(2) -0.017(14) 0.02(2) -0.051(19)
O8_68 0.236(19) 0.179(19) 0.137(15) -0.028(13) -0.051(13) -0.065(16)
O7_68 0.192(18) 0.147(15) 0.153(16) -0.039(13) -0.072(13) -0.013(13)
O12_68 0.183(15) 0.120(12) 0.100(12) -0.037(9) -0.050(11) -0.026(11)
C1_68 0.19(2) 0.144(18) 0.145(19) -0.029(15) -0.035(16) -0.035(16)
C6_68 0.167(19) 0.106(16) 0.133(17) -0.044(14) -0.050(15) 0.010(15)
C5_68 0.16(2) 0.141(19) 0.16(2) -0.022(15) -0.041(15) -0.031(16)
C2_68 0.20(2) 0.150(19) 0.158(19) -0.022(16) -0.021(17) -0.033(17)
C3_68 0.22(2) 0.14(2) 0.17(2) -0.046(17) -0.037(18) -0.028(18)
C4_68 0.21(2) 0.15(2) 0.17(2) -0.030(16) -0.056(17) -0.022(17)
O11_67 0.53(6) 0.53(6) 0.65(7) -0.06(5) 0.03(5) 0.07(5)
O10_67 0.61(6) 0.44(5) 0.49(5) -0.09(4) -0.03(6) 0.11(5)
O9_67 0.28(2) 0.36(3) 0.44(3) 0.04(2) -0.08(2) 0.018(19)
O8_67 0.239(19) 0.151(15) 0.211(19) -0.037(14) -0.059(16) 0.009(14)
O7_67 0.232(18) 0.156(16) 0.31(2) -0.063(15) -0.116(16) -0.059(13)
O12_67 0.23(2) 0.27(2) 0.32(2) -0.07(2) -0.095(17) -0.029(17)
C1_67 0.25(2) 0.33(2) 0.31(2) -0.03(2) -0.07(2) -0.04(2)
C6_67 0.26(2) 0.35(2) 0.34(2) -0.02(2) -0.08(2) -0.05(2)
C5_67 0.27(2) 0.34(3) 0.39(2) 0.03(2) -0.13(2) -0.03(2)
C2_67 0.21(2) 0.32(2) 0.314(18) -0.03(2) -0.119(18) -0.07(2)
C3_67 0.33(3) 0.36(3) 0.40(2) -0.02(2) -0.06(2) -0.06(2)
C4_67 0.32(2) 0.35(3) 0.37(3) -0.05(2) -0.06(3) -0.09(2)
O11_66 0.30(2) 0.088(11) 0.168(15) 0.005(11) -0.101(14) -0.071(12)
O10_66 0.40(5) 0.34(4) 0.86(7) 0.12(5) -0.16(5) -0.10(4)
O9_66 0.49(5) 0.50(5) 0.30(4) 0.08(4) -0.19(4) -0.24(4)
O8_66 0.27(2) 0.197(18) 0.19(2) -0.008(16) -0.049(19) 0.006(17)
O7_66 0.290(18) 0.171(16) 0.180(19) -0.051(16) -0.063(16) -0.040(14)
O12_66 0.325(18) 0.125(13) 0.133(13) 0.021(11) -0.099(13) -0.081(13)
C1_66 0.26(2) 0.213(17) 0.21(2) -0.032(18) -0.058(18) -0.042(15)
C6_66 0.27(2) 0.238(19) 0.26(2) -0.04(2) -0.06(2) -0.054(18)
C5_66 0.34(3) 0.30(2) 0.33(3) -0.03(3) -0.09(2) -0.05(2)
C2_66 0.28(2) 0.197(19) 0.21(2) -0.004(19) -0.072(17) -0.077(17)
C3_66 0.31(2) 0.23(2) 0.27(2) -0.03(2) -0.07(2) -0.073(18)
C4_66 0.30(3) 0.24(2) 0.37(3) -0.04(2) -0.11(2) -0.04(2)
O11_65 0.76(7) 0.33(4) 0.58(6) -0.23(4) -0.19(5) -0.11(5)
O10_65 0.57(6) 0.41(5) 0.42(4) -0.18(4) 0.02(5) -0.16(5)
O9_65 0.44(3) 0.205(19) 0.26(2) -0.063(18) -0.10(2) -0.059(19)
O8_65 0.25(2) 0.220(18) 0.150(14) -0.025(13) -0.102(13) 0.001(17)
O7_65 0.278(18) 0.127(12) 0.148(13) 0.055(10) -0.144(12) -0.096(12)
O12_65 0.44(3) 0.28(2) 0.26(2) -0.044(17) -0.142(19) -0.126(19)
C1_65 0.37(2) 0.207(17) 0.233(19) -0.033(16) -0.042(19) -0.060(18)
C6_65 0.32(2) 0.206(17) 0.190(18) 0.035(16) -0.064(18) -0.062(18)
C5_65 0.34(2) 0.205(16) 0.27(2) -0.065(17) -0.04(2) -0.019(19)
C2_65 0.42(3) 0.22(2) 0.30(2) -0.055(19) -0.06(2) -0.08(2)
C3_65 0.42(3) 0.25(2) 0.35(2) -0.09(2) -0.04(3) -0.05(2)
C4_65 0.37(3) 0.27(2) 0.30(3) -0.02(2) -0.03(3) -0.01(2)
O11_64 0.213(19) 0.214(18) 0.160(15) -0.008(14) -0.110(14) -0.068(14)
O10_64 0.30(4) 0.71(7) 0.30(4) 0.08(5) -0.03(3) 0.00(5)
O9_64 0.50(5) 0.38(5) 0.40(4) -0.14(4) 0.01(4) -0.25(4)
O8_64 0.21(2) 0.181(19) 0.29(2) -0.046(17) -0.104(19) -0.038(17)
O7_64 0.134(14) 0.151(15) 0.195(18) -0.075(14) -0.031(12) -0.025(12)
O12_64 0.161(15) 0.096(12) 0.173(15) -0.048(11) -0.043(12) -0.019(11)
C1_64 0.152(16) 0.138(18) 0.246(19) -0.048(17) -0.063(16) -0.024(14)
C6_64 0.22(2) 0.22(2) 0.28(2) -0.01(2) -0.09(2) -0.047(19)
C5_64 0.27(2) 0.31(3) 0.31(2) -0.01(2) -0.06(2) -0.07(2)
C2_64 0.187(19) 0.131(19) 0.23(2) 0.012(17) -0.042(18) -0.024(16)
C3_64 0.22(2) 0.22(2) 0.24(2) -0.026(19) -0.03(2) -0.020(19)
C4_64 0.23(3) 0.33(3) 0.29(2) 0.02(2) -0.05(2) -0.03(2)
O11_63 0.236(18) 0.173(16) 0.163(18) -0.045(14) 0.016(15) -0.031(14)
O10_63 0.59(6) 0.33(4) 0.64(6) -0.13(4) -0.34(5) 0.03(4)
O9_63 0.79(7) 0.28(4) 0.27(3) -0.05(3) 0.09(5) -0.07(5)
O8_63 0.34(3) 0.230(19) 0.29(3) -0.029(18) -0.16(2) 0.01(2)
O7_63 0.232(18) 0.135(14) 0.164(16) 0.012(13) -0.076(14) -0.068(13)
O12_63 0.188(16) 0.168(14) 0.127(13) -0.048(11) -0.039(12) -0.066(12)
C1_63 0.27(2) 0.225(18) 0.19(2) -0.041(17) -0.104(18) -0.022(17)
C6_63 0.31(2) 0.228(17) 0.25(2) -0.022(18) -0.10(2) 0.029(18)
C5_63 0.35(3) 0.26(2) 0.29(3) -0.07(2) -0.05(2) -0.02(2)
C2_63 0.22(2) 0.23(2) 0.17(2) -0.017(19) -0.032(18) -0.006(18)
C3_63 0.26(2) 0.25(2) 0.26(2) -0.08(2) -0.01(2) -0.04(2)
C4_63 0.32(2) 0.29(2) 0.32(3) -0.09(2) -0.08(3) 0.00(2)
O11_62 0.44(5) 0.30(4) 0.42(5) -0.17(4) 0.10(4) -0.01(3)
O10_62 0.52(6) 0.26(3) 0.55(6) -0.01(4) -0.11(5) 0.13(4)
O9_62 0.42(2) 0.25(2) 0.34(3) -0.011(19) 0.00(2) -0.014(17)
O8_62 0.31(2) 0.149(14) 0.202(19) -0.024(14) -0.013(16) -0.080(14)
O7_62 0.227(19) 0.165(16) 0.159(16) 0.015(14) -0.018(15) -0.037(14)
O12_62 0.26(2) 0.205(18) 0.21(2) -0.042(17) -0.056(17) -0.016(16)
C1_62 0.31(2) 0.190(16) 0.25(2) -0.027(17) 0.006(18) -0.042(15)
C6_62 0.31(2) 0.171(16) 0.25(2) -0.049(17) 0.004(19) -0.045(16)
C5_62 0.39(3) 0.209(18) 0.29(2) -0.05(2) -0.01(2) -0.01(2)
C2_62 0.34(2) 0.21(2) 0.27(2) -0.05(2) 0.00(2) -0.036(19)
C3_62 0.35(3) 0.22(2) 0.28(3) -0.11(2) -0.01(2) -0.04(2)
C4_62 0.38(3) 0.22(2) 0.33(3) -0.07(2) -0.01(2) 0.00(2)
O1_61 0.28(2) 0.24(2) 0.23(2) 0.019(17) -0.128(18) -0.064(18)
O2_61 0.254(19) 0.25(2) 0.18(2) 0.034(17) -0.044(18) -0.066(17)
C1_61 0.28(2) 0.25(3) 0.22(2) 0.01(2) -0.13(2) -0.05(2)
C2_61 0.33(4) 0.41(6) 0.40(6) 0.05(5) -0.16(4) -0.07(4)
O1_60 0.30(3) 0.21(2) 0.20(2) -0.052(17) -0.100(18) -0.113(19)
O2_60 0.41(2) 0.22(2) 0.29(3) 0.00(2) -0.18(2) -0.10(2)
C1_60 0.38(3) 0.24(3) 0.23(2) -0.06(2) -0.14(2) -0.07(2)
C2_60 0.26(4) 0.26(4) 0.18(3) -0.02(3) -0.09(3) -0.12(3)
O1_59 0.26(2) 0.26(2) 0.33(2) -0.15(2) -0.04(2) -0.033(18)
O2_59 0.20(2) 0.208(17) 0.25(2) -0.087(17) -0.059(19) -0.030(15)
C1_59 0.24(3) 0.22(2) 0.30(3) -0.14(2) -0.01(2) -0.01(2)
C2_59 0.37(5) 0.26(4) 0.41(5) -0.24(4) -0.02(5) 0.03(4)
O1_58 0.16(2) 0.24(3) 0.15(2) -0.069(19) 0.020(18) 0.01(2)
O2_58 0.146(16) 0.197(18) 0.160(15) -0.093(14) -0.009(12) -0.081(14)
C1_58 0.18(3) 0.25(3) 0.19(2) -0.10(2) 0.02(2) -0.06(2)
C2_58 0.28(4) 0.36(5) 0.21(4) -0.09(4) 0.02(3) -0.11(4)
O1_57 0.209(19) 0.44(3) 0.29(2) -0.04(2) -0.055(19) -0.04(2)
O2_57 0.219(18) 0.32(3) 0.26(2) -0.03(2) -0.092(16) -0.01(2)
C1_57 0.23(2) 0.38(3) 0.27(3) -0.02(3) -0.06(2) -0.02(2)
C2_57 0.27(4) 0.40(6) 0.34(5) -0.02(5) -0.10(4) -0.07(4)
O1_56 0.20(2) 0.23(3) 0.17(2) -0.07(2) -0.045(19) -0.02(2)
O2_56 0.250(18) 0.21(2) 0.184(19) -0.050(16) -0.089(16) -0.041(16)
C1_56 0.25(3) 0.20(3) 0.20(3) -0.06(2) -0.05(2) -0.05(2)
C2_56 0.32(4) 0.26(5) 0.30(5) 0.00(4) 0.08(4) -0.11(4)
O1_55 0.202(19) 0.167(15) 0.147(15) -0.001(12) -0.115(14) -0.063(15)
O2_55 0.222(19) 0.104(12) 0.109(11) -0.031(10) -0.074(13) -0.055(13)
C1_55 0.21(2) 0.157(19) 0.125(17) -0.007(17) -0.081(18) -0.055(19)
C2_55 0.25(4) 0.18(3) 0.14(3) -0.03(2) -0.10(3) 0.01(3)
O1_54 0.160(18) 0.231(19) 0.151(16) -0.055(14) -0.004(13) -0.061(15)
O2_54 0.176(18) 0.198(19) 0.133(15) -0.057(13) -0.008(13) -0.065(15)
C1_54 0.18(2) 0.22(2) 0.14(2) -0.058(18) -0.016(18) -0.066(19)
C2_54 0.30(4) 0.25(4) 0.20(3) -0.10(3) 0.10(3) -0.15(3)
O1_53 0.230(19) 0.212(19) 0.135(14) -0.031(14) -0.058(14) -0.096(16)
O2_53 0.238(19) 0.193(18) 0.139(15) 0.033(13) -0.080(13) -0.103(16)
C1_53 0.26(2) 0.25(2) 0.134(18) 0.01(2) -0.057(19) -0.06(2)
C2_53 0.29(4) 0.37(5) 0.19(3) -0.02(4) 0.04(3) -0.06(4)
O1_52 0.208(17) 0.137(12) 0.122(13) 0.034(11) -0.120(13) -0.084(13)
O2_52 0.245(19) 0.092(11) 0.140(14) 0.010(10) -0.123(13) -0.077(12)
C1_52 0.18(2) 0.126(16) 0.162(19) 0.060(16) -0.081(16) -0.076(17)
C2_52 0.20(3) 0.13(2) 0.18(3) 0.04(2) -0.12(3) -0.05(2)
O1_51 0.24(2) 0.154(15) 0.156(16) -0.015(12) -0.088(15) -0.066(15)
O2_51 0.32(3) 0.17(2) 0.190(18) -0.023(16) -0.050(18) -0.045(18)
C1_51 0.28(3) 0.16(2) 0.20(2) -0.004(18) -0.09(2) -0.06(2)
C2_51 0.35(5) 0.25(4) 0.19(4) 0.01(3) -0.13(3) -0.03(4)
O1_50 0.49(3) 0.44(3) 0.208(19) -0.06(2) -0.05(2) -0.01(3)
O2_50 0.49(3) 0.42(3) 0.29(2) -0.12(2) -0.01(2) -0.05(3)
C1_50 0.48(3) 0.43(3) 0.23(2) -0.11(2) -0.03(2) -0.01(3)
C2_50 0.51(6) 0.53(6) 0.28(3) -0.11(4) -0.11(5) -0.03(6)
O1_49 0.217(19) 0.109(12) 0.175(17) -0.047(11) -0.041(14) -0.035(12)
O2_49 0.253(19) 0.110(12) 0.160(16) 0.007(11) -0.050(15) -0.056(13)
C1_49 0.23(2) 0.122(17) 0.21(2) -0.016(18) -0.03(2) -0.055(19)
C2_49 0.26(4) 0.09(2) 0.38(5) 0.03(3) -0.03(4) -0.03(3)
O11_48 0.34(4) 0.24(3) 0.20(3) -0.02(2) -0.13(3) -0.01(3)
O10_48 0.45(5) 0.29(4) 0.26(4) -0.04(3) -0.08(3) -0.02(4)
O9_48 0.41(2) 0.202(17) 0.213(18) -0.019(15) -0.065(18) -0.075(17)
O8_48 0.266(18) 0.158(14) 0.150(14) -0.036(11) -0.079(13) -0.106(13)
O7_48 0.30(2) 0.133(14) 0.181(17) -0.013(12) -0.098(15) -0.099(13)
O12_48 0.39(3) 0.22(2) 0.18(2) -0.062(17) -0.07(2) -0.01(2)
C1_48 0.29(2) 0.145(17) 0.218(19) -0.033(14) -0.065(17) -0.076(15)
C6_48 0.27(2) 0.19(2) 0.22(2) -0.034(17) -0.079(17) -0.061(18)
C5_48 0.34(2) 0.25(2) 0.21(2) -0.01(2) -0.070(19) -0.05(2)
C2_48 0.32(2) 0.18(2) 0.26(2) -0.006(19) -0.068(19) -0.053(18)
C3_48 0.30(3) 0.22(2) 0.27(3) -0.03(2) -0.07(2) -0.02(2)
C4_48 0.32(3) 0.23(2) 0.25(2) -0.02(2) -0.07(2) -0.02(2)
O11_47 0.39(3) 0.248(19) 0.43(3) -0.045(18) -0.17(2) -0.135(18)
O10_47 0.48(2) 0.25(2) 0.29(3) 0.00(2) -0.16(2) -0.128(19)
O9_47 0.52(5) 0.35(4) 0.57(6) 0.11(5) -0.29(5) -0.04(4)
O8_47 0.36(3) 0.146(16) 0.36(3) -0.086(18) -0.09(2) 0.124(17)
O7_47 0.30(2) 0.158(17) 0.27(2) -0.049(16) -0.105(16) 0.007(15)
O12_47 0.312(19) 0.151(15) 0.169(14) -0.023(12) -0.116(13) -0.087(14)
C1_47 0.30(2) 0.178(17) 0.30(2) -0.045(17) -0.089(19) 0.005(16)
C6_47 0.35(2) 0.23(2) 0.36(3) -0.08(2) -0.06(2) -0.013(19)
C5_47 0.43(2) 0.28(3) 0.39(3) -0.06(2) -0.08(2) -0.04(2)
C2_47 0.348(18) 0.178(17) 0.28(2) -0.049(15) -0.073(18) -0.067(15)
C3_47 0.38(2) 0.216(17) 0.33(2) -0.049(17) -0.069(18) -0.120(15)
C4_47 0.420(19) 0.29(2) 0.36(2) -0.03(2) -0.084(19) -0.118(17)
O11_46 0.226(19) 0.194(15) 0.179(18) -0.027(14) -0.034(15) -0.100(14)
O10_46 0.41(5) 0.38(4) 0.60(6) 0.14(5) -0.08(5) -0.13(4)
O9_46 0.62(6) 0.37(4) 0.50(6) -0.06(4) -0.16(5) -0.15(5)
O8_46 0.20(2) 0.27(2) 0.23(2) -0.094(17) -0.026(17) -0.057(19)
O7_46 0.180(15) 0.23(2) 0.149(16) -0.083(14) -0.027(12) -0.055(14)
O12_46 0.168(15) 0.190(15) 0.119(13) -0.054(11) -0.026(11) -0.076(12)
C1_46 0.178(16) 0.27(2) 0.160(17) -0.086(16) -0.018(13) -0.077(16)
C6_46 0.22(2) 0.32(2) 0.25(2) -0.03(2) 0.018(18) -0.09(2)
C5_46 0.31(3) 0.34(3) 0.29(3) -0.02(2) -0.03(2) -0.08(2)
C2_46 0.193(19) 0.26(2) 0.17(2) -0.063(17) -0.019(16) -0.092(17)
C3_46 0.27(2) 0.29(2) 0.20(2) -0.051(19) 0.000(19) -0.07(2)
C4_46 0.29(3) 0.35(3) 0.29(3) 0.01(2) 0.02(2) -0.08(2)
O11_45 0.39(4) 0.55(6) 0.85(7) -0.24(6) -0.19(5) -0.20(4)
O10_45 0.40(4) 0.54(6) 0.88(7) -0.11(6) -0.26(5) 0.10(4)
O9_45 0.29(4) 0.50(5) 0.31(4) -0.06(4) 0.13(3) -0.09(3)
O8_45 0.149(15) 0.165(14) 0.24(2) -0.045(14) -0.028(14) -0.078(12)
O7_45 0.202(17) 0.139(13) 0.145(16) -0.061(12) -0.017(13) -0.051(12)
O12_45 0.161(16) 0.223(17) 0.193(19) -0.066(16) -0.035(14) -0.070(13)
C1_45 0.19(2) 0.183(18) 0.21(2) -0.067(17) -0.042(18) -0.066(16)
C6_45 0.192(17) 0.201(19) 0.26(2) -0.045(18) -0.060(17) -0.050(16)
C5_45 0.24(2) 0.31(3) 0.39(3) -0.08(2) -0.05(2) -0.03(2)
C2_45 0.24(2) 0.21(2) 0.25(2) -0.05(2) -0.05(2) -0.064(17)
C3_45 0.25(2) 0.32(3) 0.41(3) -0.06(3) -0.08(3) -0.09(2)
C4_45 0.27(3) 0.34(3) 0.47(3) -0.08(3) -0.11(2) -0.06(2)
O11_44 0.32(2) 0.216(19) 0.174(16) -0.058(15) -0.108(15) -0.103(17)
O10_44 0.34(3) 0.33(3) 0.27(2) -0.10(2) -0.017(19) -0.15(2)
O9_44 0.33(3) 0.33(4) 0.56(5) -0.21(4) -0.21(4) -0.03(3)
O8_44 0.32(2) 0.29(3) 0.32(3) -0.07(2) 0.01(2) -0.12(2)
O7_44 0.27(2) 0.37(3) 0.206(18) -0.036(17) -0.047(15) -0.100(18)
O12_44 0.300(19) 0.115(12) 0.128(12) -0.027(10) -0.124(12) -0.060(13)
C1_44 0.33(2) 0.26(2) 0.23(2) -0.110(19) -0.021(18) -0.08(2)
C6_44 0.32(2) 0.28(2) 0.30(2) -0.10(2) -0.023(18) -0.115(19)
C5_44 0.30(3) 0.30(3) 0.28(2) -0.10(2) -0.06(2) -0.09(2)
C2_44 0.321(19) 0.25(2) 0.230(19) -0.066(16) -0.028(17) -0.112(18)
C3_44 0.33(2) 0.25(2) 0.231(19) -0.072(17) -0.043(18) -0.103(18)
C4_44 0.35(2) 0.29(2) 0.26(2) -0.085(19) -0.04(2) -0.11(2)
O11_43 0.38(3) 0.32(2) 0.29(2) 0.08(2) -0.05(2) -0.074(19)
O10_43 0.41(2) 0.28(2) 0.31(3) -0.03(2) -0.05(2) -0.201(19)
O9_43 0.38(4) 0.45(5) 0.57(6) 0.11(5) -0.09(5) -0.16(4)
O8_43 0.25(3) 0.39(2) 0.37(3) -0.08(2) 0.03(2) -0.194(19)
O7_43 0.248(19) 0.29(2) 0.25(2) -0.104(16) -0.036(16) -0.116(15)
O12_43 0.277(18) 0.226(16) 0.153(15) -0.008(12) -0.082(13) -0.152(13)
C1_43 0.28(2) 0.33(2) 0.28(2) -0.038(18) -0.002(18) -0.136(18)
C6_43 0.34(3) 0.37(2) 0.32(2) -0.04(2) 0.02(2) -0.12(2)
C5_43 0.41(3) 0.37(3) 0.36(3) -0.02(2) 0.02(2) -0.14(2)
C2_43 0.339(19) 0.272(18) 0.245(17) -0.019(16) -0.019(17) -0.113(16)
C3_43 0.38(2) 0.30(2) 0.28(2) 0.044(19) -0.015(18) -0.080(19)
C4_43 0.402(19) 0.33(2) 0.34(2) -0.02(2) -0.036(19) -0.094(19)
O11_41 0.412(19) 0.46(3) 0.39(3) -0.14(2) -0.168(19) -0.11(2)
O10_41 0.44(5) 0.64(7) 0.47(5) -0.11(5) -0.20(4) 0.03(5)
O9_41 0.41(3) 0.33(2) 0.39(3) -0.01(2) -0.15(2) -0.07(2)
O8_41 0.249(17) 0.222(19) 0.25(2) 0.052(15) -0.069(16) -0.102(14)
O7_41 0.307(19) 0.132(13) 0.144(14) 0.051(10) -0.092(13) -0.097(13)
O12_41 0.38(2) 0.27(2) 0.193(17) 0.004(15) -0.127(15) -0.114(17)
C1_41 0.301(17) 0.263(19) 0.24(2) -0.013(16) -0.121(15) -0.104(15)
C6_41 0.31(2) 0.28(2) 0.27(2) 0.006(19) -0.075(19) -0.086(19)
C5_41 0.34(2) 0.311(19) 0.34(2) 0.001(18) -0.10(2) -0.134(18)
C2_41 0.35(2) 0.29(2) 0.27(2) -0.060(19) -0.145(18) -0.07(2)
C3_41 0.374(19) 0.41(2) 0.33(2) -0.08(2) -0.155(17) -0.08(2)
C4_41 0.36(2) 0.39(2) 0.36(3) -0.03(2) -0.12(2) -0.10(2)
O11_40 0.49(5) 0.67(6) 0.54(6) 0.07(6) -0.19(5) -0.21(5)
O10_40 0.39(4) 0.57(5) 0.39(5) 0.14(5) -0.09(4) -0.13(5)
O9_40 0.39(2) 0.36(3) 0.30(2) 0.05(2) -0.092(17) -0.17(2)
O8_40 0.35(2) 0.200(16) 0.158(15) 0.015(13) -0.083(15) -0.118(15)
O7_40 0.39(2) 0.214(19) 0.30(3) 0.047(18) -0.109(18) -0.089(18)
O12_40 0.42(2) 0.41(3) 0.38(3) -0.03(2) -0.18(2) -0.09(2)
C1_40 0.38(2) 0.31(2) 0.32(3) 0.05(2) -0.06(2) -0.08(2)
C6_40 0.36(2) 0.30(2) 0.30(2) 0.03(2) -0.07(2) -0.096(19)
C5_40 0.40(2) 0.39(3) 0.34(2) 0.06(2) -0.06(2) -0.09(2)
C2_40 0.38(2) 0.39(2) 0.40(3) 0.05(2) -0.07(2) -0.09(2)
C3_40 0.38(3) 0.46(3) 0.43(3) 0.06(3) -0.07(3) -0.09(2)
C4_40 0.38(3) 0.45(3) 0.41(3) 0.07(3) -0.07(2) -0.08(3)
O11_42 0.47(2) 0.44(3) 0.44(3) -0.08(3) -0.13(2) -0.20(2)
O10_42 0.51(4) 0.59(6) 0.80(7) -0.05(6) -0.17(5) -0.28(5)
O9_42 0.56(6) 0.58(5) 0.76(7) -0.08(6) -0.15(5) 0.08(6)
O8_42 0.35(2) 0.39(3) 0.37(2) 0.07(2) -0.15(2) -0.07(2)
O7_42 0.42(3) 0.41(3) 0.46(3) -0.14(3) -0.15(2) -0.09(2)
O12_42 0.41(2) 0.37(2) 0.40(3) -0.07(2) -0.09(2) -0.10(2)
C1_42 0.42(2) 0.43(2) 0.42(3) -0.08(2) -0.16(2) -0.11(2)
C6_42 0.43(2) 0.43(3) 0.47(3) -0.02(2) -0.14(2) -0.11(2)
C5_42 0.42(3) 0.47(3) 0.49(3) -0.05(3) -0.15(3) -0.10(2)
C2_42 0.43(2) 0.43(2) 0.40(3) -0.08(2) -0.11(2) -0.124(18)
C3_42 0.45(2) 0.47(3) 0.44(3) -0.08(2) -0.14(2) -0.15(2)
C4_42 0.43(3) 0.48(3) 0.50(3) -0.06(3) -0.14(3) -0.11(2)
O11_39 0.288(18) 0.31(2) 0.24(2) 0.054(19) -0.083(17) -0.045(18)
O10_39 0.35(2) 0.39(3) 0.39(3) 0.10(3) -0.03(3) -0.04(2)
O9_39 0.50(6) 0.45(5) 0.45(5) -0.01(4) -0.11(5) 0.09(5)
O8_39 0.30(2) 0.32(3) 0.31(3) 0.02(2) -0.07(2) -0.04(2)
O7_39 0.246(17) 0.163(18) 0.242(19) 0.059(16) -0.090(16) -0.044(15)
O12_39 0.27(2) 0.23(2) 0.208(18) 0.035(16) -0.074(15) -0.074(17)
C1_39 0.288(17) 0.30(2) 0.260(19) 0.058(18) -0.072(17) -0.038(18)
C6_39 0.29(2) 0.30(2) 0.28(2) 0.03(2) -0.09(2) -0.06(2)
C5_39 0.32(2) 0.33(3) 0.32(3) 0.03(2) -0.07(2) -0.05(2)
C2_39 0.28(2) 0.29(2) 0.23(2) 0.02(2) -0.075(19) -0.05(2)
C3_39 0.32(2) 0.33(2) 0.27(2) 0.05(2) -0.08(2) -0.06(2)
C4_39 0.32(2) 0.36(3) 0.33(3) 0.07(2) -0.07(2) -0.03(2)
O1_38 0.23(3) 0.25(3) 0.21(3) -0.05(2) -0.01(2) 0.07(2)
O2_38 0.29(2) 0.197(19) 0.176(17) 0.003(15) -0.045(16) -0.066(17)
C1_38 0.30(3) 0.26(3) 0.20(2) -0.01(2) -0.05(2) -0.02(2)
C2_38 0.35(5) 0.36(5) 0.23(4) -0.12(4) -0.01(4) 0.06(4)
O1_37 0.34(2) 0.36(2) 0.33(2) -0.08(2) -0.098(19) -0.033(19)
O2_37 0.264(19) 0.27(2) 0.144(18) -0.004(16) -0.053(16) -0.071(16)
C1_37 0.32(2) 0.34(3) 0.25(3) -0.04(2) -0.10(2) -0.03(2)
C2_37 0.39(5) 0.48(6) 0.45(6) -0.02(5) -0.14(4) 0.01(4)
O11_36 0.64(6) 0.75(7) 0.36(5) -0.09(5) -0.20(5) 0.24(5)
O10_36 0.57(6) 0.69(6) 0.56(6) -0.20(5) -0.03(5) 0.29(5)
O9_36 0.46(5) 0.48(6) 0.56(6) -0.04(5) 0.14(5) -0.06(5)
O8_36 0.25(2) 0.199(18) 0.162(16) -0.063(14) -0.015(16) -0.074(15)
O7_36 0.27(2) 0.224(19) 0.151(14) -0.040(14) -0.081(14) -0.061(15)
O12_36 0.274(19) 0.150(16) 0.165(17) -0.011(13) -0.064(15) -0.047(14)
C1_36 0.30(2) 0.244(19) 0.169(16) -0.046(15) -0.086(16) -0.010(17)
C6_36 0.32(2) 0.20(2) 0.23(2) -0.083(17) -0.06(2) -0.072(19)
C5_36 0.39(3) 0.37(3) 0.32(3) -0.07(2) 0.00(2) 0.03(2)
C2_36 0.32(2) 0.22(2) 0.19(2) -0.045(17) -0.05(2) -0.017(19)
C3_36 0.43(3) 0.39(3) 0.32(3) -0.07(2) -0.06(2) 0.07(2)
C4_36 0.44(3) 0.43(3) 0.35(3) -0.10(2) -0.05(3) 0.07(2)
O11_35 0.217(19) 0.36(3) 0.29(3) -0.16(2) -0.036(18) -0.08(2)
O10_35 0.29(3) 0.61(6) 0.44(5) -0.33(5) 0.03(3) -0.10(4)
O9_35 0.23(2) 0.34(3) 0.31(2) -0.14(2) -0.038(19) -0.12(2)
O8_35 0.230(17) 0.178(18) 0.23(2) -0.055(15) -0.052(15) -0.108(14)
O7_35 0.141(16) 0.218(19) 0.178(17) -0.064(14) -0.014(13) -0.045(15)
O12_35 0.177(16) 0.177(17) 0.171(16) -0.040(13) -0.055(13) -0.062(14)
C1_35 0.200(16) 0.29(2) 0.194(17) -0.096(16) -0.048(14) -0.085(17)
C6_35 0.233(18) 0.30(2) 0.250(19) -0.096(18) -0.054(16) -0.088(19)
C5_35 0.24(2) 0.30(2) 0.28(2) -0.12(2) -0.045(18) -0.10(2)
C2_35 0.19(2) 0.27(2) 0.187(18) -0.054(19) -0.015(17) -0.113(18)
C3_35 0.24(2) 0.35(3) 0.26(2) -0.12(2) -0.06(2) -0.05(2)
C4_35 0.27(2) 0.36(3) 0.27(3) -0.12(2) -0.07(2) -0.07(2)
O1_34 0.218(19) 0.33(2) 0.36(3) -0.04(2) -0.01(2) -0.083(19)
O2_34 0.232(19) 0.29(2) 0.33(3) -0.05(2) -0.011(19) -0.122(17)
C1_34 0.26(2) 0.30(3) 0.34(3) -0.05(3) -0.02(2) -0.08(2)
C2_34 0.31(4) 0.42(5) 0.38(6) -0.05(5) -0.10(5) -0.04(4)
O1_33 0.42(3) 0.26(2) 0.134(15) -0.046(15) -0.057(17) -0.115(19)
O2_33 0.31(3) 0.27(2) 0.135(15) -0.072(14) 0.020(17) -0.121(19)
C1_33 0.36(3) 0.30(2) 0.131(18) -0.013(17) 0.00(2) -0.14(2)
C2_33 0.40(6) 0.53(6) 0.29(4) -0.03(4) 0.04(4) -0.16(5)
O1_32 0.38(2) 0.158(15) 0.23(2) 0.034(15) -0.141(19) -0.098(16)
O2_32 0.34(2) 0.153(16) 0.187(17) -0.029(13) -0.140(17) -0.025(16)
C1_32 0.35(3) 0.14(2) 0.27(3) 0.016(19) -0.11(2) -0.05(2)
C2_32 0.33(5) 0.24(4) 0.35(5) 0.01(4) -0.18(4) -0.03(3)
O1_31 0.44(2) 0.182(19) 0.24(2) -0.005(18) -0.08(2) -0.106(18)
O2_31 0.38(2) 0.178(16) 0.26(2) -0.042(17) -0.14(2) -0.071(16)
C1_31 0.43(3) 0.21(2) 0.30(3) 0.01(2) -0.08(3) -0.04(2)
C2_31 0.52(5) 0.37(5) 0.46(6) 0.07(5) -0.14(6) 0.05(5)
O1_30 0.42(3) 0.162(17) 0.23(2) 0.020(15) -0.06(2) -0.151(17)
O2_30 0.38(2) 0.192(16) 0.199(19) -0.036(15) -0.104(19) -0.097(17)
C1_30 0.43(3) 0.19(2) 0.27(3) -0.03(2) -0.06(3) -0.10(2)
C2_30 0.60(6) 0.26(4) 0.39(5) -0.07(4) 0.04(6) -0.07(5)
O1_29 0.31(2) 0.229(19) 0.112(14) -0.041(14) -0.012(15) -0.149(18)
O2_29 0.29(3) 0.240(19) 0.171(19) 0.041(17) -0.063(18) -0.087(19)
C1_29 0.31(3) 0.25(2) 0.16(2) 0.01(2) -0.03(2) -0.13(2)
C2_29 0.35(5) 0.23(4) 0.23(4) 0.08(3) -0.09(4) -0.15(3)
O1_28 0.45(2) 0.27(2) 0.31(3) 0.00(2) -0.13(2) -0.18(2)
O2_28 0.44(2) 0.26(2) 0.26(3) 0.05(2) -0.15(2) -0.199(19)
C1_28 0.46(2) 0.28(3) 0.33(3) 0.02(2) -0.07(3) -0.18(2)
C2_28 0.45(4) 0.44(6) 0.39(6) -0.01(5) 0.01(5) -0.19(4)
O1_27 0.29(2) 0.168(17) 0.157(16) -0.029(13) -0.066(15) -0.120(16)
O2_27 0.34(2) 0.113(14) 0.131(16) 0.008(12) -0.078(15) -0.077(15)
C1_27 0.31(2) 0.15(2) 0.20(2) -0.016(19) -0.078(19) -0.104(19)
C2_27 0.38(5) 0.16(3) 0.16(3) 0.05(3) -0.03(3) -0.10(3)
O1_26 0.36(3) 0.152(15) 0.146(17) -0.010(12) -0.099(17) -0.098(15)
O2_26 0.36(3) 0.178(15) 0.20(2) -0.038(15) -0.052(18) -0.139(15)
C1_26 0.35(3) 0.17(2) 0.17(2) -0.023(19) -0.06(2) -0.08(2)
C2_26 0.42(5) 0.18(3) 0.20(4) -0.05(3) -0.02(4) -0.05(3)
O1_25 0.47(3) 0.19(2) 0.22(2) -0.011(17) -0.128(19) -0.137(19)
O2_25 0.42(3) 0.161(16) 0.22(2) 0.017(15) -0.104(19) -0.100(18)
C1_25 0.45(3) 0.23(2) 0.25(2) -0.06(2) -0.12(2) -0.09(2)
C2_25 0.65(6) 0.46(6) 0.35(4) -0.18(5) -0.08(5) 0.00(6)
O1_24 0.54(3) 0.34(2) 0.23(2) -0.10(2) -0.07(2) -0.16(2)
O2_24 0.52(3) 0.35(2) 0.25(3) -0.05(2) -0.14(2) -0.20(2)
C1_24 0.54(3) 0.40(3) 0.27(3) -0.10(2) -0.08(3) -0.18(2)
C2_24 0.63(6) 0.46(6) 0.37(6) -0.17(4) -0.02(5) -0.16(5)
O1_23 0.43(3) 0.29(3) 0.201(18) 0.056(16) -0.153(18) -0.14(2)
O2_23 0.51(3) 0.34(3) 0.27(2) -0.07(2) -0.19(2) -0.12(2)
C1_23 0.48(3) 0.35(3) 0.25(2) 0.00(2) -0.16(2) -0.12(3)
C2_23 0.55(6) 0.49(6) 0.39(6) 0.01(5) -0.25(4) -0.09(5)
O1_22 0.47(3) 0.49(3) 0.33(2) 0.03(2) 0.05(2) -0.04(3)
O2_22 0.44(2) 0.43(3) 0.27(2) -0.01(2) 0.02(2) -0.06(2)
C1_22 0.46(3) 0.45(3) 0.34(3) 0.02(3) 0.01(3) -0.04(3)
C2_22 0.47(5) 0.41(6) 0.46(6) 0.07(5) 0.00(5) -0.10(5)
O1_21 0.31(2) 0.21(2) 0.158(19) -0.019(17) -0.044(18) -0.103(18)
O2_21 0.26(2) 0.22(2) 0.120(16) -0.011(16) -0.067(16) -0.102(18)
C1_21 0.29(3) 0.26(2) 0.16(2) 0.00(2) -0.05(2) -0.11(2)
C2_21 0.41(5) 0.32(5) 0.13(3) -0.07(3) 0.02(4) -0.20(4)
O1_20 0.30(3) 0.23(2) 0.28(2) 0.005(18) -0.04(2) -0.04(2)
O2_20 0.32(3) 0.206(17) 0.28(2) 0.000(18) -0.04(2) -0.018(18)
C1_20 0.34(3) 0.21(2) 0.29(2) 0.01(2) -0.01(3) -0.06(2)
C2_20 0.49(6) 0.31(4) 0.38(5) -0.09(4) 0.00(5) 0.02(5)
O1_19 0.22(2) 0.134(14) 0.188(19) -0.004(14) -0.072(16) -0.044(13)
O2_19 0.214(19) 0.116(13) 0.184(19) -0.028(13) -0.063(16) -0.025(13)
C1_19 0.25(2) 0.143(19) 0.25(2) -0.02(2) -0.07(2) -0.012(19)
C2_19 0.29(4) 0.17(3) 0.37(5) -0.08(4) -0.05(4) -0.09(3)
O1_18 0.27(2) 0.24(2) 0.23(2) -0.031(19) -0.046(18) -0.080(19)
O2_18 0.26(2) 0.177(18) 0.23(2) 0.002(17) -0.034(17) -0.088(17)
C1_18 0.26(2) 0.24(2) 0.22(2) -0.06(2) -0.05(2) -0.09(2)
C2_18 0.33(4) 0.33(5) 0.39(5) 0.03(5) -0.04(4) -0.18(4)
O1_17 0.22(2) 0.228(17) 0.24(2) -0.062(16) -0.094(18) -0.037(15)
O2_17 0.21(2) 0.25(2) 0.23(2) -0.048(17) -0.107(17) -0.025(16)
C1_17 0.27(2) 0.26(2) 0.22(2) -0.06(2) -0.10(2) -0.02(2)
C2_17 0.32(5) 0.28(4) 0.27(5) -0.04(4) -0.06(4) 0.06(4)
O1_16 0.140(15) 0.112(13) 0.116(12) -0.029(10) -0.041(11) -0.013(11)
O2_16 0.162(17) 0.152(15) 0.127(14) -0.035(12) -0.030(12) -0.023(13)
C1_16 0.16(2) 0.139(19) 0.158(19) -0.033(16) -0.037(17) -0.053(17)
C2_16 0.28(4) 0.18(3) 0.17(3) 0.04(3) -0.09(3) -0.07(3)
O1_15 0.32(2) 0.39(3) 0.29(2) -0.07(2) -0.13(2) -0.01(2)
O2_15 0.24(2) 0.37(3) 0.30(2) 0.03(2) -0.118(19) -0.04(2)
C1_15 0.28(2) 0.41(3) 0.29(2) -0.01(2) -0.133(19) 0.00(2)
C2_15 0.40(6) 0.52(6) 0.24(4) -0.07(4) -0.11(4) 0.05(5)
O1_14 0.24(3) 0.17(2) 0.22(3) -0.05(2) -0.12(2) -0.04(2)
O2_14 0.195(17) 0.188(18) 0.194(19) -0.030(15) -0.108(15) -0.048(15)
C1_14 0.21(3) 0.22(3) 0.23(3) -0.03(2) -0.10(2) -0.04(2)
C2_14 0.22(4) 0.31(5) 0.41(6) -0.09(5) -0.12(4) -0.02(3)
O1_13 0.243(18) 0.132(14) 0.125(15) -0.020(12) -0.072(13) -0.085(13)
O2_13 0.228(18) 0.176(17) 0.128(14) 0.009(14) -0.076(14) -0.100(14)
C1_13 0.21(2) 0.17(2) 0.17(2) 0.000(19) -0.097(18) -0.077(18)
C2_13 0.30(4) 0.40(5) 0.26(4) -0.04(4) -0.22(3) -0.08(4)
O1_12 0.50(3) 0.38(3) 0.33(3) -0.01(2) -0.22(2) -0.16(2)
O2_12 0.45(3) 0.39(3) 0.33(3) 0.01(2) -0.25(2) -0.16(2)
C1_12 0.47(3) 0.40(3) 0.33(3) -0.02(2) -0.21(2) -0.19(2)
C2_12 0.45(4) 0.41(5) 0.31(5) 0.00(4) -0.10(5) -0.26(4)
O1_11 0.45(3) 0.36(3) 0.39(3) -0.01(2) -0.24(2) -0.17(2)
O2_11 0.39(2) 0.27(2) 0.32(3) 0.07(2) -0.17(2) -0.18(2)
C1_11 0.40(3) 0.31(3) 0.41(3) -0.02(2) -0.20(2) -0.18(2)
C2_11 0.39(5) 0.31(4) 0.45(6) -0.06(4) -0.22(5) -0.09(4)
C1_10 0.30(2) 0.172(16) 0.165(18) 0.025(15) -0.076(17) -0.055(16)
O1_10 0.27(2) 0.129(13) 0.132(12) 0.041(10) -0.087(12) -0.068(13)
O2_10 0.286(18) 0.119(12) 0.152(14) 0.056(10) -0.072(13) -0.106(12)
O3_10 0.249(19) 0.152(14) 0.148(15) 0.045(12) -0.074(13) -0.055(13)
C1_9 0.316(18) 0.175(17) 0.21(2) -0.037(18) -0.103(18) -0.084(15)
O1_9 0.288(16) 0.157(13) 0.131(15) 0.002(12) -0.108(14) -0.117(12)
O2_9 0.33(2) 0.187(16) 0.22(2) -0.003(16) -0.086(19) -0.076(15)
O3_9 0.31(2) 0.191(15) 0.24(2) 0.011(15) -0.138(18) -0.129(13)
C1_8 0.176(17) 0.132(16) 0.147(17) -0.037(14) -0.016(15) -0.055(14)
O1_8 0.190(18) 0.128(13) 0.145(14) -0.038(11) -0.050(12) -0.057(11)
O2_8 0.141(15) 0.169(15) 0.133(14) -0.065(12) -0.021(11) -0.063(12)
O3_8 0.193(15) 0.122(12) 0.118(13) -0.028(10) -0.050(11) -0.069(10)
C1_7 0.146(16) 0.126(16) 0.116(16) -0.016(13) -0.044(13) -0.033(14)
O1_7 0.158(14) 0.116(11) 0.074(10) -0.019(9) -0.034(9) -0.064(10)
O2_7 0.120(13) 0.144(13) 0.123(13) -0.055(10) -0.047(10) -0.034(11)
O3_7 0.147(15) 0.120(11) 0.105(12) -0.017(9) -0.058(10) -0.046(11)
C1_6 0.253(17) 0.127(16) 0.129(16) 0.003(15) -0.069(14) -0.069(16)
O1_6 0.211(16) 0.103(12) 0.122(11) 0.017(10) -0.081(11) -0.045(12)
O2_6 0.268(16) 0.123(13) 0.097(11) -0.008(10) -0.082(11) -0.091(12)
O3_6 0.244(18) 0.162(16) 0.162(15) -0.003(13) -0.074(13) -0.071(15)
C1_5 0.225(18) 0.159(15) 0.128(17) -0.008(14) -0.056(15) -0.086(14)
O1_5 0.278(18) 0.137(14) 0.127(14) -0.026(12) -0.070(14) -0.076(13)
O2_5 0.213(14) 0.135(13) 0.141(15) -0.014(11) -0.078(12) -0.095(11)
O3_5 0.213(17) 0.185(15) 0.139(14) -0.011(12) -0.035(13) -0.114(13)
C1_4 0.226(16) 0.138(17) 0.122(17) 0.012(14) -0.062(16) -0.039(14)
O1_4 0.225(17) 0.125(12) 0.118(14) -0.006(10) -0.051(13) -0.063(12)
O2_4 0.249(14) 0.133(14) 0.121(14) -0.018(11) -0.080(12) -0.066(12)
O3_4 0.186(15) 0.101(11) 0.107(12) -0.018(10) -0.056(11) -0.019(11)
C1_3 0.31(2) 0.221(19) 0.175(16) 0.055(15) -0.090(17) -0.075(17)
O1_3 0.29(2) 0.174(17) 0.208(15) 0.061(14) -0.114(15) -0.071(15)
O2_3 0.37(2) 0.231(17) 0.154(15) -0.016(14) -0.113(15) -0.083(15)
O3_3 0.281(18) 0.169(15) 0.173(15) 0.067(12) -0.101(14) -0.110(12)
C1_2 0.172(17) 0.070(14) 0.135(16) -0.022(12) -0.052(14) -0.022(13)
O1_2 0.169(16) 0.106(11) 0.103(12) -0.021(9) -0.050(10) -0.046(11)
O2_2 0.170(14) 0.112(13) 0.090(11) -0.020(9) -0.036(10) -0.038(11)
O3_2 0.187(17) 0.114(12) 0.149(14) -0.005(11) -0.070(12) -0.056(11)
C1_1 0.262(17) 0.127(16) 0.149(16) -0.009(15) -0.069(14) -0.099(15)
O1_1 0.261(15) 0.136(15) 0.137(14) 0.006(12) -0.096(12) -0.072(13)
O2_1 0.260(17) 0.158(16) 0.110(13) -0.040(12) -0.043(13) -0.066(14)
O3_1 0.227(17) 0.133(14) 0.137(12) 0.007(11) -0.073(12) -0.052(14)

loop_
_atom_type_symbol
_atom_type_description
_atom_type_scat_dispersion_real
_atom_type_scat_dispersion_imag
_atom_type_scat_source
C C 0.0030 0.0020 'International Tables Vol C Tables 4.2.6.8 and 6.1.1.4'
H H 0.0000 0.0000 'International Tables Vol C Tables 4.2.6.8 and 6.1.1.4'
N N 0.0070 0.0030 'International Tables Vol C Tables 4.2.6.8 and 6.1.1.4'
O O 0.0110 0.0060 'International Tables Vol C Tables 4.2.6.8 and 6.1.1.4'
Gd Gd -0.1010 3.9530 'International Tables Vol C Tables 4.2.6.8 and 6.1.1.4'

loop_
_geom_angle_atom_site_label_1
_geom_angle_atom_site_label_2
_geom_angle_atom_site_label_3
_geom_angle
O6W Gd1 O19W 73.6
O6W Gd1 O29W 76.9
O19W Gd1 O29W 70.5
O6W Gd1 O47 83.0
O19W Gd1 O47 143.3
O29W Gd1 O47 77.0
O6W Gd1 O8_69 154.0
O19W Gd1 O8_69 114.4
O29W Gd1 O8_69 82.7
O47 Gd1 O8_69 77.0
O6W Gd1 O9_62 58.4
O19W Gd1 O9_62 110.5
O29W Gd1 O9_62 131.0
O47 Gd1 O9_62 78.6
O8_69 Gd1 O9_62 131.2
O6W Gd1 O9_69 149.7
O19W Gd1 O9_69 89.3
O29W Gd1 O9_69 121.4
O47 Gd1 O9_69 122.8
O8_69 Gd1 O9_69 56.1
O9_62 Gd1 O9_69 107.6
O6W Gd1 Gd2 84.6
O19W Gd1 Gd2 155.8
O29W Gd1 Gd2 115.1
O47 Gd1 Gd2 38.9
O8_69 Gd1 Gd2 89.9
O9_62 Gd1 Gd2 47.0
O9_69 Gd1 Gd2 105.3
O6W Gd1 Gd3 118.2
O19W Gd1 Gd3 137.6
O29W Gd1 Gd3 73.2
O47 Gd1 Gd3 38.4
O8_69 Gd1 Gd3 38.9
O9_62 Gd1 Gd3 109.6
O9_69 Gd1 Gd3 91.4
Gd2 Gd1 Gd3 62.7
O8_62 Gd2 O2_9 112.9
O8_62 Gd2 O87W 138.6
O2_9 Gd2 O87W 100.1
O8_62 Gd2 O47 139.1
O2_9 Gd2 O47 70.3
O87W Gd2 O47 74.5
O8_62 Gd2 O1_9 84.6
O2_9 Gd2 O1_9 55.0
O87W Gd2 O1_9 95.4
O47 Gd2 O1_9 121.7
O8_62 Gd2 O14 65.7
O2_9 Gd2 O14 122.4
O87W Gd2 O14 75.9
O47 Gd2 O14 149.6
O1_9 Gd2 O14 68.0
O8_62 Gd2 O2_61 80.1
O2_9 Gd2 O2_61 156.6
O87W Gd2 O2_61 78.7
O47 Gd2 O2_61 87.1
O1_9 Gd2 O2_61 148.2
O14 Gd2 O2_61 80.3
O8_62 Gd2 C1_9 100.6
O2_9 Gd2 C1_9 27.3
O87W Gd2 C1_9 97.7
O47 Gd2 C1_9 95.4
O1_9 Gd2 C1_9 27.8
O14 Gd2 C1_9 95.3
O2_61 Gd2 C1_9 174.9
O8_62 Gd2 O9_62 64.6
O2_9 Gd2 O9_62 105.8
O87W Gd2 O9_62 130.1
O47 Gd2 O9_62 75.3
O1_9 Gd2 O9_62 134.4
O14 Gd2 O9_62 120.5
O2_61 Gd2 O9_62 61.0
C1_9 Gd2 O9_62 124.0
O8_62 Gd2 Gd1 101.3
O2_9 Gd2 Gd1 71.1
O87W Gd2 Gd1 112.9
O47 Gd2 Gd1 39.1
O1_9 Gd2 Gd1 122.7
O14 Gd2 Gd1 163.5
O2_61 Gd2 Gd1 87.7
C1_9 Gd2 Gd1 97.1
O9_62 Gd2 Gd1 43.1
O8_62 Gd2 Gd11 31.2
O2_9 Gd2 Gd11 132.0
O87W Gd2 Gd11 107.5
O47 Gd2 Gd11 154.7
O1_9 Gd2 Gd11 83.6
O14 Gd2 Gd11 36.8
O2_61 Gd2 Gd11 69.0
C1_9 Gd2 Gd11 109.0
O9_62 Gd2 Gd11 85.4
Gd1 Gd2 Gd11 127.8
O8_62 Gd2 Gd9 75.1
O2_9 Gd2 Gd9 85.3
O87W Gd2 Gd9 83.9
O47 Gd2 Gd9 143.3
O1_9 Gd2 Gd9 30.9
O14 Gd2 Gd9 37.3
O2_61 Gd2 Gd9 117.5
C1_9 Gd2 Gd9 58.1
O9_62 Gd2 Gd9 139.4
Gd1 Gd2 Gd9 152.7
Gd11 Gd2 Gd9 60.3
O33 Gd3 O36 63.6
O33 Gd3 O47 129.7
O36 Gd3 O47 149.5
O33 Gd3 O8_69 129.7
O36 Gd3 O8_69 119.5
O47 Gd3 O8_69 75.5
O33 Gd3 O7_69 76.3
O36 Gd3 O7_69 70.5
O47 Gd3 O7_69 135.1
O8_69 Gd3 O7_69 61.5
O33 Gd3 O13W 132.0
O36 Gd3 O13W 73.5
O47 Gd3 O13W 80.8
O8_69 Gd3 O13W 89.2
O7_69 Gd3 O13W 109.3
O33 Gd3 O2_9 82.1
O36 Gd3 O2_9 144.1
O47 Gd3 O2_9 62.5
O8_69 Gd3 O2_9 74.1
O7_69 Gd3 O2_9 92.4
O13W Gd3 O2_9 142.3
O33 Gd3 Gd4 38.7
O36 Gd3 Gd4 75.8
O47 Gd3 Gd4 133.0
O8_69 Gd3 Gd4 91.3
O7_69 Gd3 Gd4 43.0
O13W Gd3 Gd4 144.9
O2_9 Gd3 Gd4 70.6
O33 Gd3 Gd1 147.6
O36 Gd3 Gd1 146.1
O47 Gd3 Gd1 37.4
O8_69 Gd3 Gd1 38.5
O7_69 Gd3 Gd1 99.7
O13W Gd3 Gd1 80.0
O2_9 Gd3 Gd1 65.9
Gd4 Gd3 Gd1 119.8
O12_69 Gd4 O54W 128.1
O12_69 Gd4 O2_11 75.9
O54W Gd4 O2_11 80.3
O12_69 Gd4 O49 63.6
O54W Gd4 O49 66.0
O2_11 Gd4 O49 74.9
O12_69 Gd4 O33 133.1
O54W Gd4 O33 89.6
O2_11 Gd4 O33 145.5
O49 Gd4 O33 130.4
O12_69 Gd4 O7_69 82.9
O54W Gd4 O7_69 147.0
O2_11 Gd4 O7_69 100.3
O49 Gd4 O7_69 146.4
O33 Gd4 O7_69 71.2
O12_69 Gd4 O3_9 72.0
O54W Gd4 O3_9 101.5
O2_11 Gd4 O3_9 140.2
O49 Gd4 O3_9 70.1
O33 Gd4 O3_9 74.0
O7_69 Gd4 O3_9 98.5
O12_69 Gd4 C6_69 35.1
O54W Gd4 C6_69 152.0
O2_11 Gd4 C6_69 73.5
O49 Gd4 C6_69 97.1
O33 Gd4 C6_69 117.8
O7_69 Gd4 C6_69 50.8
O3_9 Gd4 C6_69 92.5
O12_69 Gd4 Gd5 21.2
O54W Gd4 Gd5 107.1
O2_11 Gd4 Gd5 70.8
O49 Gd4 Gd5 42.6
O33 Gd4 Gd5 143.3
O7_69 Gd4 Gd5 104.0
O3_9 Gd4 Gd5 70.7
C6_69 Gd4 Gd5 54.9
O12_69 Gd4 Gd3 102.3
O54W Gd4 Gd3 124.7
O2_11 Gd4 Gd3 139.8
O49 Gd4 Gd3 141.2
O33 Gd4 Gd3 35.2
O7_69 Gd4 Gd3 40.9
O3_9 Gd4 Gd3 71.1
C6_69 Gd4 Gd3 82.7
Gd5 Gd4 Gd3 119.9
O12_69 Gd5 O12_65 88.1
O12_69 Gd5 O1W 143.8
O12_65 Gd5 O1W 126.0
O12_69 Gd5 O11_69 75.9
O12_65 Gd5 O11_69 107.3
O1W Gd5 O11_69 81.7
O12_69 Gd5 O49 58.1
O12_65 Gd5 O49 82.2
O1W Gd5 O49 130.4
O11_69 Gd5 O49 132.9
O12_69 Gd5 O1_12 135.0
O12_65 Gd5 O1_12 95.5
O1W Gd5 O1_12 61.3
O11_69 Gd5 O1_12 142.9
O49 Gd5 O1_12 77.9
O12_69 Gd5 O1_11 78.4
O12_65 Gd5 O1_11 137.9
O1W Gd5 O1_11 81.9
O11_69 Gd5 O1_11 107.6
O49 Gd5 O1_11 56.8
O1_12 Gd5 O1_11 69.1
O12_69 Gd5 Gd6 78.3
O12_65 Gd5 Gd6 46.2
O1W Gd5 Gd6 132.6
O11_69 Gd5 Gd6 143.5
O49 Gd5 Gd6 39.1
O1_12 Gd5 Gd6 72.6
O1_11 Gd5 Gd6 91.8
O12_69 Gd5 Gd4 19.7
O12_65 Gd5 Gd4 87.7
O1W Gd5 Gd4 145.8
O11_69 Gd5 Gd4 94.8
O49 Gd5 Gd4 38.5
O1_12 Gd5 Gd4 115.3
O1_11 Gd5 Gd4 66.7
Gd6 Gd5 Gd4 64.4
O2_12 Gd6 O56 137.8
O2_12 Gd6 O49 82.0
O56 Gd6 O49 126.2
O2_12 Gd6 O57 74.4
O56 Gd6 O57 65.1
O49 Gd6 O57 144.7
O2_12 Gd6 O7_65 98.8
O56 Gd6 O7_65 80.0
O49 Gd6 O7_65 138.5
O57 Gd6 O7_65 72.0
O2_12 Gd6 O3_9 139.5
O56 Gd6 O3_9 82.6
O49 Gd6 O3_9 69.4
O57 Gd6 O3_9 143.0
O7_65 Gd6 O3_9 85.5
O2_12 Gd6 O12_65 81.2
O56 Gd6 O12_65 132.5
O49 Gd6 O12_65 73.9
O57 Gd6 O12_65 126.3
O7_65 Gd6 O12_65 65.4
O3_9 Gd6 O12_65 64.0
O2_12 Gd6 O74W 95.2
O56 Gd6 O74W 64.8
O49 Gd6 O74W 80.4
O57 Gd6 O74W 76.1
O7_65 Gd6 O74W 140.0
O3_9 Gd6 O74W 107.2
O12_65 Gd6 O74W 154.3
O2_12 Gd6 Gd5 68.7
O56 Gd6 Gd5 153.4
O49 Gd6 Gd5 43.0
O57 Gd6 Gd5 140.0
O7_65 Gd6 Gd5 98.4
O3_9 Gd6 Gd5 70.8
O12_65 Gd6 Gd5 33.6
O74W Gd6 Gd5 121.6
O2_12 Gd6 Gd7 101.2
O56 Gd6 Gd7 36.7
O49 Gd6 Gd7 134.9
O57 Gd6 Gd7 32.8
O7_65 Gd6 Gd7 86.0
O3_9 Gd6 Gd7 119.3
O12_65 Gd6 Gd7 151.2
O74W Gd6 Gd7 54.5
Gd5 Gd6 Gd7 169.5
O2_12 Gd6 Gd9 138.8
O56 Gd6 Gd9 34.9
O49 Gd6 Gd9 138.2
O57 Gd6 Gd9 72.3
O7_65 Gd6 Gd9 47.8
O3_9 Gd6 Gd9 70.8
O12_65 Gd6 Gd9 99.5
O74W Gd6 Gd9 99.7
Gd5 Gd6 Gd9 129.9
Gd7 Gd6 Gd9 59.7
O2_12 Gd6 Gd4 114.3
O56 Gd6 Gd4 100.5
O49 Gd6 Gd4 32.7
O57 Gd6 Gd4 158.4
O7_65 Gd6 Gd4 123.1
O3_9 Gd6 Gd4 39.5
O12_65 Gd6 Gd4 75.2
O74W Gd6 Gd4 83.3
Gd5 Gd6 Gd4 58.0
Gd7 Gd6 Gd4 127.1
Gd9 Gd6 Gd4 105.5
O45W Gd7 O57 128.3
O45W Gd7 O26W 72.4
O57 Gd7 O26W 80.8
O45W Gd7 O1_50 97.6
O57 Gd7 O1_50 129.2
O26W Gd7 O1_50 141.0
O45W Gd7 O56 140.4
O57 Gd7 O56 71.5
O26W Gd7 O56 146.5
O1_50 Gd7 O56 58.3
O45W Gd7 O2_50 80.2
O57 Gd7 O2_50 140.7
O26W Gd7 O2_50 84.6
O1_50 Gd7 O2_50 56.4
O56 Gd7 O2_50 105.0
O45W Gd7 O61 145.1
O57 Gd7 O61 70.5
O26W Gd7 O61 84.4
O1_50 Gd7 O61 84.3
O56 Gd7 O61 69.0
O2_50 Gd7 O61 71.9
O45W Gd7 C1_50 82.1
O57 Gd7 C1_50 149.6
O26W Gd7 C1_50 112.5
O1_50 Gd7 C1_50 29.0
O56 Gd7 C1_50 85.1
O2_50 Gd7 C1_50 28.9
O61 Gd7 C1_50 83.4
O45W Gd7 O58W 51.7
O57 Gd7 O58W 76.7
O26W Gd7 O58W 55.0
O1_50 Gd7 O58W 144.2
O56 Gd7 O58W 131.6
O2_50 Gd7 O58W 122.6
O61 Gd7 O58W 131.2
C1_50 Gd7 O58W 133.6
O45W Gd7 Gd8 139.2
O57 Gd7 Gd8 37.1
O26W Gd7 Gd8 67.7
O1_50 Gd7 Gd8 118.7
O56 Gd7 Gd8 78.8
O2_50 Gd7 Gd8 103.7
O61 Gd7 Gd8 37.6
C1_50 Gd7 Gd8 120.7
O58W Gd7 Gd8 96.8
O45W Gd7 Gd6 134.6
O57 Gd7 Gd6 39.0
O26W Gd7 Gd6 119.6
O1_50 Gd7 Gd6 94.6
O56 Gd7 Gd6 37.6
O2_50 Gd7 Gd6 140.4
O61 Gd7 Gd6 79.4
C1_50 Gd7 Gd6 122.6
O58W Gd7 Gd6 96.9
Gd8 Gd7 Gd6 64.4
O45W Gd7 Gd9 155.3
O57 Gd7 Gd9 76.2
O26W Gd7 Gd9 120.2
O1_50 Gd7 Gd9 58.9
O56 Gd7 Gd9 35.3
O2_50 Gd7 Gd9 80.1
O61 Gd7 Gd9 35.9
C1_50 Gd7 Gd9 73.5
O58W Gd7 Gd9 152.9
Gd8 Gd7 Gd9 60.8
Gd6 Gd7 Gd9 60.8
O8_65 Gd8 O2_13 84.9
O8_65 Gd8 O61 132.9
O2_13 Gd8 O61 139.7
O8_65 Gd8 O57 134.0
O2_13 Gd8 O57 74.3
O61 Gd8 O57 68.7
O8_65 Gd8 O90W 138.8
O2_13 Gd8 O90W 86.2
O61 Gd8 O90W 73.1
O57 Gd8 O90W 81.1
O8_65 Gd8 O40 57.3
O2_13 Gd8 O40 81.2
O61 Gd8 O40 127.4
O57 Gd8 O40 150.8
O90W Gd8 O40 81.5
O8_65 Gd8 O7_65 72.4
O2_13 Gd8 O7_65 103.9
O61 Gd8 O7_65 80.6
O57 Gd8 O7_65 73.4
O90W Gd8 O7_65 148.6
O40 Gd8 O7_65 129.0
O8_65 Gd8 O3_4 68.2
O2_13 Gd8 O3_4 145.3
O61 Gd8 O3_4 73.6
O57 Gd8 O3_4 140.3
O90W Gd8 O3_4 99.5
O40 Gd8 O3_4 66.0
O7_65 Gd8 O3_4 89.0
O8_65 Gd8 C1_65 52.7
O2_13 Gd8 C1_65 82.4
O61 Gd8 C1_65 108.2
O57 Gd8 C1_65 83.7
O90W Gd8 C1_65 163.0
O40 Gd8 C1_65 109.0
O7_65 Gd8 C1_65 27.6
O3_4 Gd8 C1_65 97.0
O8_65 Gd8 Gd7 158.7
O2_13 Gd8 Gd7 99.5
O61 Gd8 Gd7 40.3
O57 Gd8 Gd7 32.4
O90W Gd8 Gd7 62.5
O40 Gd8 Gd7 143.8
O7_65 Gd8 Gd7 86.4
O3_4 Gd8 Gd7 113.6
C1_65 Gd8 Gd7 107.0
O8_65 Gd8 Gd10 25.2
O2_13 Gd8 Gd10 71.0
O61 Gd8 Gd10 149.2
O57 Gd8 Gd10 140.1
O90W Gd8 Gd10 115.0
O40 Gd8 Gd10 36.5
O7_65 Gd8 Gd10 96.3
O3_4 Gd8 Gd10 75.7
C1_65 Gd8 Gd10 72.9
Gd7 Gd8 Gd10 170.5
O8_65 Gd8 Gd9 104.3
O2_13 Gd8 Gd9 142.0
O61 Gd8 Gd9 34.2
O57 Gd8 Gd9 73.1
O90W Gd8 Gd9 107.3
O40 Gd8 Gd9 134.9
O7_65 Gd8 Gd9 47.9
O3_4 Gd8 Gd9 68.9
C1_65 Gd8 Gd9 75.2
Gd7 Gd8 Gd9 59.9
Gd10 Gd8 Gd9 128.1
O1_9 Gd9 O61 143.1
O1_9 Gd9 O56 85.0
O61 Gd9 O56 73.0
O1_9 Gd9 O9W 141.2
O61 Gd9 O9W 75.8
O56 Gd9 O9W 117.2
O1_9 Gd9 O12W 85.9
O61 Gd9 O12W 117.1
O56 Gd9 O12W 78.6
O9W Gd9 O12W 69.6
O1_9 Gd9 O2_4 99.9
O61 Gd9 O2_4 83.1
O56 Gd9 O2_4 144.3
O9W Gd9 O2_4 80.5
O12W Gd9 O2_4 136.7
O1_9 Gd9 O14 71.3
O61 Gd9 O14 140.5
O56 Gd9 O14 144.0
O9W Gd9 O14 72.9
O12W Gd9 O14 73.1
O2_4 Gd9 O14 68.6
O1_9 Gd9 O7_65 70.5
O61 Gd9 O7_65 75.4
O56 Gd9 O7_65 75.6
O9W Gd9 O7_65 142.7
O12W Gd9 O7_65 146.2
O2_4 Gd9 O7_65 73.0
O14 Gd9 O7_65 118.7
O1_9 Gd9 Gd7 120.0
O61 Gd9 Gd7 39.5
O56 Gd9 Gd7 35.9
O9W Gd9 Gd7 90.4
O12W Gd9 Gd7 89.6
O2_4 Gd9 Gd7 121.9
O14 Gd9 Gd7 159.2
O7_65 Gd9 Gd7 82.1
O1_9 Gd9 Gd8 112.2
O61 Gd9 Gd8 35.1
O56 Gd9 Gd8 77.9
O9W Gd9 Gd8 103.8
O12W Gd9 Gd8 148.7
O2_4 Gd9 Gd8 67.5
O14 Gd9 Gd8 135.8
O7_65 Gd9 Gd8 41.7
Gd7 Gd9 Gd8 59.3
O1_9 Gd9 Gd6 64.8
O61 Gd9 Gd6 80.4
O56 Gd9 Gd6 36.2
O9W Gd9 Gd6 149.8
O12W Gd9 Gd6 106.4
O2_4 Gd9 Gd6 114.9
O14 Gd9 Gd6 136.0
O7_65 Gd9 Gd6 41.9
Gd7 Gd9 Gd6 59.4
Gd8 Gd9 Gd6 63.4
O1_9 Gd9 Gd2 34.3
O61 Gd9 Gd2 167.3
O56 Gd9 Gd2 114.0
O9W Gd9 Gd2 108.2
O12W Gd9 Gd2 75.3
O2_4 Gd9 Gd2 85.7
O14 Gd9 Gd2 37.1
O7_65 Gd9 Gd2 95.7
Gd7 Gd9 Gd2 149.6
Gd8 Gd9 Gd2 133.8
Gd6 Gd9 Gd2 99.1
O8_65 Gd10 O9_65 77.3
O8_65 Gd10 O40 63.5
O9_65 Gd10 O40 129.4
O8_65 Gd10 O1_52 137.0
O9_65 Gd10 O1_52 136.1
O40 Gd10 O1_52 73.5
O8_65 Gd10 O1_13 85.8
O9_65 Gd10 O1_13 66.9
O40 Gd10 O1_13 79.1
O1_52 Gd10 O1_13 86.3
O8_65 Gd10 O51W 134.1
O9_65 Gd10 O51W 57.4
O40 Gd10 O51W 142.4
O1_52 Gd10 O51W 81.8
O1_13 Gd10 O51W 71.2
O8_65 Gd10 O7_68 86.4
O9_65 Gd10 O7_68 135.9
O40 Gd10 O7_68 74.2
O1_52 Gd10 O7_68 81.9
O1_13 Gd10 O7_68 152.9
O51W Gd10 O7_68 130.3
O8_65 Gd10 O8_68 122.8
O9_65 Gd10 O8_68 93.8
O40 Gd10 O8_68 133.6
O1_52 Gd10 O8_68 86.8
O1_13 Gd10 O8_68 142.2
O51W Gd10 O8_68 71.0
O7_68 Gd10 O8_68 61.5
O8_65 Gd10 C5_65 58.6
O9_65 Gd10 C5_65 30.7
O40 Gd10 C5_65 121.8
O1_52 Gd10 C5_65 163.7
O1_13 Gd10 C5_65 91.0
O51W Gd10 C5_65 82.1
O7_68 Gd10 C5_65 106.8
O8_68 Gd10 C5_65 85.4
O8_65 Gd10 C6_65 25.9
O9_65 Gd10 C6_65 55.9
O40 Gd10 C6_65 89.4
O1_52 Gd10 C6_65 162.9
O1_13 Gd10 C6_65 90.1
O51W Gd10 C6_65 112.8
O7_68 Gd10 C6_65 94.1
O8_68 Gd10 C6_65 105.9
C5_65 Gd10 C6_65 32.9
O8_65 Gd10 Gd14 74.8
O9_65 Gd10 Gd14 151.8
O40 Gd10 Gd14 35.8
O1_52 Gd10 Gd14 70.3
O1_13 Gd10 Gd14 114.2
O51W Gd10 Gd14 150.7
O7_68 Gd10 Gd14 38.7
O8_68 Gd10 Gd14 98.2
C5_65 Gd10 Gd14 125.1
C6_65 Gd10 Gd14 96.2
O8_65 Gd10 Gd8 28.9
O9_65 Gd10 Gd8 91.9
O40 Gd10 Gd8 39.6
O1_52 Gd10 Gd8 110.6
O1_13 Gd10 Gd8 68.6
O51W Gd10 Gd8 136.8
O7_68 Gd10 Gd8 92.9
O8_68 Gd10 Gd8 147.4
C5_65 Gd10 Gd8 83.2
C6_65 Gd10 Gd8 52.8
Gd14 Gd10 Gd8 64.8
O2_4 Gd11 O7_62 101.8
O2_4 Gd11 O8_62 88.7
O7_62 Gd11 O8_62 76.3
O2_4 Gd11 O14 71.2
O7_62 Gd11 O14 139.0
O8_62 Gd11 O14 63.4
O2_4 Gd11 O55 115.5
O7_62 Gd11 O55 69.7
O8_62 Gd11 O55 141.3
O14 Gd11 O55 150.6
O2_4 Gd11 O1_61 154.1
O7_62 Gd11 O1_61 98.0
O8_62 Gd11 O1_61 80.1
O14 Gd11 O1_61 82.9
O55 Gd11 O1_61 86.9
O2_4 Gd11 O47W 89.1
O7_62 Gd11 O47W 144.3
O8_62 Gd11 O47W 138.5
O14 Gd11 O47W 76.7
O55 Gd11 O47W 74.9
O1_61 Gd11 O47W 84.3
O2_4 Gd11 O1_4 52.3
O7_62 Gd11 O1_4 74.5
O8_62 Gd11 O1_4 123.1
O14 Gd11 O1_4 121.2
O55 Gd11 O1_4 64.5
O1_61 Gd11 O1_4 151.3
O47W Gd11 O1_4 86.5
O2_4 Gd11 C1_4 25.8
O7_62 Gd11 C1_4 89.2
O8_62 Gd11 C1_4 107.5
O14 Gd11 C1_4 95.6
O55 Gd11 C1_4 90.1
O1_61 Gd11 C1_4 170.7
O47W Gd11 C1_4 86.4
O1_4 Gd11 C1_4 26.5
O2_4 Gd11 C1_62 116.2
O7_62 Gd11 C1_62 28.9
O8_62 Gd11 C1_62 54.7
O14 Gd11 C1_62 116.9
O55 Gd11 C1_62 86.9
O1_61 Gd11 C1_62 75.8
O47W Gd11 C1_62 153.7
O1_4 Gd11 C1_62 102.8
C1_4 Gd11 C1_62 112.9
O2_4 Gd11 C6_62 97.2
O7_62 Gd11 C6_62 49.2
O8_62 Gd11 C6_62 27.3
O14 Gd11 C6_62 90.7
O55 Gd11 C6_62 115.4
O1_61 Gd11 C6_62 83.3
O47W Gd11 C6_62 163.3
O1_4 Gd11 C6_62 109.6
C1_4 Gd11 C6_62 105.9
C1_62 Gd11 C6_62 29.0
O2_4 Gd11 Gd12 120.1
O7_62 Gd11 Gd12 33.0
O8_62 Gd11 Gd12 104.0
O14 Gd11 Gd12 164.1
O55 Gd11 Gd12 38.4
O1_61 Gd11 Gd12 85.4
O47W Gd11 Gd12 112.9
O1_4 Gd11 Gd12 73.3
C1_4 Gd11 Gd12 97.7
C1_62 Gd11 Gd12 49.3
C6_62 Gd11 Gd12 77.2
O7_62 Gd12 O11_68 92.3
O7_62 Gd12 O68W 139.0
O11_68 Gd12 O68W 109.7
O7_62 Gd12 O80W 144.6
O11_68 Gd12 O80W 79.4
O68W Gd12 O80W 75.2
O7_62 Gd12 O55 70.9
O11_68 Gd12 O55 70.4
O68W Gd12 O55 148.4
O80W Gd12 O55 73.9
O7_62 Gd12 O78W 95.3
O11_68 Gd12 O78W 145.6
O68W Gd12 O78W 85.6
O80W Gd12 O78W 75.1
O55 Gd12 O78W 80.6
O7_62 Gd12 O10_68 78.7
O11_68 Gd12 O10_68 66.5
O68W Gd12 O10_68 79.2
O80W Gd12 O10_68 126.6
O55 Gd12 O10_68 125.3
O78W Gd12 O10_68 147.9
O7_62 Gd12 O12_62 74.2
O11_68 Gd12 O12_62 137.5
O68W Gd12 O12_62 66.2
O80W Gd12 O12_62 133.2
O55 Gd12 O12_62 135.9
O78W Gd12 O12_62 76.6
O10_68 Gd12 O12_62 71.4
O7_62 Gd12 C1_62 28.0
O11_68 Gd12 C1_62 119.9
O68W Gd12 C1_62 117.2
O80W Gd12 C1_62 146.3
O55 Gd12 C1_62 86.4
O78W Gd12 C1_62 74.9
O10_68 Gd12 C1_62 87.1
O12_62 Gd12 C1_62 51.4
O7_62 Gd12 Gd11 33.6
O11_68 Gd12 Gd11 88.3
O68W Gd12 Gd11 161.9
O80W Gd12 Gd11 111.2
O55 Gd12 Gd11 39.0
O78W Gd12 Gd11 80.0
O10_68 Gd12 Gd11 107.6
O12_62 Gd12 Gd11 99.5
C1_62 Gd12 Gd11 48.3
O7_62 Gd12 Gd13 82.2
O11_68 Gd12 Gd13 34.3
O68W Gd12 Gd13 134.5
O80W Gd12 Gd13 71.6
O55 Gd12 Gd13 36.2
O78W Gd12 Gd13 114.0
O10_68 Gd12 Gd13 96.6
O12_62 Gd12 Gd13 155.1
C1_62 Gd12 Gd13 107.7
Gd11 Gd12 Gd13 62.5
O2_14 Gd13 O38 75.5
O2_14 Gd13 O1_4 142.9
O38 Gd13 O1_4 141.5
O2_14 Gd13 O2_70 77.3
O38 Gd13 O2_70 86.8
O1_4 Gd13 O2_70 99.6
O2_14 Gd13 O11_68 82.4
O38 Gd13 O11_68 116.7
O1_4 Gd13 O11_68 79.2
O2_70 Gd13 O11_68 143.9
O2_14 Gd13 O55 75.5
O38 Gd13 O55 149.3
O1_4 Gd13 O55 67.9
O2_70 Gd13 O55 77.2
O11_68 Gd13 O55 68.9
O2_14 Gd13 O34 138.7
O38 Gd13 O34 69.5
O1_4 Gd13 O34 74.5
O2_70 Gd13 O34 79.5
O11_68 Gd13 O34 132.9
O55 Gd13 O34 131.1
O2_14 Gd13 O12_68 115.2
O38 Gd13 O12_68 69.6
O1_4 Gd13 O12_68 87.1
O2_70 Gd13 O12_68 148.0
O11_68 Gd13 O12_68 68.1
O55 Gd13 O12_68 133.4
O34 Gd13 O12_68 72.2
O2_14 Gd13 Gd14 151.2
O38 Gd13 Gd14 79.2
O1_4 Gd13 Gd14 63.6
O2_70 Gd13 Gd14 115.0
O11_68 Gd13 Gd14 97.0
O55 Gd13 Gd14 131.3
O34 Gd13 Gd14 36.1
O12_68 Gd13 Gd14 41.2
O2_14 Gd13 Gd16 87.1
O38 Gd13 Gd16 33.7
O1_4 Gd13 Gd16 123.8
O2_70 Gd13 Gd16 120.4
O11_68 Gd13 Gd16 87.7
O55 Gd13 Gd16 152.2
O34 Gd13 Gd16 75.9
O12_68 Gd13 Gd16 38.2
Gd14 Gd13 Gd16 64.2
O2_14 Gd13 Gd15 104.5
O38 Gd13 Gd15 38.0
O1_4 Gd13 Gd15 109.0
O2_70 Gd13 Gd15 69.9
O11_68 Gd13 Gd15 145.0
O55 Gd13 Gd15 146.1
O34 Gd13 Gd15 34.8
O12_68 Gd13 Gd15 78.2
Gd14 Gd13 Gd15 60.5
Gd16 Gd13 Gd15 59.1
O2_14 Gd13 Gd12 74.7
O38 Gd13 Gd12 140.3
O1_4 Gd13 Gd12 72.2
O2_70 Gd13 Gd12 111.4
O11_68 Gd13 Gd12 33.4
O55 Gd13 Gd12 35.6
O34 Gd13 Gd12 146.2
O12_68 Gd13 Gd12 100.5
Gd14 Gd13 Gd12 119.4
Gd16 Gd13 Gd12 119.1
Gd15 Gd13 Gd12 178.2
O2_52 Gd14 O34 144.8
O2_52 Gd14 O40 76.8
O34 Gd14 O40 133.0
O2_52 Gd14 O7_68 76.3
O34 Gd14 O7_68 124.3
O40 Gd14 O7_68 74.1
O2_52 Gd14 O12_68 92.5
O34 Gd14 O12_68 75.9
O40 Gd14 O12_68 138.3
O7_68 Gd14 O12_68 64.2
O2_52 Gd14 O48W 87.0
O34 Gd14 O48W 84.8
O40 Gd14 O48W 75.1
O7_68 Gd14 O48W 147.6
O12_68 Gd14 O48W 145.4
O2_52 Gd14 O3_4 144.1
O34 Gd14 O3_4 70.8
O40 Gd14 O3_4 69.2
O7_68 Gd14 O3_4 83.4
O12_68 Gd14 O3_4 105.1
O48W Gd14 O3_4 94.9
O2_52 Gd14 O98W 75.4
O34 Gd14 O98W 69.4
O40 Gd14 O98W 142.5
O7_68 Gd14 O98W 122.0
O12_68 Gd14 O98W 67.6
O48W Gd14 O98W 78.9
O3_4 Gd14 O98W 140.2
O2_52 Gd14 Gd10 69.0
O34 Gd14 Gd10 145.6
O40 Gd14 Gd10 35.8
O7_68 Gd14 Gd10 38.7
O12_68 Gd14 Gd10 102.7
O48W Gd14 Gd10 109.3
O3_4 Gd14 Gd10 76.6
O98W Gd14 Gd10 142.7
O2_52 Gd14 Gd13 133.9
O34 Gd14 Gd13 39.2
O40 Gd14 Gd13 138.9
O7_68 Gd14 Gd13 86.7
O12_68 Gd14 Gd13 42.1
O48W Gd14 Gd13 123.9
O3_4 Gd14 Gd13 72.8
O98W Gd14 Gd13 78.3
Gd10 Gd14 Gd13 119.6
O2_52 Gd14 Gd15 112.3
O34 Gd14 Gd15 33.4
O40 Gd14 Gd15 142.5
O7_68 Gd14 Gd15 142.7
O12_68 Gd14 Gd15 78.9
O48W Gd14 Gd15 69.4
O3_4 Gd14 Gd15 101.8
O98W Gd14 Gd15 39.0
Gd10 Gd14 Gd15 178.0
Gd13 Gd14 Gd15 60.8
O2_52 Gd14 Gd16 79.1
O34 Gd14 Gd16 72.9
O40 Gd14 Gd16 154.1
O7_68 Gd14 Gd16 91.3
O12_68 Gd14 Gd16 34.0
O48W Gd14 Gd16 112.9
O3_4 Gd14 Gd16 131.3
O98W Gd14 Gd16 34.0
Gd10 Gd14 Gd16 124.6
Gd13 Gd14 Gd16 58.6
Gd15 Gd14 Gd16 57.4
O7_67 Gd15 O3_2 74.1
O7_67 Gd15 O34 113.2
O3_2 Gd15 O34 138.1
O7_67 Gd15 O1_70 157.4
O3_2 Gd15 O1_70 96.3
O34 Gd15 O1_70 87.8
O7_67 Gd15 O98W 52.3
O3_2 Gd15 O98W 84.8
O34 Gd15 O98W 71.6
O1_70 Gd15 O98W 148.7
O7_67 Gd15 O51 79.4
O3_2 Gd15 O51 69.3
O34 Gd15 O51 151.1
O1_70 Gd15 O51 78.1
O98W Gd15 O51 130.2
O7_67 Gd15 O38 113.4
O3_2 Gd15 O38 70.1
O34 Gd15 O38 69.5
O1_70 Gd15 O38 80.9
O98W Gd15 O38 70.0
O51 Gd15 O38 131.4
O7_67 Gd15 O94W 100.5
O3_2 Gd15 O94W 148.3
O34 Gd15 O94W 73.2
O1_70 Gd15 O94W 76.8
O98W Gd15 O94W 117.1
O51 Gd15 O94W 79.0
O38 Gd15 O94W 136.9
O7_67 Gd15 Gd16 77.9
O3_2 Gd15 Gd16 62.4
O34 Gd15 Gd16 78.4
O1_70 Gd15 Gd16 116.2
O98W Gd15 Gd16 37.9
O51 Gd15 Gd16 130.5
O38 Gd15 Gd16 35.8
O94W Gd15 Gd16 148.3
O7_67 Gd15 Gd14 80.5
O3_2 Gd15 Gd14 124.0
O34 Gd15 Gd14 33.3
O1_70 Gd15 Gd14 121.0
O98W Gd15 Gd14 41.4
O51 Gd15 Gd14 151.1
O38 Gd15 Gd14 76.1
O94W Gd15 Gd14 84.5
Gd16 Gd15 Gd14 63.9
O7_67 Gd15 Gd13 130.4
O3_2 Gd15 Gd13 104.9
O34 Gd15 Gd13 37.6
O1_70 Gd15 Gd13 71.4
O98W Gd15 Gd13 78.1
O51 Gd15 Gd13 148.2
O38 Gd15 Gd13 35.2
O94W Gd15 Gd13 102.1
Gd16 Gd15 Gd13 60.1
Gd14 Gd15 Gd13 58.7
O7_67 Gd15 Gd23 47.4
O3_2 Gd15 Gd23 76.0
O34 Gd15 Gd23 140.6
O1_70 Gd15 Gd23 110.9
O98W Gd15 Gd23 99.8
O51 Gd15 Gd23 34.3
O38 Gd15 Gd23 145.2
O94W Gd15 Gd23 77.7
Gd16 Gd15 Gd23 118.8
Gd14 Gd15 Gd23 118.9
Gd13 Gd15 Gd23 177.5
O66W Gd16 O38 83.3
O66W Gd16 O2_55 89.6
O38 Gd16 O2_55 145.9
O66W Gd16 O8_67 155.0
O38 Gd16 O8_67 115.1
O2_55 Gd16 O8_67 83.8
O66W Gd16 O98W 147.1
O38 Gd16 O98W 74.3
O2_55 Gd16 O98W 95.6
O8_67 Gd16 O98W 57.9
O66W Gd16 O12_68 78.3
O38 Gd16 O12_68 72.6
O2_55 Gd16 O12_68 73.3
O8_67 Gd16 O12_68 122.2
O98W Gd16 O12_68 72.2
O66W Gd16 O25 71.7
O38 Gd16 O25 128.9
O2_55 Gd16 O25 79.0
O8_67 Gd16 O25 83.4
O98W Gd16 O25 141.3
O12_68 Gd16 O25 138.9
O66W Gd16 O1_2 91.2
O38 Gd16 O1_2 70.0
O2_55 Gd16 O1_2 143.7
O8_67 Gd16 O1_2 80.3
O98W Gd16 O1_2 103.0
O12_68 Gd16 O1_2 142.1
O25 Gd16 O1_2 66.9
O66W Gd16 Gd17 108.8
O38 Gd16 Gd17 144.4
O2_55 Gd16 Gd17 69.3
O8_67 Gd16 Gd17 46.4
O98W Gd16 Gd17 103.4
O12_68 Gd16 Gd17 141.7
O25 Gd16 Gd17 38.6
O1_2 Gd16 Gd17 76.2
O66W Gd16 Gd15 122.4
O38 Gd16 Gd15 39.2
O2_55 Gd16 Gd15 133.7
O8_67 Gd16 Gd15 78.0
O98W Gd16 Gd15 39.1
O12_68 Gd16 Gd15 81.2
O25 Gd16 Gd15 139.0
O1_2 Gd16 Gd15 74.0
Gd17 Gd16 Gd15 120.1
O66W Gd16 Gd13 68.8
O38 Gd16 Gd13 34.1
O2_55 Gd16 Gd13 112.7
O8_67 Gd16 Gd13 135.8
O98W Gd16 Gd13 79.3
O12_68 Gd16 Gd13 40.8
O25 Gd16 Gd13 138.4
O1_2 Gd16 Gd13 101.3
Gd17 Gd16 Gd13 176.6
Gd15 Gd16 Gd13 60.8
O66W Gd16 Gd14 113.4
O38 Gd16 Gd14 73.6
O2_55 Gd16 Gd14 78.9
O8_67 Gd16 Gd14 89.0
O98W Gd16 Gd14 37.2
O12_68 Gd16 Gd14 35.4
O25 Gd16 Gd14 157.3
O1_2 Gd16 Gd14 132.8
Gd17 Gd16 Gd14 126.1
Gd15 Gd16 Gd14 58.7
Gd13 Gd16 Gd14 57.3
O7_63 Gd17 O70W 128.6
O7_63 Gd17 O9_67 85.9
O70W Gd17 O9_67 90.4
O7_63 Gd17 O1_55 140.5
O70W Gd17 O1_55 81.4
O9_67 Gd17 O1_55 123.2
O7_63 Gd17 O25 63.9
O70W Gd17 O25 140.8
O9_67 Gd17 O25 128.8
O1_55 Gd17 O25 76.7
O7_63 Gd17 O2_53 83.3
O70W Gd17 O2_53 68.1
O9_67 Gd17 O2_53 140.7
O1_55 Gd17 O2_53 87.0
O25 Gd17 O2_53 78.6
O7_63 Gd17 O8_63 74.2
O70W Gd17 O8_63 64.6
O9_67 Gd17 O8_63 50.5
O1_55 Gd17 O8_63 144.1
O25 Gd17 O8_63 137.6
O2_53 Gd17 O8_63 90.2
O7_63 Gd17 O8_67 87.0
O70W Gd17 O8_67 134.8
O9_67 Gd17 O8_67 62.2
O1_55 Gd17 O8_67 85.1
O25 Gd17 O8_67 75.3
O2_53 Gd17 O8_67 153.8
O8_63 Gd17 O8_67 110.5
O7_63 Gd17 C6_63 49.6
O70W Gd17 C6_63 92.7
O9_67 Gd17 C6_63 47.5
O1_55 Gd17 C6_63 169.2
O25 Gd17 C6_63 113.1
O2_53 Gd17 C6_63 99.2
O8_63 Gd17 C6_63 28.2
O8_67 Gd17 C6_63 92.9
O7_63 Gd17 Gd16 79.4
O70W Gd17 Gd16 151.2
O9_67 Gd17 Gd16 98.9
O1_55 Gd17 Gd16 70.7
O25 Gd17 Gd16 38.6
O2_53 Gd17 Gd16 115.9
O8_63 Gd17 Gd16 140.2
O8_67 Gd17 Gd16 38.1
C6_63 Gd17 Gd16 113.6
O7_63 Gd17 Gd18 27.6
O70W Gd17 Gd18 136.1
O9_67 Gd17 Gd18 110.9
O1_55 Gd17 Gd18 113.5
O25 Gd17 Gd18 38.2
O2_53 Gd17 Gd18 71.6
O8_63 Gd17 Gd18 99.4
O8_67 Gd17 Gd18 88.7
C6_63 Gd17 Gd18 77.0
Gd16 Gd17 Gd18 65.0
O7_63 Gd18 O2_59 140.0
O7_63 Gd18 O31 136.0
O2_59 Gd18 O31 72.6
O7_63 Gd18 O1_53 82.1
O2_59 Gd18 O1_53 87.1
O31 Gd18 O1_53 138.2
O7_63 Gd18 O30 122.8
O2_59 Gd18 O30 91.1
O31 Gd18 O30 68.5
O1_53 Gd18 O30 76.0
O7_63 Gd18 O25 64.8
O2_59 Gd18 O25 75.2
O31 Gd18 O25 129.4
O1_53 Gd18 O25 76.4
O30 Gd18 O25 149.6
O7_63 Gd18 O1_2 74.1
O2_59 Gd18 O1_2 92.1
O31 Gd18 O1_2 76.8
O1_53 Gd18 O1_2 141.6
O30 Gd18 O1_2 142.3
O25 Gd18 O1_2 66.4
O7_63 Gd18 O12_63 72.1
O2_59 Gd18 O12_63 147.0
O31 Gd18 O12_63 76.3
O1_53 Gd18 O12_63 109.8
O30 Gd18 O12_63 67.3
O25 Gd18 O12_63 135.2
O1_2 Gd18 O12_63 91.2
O7_63 Gd18 C1_63 25.6
O2_59 Gd18 C1_63 163.7
O31 Gd18 C1_63 123.1
O1_53 Gd18 C1_63 82.8
O30 Gd18 C1_63 98.8
O25 Gd18 C1_63 90.0
O1_2 Gd18 C1_63 87.9
O12_63 Gd18 C1_63 49.2
O7_63 Gd18 Gd19 153.9
O2_59 Gd18 Gd19 66.0
O31 Gd18 Gd19 37.0
O1_53 Gd18 Gd19 101.5
O30 Gd18 Gd19 37.0
O25 Gd18 Gd19 141.2
O1_2 Gd18 Gd19 113.2
O12_63 Gd18 Gd19 82.6
C1_63 Gd18 Gd19 128.6
O7_63 Gd18 Gd17 28.6
O2_59 Gd18 Gd17 112.0
O31 Gd18 Gd17 152.0
O1_53 Gd18 Gd17 69.4
O30 Gd18 Gd17 136.6
O25 Gd18 Gd17 38.2
O1_2 Gd18 Gd17 75.5
O12_63 Gd18 Gd17 100.5
C1_63 Gd18 Gd17 52.3
Gd19 Gd18 Gd17 170.9
O7_63 Gd18 Gd21 103.4
O2_59 Gd18 Gd21 106.9
O31 Gd18 Gd21 34.6
O1_53 Gd18 Gd21 145.9
O30 Gd18 Gd21 72.8
O25 Gd18 Gd21 136.8
O1_2 Gd18 Gd21 70.3
O12_63 Gd18 Gd21 44.5
C1_63 Gd18 Gd21 88.5
Gd19 Gd18 Gd21 59.5
Gd17 Gd18 Gd21 128.3
O38W Gd19 O1_34 68.1
O38W Gd19 O1_15 73.6
O1_34 Gd19 O1_15 68.7
O38W Gd19 O1_59 69.3
O1_34 Gd19 O1_59 110.3
O1_15 Gd19 O1_59 139.4
O38W Gd19 O23 144.6
O1_34 Gd19 O23 88.7
O1_15 Gd19 O23 73.3
O1_59 Gd19 O23 145.9
O38W Gd19 O30 135.4
O1_34 Gd19 O30 91.6
O1_15 Gd19 O30 137.0
O1_59 Gd19 O30 82.8
O23 Gd19 O30 68.2
O38W Gd19 O31 139.8
O1_34 Gd19 O31 152.0
O1_15 Gd19 O31 111.8
O1_59 Gd19 O31 87.6
O23 Gd19 O31 65.9
O30 Gd19 O31 68.8
O38W Gd19 O2_15 78.0
O1_34 Gd19 O2_15 119.3
O1_15 Gd19 O2_15 53.8
O1_59 Gd19 O2_15 101.9
O23 Gd19 O2_15 92.0
O30 Gd19 O2_15 143.5
O31 Gd19 O2_15 75.2
O38W Gd19 O60W 60.3
O1_34 Gd19 O60W 61.8
O1_15 Gd19 O60W 121.3
O1_59 Gd19 O60W 49.6
O23 Gd19 O60W 131.8
O30 Gd19 O60W 75.0
O31 Gd19 O60W 126.8
O2_15 Gd19 O60W 134.9
O38W Gd19 C1_15 72.5
O1_34 Gd19 C1_15 93.4
O1_15 Gd19 C1_15 26.8
O1_59 Gd19 C1_15 121.8
O23 Gd19 C1_15 83.2
O30 Gd19 C1_15 150.9
O31 Gd19 C1_15 95.0
O2_15 Gd19 C1_15 27.1
O60W Gd19 C1_15 131.9
O38W Gd19 Gd20 141.3
O1_34 Gd19 Gd20 74.1
O1_15 Gd19 Gd20 100.7
O1_59 Gd19 Gd20 118.4
O23 Gd19 Gd20 38.4
O30 Gd19 Gd20 36.2
O31 Gd19 Gd20 78.4
O2_15 Gd19 Gd20 130.2
O60W Gd19 Gd20 94.5
C1_15 Gd19 Gd20 119.0
O38W Gd19 Gd21 150.6
O1_34 Gd19 Gd21 121.4
O1_15 Gd19 Gd21 84.1
O1_59 Gd19 Gd21 123.0
O23 Gd19 Gd21 32.9
O30 Gd19 Gd21 74.0
O31 Gd19 Gd21 35.6
O2_15 Gd19 Gd21 73.3
O60W Gd19 Gd21 149.0
C1_15 Gd19 Gd21 79.0
Gd20 Gd19 Gd21 60.9
O11_63 Gd20 O30 115.4
O11_63 Gd20 O23 126.1
O30 Gd20 O23 67.5
O11_63 Gd20 O58 75.3
O30 Gd20 O58 150.3
O23 Gd20 O58 130.5
O11_63 Gd20 O12_63 58.0
O30 Gd20 O12_63 72.6
O23 Gd20 O12_63 74.9
O58 Gd20 O12_63 130.6
O11_63 Gd20 O3_7 75.8
O30 Gd20 O3_7 141.6
O23 Gd20 O3_7 76.4
O58 Gd20 O3_7 66.3
O12_63 Gd20 O3_7 86.0
O11_63 Gd20 O2_33 79.9
O30 Gd20 O2_33 79.2
O23 Gd20 O2_33 144.0
O58 Gd20 O2_33 75.7
O12_63 Gd20 O2_33 108.4
O3_7 Gd20 O2_33 138.8
O11_63 Gd20 O2_34 150.2
O30 Gd20 O2_34 89.9
O23 Gd20 O2_34 76.8
O58 Gd20 O2_34 75.0
O12_63 Gd20 O2_34 150.7
O3_7 Gd20 O2_34 94.5
O2_33 Gd20 O2_34 90.4
O11_63 Gd20 Gd26 40.4
O30 Gd20 Gd26 136.7
O23 Gd20 Gd26 152.6
O58 Gd20 Gd26 37.7
O12_63 Gd20 Gd26 98.4
O3_7 Gd20 Gd26 76.7
O2_33 Gd20 Gd26 63.3
O2_34 Gd20 Gd26 110.2
O11_63 Gd20 Gd19 143.2
O30 Gd20 Gd19 36.8
O23 Gd20 Gd19 37.0
O58 Gd20 Gd19 141.4
O12_63 Gd20 Gd19 86.2
O3_7 Gd20 Gd19 112.4
O2_33 Gd20 Gd19 107.1
O2_34 Gd20 Gd19 66.6
Gd26 Gd20 Gd19 170.3
O11_63 Gd20 Gd21 94.0
O30 Gd20 Gd21 73.3
O23 Gd20 Gd21 32.6
O58 Gd20 Gd21 135.6
O12_63 Gd20 Gd21 44.1
O3_7 Gd20 Gd21 69.3
O2_33 Gd20 Gd21 145.9
O2_34 Gd20 Gd21 109.0
Gd26 Gd20 Gd21 129.1
Gd19 Gd20 Gd21 59.6
O11_63 Gd20 Gd18 86.9
O30 Gd20 Gd18 32.1
O23 Gd20 Gd18 71.5
O58 Gd20 Gd18 157.4
O12_63 Gd20 Gd18 41.2
O3_7 Gd20 Gd18 123.3
O2_33 Gd20 Gd18 87.6
O2_34 Gd20 Gd18 121.0
Gd26 Gd20 Gd18 120.7
Gd19 Gd20 Gd18 58.1
Gd21 Gd20 Gd18 58.4
O23 Gd21 O1_7 84.5
O23 Gd21 O31 69.1
O1_7 Gd21 O31 140.9
O23 Gd21 O2_2 139.5
O1_7 Gd21 O2_2 100.7
O31 Gd21 O2_2 83.4
O23 Gd21 O91W 116.5
O1_7 Gd21 O91W 142.1
O31 Gd21 O91W 76.8
O2_2 Gd21 O91W 83.5
O23 Gd21 O11W 76.4
O1_7 Gd21 O11W 85.2
O31 Gd21 O11W 114.2
O2_2 Gd21 O11W 143.7
O91W Gd21 O11W 71.2
O23 Gd21 O29 144.0
O1_7 Gd21 O29 70.9
O31 Gd21 O29 144.5
O2_2 Gd21 O29 72.8
O91W Gd21 O29 74.7
O11W Gd21 O29 75.7
O23 Gd21 O12_63 73.7
O1_7 Gd21 O12_63 67.3
O31 Gd21 O12_63 77.6
O2_2 Gd21 O12_63 71.7
O91W Gd21 O12_63 146.1
O11W Gd21 O12_63 140.7
O29 Gd21 O12_63 117.4
O23 Gd21 Gd19 35.2
O1_7 Gd21 Gd19 119.0
O31 Gd21 Gd19 36.6
O2_2 Gd21 Gd19 119.1
O91W Gd21 Gd19 89.6
O11W Gd21 Gd19 87.0
O29 Gd21 Gd19 159.6
O12_63 Gd21 Gd19 82.9
O23 Gd21 Gd20 36.1
O1_7 Gd21 Gd20 64.3
O31 Gd21 Gd20 77.9
O2_2 Gd21 Gd20 110.8
O91W Gd21 Gd20 149.1
O11W Gd21 Gd20 104.0
O29 Gd21 Gd20 134.9
O12_63 Gd21 Gd20 39.4
Gd19 Gd21 Gd20 59.5
O23 Gd21 Gd18 77.2
O1_7 Gd21 Gd18 112.2
O31 Gd21 Gd18 35.6
O2_2 Gd21 Gd18 63.5
O91W Gd21 Gd18 103.4
O11W Gd21 Gd18 146.6
O29 Gd21 Gd18 136.1
O12_63 Gd21 Gd18 44.9
Gd19 Gd21 Gd18 59.7
Gd20 Gd21 Gd18 63.2
O23 Gd21 Gd24 115.5
O1_7 Gd21 Gd24 35.2
O31 Gd21 Gd24 168.1
O2_2 Gd21 Gd24 86.8
O91W Gd21 Gd24 108.9
O11W Gd21 Gd24 77.7
O29 Gd21 Gd24 35.6
O12_63 Gd21 Gd24 92.9
Gd19 Gd21 Gd24 150.3
Gd20 Gd21 Gd24 99.4
Gd18 Gd21 Gd24 132.9
O7_45 Gd22 O85W 135.9
O7_45 Gd22 O2_54 81.8
O85W Gd22 O2_54 86.2
O7_45 Gd22 O51 142.7
O85W Gd22 O51 78.1
O2_54 Gd22 O51 87.0
O7_45 Gd22 O2_2 82.8
O85W Gd22 O2_2 91.5
O2_54 Gd22 O2_2 155.2
O51 Gd22 O2_2 116.7
O7_45 Gd22 O29 60.7
O85W Gd22 O29 76.0
O2_54 Gd22 O29 83.6
O51 Gd22 O29 152.9
O2_2 Gd22 O29 71.9
O7_45 Gd22 O12_45 73.5
O85W Gd22 O12_45 148.9
O2_54 Gd22 O12_45 89.5
O51 Gd22 O12_45 70.9
O2_2 Gd22 O12_45 104.6
O29 Gd22 O12_45 134.1
O7_45 Gd22 O3_2 121.9
O85W Gd22 O3_2 84.4
O2_54 Gd22 O3_2 152.7
O51 Gd22 O3_2 66.0
O2_2 Gd22 O3_2 50.8
O29 Gd22 O3_2 118.6
O12_45 Gd22 O3_2 85.5
O7_45 Gd22 C1_2 103.4
O85W Gd22 C1_2 86.7
O2_54 Gd22 C1_2 172.9
O51 Gd22 C1_2 91.5
O2_2 Gd22 C1_2 25.2
O29 Gd22 C1_2 94.7
O12_45 Gd22 C1_2 96.6
O3_2 Gd22 C1_2 25.7
O7_45 Gd22 Gd23 106.2
O85W Gd22 Gd23 114.6
O2_54 Gd22 Gd23 84.1
O51 Gd22 Gd23 37.0
O2_2 Gd22 Gd23 119.0
O29 Gd22 Gd23 163.2
O12_45 Gd22 Gd23 34.3
O3_2 Gd22 Gd23 76.7
C1_2 Gd22 Gd23 98.9
O7_45 Gd22 Gd24 27.7
O85W Gd22 Gd24 108.8
O2_54 Gd22 Gd24 70.1
O51 Gd22 Gd24 155.2
O2_2 Gd22 Gd24 87.4
O29 Gd22 Gd24 36.8
O12_45 Gd22 Gd24 98.6
O3_2 Gd22 Gd24 137.2
C1_2 Gd22 Gd24 112.3
Gd23 Gd22 Gd24 127.3
O7_45 Gd22 Gd21 69.8
O85W Gd22 Gd21 80.5
O2_54 Gd22 Gd21 120.4
O51 Gd22 Gd21 143.7
O2_2 Gd22 Gd21 35.2
O29 Gd22 Gd21 36.8
O12_45 Gd22 Gd21 127.3
O3_2 Gd22 Gd21 83.2
C1_2 Gd22 Gd21 58.3
Gd23 Gd22 Gd21 153.1
Gd24 Gd22 Gd21 60.4
O12_67 Gd23 O12_45 87.5
O12_67 Gd23 O72W 115.4
O12_45 Gd23 O72W 155.4
O12_67 Gd23 O51 137.0
O12_45 Gd23 O51 78.8
O72W Gd23 O51 78.0
O12_67 Gd23 O88W 141.3
O12_45 Gd23 O88W 89.1
O72W Gd23 O88W 78.7
O51 Gd23 O88W 79.6
O12_67 Gd23 O30W 69.4
O12_45 Gd23 O30W 129.7
O72W Gd23 O30W 70.5
O51 Gd23 O30W 146.7
O88W Gd23 O30W 83.7
O12_67 Gd23 O7_67 70.1
O12_45 Gd23 O7_67 90.7
O72W Gd23 O7_67 89.0
O51 Gd23 O7_67 69.5
O88W Gd23 O7_67 148.6
O30W Gd23 O7_67 119.4
O12_67 Gd23 C2_67 23.5
O12_45 Gd23 C2_67 84.6
O72W Gd23 C2_67 112.4
O51 Gd23 C2_67 113.8
O88W Gd23 C2_67 163.5
O30W Gd23 C2_67 88.7
O7_67 Gd23 C2_67 47.0
O12_67 Gd23 Gd22 120.6
O12_45 Gd23 Gd22 41.1
O72W Gd23 Gd22 114.7
O51 Gd23 Gd22 38.1
O88W Gd23 Gd22 78.1
O30W Gd23 Gd22 159.3
O7_67 Gd23 Gd22 81.2
C2_67 Gd23 Gd22 106.3
O12_67 Gd23 Gd15 105.3
O12_45 Gd23 Gd15 92.6
O72W Gd23 Gd15 73.4
O51 Gd23 Gd15 36.2
O88W Gd23 Gd15 113.4
O30W Gd23 Gd15 135.8
O7_67 Gd23 Gd15 35.3
C2_67 Gd23 Gd15 82.2
Gd22 Gd23 Gd15 62.2
O7_45 Gd24 O1_54 81.0
O7_45 Gd24 O29 62.8
O1_54 Gd24 O29 81.9
O7_45 Gd24 O10W 138.9
O1_54 Gd24 O10W 83.6
O29 Gd24 O10W 77.4
O7_45 Gd24 O1_7 83.0
O1_54 Gd24 O1_7 150.9
O29 Gd24 O1_7 69.2
O10W Gd24 O1_7 92.8
O7_45 Gd24 O8_45 77.2
O1_54 Gd24 O8_45 91.9
O29 Gd24 O8_45 140.0
O10W Gd24 O8_45 141.4
O1_7 Gd24 O8_45 108.1
O7_45 Gd24 O28 140.0
O1_54 Gd24 O28 90.0
O29 Gd24 O28 154.3
O10W Gd24 O28 77.5
O1_7 Gd24 O28 117.5
O8_45 Gd24 O28 64.1
O7_45 Gd24 O2_7 119.2
O1_54 Gd24 O2_7 156.3
O29 Gd24 O2_7 117.3
O10W Gd24 O2_7 87.2
O1_7 Gd24 O2_7 51.1
O8_45 Gd24 O2_7 81.9
O28 Gd24 O2_7 66.7
O7_45 Gd24 C1_7 102.2
O1_54 Gd24 C1_7 172.0
O29 Gd24 C1_7 93.1
O10W Gd24 C1_7 89.3
O1_7 Gd24 C1_7 25.6
O8_45 Gd24 C1_7 96.0
O28 Gd24 C1_7 92.0
O2_7 Gd24 C1_7 25.5
O7_45 Gd24 C6_45 49.8
O1_54 Gd24 C6_45 92.0
O29 Gd24 C6_45 112.4
O10W Gd24 C6_45 168.7
O1_7 Gd24 C6_45 96.1
O8_45 Gd24 C6_45 28.0
O28 Gd24 C6_45 92.1
O2_7 Gd24 C6_45 92.9
C1_7 Gd24 C6_45 95.7
O7_45 Gd24 Gd25 105.5
O1_54 Gd24 Gd25 87.1
O29 Gd24 Gd25 165.0
O10W Gd24 Gd25 111.6
O1_7 Gd24 Gd25 120.7
O8_45 Gd24 Gd25 29.8
O28 Gd24 Gd25 34.8
O2_7 Gd24 Gd25 76.1
C1_7 Gd24 Gd25 98.9
C6_45 Gd24 Gd25 57.6
O7_45 Gd24 Gd22 29.1
O1_54 Gd24 Gd22 68.1
O29 Gd24 Gd22 37.7
O10W Gd24 Gd22 110.0
O1_7 Gd24 Gd22 86.4
O8_45 Gd24 Gd22 103.5
O28 Gd24 Gd22 155.1
O2_7 Gd24 Gd22 135.6
C1_7 Gd24 Gd22 111.4
C6_45 Gd24 Gd22 77.7
Gd25 Gd24 Gd22 128.0
O71W Gd25 O8_45 87.5
O71W Gd25 O18W 88.3
O8_45 Gd25 O18W 134.7
O71W Gd25 O7_64 137.3
O8_45 Gd25 O7_64 100.2
O18W Gd25 O7_64 112.8
O71W Gd25 O28 76.1
O8_45 Gd25 O28 72.8
O18W Gd25 O28 148.3
O7_64 Gd25 O28 66.6
O71W Gd25 O93W 81.2
O8_45 Gd25 O93W 153.3
O18W Gd25 O93W 69.3
O7_64 Gd25 O93W 73.2
O28 Gd25 O93W 81.0
O71W Gd25 O8_64 149.8
O8_45 Gd25 O8_64 81.1
O18W Gd25 O8_64 80.3
O7_64 Gd25 O8_64 72.6
O28 Gd25 O8_64 125.8
O93W Gd25 O8_64 119.6
O71W Gd25 Gd24 75.3
O8_45 Gd25 Gd24 35.6
O18W Gd25 Gd24 160.2
O7_64 Gd25 Gd24 86.9
O28 Gd25 Gd24 37.7
O93W Gd25 Gd24 117.7
O8_64 Gd25 Gd24 108.5
O71W Gd25 Gd28 109.8
O8_45 Gd25 Gd28 88.0
O18W Gd25 Gd28 135.3
O7_64 Gd25 Gd28 30.2
O28 Gd25 Gd28 36.4
O93W Gd25 Gd28 73.4
O8_64 Gd25 Gd28 97.8
Gd24 Gd25 Gd28 62.5
O1_33 Gd26 O11_64 159.9
O1_33 Gd26 O58 88.8
O11_64 Gd26 O58 71.2
O1_33 Gd26 O2_29 97.6
O11_64 Gd26 O2_29 80.3
O58 Gd26 O2_29 76.4
O1_33 Gd26 O65W 67.2
O11_64 Gd26 O65W 132.2
O58 Gd26 O65W 148.9
O2_29 Gd26 O65W 87.0
O1_33 Gd26 O11_63 83.3
O11_64 Gd26 O11_63 88.6
O58 Gd26 O11_63 73.4
O2_29 Gd26 O11_63 149.8
O65W Gd26 O11_63 120.3
O1_33 Gd26 C1_33 15.5
O11_64 Gd26 C1_33 144.3
O58 Gd26 C1_33 73.3
O2_29 Gd26 C1_33 95.5
O65W Gd26 C1_33 82.4
O11_63 Gd26 C1_33 77.4
O1_33 Gd26 Gd27 124.6
O11_64 Gd26 Gd27 35.8
O58 Gd26 Gd27 36.3
O2_29 Gd26 Gd27 69.4
O65W Gd26 Gd27 154.2
O11_63 Gd26 Gd27 85.2
C1_33 Gd26 Gd27 109.4
O1_33 Gd26 Gd20 74.3
O11_64 Gd26 Gd20 88.2
O58 Gd26 Gd20 39.1
O2_29 Gd26 Gd20 114.1
O65W Gd26 Gd20 138.3
O11_63 Gd26 Gd20 37.0
C1_33 Gd26 Gd20 61.0
Gd27 Gd26 Gd20 64.7
O16W Gd27 O58 73.6
O16W Gd27 O12_64 145.8
O58 Gd27 O12_64 140.5
O16W Gd27 O11_64 144.5
O58 Gd27 O11_64 71.1
O12_64 Gd27 O11_64 69.5
O16W Gd27 O1_29 87.7
O58 Gd27 O1_29 77.0
O12_64 Gd27 O1_29 97.4
O11_64 Gd27 O1_29 81.1
O16W Gd27 O39 85.6
O58 Gd27 O39 132.3
O12_64 Gd27 O39 71.2
O11_64 Gd27 O39 121.5
O1_29 Gd27 O39 145.7
O16W Gd27 O3_7 89.2
O58 Gd27 O3_7 66.6
O12_64 Gd27 O3_7 105.6
O11_64 Gd27 O3_7 80.2
O1_29 Gd27 O3_7 142.8
O39 Gd27 O3_7 70.7
O16W Gd27 O12_46 78.6
O58 Gd27 O12_46 141.1
O12_64 Gd27 O12_46 70.2
O11_64 Gd27 O12_46 129.4
O1_29 Gd27 O12_46 75.1
O39 Gd27 O12_46 70.6
O3_7 Gd27 O12_46 140.2
O16W Gd27 Gd28 121.3
O58 Gd27 Gd28 138.5
O12_64 Gd27 Gd28 40.1
O11_64 Gd27 Gd28 88.5
O1_29 Gd27 Gd28 136.5
O39 Gd27 Gd28 35.7
O3_7 Gd27 Gd28 74.7
O12_46 Gd27 Gd28 79.6
O16W Gd27 Gd26 109.5
O58 Gd27 Gd26 37.0
O12_64 Gd27 Gd26 104.0
O11_64 Gd27 Gd26 35.1
O1_29 Gd27 Gd26 70.4
O39 Gd27 Gd26 143.1
O3_7 Gd27 Gd26 75.9
O12_46 Gd27 Gd26 144.0
Gd28 Gd27 Gd26 119.7
O16W Gd27 Gd29 68.8
O58 Gd27 Gd29 140.8
O12_64 Gd27 Gd29 77.9
O11_64 Gd27 Gd29 146.4
O1_29 Gd27 Gd29 111.7
O39 Gd27 Gd29 35.3
O3_7 Gd27 Gd29 101.6
O12_46 Gd27 Gd29 38.6
Gd28 Gd27 Gd29 60.4
Gd26 Gd27 Gd29 177.1
O16W Gd27 Gd30 114.3
O58 Gd27 Gd30 155.6
O12_64 Gd27 Gd30 35.3
O11_64 Gd27 Gd30 96.9
O1_29 Gd27 Gd30 80.2
O39 Gd27 Gd30 72.2
O3_7 Gd27 Gd30 133.9
O12_46 Gd27 Gd30 35.7
Gd28 Gd27 Gd30 59.2
Gd26 Gd27 Gd30 125.3
Gd29 Gd27 Gd30 57.4
O7_64 Gd28 O2_58 80.2
O7_64 Gd28 O39 138.0
O2_58 Gd28 O39 136.5
O7_64 Gd28 O60 123.5
O2_58 Gd28 O60 77.2
O39 Gd28 O60 64.6
O7_64 Gd28 O2_7 84.7
O2_58 Gd28 O2_7 146.8
O39 Gd28 O2_7 71.3
O60 Gd28 O2_7 135.1
O7_64 Gd28 O2_16 139.6
O2_58 Gd28 O2_16 78.1
O39 Gd28 O2_16 78.2
O60 Gd28 O2_16 84.0
O2_7 Gd28 O2_16 95.4
O7_64 Gd28 O28 62.9
O2_58 Gd28 O28 78.0
O39 Gd28 O28 131.7
O60 Gd28 O28 152.5
O2_7 Gd28 O28 68.8
O2_16 Gd28 O28 79.4
O7_64 Gd28 O12_64 74.5
O2_58 Gd28 O12_64 117.7
O39 Gd28 O12_64 70.0
O60 Gd28 O12_64 71.7
O2_7 Gd28 O12_64 85.9
O2_16 Gd28 O12_64 145.9
O28 Gd28 O12_64 131.5
O7_64 Gd28 C1_64 27.7
O2_58 Gd28 C1_64 104.8
O39 Gd28 C1_64 110.3
O60 Gd28 C1_64 117.0
O2_7 Gd28 C1_64 70.6
O2_16 Gd28 C1_64 159.0
O28 Gd28 C1_64 80.9
O12_64 Gd28 C1_64 51.3
O7_64 Gd28 Gd27 101.2
O2_58 Gd28 Gd27 149.2
O39 Gd28 Gd27 37.3
O60 Gd28 Gd27 76.7
O2_7 Gd28 Gd27 62.8
O2_16 Gd28 Gd27 114.8
O28 Gd28 Gd27 130.4
O12_64 Gd28 Gd27 37.2
C1_64 Gd28 Gd27 73.5
O7_64 Gd28 Gd29 148.6
O2_58 Gd28 Gd29 102.2
O39 Gd28 Gd29 35.0
O60 Gd28 Gd29 32.1
O2_7 Gd28 Gd29 106.0
O2_16 Gd28 Gd29 70.0
O28 Gd28 Gd29 148.5
O12_64 Gd28 Gd29 76.8
C1_64 Gd28 Gd29 128.0
Gd27 Gd28 Gd29 61.0
O7_64 Gd28 Gd30 90.3
O2_58 Gd28 Gd30 85.8
O39 Gd28 Gd30 76.3
O60 Gd28 Gd30 37.3
O2_7 Gd28 Gd30 123.8
O2_16 Gd28 Gd30 121.3
O28 Gd28 Gd30 150.5
O12_64 Gd28 Gd30 39.6
C1_64 Gd28 Gd30 79.6
Gd27 Gd28 Gd30 63.5
Gd29 Gd28 Gd30 59.0
O60 Gd29 O39 65.4
O60 Gd29 O7_46 142.6
O39 Gd29 O7_46 119.0
O60 Gd29 O2_8 72.9
O39 Gd29 O2_8 137.2
O7_46 Gd29 O2_8 88.8
O60 Gd29 O2W 137.1
O39 Gd29 O2W 76.3
O7_46 Gd29 O2W 73.1
O2_8 Gd29 O2W 146.2
O60 Gd29 O12_46 72.9
O39 Gd29 O12_46 73.5
O7_46 Gd29 O12_46 73.6
O2_8 Gd29 O12_46 85.8
O2W Gd29 O12_46 114.7
O60 Gd29 O19 130.7
O39 Gd29 O19 148.8
O7_46 Gd29 O19 67.0
O2_8 Gd29 O19 69.7
O2W Gd29 O19 76.9
O12_46 Gd29 O19 133.2
O60 Gd29 O1_16 76.1
O39 Gd29 O1_16 84.2
O7_46 Gd29 O1_16 139.2
O2_8 Gd29 O1_16 95.1
O2W Gd29 O1_16 81.8
O12_46 Gd29 O1_16 147.2
O19 Gd29 O1_16 76.4
O60 Gd29 C1_46 114.8
O39 Gd29 C1_46 116.8
O7_46 Gd29 C1_46 27.9
O2_8 Gd29 C1_46 72.4
O2W Gd29 C1_46 98.8
O12_46 Gd29 C1_46 51.3
O19 Gd29 C1_46 82.9
O1_16 Gd29 C1_46 158.7
O60 Gd29 Gd30 37.8
O39 Gd29 Gd30 77.1
O7_46 Gd29 Gd30 105.0
O2_8 Gd29 Gd30 63.8
O2W Gd29 Gd30 147.8
O12_46 Gd29 Gd30 39.1
O19 Gd29 Gd30 133.1
O1_16 Gd29 Gd30 113.2
C1_46 Gd29 Gd30 77.4
O60 Gd29 Gd28 33.9
O39 Gd29 Gd28 34.0
O7_46 Gd29 Gd28 148.1
O2_8 Gd29 Gd28 106.5
O2W Gd29 Gd28 103.6
O12_46 Gd29 Gd28 79.7
O19 Gd29 Gd28 144.4
O1_16 Gd29 Gd28 68.6
C1_46 Gd29 Gd28 131.0
Gd30 Gd29 Gd28 60.5
O60 Gd29 Gd27 75.7
O39 Gd29 Gd27 35.8
O7_46 Gd29 Gd27 89.6
O2_8 Gd29 Gd27 124.5
O2W Gd29 Gd27 84.6
O12_46 Gd29 Gd27 41.3
O19 Gd29 Gd27 153.4
O1_16 Gd29 Gd27 119.9
C1_46 Gd29 Gd27 81.2
Gd30 Gd29 Gd27 63.2
Gd28 Gd29 Gd27 58.6
O11_46 Gd30 O1_51 79.6
O11_46 Gd30 O22W 150.3
O1_51 Gd30 O22W 89.3
O11_46 Gd30 O21 75.5
O1_51 Gd30 O21 77.6
O22W Gd30 O21 75.2
O11_46 Gd30 O12_46 63.7
O1_51 Gd30 O12_46 97.6
O22W Gd30 O12_46 145.7
O21 Gd30 O12_46 139.1
O11_46 Gd30 O60 116.9
O1_51 Gd30 O60 147.9
O22W Gd30 O60 86.7
O21 Gd30 O60 131.5
O12_46 Gd30 O60 69.8
O11_46 Gd30 O12_64 124.8
O1_51 Gd30 O12_64 77.9
O22W Gd30 O12_64 78.5
O21 Gd30 O12_64 144.0
O12_46 Gd30 O12_64 70.3
O60 Gd30 O12_64 70.1
O11_46 Gd30 O1_8 80.0
O1_51 Gd30 O1_8 141.2
O22W Gd30 O1_8 92.4
O21 Gd30 O1_8 65.5
O12_46 Gd30 O1_8 102.4
O60 Gd30 O1_8 70.9
O12_64 Gd30 O1_8 140.3
O11_46 Gd30 Gd33 38.4
O1_51 Gd30 Gd33 67.8
O22W Gd30 Gd33 112.0
O21 Gd30 Gd33 38.5
O12_46 Gd30 Gd33 101.7
O60 Gd30 Gd33 142.3
O12_64 Gd30 Gd33 143.5
O1_8 Gd30 Gd33 75.8
O11_46 Gd30 Gd29 84.9
O1_51 Gd30 Gd29 136.0
O22W Gd30 Gd29 120.8
O21 Gd30 Gd29 137.3
O12_46 Gd30 Gd29 39.3
O60 Gd30 Gd29 34.1
O12_64 Gd30 Gd29 77.9
O1_8 Gd30 Gd29 73.9
Gd33 Gd30 Gd29 119.1
O11_46 Gd30 Gd28 142.6
O1_51 Gd30 Gd28 114.7
O22W Gd30 Gd28 66.9
O21 Gd30 Gd28 139.5
O12_46 Gd30 Gd28 79.8
O60 Gd30 Gd28 35.7
O12_64 Gd30 Gd28 39.4
O1_8 Gd30 Gd28 101.4
Gd33 Gd30 Gd28 177.0
Gd29 Gd30 Gd28 60.5
O11_46 Gd30 Gd27 94.3
O1_51 Gd30 Gd27 80.9
O22W Gd30 Gd27 111.2
O21 Gd30 Gd27 157.5
O12_46 Gd30 Gd27 38.4
O60 Gd30 Gd27 71.0
O12_64 Gd30 Gd27 32.7
O1_8 Gd30 Gd27 133.3
Gd33 Gd30 Gd27 125.3
Gd29 Gd30 Gd27 59.3
Gd28 Gd30 Gd27 57.3
O12_35 Gd31 O7_46 102.2
O12_35 Gd31 O77W 91.4
O7_46 Gd31 O77W 142.1
O12_35 Gd31 O19 77.9
O7_46 Gd31 O19 69.9
O77W Gd31 O19 78.9
O12_35 Gd31 O95W 154.9
O7_46 Gd31 O95W 73.7
O77W Gd31 O95W 79.1
O19 Gd31 O95W 77.5
O12_35 Gd31 O8_46 77.9
O7_46 Gd31 O8_46 74.2
O77W Gd31 O8_46 143.6
O19 Gd31 O8_46 130.7
O95W Gd31 O8_46 122.9
O12_35 Gd31 O83W 136.8
O7_46 Gd31 O83W 109.1
O77W Gd31 O83W 81.8
O19 Gd31 O83W 140.6
O95W Gd31 O83W 65.2
O8_46 Gd31 O83W 82.8
O12_35 Gd31 O11_35 63.4
O7_46 Gd31 O11_35 139.0
O77W Gd31 O11_35 78.7
O19 Gd31 O11_35 134.3
O95W Gd31 O11_35 135.2
O8_46 Gd31 O11_35 65.4
O83W Gd31 O11_35 73.5
O12_35 Gd31 C1_46 83.0
O7_46 Gd31 C1_46 26.5
O77W Gd31 C1_46 161.8
O19 Gd31 C1_46 83.0
O95W Gd31 C1_46 98.9
O8_46 Gd31 C1_46 51.9
O83W Gd31 C1_46 114.0
O11_35 Gd31 C1_46 113.5
O12_35 Gd31 Gd32 39.4
O7_46 Gd31 Gd32 91.0
O77W Gd31 Gd32 77.3
O19 Gd31 Gd32 39.4
O95W Gd31 Gd32 115.5
O8_46 Gd31 Gd32 111.0
O83W Gd31 Gd32 158.4
O11_35 Gd31 Gd32 96.7
C1_46 Gd31 Gd32 87.5
O12_35 Gd31 Gd29 88.5
O7_46 Gd31 Gd29 32.9
O77W Gd31 Gd29 114.4
O19 Gd31 Gd29 37.2
O95W Gd31 Gd29 74.8
O8_46 Gd31 Gd29 100.2
O83W Gd31 Gd29 133.2
O11_35 Gd31 Gd29 150.0
C1_46 Gd31 Gd29 48.5
Gd32 Gd31 Gd29 62.7
O7_35 Gd32 O26 61.7
O7_35 Gd32 O3_8 82.1
O26 Gd32 O3_8 67.8
O7_35 Gd32 O19 145.1
O26 Gd32 O19 149.7
O3_8 Gd32 O19 118.8
O7_35 Gd32 O2_17 85.3
O26 Gd32 O2_17 85.0
O3_8 Gd32 O2_17 152.8
O19 Gd32 O2_17 84.6
O7_35 Gd32 O2_8 117.8
O26 Gd32 O2_8 118.0
O3_8 Gd32 O2_8 52.4
O19 Gd32 O2_8 68.0
O2_17 Gd32 O2_8 152.6
O7_35 Gd32 O12_35 76.1
O26 Gd32 O12_35 137.9
O3_8 Gd32 O12_35 108.6
O19 Gd32 O12_35 70.8
O2_17 Gd32 O12_35 91.4
O2_8 Gd32 O12_35 81.0
O7_35 Gd32 O44W 123.1
O26 Gd32 O44W 61.4
O3_8 Gd32 O44W 78.1
O19 Gd32 O44W 90.0
O2_17 Gd32 O44W 88.9
O2_8 Gd32 O44W 89.8
O12_35 Gd32 O44W 160.7
O7_35 Gd32 C1_8 100.6
O26 Gd32 C1_8 92.9
O3_8 Gd32 C1_8 26.2
O19 Gd32 C1_8 93.4
O2_17 Gd32 C1_8 171.9
O2_8 Gd32 C1_8 26.2
O12_35 Gd32 C1_8 95.3
O44W Gd32 C1_8 83.2
O7_35 Gd32 C1_35 26.3
O26 Gd32 C1_35 87.3
O3_8 Gd32 C1_35 97.8
O19 Gd32 C1_35 118.8
O2_17 Gd32 C1_35 80.4
O2_8 Gd32 C1_35 113.2
O12_35 Gd32 C1_35 50.9
O44W Gd32 C1_35 147.8
C1_8 Gd32 C1_35 107.3
O7_35 Gd32 Gd31 106.8
O26 Gd32 Gd31 163.6
O3_8 Gd32 Gd31 124.5
O19 Gd32 Gd31 38.6
O2_17 Gd32 Gd31 82.2
O2_8 Gd32 Gd31 77.2
O12_35 Gd32 Gd31 32.9
O44W Gd32 Gd31 128.4
C1_8 Gd32 Gd31 101.2
C1_35 Gd32 Gd31 80.5
O7_35 Gd32 Gd40 28.4
O26 Gd32 Gd40 37.7
O3_8 Gd32 Gd40 85.7
O19 Gd32 Gd40 155.4
O2_17 Gd32 Gd40 72.0
O2_8 Gd32 Gd40 135.2
O12_35 Gd32 Gd40 101.6
O44W Gd32 Gd40 96.9
C1_8 Gd32 Gd40 110.8
C1_35 Gd32 Gd40 50.9
Gd31 Gd32 Gd40 127.3
O92W Gd33 O7_44 139.6
O92W Gd33 O21 139.7
O7_44 Gd33 O21 67.9
O92W Gd33 O11_46 137.8
O7_44 Gd33 O11_46 66.7
O21 Gd33 O11_46 72.7
O92W Gd33 O2_51 79.2
O7_44 Gd33 O2_51 141.2
O21 Gd33 O2_51 80.6
O11_46 Gd33 O2_51 83.1
O92W Gd33 O1_32 69.4
O7_44 Gd33 O1_32 104.5
O21 Gd33 O1_32 75.4
O11_46 Gd33 O1_32 147.9
O2_51 Gd33 O1_32 88.1
O92W Gd33 C6_44 85.8
O7_44 Gd33 C6_44 53.8
O21 Gd33 C6_44 113.1
O11_46 Gd33 C6_44 106.8
O2_51 Gd33 C6_44 164.8
O1_32 Gd33 C6_44 89.0
O92W Gd33 O8_44 79.8
O7_44 Gd33 O8_44 66.1
O21 Gd33 O8_44 134.0
O11_46 Gd33 O8_44 91.2
O2_51 Gd33 O8_44 141.4
O1_32 Gd33 O8_44 114.0
C6_44 Gd33 O8_44 30.3
O92W Gd33 Gd30 151.5
O7_44 Gd33 Gd30 68.7
O21 Gd33 Gd30 38.2
O11_46 Gd33 Gd30 35.8
O2_51 Gd33 Gd30 72.5
O1_32 Gd33 Gd30 112.2
C6_44 Gd33 Gd30 122.2
O8_44 Gd33 Gd30 121.2
O92W Gd33 Gd34 134.0
O7_44 Gd33 Gd34 43.3
O21 Gd33 Gd34 36.9
O11_46 Gd33 Gd34 88.2
O2_51 Gd33 Gd34 115.8
O1_32 Gd33 Gd34 68.1
C6_44 Gd33 Gd34 76.7
O8_44 Gd33 Gd34 102.1
Gd30 Gd33 Gd34 64.7
O2_32 Gd34 O21 76.5
O2_32 Gd34 O17 76.2
O21 Gd34 O17 150.2
O2_32 Gd34 O13 136.5
O21 Gd34 O13 130.6
O17 Gd34 O13 66.7
O2_32 Gd34 O12_44 111.0
O21 Gd34 O12_44 132.9
O17 Gd34 O12_44 69.3
O13 Gd34 O12_44 76.9
O2_32 Gd34 O1_8 143.9
O21 Gd34 O1_8 68.2
O17 Gd34 O1_8 139.9
O13 Gd34 O1_8 76.2
O12_44 Gd34 O1_8 88.4
O2_32 Gd34 O2_57 83.1
O21 Gd34 O2_57 73.4
O17 Gd34 O2_57 91.6
O13 Gd34 O2_57 76.2
O12_44 Gd34 O2_57 151.5
O1_8 Gd34 O2_57 93.9
O2_32 Gd34 O7_44 103.8
O21 Gd34 O7_44 64.6
O17 Gd34 O7_44 134.4
O13 Gd34 O7_44 118.2
O12_44 Gd34 O7_44 68.5
O1_8 Gd34 O7_44 54.0
O2_57 Gd34 O7_44 134.0
O2_32 Gd34 C2_44 86.0
O21 Gd34 C2_44 107.3
O17 Gd34 C2_44 82.6
O13 Gd34 C2_44 110.1
O12_44 Gd34 C2_44 33.2
O1_8 Gd34 C2_44 96.8
O2_57 Gd34 C2_44 168.6
O7_44 Gd34 C2_44 52.4
O2_32 Gd34 Gd35 100.4
O21 Gd34 Gd35 142.5
O17 Gd34 Gd35 35.4
O13 Gd34 Gd35 36.4
O12_44 Gd34 Gd35 83.6
O1_8 Gd34 Gd35 112.2
O2_57 Gd34 Gd35 69.2
O7_44 Gd34 Gd35 148.0
C2_44 Gd34 Gd35 109.7
O2_32 Gd34 Gd33 70.8
O21 Gd34 Gd33 37.6
O17 Gd34 Gd33 137.9
O13 Gd34 Gd33 152.3
O12_44 Gd34 Gd33 98.8
O1_8 Gd34 Gd33 76.4
O2_57 Gd34 Gd33 109.3
O7_44 Gd34 Gd33 38.6
C2_44 Gd34 Gd33 69.9
Gd35 Gd34 Gd33 171.3
O2_32 Gd34 Gd37 146.8
O21 Gd34 Gd37 135.9
O17 Gd34 Gd37 73.1
O13 Gd34 Gd37 34.5
O12_44 Gd34 Gd37 45.4
O1_8 Gd34 Gd37 67.7
O2_57 Gd34 Gd37 110.0
O7_44 Gd34 Gd37 89.0
C2_44 Gd34 Gd37 77.8
Gd35 Gd34 Gd37 59.7
Gd33 Gd34 Gd37 127.6
O23W Gd35 O32 140.0
O23W Gd35 O17 133.5
O32 Gd35 O17 69.3
O23W Gd35 O25W 66.8
O32 Gd35 O25W 86.8
O17 Gd35 O25W 85.8
O23W Gd35 O13 143.3
O32 Gd35 O13 68.1
O17 Gd35 O13 70.0
O25W Gd35 O13 149.8
O23W Gd35 O37W 68.8
O32 Gd35 O37W 71.2
O17 Gd35 O37W 119.9
O25W Gd35 O37W 48.6
O13 Gd35 O37W 130.0
O23W Gd35 O69W 53.9
O32 Gd35 O69W 135.0
O17 Gd35 O69W 79.9
O25W Gd35 O69W 58.3
O13 Gd35 O69W 130.4
O37W Gd35 O69W 99.0
O23W Gd35 O1_57 71.7
O32 Gd35 O1_57 146.0
O17 Gd35 O1_57 98.0
O25W Gd35 O1_57 124.6
O13 Gd35 O1_57 78.0
O37W Gd35 O1_57 137.8
O69W Gd35 O1_57 68.0
O23W Gd35 O21W 82.7
O32 Gd35 O21W 81.8
O17 Gd35 O21W 143.8
O25W Gd35 O21W 114.6
O13 Gd35 O21W 79.4
O37W Gd35 O21W 66.9
O69W Gd35 O21W 136.1
O1_57 Gd35 O21W 94.1
O23W Gd35 Gd36 137.8
O32 Gd35 Gd36 37.2
O17 Gd35 Gd36 37.1
O25W Gd35 Gd36 71.1
O13 Gd35 Gd36 78.7
O37W Gd35 Gd36 86.3
O69W Gd35 Gd36 100.2
O1_57 Gd35 Gd36 134.5
O21W Gd35 Gd36 119.0
O23W Gd35 Gd37 151.6
O32 Gd35 Gd37 36.0
O17 Gd35 Gd37 74.9
O25W Gd35 Gd37 122.8
O13 Gd35 Gd37 34.5
O37W Gd35 Gd37 97.0
O69W Gd35 Gd37 154.5
O1_57 Gd35 Gd37 111.3
O21W Gd35 Gd37 68.9
Gd36 Gd35 Gd37 61.1
O23W Gd35 Gd34 140.7
O32 Gd35 Gd34 78.7
O17 Gd35 Gd34 37.4
O25W Gd35 Gd34 123.0
O13 Gd35 Gd34 38.0
O37W Gd35 Gd34 148.8
O69W Gd35 Gd34 96.4
O1_57 Gd35 Gd34 73.3
O21W Gd35 Gd34 117.3
Gd36 Gd35 Gd34 64.3
Gd37 Gd35 Gd34 60.6
O11_44 Gd36 O40W 148.1
O11_44 Gd36 O2_31 82.9
O40W Gd36 O2_31 96.6
O11_44 Gd36 O17 118.8
O40W Gd36 O17 91.2
O2_31 Gd36 O17 73.8
O11_44 Gd36 O32 138.4
O40W Gd36 O32 61.5
O2_31 Gd36 O32 132.6
O17 Gd36 O32 65.9
O11_44 Gd36 O53 72.8
O40W Gd36 O53 75.7
O2_31 Gd36 O53 79.2
O17 Gd36 O53 148.4
O32 Gd36 O53 126.9
O11_44 Gd36 O1_5 77.9
O40W Gd36 O1_5 85.1
O2_31 Gd36 O1_5 144.7
O17 Gd36 O1_5 141.5
O32 Gd36 O1_5 78.9
O53 Gd36 O1_5 67.0
O11_44 Gd36 O12_44 67.9
O40W Gd36 O12_44 139.4
O2_31 Gd36 O12_44 110.1
O17 Gd36 O12_44 68.8
O32 Gd36 O12_44 78.0
O53 Gd36 O12_44 137.7
O1_5 Gd36 O12_44 89.6
O11_44 Gd36 C3_44 19.7
O40W Gd36 C3_44 167.4
O2_31 Gd36 C3_44 85.4
O17 Gd36 C3_44 101.3
O32 Gd36 C3_44 125.3
O53 Gd36 C3_44 92.5
O1_5 Gd36 C3_44 86.1
O12_44 Gd36 C3_44 49.4
O11_44 Gd36 Gd35 149.6
O40W Gd36 Gd35 62.2
O2_31 Gd36 Gd35 98.2
O17 Gd36 Gd35 35.9
O32 Gd36 Gd35 34.8
O53 Gd36 Gd35 137.4
O1_5 Gd36 Gd35 113.3
O12_44 Gd36 Gd35 83.6
C3_44 Gd36 Gd35 129.9
O11_44 Gd36 Gd38 33.1
O40W Gd36 Gd38 116.8
O2_31 Gd36 Gd38 70.7
O17 Gd36 Gd38 136.5
O32 Gd36 Gd38 156.0
O53 Gd36 Gd38 41.4
O1_5 Gd36 Gd38 77.2
O12_44 Gd36 Gd38 101.0
C3_44 Gd36 Gd38 52.1
Gd35 Gd36 Gd38 168.8
O11_44 Gd36 Gd37 102.7
O40W Gd36 Gd37 95.9
O2_31 Gd36 Gd37 145.0
O17 Gd36 Gd37 73.4
O32 Gd36 Gd37 36.2
O53 Gd36 Gd37 135.7
O1_5 Gd36 Gd37 68.9
O12_44 Gd36 Gd37 45.4
C3_44 Gd36 Gd37 89.3
Gd35 Gd36 Gd37 60.0
Gd38 Gd36 Gd37 130.1
O3_8 Gd37 O2_5 102.6
O3_8 Gd37 O13 86.5
O2_5 Gd37 O13 141.1
O3_8 Gd37 O7W 138.1
O2_5 Gd37 O7W 82.5
O13 Gd37 O7W 115.6
O3_8 Gd37 O32 143.4
O2_5 Gd37 O32 85.6
O13 Gd37 O32 66.9
O7W Gd37 O32 77.9
O3_8 Gd37 O8W 79.0
O2_5 Gd37 O8W 143.0
O13 Gd37 O8W 75.7
O7W Gd37 O8W 73.5
O32 Gd37 O8W 115.4
O3_8 Gd37 O26 67.5
O2_5 Gd37 O26 72.0
O13 Gd37 O26 143.7
O7W Gd37 O26 75.1
O32 Gd37 O26 146.8
O8W Gd37 O26 74.8
O3_8 Gd37 O12_44 74.3
O2_5 Gd37 O12_44 72.5
O13 Gd37 O12_44 73.9
O7W Gd37 O12_44 143.7
O32 Gd37 O12_44 74.4
O8W Gd37 O12_44 140.3
O26 Gd37 O12_44 119.2
O3_8 Gd37 Gd35 121.3
O2_5 Gd37 Gd35 118.8
O13 Gd37 Gd35 35.4
O7W Gd37 Gd35 89.6
O32 Gd37 Gd35 33.8
O8W Gd37 Gd35 89.2
O26 Gd37 Gd35 160.4
O12_44 Gd37 Gd35 80.3
O3_8 Gd37 Gd34 67.2
O2_5 Gd37 Gd34 112.5
O13 Gd37 Gd34 36.9
O7W Gd37 Gd34 149.2
O32 Gd37 Gd34 76.6
O8W Gd37 Gd34 102.3
O26 Gd37 Gd34 134.2
O12_44 Gd37 Gd34 40.0
Gd35 Gd37 Gd34 59.7
O3_8 Gd37 Gd36 115.8
O2_5 Gd37 Gd36 64.6
O13 Gd37 Gd36 77.3
O7W Gd37 Gd36 104.0
O32 Gd37 Gd36 36.5
O8W Gd37 Gd36 148.2
O26 Gd37 Gd36 136.2
O12_44 Gd37 Gd36 41.5
Gd35 Gd37 Gd36 58.9
Gd34 Gd37 Gd36 63.1
O3_8 Gd37 Gd32 32.7
O2_5 Gd37 Gd32 87.4
O13 Gd37 Gd32 115.6
O7W Gd37 Gd32 108.0
O32 Gd37 Gd32 170.2
O8W Gd37 Gd32 74.2
O26 Gd37 Gd32 34.8
O12_44 Gd37 Gd32 96.9
Gd35 Gd37 Gd32 150.6
Gd34 Gd37 Gd32 99.7
Gd36 Gd37 Gd32 133.8
O10_44 Gd38 O11_44 69.9
O10_44 Gd38 O10_43 86.7
O11_44 Gd38 O10_43 133.5
O10_44 Gd38 O1_30 144.0
O11_44 Gd38 O1_30 145.0
O10_43 Gd38 O1_30 71.6
O10_44 Gd38 O42W 73.5
O11_44 Gd38 O42W 125.5
O10_43 Gd38 O42W 81.4
O1_30 Gd38 O42W 75.1
O10_44 Gd38 O53 136.4
O11_44 Gd38 O53 66.7
O10_43 Gd38 O53 127.2
O1_30 Gd38 O53 78.6
O42W Gd38 O53 131.2
O10_44 Gd38 C4_43 88.4
O11_44 Gd38 C4_43 103.0
O10_43 Gd38 C4_43 34.7
O1_30 Gd38 C4_43 89.2
O42W Gd38 C4_43 115.0
O53 Gd38 C4_43 104.9
O10_44 Gd38 O1_31 88.8
O11_44 Gd38 O1_31 80.9
O10_43 Gd38 O1_31 139.9
O1_30 Gd38 O1_31 90.0
O42W Gd38 O1_31 59.2
O53 Gd38 O1_31 80.6
C4_43 Gd38 O1_31 174.1
O10_44 Gd38 Gd36 97.6
O11_44 Gd38 Gd36 29.2
O10_43 Gd38 Gd36 148.5
O1_30 Gd38 Gd36 116.0
O42W Gd38 Gd36 129.8
O53 Gd38 Gd36 39.0
C4_43 Gd38 Gd36 114.0
O1_31 Gd38 Gd36 71.5
O10_44 Gd38 Gd39 138.2
O11_44 Gd38 Gd39 81.9
O10_43 Gd38 Gd39 91.4
O1_30 Gd38 Gd39 72.4
O42W Gd38 Gd39 147.4
O53 Gd38 Gd39 37.4
C4_43 Gd38 Gd39 68.1
O1_31 Gd38 Gd39 117.2
Gd36 Gd38 Gd39 64.8
O11_43 Gd39 O53 86.5
O11_43 Gd39 O12_43 68.9
O53 Gd39 O12_43 149.3
O11_43 Gd39 O2_30 48.2
O53 Gd39 O2_30 72.8
O12_43 Gd39 O2_30 101.3
O11_43 Gd39 O35 140.0
O53 Gd39 O35 130.8
O12_43 Gd39 O35 71.1
O2_30 Gd39 O35 144.3
O11_43 Gd39 O12_47 94.3
O53 Gd39 O12_47 141.2
O12_43 Gd39 O12_47 61.9
O2_30 Gd39 O12_47 79.0
O35 Gd39 O12_47 66.5
O11_43 Gd39 O50W 132.5
O53 Gd39 O50W 72.3
O12_43 Gd39 O50W 138.1
O2_30 Gd39 O50W 84.6
O35 Gd39 O50W 80.1
O12_47 Gd39 O50W 79.1
O11_43 Gd39 O1_5 121.1
O53 Gd39 O1_5 66.6
O12_43 Gd39 O1_5 110.1
O2_30 Gd39 O1_5 138.9
O35 Gd39 O1_5 73.2
O12_47 Gd39 O1_5 139.3
O50W Gd39 O1_5 89.1
O11_43 Gd39 C2_43 59.8
O53 Gd39 C2_43 116.6
O12_43 Gd39 C2_43 34.9
O2_30 Gd39 C2_43 106.9
O35 Gd39 C2_43 86.8
O12_47 Gd39 C2_43 96.7
O50W Gd39 C2_43 166.8
O1_5 Gd39 C2_43 86.1
O11_43 Gd39 C3_43 26.3
O53 Gd39 C3_43 96.5
O12_43 Gd39 C3_43 53.5
O2_30 Gd39 C3_43 74.5
O35 Gd39 C3_43 119.9
O12_47 Gd39 C3_43 101.2
O50W Gd39 C3_43 158.6
O1_5 Gd39 C3_43 103.3
C2_43 Gd39 C3_43 34.3
O11_43 Gd39 Gd42 106.4
O53 Gd39 Gd42 141.5
O12_43 Gd39 Gd42 41.6
O2_30 Gd39 Gd42 142.0
O35 Gd39 Gd42 36.6
O12_47 Gd39 Gd42 75.3
O50W Gd39 Gd42 116.7
O1_5 Gd39 Gd42 75.8
C2_43 Gd39 Gd42 50.2
C3_43 Gd39 Gd42 83.5
O11_43 Gd39 Gd38 52.2
O53 Gd39 Gd38 41.1
O12_43 Gd39 Gd38 108.3
O2_30 Gd39 Gd38 68.9
O35 Gd39 Gd38 146.7
O12_47 Gd39 Gd38 144.1
O50W Gd39 Gd38 112.4
O1_5 Gd39 Gd38 76.3
C2_43 Gd39 Gd38 78.3
C3_43 Gd39 Gd38 55.6
Gd42 Gd39 Gd38 122.1
O7_35 Gd40 O62 145.1
O7_35 Gd40 O46W 133.3
O62 Gd40 O46W 76.5
O7_35 Gd40 O26 59.5
O62 Gd40 O26 151.1
O46W Gd40 O26 75.3
O7_35 Gd40 O2_5 82.8
O62 Gd40 O2_5 118.4
O46W Gd40 O2_5 92.2
O26 Gd40 O2_5 69.1
O7_35 Gd40 O8_35 75.6
O62 Gd40 O8_35 72.2
O46W Gd40 O8_35 148.5
O26 Gd40 O8_35 135.0
O2_5 Gd40 O8_35 105.6
O7_35 Gd40 O1_17 83.5
O62 Gd40 O1_17 87.9
O46W Gd40 O1_17 77.4
O26 Gd40 O1_17 79.9
O2_5 Gd40 O1_17 148.9
O8_35 Gd40 O1_17 97.8
O7_35 Gd40 O3_5 119.3
O62 Gd40 O3_5 68.6
O46W Gd40 O3_5 90.6
O26 Gd40 O3_5 117.9
O2_5 Gd40 O3_5 51.0
O8_35 Gd40 O3_5 81.4
O1_17 Gd40 O3_5 155.6
O7_35 Gd40 C6_35 54.4
O62 Gd40 C6_35 90.7
O46W Gd40 C6_35 148.2
O26 Gd40 C6_35 110.1
O2_5 Gd40 C6_35 119.3
O8_35 Gd40 C6_35 31.4
O1_17 Gd40 C6_35 73.1
O3_5 Gd40 C6_35 111.9
O7_35 Gd40 C1_5 101.8
O62 Gd40 C1_5 93.6
O46W Gd40 C1_5 91.1
O26 Gd40 C1_5 93.2
O2_5 Gd40 C1_5 25.3
O8_35 Gd40 C1_5 94.3
O1_17 Gd40 C1_5 167.7
O3_5 Gd40 C1_5 25.7
C6_35 Gd40 C1_5 119.1
O7_35 Gd40 C1_35 25.5
O62 Gd40 C1_35 119.7
O46W Gd40 C1_35 152.2
O26 Gd40 C1_35 84.1
O2_5 Gd40 C1_35 97.9
O8_35 Gd40 C1_35 51.6
O1_17 Gd40 C1_35 80.7
O3_5 Gd40 C1_35 115.8
C6_35 Gd40 C1_35 29.4
C1_5 Gd40 C1_35 108.9
O7_35 Gd40 Gd41 108.3
O62 Gd40 Gd41 37.7
O46W Gd40 Gd41 113.6
O26 Gd40 Gd41 164.3
O2_5 Gd40 Gd41 121.5
O8_35 Gd40 Gd41 35.0
O1_17 Gd40 Gd41 89.3
O3_5 Gd40 Gd41 76.0
C6_35 Gd40 Gd41 55.3
C1_5 Gd40 Gd41 99.4
C1_35 Gd40 Gd41 82.9
O8_35 Gd41 O7_43 96.1
O8_35 Gd41 O62 75.4
O7_43 Gd41 O62 69.2
O8_35 Gd41 O9_35 67.8
O7_43 Gd41 O9_35 149.5
O62 Gd41 O9_35 126.5
O8_35 Gd41 O34W 126.4
O7_43 Gd41 O34W 115.7
O62 Gd41 O34W 154.5
O9_35 Gd41 O34W 63.1
O8_35 Gd41 O49W 151.7
O7_43 Gd41 O49W 79.0
O62 Gd41 O49W 76.9
O9_35 Gd41 O49W 127.3
O34W Gd41 O49W 79.6
O8_35 Gd41 O28W 88.3
O7_43 Gd41 O28W 140.8
O62 Gd41 O28W 74.4
O9_35 Gd41 O28W 67.1
O34W Gd41 O28W 91.6
O49W Gd41 O28W 79.0
O8_35 Gd41 O8_43 80.5
O7_43 Gd41 O8_43 66.1
O62 Gd41 O8_43 125.8
O9_35 Gd41 O8_43 85.2
O34W Gd41 O8_43 75.4
O49W Gd41 O8_43 121.1
O28W Gd41 O8_43 152.4
O8_35 Gd41 Gd40 38.6
O7_43 Gd41 Gd40 85.1
O62 Gd41 Gd40 37.3
O9_35 Gd41 Gd40 95.6
O34W Gd41 Gd40 158.1
O49W Gd41 Gd40 113.1
O28W Gd41 Gd40 74.4
O8_43 Gd41 Gd40 109.5
O8_35 Gd41 Gd42 89.7
O7_43 Gd41 Gd42 30.4
O62 Gd41 Gd42 39.1
O9_35 Gd41 Gd42 157.4
O34W Gd41 Gd42 138.6
O49W Gd41 Gd42 71.9
O28W Gd41 Gd42 111.2
O8_43 Gd41 Gd42 94.1
Gd40 Gd41 Gd42 63.3
O7_43 Gd42 O35 135.3
O7_43 Gd42 O59 125.4
O35 Gd42 O59 63.9
O7_43 Gd42 O3_5 80.1
O35 Gd42 O3_5 73.7
O59 Gd42 O3_5 136.8
O7_43 Gd42 O56W 80.7
O35 Gd42 O56W 138.7
O59 Gd42 O56W 79.0
O3_5 Gd42 O56W 143.8
O7_43 Gd42 O12_43 74.3
O35 Gd42 O12_43 69.7
O59 Gd42 O12_43 69.6
O3_5 Gd42 O12_43 88.9
O56W Gd42 O12_43 114.8
O7_43 Gd42 O62 67.4
O35 Gd42 O62 129.8
O59 Gd42 O62 149.8
O3_5 Gd42 O62 67.8
O56W Gd42 O62 76.5
O12_43 Gd42 O62 137.7
O7_43 Gd42 O1_49 144.8
O35 Gd42 O1_49 76.5
O59 Gd42 O1_49 77.7
O3_5 Gd42 O1_49 100.8
O56W Gd42 O1_49 78.5
O12_43 Gd42 O1_49 140.6
O62 Gd42 O1_49 80.3
O7_43 Gd42 C2_43 53.4
O35 Gd42 C2_43 82.6
O59 Gd42 C2_43 100.9
O3_5 Gd42 C2_43 64.4
O56W Gd42 C2_43 123.8
O12_43 Gd42 C2_43 31.4
O62 Gd42 C2_43 107.3
O1_49 Gd42 C2_43 157.3
O7_43 Gd42 C1_43 25.8
O35 Gd42 C1_43 110.7
O59 Gd42 C1_43 112.4
O3_5 Gd42 C1_43 74.6
O56W Gd42 C1_43 99.4
O12_43 Gd42 C1_43 49.9
O62 Gd42 C1_43 89.0
O1_49 Gd42 C1_43 169.3
C2_43 Gd42 C1_43 28.1
O7_43 Gd42 Gd39 97.1
O35 Gd42 Gd39 38.6
O59 Gd42 Gd39 78.2
O3_5 Gd42 Gd39 63.1
O56W Gd42 Gd39 150.1
O12_43 Gd42 Gd39 38.0
O62 Gd42 Gd39 130.4
O1_49 Gd42 Gd39 114.9
C2_43 Gd42 Gd39 43.9
C1_43 Gd42 Gd39 72.1
O7_43 Gd42 Gd44 148.1
O35 Gd42 Gd44 34.4
O59 Gd42 Gd44 31.8
O3_5 Gd42 Gd44 107.8
O56W Gd42 Gd44 104.7
O12_43 Gd42 Gd44 75.0
O62 Gd42 Gd44 144.4
O1_49 Gd42 Gd44 65.6
C2_43 Gd42 Gd44 101.2
C1_43 Gd42 Gd44 124.9
Gd39 Gd42 Gd44 62.4
O11_47 Gd43 O4W 130.8
O11_47 Gd43 O12_47 72.8
O4W Gd43 O12_47 139.9
O11_47 Gd43 O12_43 99.1
O4W Gd43 O12_43 78.1
O12_47 Gd43 O12_43 64.9
O11_47 Gd43 O22 78.7
O4W Gd43 O22 75.8
O12_47 Gd43 O22 144.1
O12_43 Gd43 O22 142.5
O11_47 Gd43 O59 139.7
O4W Gd43 O59 86.9
O12_47 Gd43 O59 67.8
O12_43 Gd43 O59 71.8
O22 Gd43 O59 132.3
O11_47 Gd43 C2_47 61.4
O4W Gd43 C2_47 167.7
O12_47 Gd43 C2_47 35.0
O12_43 Gd43 C2_47 99.7
O22 Gd43 C2_47 111.2
O59 Gd43 C2_47 81.0
O11_47 Gd43 O2_1 113.4
O4W Gd43 O2_1 95.5
O12_47 Gd43 O2_1 103.0
O12_43 Gd43 O2_1 140.5
O22 Gd43 O2_1 69.0
O59 Gd43 O2_1 68.9
C2_47 Gd43 O2_1 78.4
O11_47 Gd43 C3_47 26.9
O4W Gd43 C3_47 157.2
O12_47 Gd43 C3_47 55.4
O12_43 Gd43 C3_47 105.0
O22 Gd43 C3_47 89.8
O59 Gd43 C3_47 115.7
C2_47 Gd43 C3_47 35.1
O2_1 Gd43 C3_47 95.6
O11_47 Gd43 Gd44 106.7
O4W Gd43 Gd44 120.3
O12_47 Gd43 Gd44 39.3
O12_43 Gd43 Gd44 78.1
O22 Gd43 Gd44 138.8
O59 Gd43 Gd44 33.6
C2_47 Gd43 Gd44 47.8
O2_1 Gd43 Gd44 71.7
C3_47 Gd43 Gd44 82.2
O11_47 Gd43 Gd45 45.4
O4W Gd43 Gd45 113.4
O12_47 Gd43 Gd45 105.6
O12_43 Gd43 Gd45 142.3
O22 Gd43 Gd45 39.0
O59 Gd43 Gd45 141.2
C2_47 Gd43 Gd45 75.8
O2_1 Gd43 Gd45 76.2
C3_47 Gd43 Gd45 50.9
Gd44 Gd43 Gd45 118.8
O11_47 Gd43 Gd42 136.3
O4W Gd43 Gd42 66.5
O12_47 Gd43 Gd42 74.9
O12_43 Gd43 Gd42 39.6
O22 Gd43 Gd42 140.3
O59 Gd43 Gd42 37.2
C2_47 Gd43 Gd42 104.1
O2_1 Gd43 Gd42 101.9
C3_47 Gd43 Gd42 129.9
Gd44 Gd43 Gd42 60.4
Gd45 Gd43 Gd42 178.1
O7_47 Gd44 O59 136.5
O7_47 Gd44 O2_56 81.3
O59 Gd44 O2_56 137.7
O7_47 Gd44 O35 122.6
O59 Gd44 O35 66.9
O2_56 Gd44 O35 76.7
O7_47 Gd44 O3_1 81.9
O59 Gd44 O3_1 73.8
O2_56 Gd44 O3_1 142.4
O35 Gd44 O3_1 140.0
O7_47 Gd44 O18 65.8
O59 Gd44 O18 128.0
O2_56 Gd44 O18 79.1
O35 Gd44 O18 152.3
O3_1 Gd44 O18 63.3
O7_47 Gd44 O12_47 76.4
O59 Gd44 O12_47 68.8
O2_56 Gd44 O12_47 116.6
O35 Gd44 O12_47 67.9
O3_1 Gd44 O12_47 91.6
O18 Gd44 O12_47 136.5
O7_47 Gd44 O2_49 143.5
O59 Gd44 O2_49 74.8
O2_56 Gd44 O2_49 80.5
O35 Gd44 O2_49 83.2
O3_1 Gd44 O2_49 93.8
O18 Gd44 O2_49 79.8
O12_47 Gd44 O2_49 140.1
O7_47 Gd44 C2_47 55.3
O59 Gd44 C2_47 81.7
O2_56 Gd44 C2_47 126.8
O35 Gd44 C2_47 100.4
O3_1 Gd44 C2_47 66.0
O18 Gd44 C2_47 104.8
O12_47 Gd44 C2_47 32.5
O2_49 Gd44 C2_47 152.7
O7_47 Gd44 C1_47 26.9
O59 Gd44 C1_47 110.6
O2_56 Gd44 C1_47 101.5
O35 Gd44 C1_47 110.8
O3_1 Gd44 C1_47 76.1
O18 Gd44 C1_47 87.0
O12_47 Gd44 C1_47 51.3
O2_49 Gd44 C1_47 166.1
C2_47 Gd44 C1_47 29.0
O7_47 Gd44 Gd43 99.1
O59 Gd44 Gd43 38.3
O2_56 Gd44 Gd43 148.5
O35 Gd44 Gd43 76.8
O3_1 Gd44 Gd43 67.6
O18 Gd44 Gd43 130.1
O12_47 Gd44 Gd43 35.8
O2_49 Gd44 Gd43 112.8
C2_47 Gd44 Gd43 43.8
C1_47 Gd44 Gd43 72.6
O7_47 Gd44 Gd42 148.3
O59 Gd44 Gd42 35.2
O2_56 Gd44 Gd42 103.4
O35 Gd44 Gd42 34.1
O3_1 Gd44 Gd42 108.6
O18 Gd44 Gd42 145.8
O12_47 Gd44 Gd42 73.5
O2_49 Gd44 Gd42 67.2
C2_47 Gd44 Gd42 100.7
C1_47 Gd44 Gd42 124.8
Gd43 Gd44 Gd42 60.7
O36W Gd45 O10_47 102.4
O36W Gd45 O99W 137.1
O10_47 Gd45 O99W 71.3
O36W Gd45 C4_47 111.3
O10_47 Gd45 C4_47 38.7
O99W Gd45 C4_47 90.3
O36W Gd45 O9_48 65.0
O10_47 Gd45 O9_48 113.6
O99W Gd45 O9_48 157.4
C4_47 Gd45 O9_48 83.0
O36W Gd45 O22 124.2
O10_47 Gd45 O22 131.6
O99W Gd45 O22 81.8
C4_47 Gd45 O22 104.7
O9_48 Gd45 O22 79.2
O36W Gd45 O97W 46.6
O10_47 Gd45 O97W 66.4
O99W Gd45 O97W 95.9
C4_47 Gd45 O97W 96.9
O9_48 Gd45 O97W 106.3
O22 Gd45 O97W 158.2
O36W Gd45 O1_28 63.0
O10_47 Gd45 O1_28 136.7
O99W Gd45 O1_28 92.0
C4_47 Gd45 O1_28 173.2
O9_48 Gd45 O1_28 97.2
O22 Gd45 O1_28 82.0
O97W Gd45 O1_28 76.4
O36W Gd45 O11_47 164.4
O10_47 Gd45 O11_47 64.9
O99W Gd45 O11_47 50.0
C4_47 Gd45 O11_47 53.2
O9_48 Gd45 O11_47 110.4
O22 Gd45 O11_47 66.9
O97W Gd45 O11_47 127.4
O1_28 Gd45 O11_47 132.4
O36W Gd45 O96W 77.4
O10_47 Gd45 O96W 85.8
O99W Gd45 O96W 60.0
C4_47 Gd45 O96W 124.4
O9_48 Gd45 O96W 140.2
O22 Gd45 O96W 114.6
O97W Gd45 O96W 48.1
O1_28 Gd45 O96W 52.1
O11_47 Gd45 O96W 109.3
O36W Gd45 C3_47 138.9
O10_47 Gd45 C3_47 49.0
O99W Gd45 C3_47 68.9
C4_47 Gd45 C3_47 27.6
O9_48 Gd45 C3_47 97.1
O22 Gd45 C3_47 84.2
O97W Gd45 C3_47 115.3
O1_28 Gd45 C3_47 157.9
O11_47 Gd45 C3_47 25.6
O96W Gd45 C3_47 120.5
O36W Gd45 Gd48 89.7
O10_47 Gd45 Gd48 148.0
O99W Gd45 Gd48 118.6
C4_47 Gd45 Gd48 109.3
O9_48 Gd45 Gd48 45.5
O22 Gd45 Gd48 37.6
O97W Gd45 Gd48 135.4
O1_28 Gd45 Gd48 75.2
O11_47 Gd45 Gd48 97.1
O96W Gd45 Gd48 126.0
C3_47 Gd45 Gd48 103.5
O31W Gd46 O12_36 128.5
O31W Gd46 O7_47 119.4
O12_36 Gd46 O7_47 94.9
O31W Gd46 O18 152.0
O12_36 Gd46 O18 76.0
O7_47 Gd46 O18 63.5
O31W Gd46 O73W 73.4
O12_36 Gd46 O73W 154.0
O7_47 Gd46 O73W 82.5
O18 Gd46 O73W 79.8
O31W Gd46 O82W 88.8
O12_36 Gd46 O82W 90.4
O7_47 Gd46 O82W 136.6
O18 Gd46 O82W 76.3
O73W Gd46 O82W 74.7
O31W Gd46 O8_47 83.1
O12_36 Gd46 O8_47 76.9
O7_47 Gd46 O8_47 66.5
O18 Gd46 O8_47 119.6
O73W Gd46 O8_47 124.3
O82W Gd46 O8_47 155.4
O31W Gd46 Gd47 157.2
O12_36 Gd46 Gd47 39.5
O7_47 Gd46 Gd47 83.2
O18 Gd46 Gd47 37.8
O73W Gd46 Gd47 114.8
O82W Gd46 Gd47 74.0
O8_47 Gd46 Gd47 106.3
O31W Gd46 Gd44 139.0
O12_36 Gd46 Gd44 89.2
O7_47 Gd46 Gd44 28.7
O18 Gd46 Gd44 35.2
O73W Gd46 Gd44 76.0
O82W Gd46 Gd44 108.7
O8_47 Gd46 Gd44 92.4
Gd47 Gd46 Gd44 62.6
O2_18 Gd47 O7_36 83.8
O2_18 Gd47 O1_1 151.1
O7_36 Gd47 O1_1 83.1
O2_18 Gd47 O24 81.8
O7_36 Gd47 O24 61.0
O1_1 Gd47 O24 69.3
O2_18 Gd47 O53W 81.5
O7_36 Gd47 O53W 137.8
O1_1 Gd47 O53W 91.1
O24 Gd47 O53W 77.8
O2_18 Gd47 O3_1 150.1
O7_36 Gd47 O3_1 123.3
O1_1 Gd47 O3_1 54.9
O24 Gd47 O3_1 120.7
O53W Gd47 O3_1 84.4
O2_18 Gd47 O18 88.5
O7_36 Gd47 O18 143.0
O1_1 Gd47 O18 116.9
O24 Gd47 O18 153.0
O53W Gd47 O18 75.9
O3_1 Gd47 O18 62.4
O2_18 Gd47 O12_36 94.5
O7_36 Gd47 O12_36 74.2
O1_1 Gd47 O12_36 106.6
O24 Gd47 O12_36 135.3
O53W Gd47 O12_36 146.1
O3_1 Gd47 O12_36 82.7
O18 Gd47 O12_36 70.3
O2_18 Gd47 C1_1 169.1
O7_36 Gd47 C1_1 103.9
O1_1 Gd47 C1_1 27.4
O24 Gd47 C1_1 95.1
O53W Gd47 C1_1 87.6
O3_1 Gd47 C1_1 27.5
O18 Gd47 C1_1 89.7
O12_36 Gd47 C1_1 95.0
O2_18 Gd47 C1_36 77.9
O7_36 Gd47 C1_36 26.3
O1_1 Gd47 C1_36 100.4
O24 Gd47 C1_36 85.9
O53W Gd47 C1_36 155.3
O3_1 Gd47 C1_36 120.0
O18 Gd47 C1_36 116.7
O12_36 Gd47 C1_36 50.1
C1_1 Gd47 C1_36 112.4
O2_18 Gd47 Gd46 85.2
O7_36 Gd47 Gd46 105.4
O1_1 Gd47 Gd46 123.2
O24 Gd47 Gd46 162.1
O53W Gd47 Gd46 112.4
O3_1 Gd47 Gd46 76.0
O18 Gd47 Gd46 37.7
O12_36 Gd47 Gd46 33.8
C1_1 Gd47 Gd46 99.8
C1_36 Gd47 Gd46 79.4
O2_18 Gd47 Gd53 71.0
O7_36 Gd47 Gd53 28.5
O1_1 Gd47 Gd53 85.5
O24 Gd47 Gd53 36.0
O53W Gd47 Gd53 109.6
O3_1 Gd47 Gd53 138.8
O18 Gd47 Gd53 157.2
O12_36 Gd47 Gd53 100.6
C1_1 Gd47 Gd53 112.3
C1_36 Gd47 Gd53 50.5
Gd46 Gd47 Gd53 127.3
O35W Gd48 O22 101.7
O35W Gd48 O42 65.4
O22 Gd48 O42 127.1
O35W Gd48 O8_48 123.8
O22 Gd48 O8_48 134.5
O42 Gd48 O8_48 77.1
O35W Gd48 O2_28 84.2
O22 Gd48 O2_28 75.9
O42 Gd48 O2_28 143.9
O8_48 Gd48 O2_28 107.4
O35W Gd48 O48 56.1
O22 Gd48 O48 146.1
O42 Gd48 O48 70.7
O8_48 Gd48 O48 73.2
O2_28 Gd48 O48 76.4
O35W Gd48 O2_1 119.1
O22 Gd48 O2_1 70.0
O42 Gd48 O2_1 73.4
O8_48 Gd48 O2_1 85.4
O2_28 Gd48 O2_1 141.7
O48 Gd48 O2_1 141.4
O35W Gd48 O9_48 169.2
O22 Gd48 O9_48 73.6
O42 Gd48 O9_48 125.2
O8_48 Gd48 O9_48 61.7
O2_28 Gd48 O9_48 85.2
O48 Gd48 O9_48 123.0
O2_1 Gd48 O9_48 69.0
O35W Gd48 Gd49 39.9
O22 Gd48 Gd49 139.4
O42 Gd48 Gd49 39.1
O8_48 Gd48 Gd49 84.9
O2_28 Gd48 Gd49 104.9
O48 Gd48 Gd49 35.9
O2_1 Gd48 Gd49 112.2
O9_48 Gd48 Gd49 146.6
O35W Gd48 Gd45 133.6
O22 Gd48 Gd45 38.9
O42 Gd48 Gd45 150.0
O8_48 Gd48 Gd45 99.5
O2_28 Gd48 Gd45 65.9
O48 Gd48 Gd45 137.5
O2_1 Gd48 Gd45 76.6
O9_48 Gd48 Gd45 38.3
Gd49 Gd48 Gd45 170.6
O35W Gd48 Gd51 96.0
O22 Gd48 Gd51 137.8
O42 Gd48 Gd51 34.3
O8_48 Gd48 Gd51 44.2
O2_28 Gd48 Gd51 144.4
O48 Gd48 Gd51 74.4
O2_1 Gd48 Gd51 67.9
O9_48 Gd48 Gd51 93.8
Gd49 Gd48 Gd51 59.4
Gd45 Gd48 Gd51 129.2
O35W Gd48 Gd50 90.0
O22 Gd48 Gd50 157.7
O42 Gd48 Gd50 75.0
O8_48 Gd48 Gd50 39.0
O2_28 Gd48 Gd50 86.6
O48 Gd48 Gd50 34.9
O2_1 Gd48 Gd50 120.7
O9_48 Gd48 Gd50 91.5
Gd49 Gd48 Gd50 58.3
Gd45 Gd48 Gd50 120.8
Gd51 Gd48 Gd50 57.9
O1_37 Gd49 O41W 69.5
O1_37 Gd49 O27 84.8
O41W Gd49 O27 133.3
O1_37 Gd49 O48 79.4
O41W Gd49 O48 135.2
O27 Gd49 O48 71.9
O1_37 Gd49 O42 147.8
O41W Gd49 O42 142.7
O27 Gd49 O42 70.9
O48 Gd49 O42 73.2
O1_37 Gd49 O63W 115.4
O41W Gd49 O63W 78.6
O27 Gd49 O63W 78.4
O48 Gd49 O63W 145.5
O42 Gd49 O63W 80.9
O1_37 Gd49 O35W 117.1
O41W Gd49 O35W 117.9
O27 Gd49 O35W 108.3
O48 Gd49 O35W 51.0
O42 Gd49 O35W 55.4
O63W Gd49 O35W 127.4
O1_37 Gd49 Gd51 121.7
O41W Gd49 Gd51 146.5
O27 Gd49 Gd51 37.1
O48 Gd49 Gd51 77.6
O42 Gd49 Gd51 35.8
O63W Gd49 Gd51 68.2
O35W Gd49 Gd51 86.5
O1_37 Gd49 Gd48 118.9
O41W Gd49 Gd48 145.9
O27 Gd49 Gd48 80.6
O48 Gd49 Gd48 39.7
O42 Gd49 Gd48 38.0
O63W Gd49 Gd48 118.9
O35W Gd49 Gd48 28.0
Gd51 Gd49 Gd48 60.9
O1_37 Gd49 Gd50 68.9
O41W Gd49 Gd50 138.1
O27 Gd49 Gd50 37.2
O48 Gd49 Gd50 37.8
O42 Gd49 Gd50 79.0
O63W Gd49 Gd50 115.6
O35W Gd49 Gd50 85.7
Gd51 Gd49 Gd50 60.2
Gd48 Gd49 Gd50 64.1
O7_48 Gd50 O16 66.5
O7_48 Gd50 O27 139.4
O16 Gd50 O27 128.1
O7_48 Gd50 O48 127.6
O16 Gd50 O48 143.3
O27 Gd50 O48 67.0
O7_48 Gd50 O1_27 84.3
O16 Gd50 O1_27 78.6
O27 Gd50 O1_27 132.5
O48 Gd50 O1_27 70.6
O7_48 Gd50 O1_6 70.9
O16 Gd50 O1_6 67.8
O27 Gd50 O1_6 80.8
O48 Gd50 O1_6 145.4
O1_27 Gd50 O1_6 144.0
O7_48 Gd50 O8_48 74.3
O16 Gd50 O8_48 139.9
O27 Gd50 O8_48 78.4
O48 Gd50 O8_48 70.1
O1_27 Gd50 O8_48 106.2
O1_6 Gd50 O8_48 92.0
O7_48 Gd50 O2_37 138.9
O16 Gd50 O2_37 73.0
O27 Gd50 O2_37 73.5
O48 Gd50 O2_37 82.7
O1_27 Gd50 O2_37 81.1
O1_6 Gd50 O2_37 100.5
O8_48 Gd50 O2_37 146.8
O7_48 Gd50 C1_48 26.8
O16 Gd50 C1_48 91.4
O27 Gd50 C1_48 129.2
O48 Gd50 C1_48 101.7
O1_27 Gd50 C1_48 79.2
O1_6 Gd50 C1_48 88.7
O8_48 Gd50 C1_48 52.3
O2_37 Gd50 C1_48 156.9
O7_48 Gd50 Gd52 30.5
O16 Gd50 Gd52 39.4
O27 Gd50 Gd52 157.4
O48 Gd50 Gd52 135.3
O1_27 Gd50 Gd52 69.0
O1_6 Gd50 Gd52 76.7
O8_48 Gd50 Gd52 103.9
O2_37 Gd50 Gd52 108.8
C1_48 Gd50 Gd52 52.5
O7_48 Gd50 Gd51 104.3
O16 Gd50 Gd51 138.9
O27 Gd50 Gd51 37.3
O48 Gd50 Gd51 75.3
O1_27 Gd50 Gd51 142.1
O1_6 Gd50 Gd51 71.4
O8_48 Gd50 Gd51 45.0
O2_37 Gd50 Gd51 110.7
C1_48 Gd50 Gd51 92.2
Gd52 Gd50 Gd51 132.6
O7_48 Gd50 Gd49 155.2
O16 Gd50 Gd49 138.3
O27 Gd50 Gd49 34.8
O48 Gd50 Gd49 35.0
O1_27 Gd50 Gd49 98.1
O1_6 Gd50 Gd49 115.4
O8_48 Gd50 Gd49 81.4
O2_37 Gd50 Gd49 65.4
C1_48 Gd50 Gd49 129.2
Gd52 Gd50 Gd49 166.9
Gd51 Gd50 Gd49 59.3
O2_6 Gd51 O1_1 102.1
O2_6 Gd51 O42 143.3
O1_1 Gd51 O42 84.2
O2_6 Gd51 O27 84.0
O1_1 Gd51 O27 145.2
O42 Gd51 O27 72.0
O2_6 Gd51 O52W 141.8
O1_1 Gd51 O52W 84.8
O42 Gd51 O52W 74.3
O27 Gd51 O52W 111.6
O2_6 Gd51 O24 71.6
O1_1 Gd51 O24 66.1
O42 Gd51 O24 140.4
O27 Gd51 O24 145.5
O52W Gd51 O24 77.4
O2_6 Gd51 O59W 79.5
O1_1 Gd51 O59W 138.4
O42 Gd51 O59W 119.5
O27 Gd51 O59W 76.4
O52W Gd51 O59W 71.4
O24 Gd51 O59W 75.4
O2_6 Gd51 O8_48 74.8
O1_1 Gd51 O8_48 70.9
O42 Gd51 O8_48 73.3
O27 Gd51 O8_48 78.0
O52W Gd51 O8_48 141.0
O24 Gd51 O8_48 116.8
O59W Gd51 O8_48 145.2
O2_6 Gd51 Gd49 118.6
O1_1 Gd51 Gd49 122.1
O42 Gd51 Gd49 38.7
O27 Gd51 Gd49 35.4
O52W Gd51 Gd49 86.6
O24 Gd51 Gd49 161.4
O59W Gd51 Gd49 90.8
O8_48 Gd51 Gd49 81.6
O2_6 Gd51 Gd50 63.4
O1_1 Gd51 Gd50 114.6
O42 Gd51 Gd50 81.0
O27 Gd51 Gd50 38.1
O52W Gd51 Gd50 146.8
O24 Gd51 Gd50 134.3
O59W Gd51 Gd50 103.3
O8_48 Gd51 Gd50 43.8
Gd49 Gd51 Gd50 60.5
O2_6 Gd51 Gd48 113.1
O1_1 Gd51 Gd48 67.5
O42 Gd51 Gd48 36.0
O27 Gd51 Gd48 78.6
O52W Gd51 Gd48 104.3
O24 Gd51 Gd48 133.2
O59W Gd51 Gd48 150.5
O8_48 Gd51 Gd48 38.6
Gd49 Gd51 Gd48 59.7
Gd50 Gd51 Gd48 63.7
O2_6 Gd51 Gd47 88.5
O1_1 Gd51 Gd47 31.6
O42 Gd51 Gd47 111.5
O27 Gd51 Gd47 170.5
O52W Gd51 Gd47 78.0
O24 Gd51 Gd47 34.6
O59W Gd51 Gd47 108.2
O8_48 Gd51 Gd47 94.3
Gd49 Gd51 Gd47 149.9
Gd50 Gd51 Gd47 132.6
Gd48 Gd51 Gd47 99.1
O7_48 Gd52 O2_27 88.1
O7_48 Gd52 O11_66 84.7
O2_27 Gd52 O11_66 158.0
O7_48 Gd52 O16 64.5
O2_27 Gd52 O16 82.6
O11_66 Gd52 O16 75.6
O7_48 Gd52 O1_60 139.2
O2_27 Gd52 O1_60 90.9
O11_66 Gd52 O1_60 81.3
O16 Gd52 O1_60 74.9
O7_48 Gd52 O64W 136.7
O2_27 Gd52 O64W 73.6
O11_66 Gd52 O64W 124.7
O16 Gd52 O64W 145.9
O1_60 Gd52 O64W 81.2
O7_48 Gd52 O12_48 76.3
O2_27 Gd52 O12_48 86.8
O11_66 Gd52 O12_48 111.4
O16 Gd52 O12_48 139.5
O1_60 Gd52 O12_48 144.4
O64W Gd52 O12_48 64.1
O7_48 Gd52 C1_48 26.2
O2_27 Gd52 C1_48 82.1
O11_66 Gd52 C1_48 99.7
O16 Gd52 C1_48 89.1
O1_60 Gd52 C1_48 163.2
O64W Gd52 C1_48 111.0
O12_48 Gd52 C1_48 50.7
O7_48 Gd52 Gd50 28.0
O2_27 Gd52 Gd50 74.4
O11_66 Gd52 Gd50 89.9
O16 Gd52 Gd50 39.7
O1_60 Gd52 Gd50 113.7
O64W Gd52 Gd50 144.8
O12_48 Gd52 Gd50 99.8
C1_48 Gd52 Gd50 49.8
O7_48 Gd52 Gd54 77.2
O2_27 Gd52 Gd54 122.0
O11_66 Gd52 Gd54 36.0
O16 Gd52 Gd54 40.4
O1_60 Gd52 Gd54 69.0
O64W Gd52 Gd54 145.6
O12_48 Gd52 Gd54 139.6
C1_48 Gd52 Gd54 101.9
Gd50 Gd52 Gd54 66.7
O7_36 Gd53 O20 143.6
O7_36 Gd53 O14W 138.8
O20 Gd53 O14W 74.7
O7_36 Gd53 O24 61.7
O20 Gd53 O24 151.5
O14W Gd53 O24 77.7
O7_36 Gd53 O3_6 114.7
O20 Gd53 O3_6 67.0
O14W Gd53 O3_6 91.8
O24 Gd53 O3_6 121.5
O7_36 Gd53 O2_6 85.1
O20 Gd53 O2_6 115.8
O14W Gd53 O2_6 87.8
O24 Gd53 O2_6 69.8
O3_6 Gd53 O2_6 52.2
O7_36 Gd53 O8_36 73.5
O20 Gd53 O8_36 71.4
O14W Gd53 O8_36 146.0
O24 Gd53 O8_36 135.2
O3_6 Gd53 O8_36 77.8
O2_6 Gd53 O8_36 109.5
O7_36 Gd53 O1_18 81.9
O20 Gd53 O1_18 89.7
O14W Gd53 O1_18 84.6
O24 Gd53 O1_18 80.5
O3_6 Gd53 O1_18 156.5
O2_6 Gd53 O1_18 150.3
O8_36 Gd53 O1_18 92.3
O7_36 Gd53 C1_6 101.7
O20 Gd53 C1_6 91.0
O14W Gd53 C1_6 88.4
O24 Gd53 C1_6 95.4
O3_6 Gd53 C1_6 26.2
O2_6 Gd53 C1_6 26.1
O8_36 Gd53 C1_6 95.0
O1_18 Gd53 C1_6 172.5
O7_36 Gd53 C1_36 25.0
O20 Gd53 C1_36 118.7
O14W Gd53 C1_36 155.3
O24 Gd53 C1_36 84.8
O3_6 Gd53 C1_36 112.4
O2_6 Gd53 C1_36 102.6
O8_36 Gd53 C1_36 50.9
O1_18 Gd53 C1_36 75.2
C1_6 Gd53 C1_36 110.8
O7_36 Gd53 Gd56 104.2
O20 Gd53 Gd56 39.6
O14W Gd53 Gd56 113.6
O24 Gd53 Gd56 161.8
O3_6 Gd53 Gd56 73.8
O2_6 Gd53 Gd56 122.8
O8_36 Gd53 Gd56 32.4
O1_18 Gd53 Gd56 86.4
C1_6 Gd53 Gd56 98.9
C1_36 Gd53 Gd56 79.7
O7_36 Gd53 Gd47 30.2
O20 Gd53 Gd47 157.3
O14W Gd53 Gd47 109.0
O24 Gd53 Gd47 35.1
O3_6 Gd53 Gd47 133.7
O2_6 Gd53 Gd47 86.9
O8_36 Gd53 Gd47 101.2
O1_18 Gd53 Gd47 68.7
C1_6 Gd53 Gd47 111.3
C1_36 Gd53 Gd47 50.3
Gd56 Gd53 Gd47 127.7
O11_66 Gd54 O12_66 68.0
O11_66 Gd54 O45 123.7
O12_66 Gd54 O45 75.0
O11_66 Gd54 O1_6 80.4
O12_66 Gd54 O1_6 106.3
O45 Gd54 O1_6 70.9
O11_66 Gd54 O16 74.9
O12_66 Gd54 O16 142.9
O45 Gd54 O16 130.7
O1_6 Gd54 O16 68.4
O11_66 Gd54 O7_41 129.5
O12_66 Gd54 O7_41 72.1
O45 Gd54 O7_41 71.5
O1_6 Gd54 O7_41 141.3
O16 Gd54 O7_41 135.7
O11_66 Gd54 O5W 148.2
O12_66 Gd54 O5W 143.0
O45 Gd54 O5W 81.7
O1_6 Gd54 O5W 92.3
O16 Gd54 O5W 73.6
O7_41 Gd54 O5W 73.4
O11_66 Gd54 O2_60 94.8
O12_66 Gd54 O2_60 119.4
O45 Gd54 O2_60 140.9
O1_6 Gd54 O2_60 128.4
O16 Gd54 O2_60 60.9
O7_41 Gd54 O2_60 78.8
O5W Gd54 O2_60 65.5
O11_66 Gd54 Gd55 92.1
O12_66 Gd54 Gd55 45.1
O45 Gd54 Gd55 34.1
O1_6 Gd54 Gd55 73.5
O16 Gd54 Gd55 141.2
O7_41 Gd54 Gd55 80.6
O5W Gd54 Gd55 115.7
O2_60 Gd54 Gd55 157.9
O11_66 Gd54 Gd52 37.3
O12_66 Gd54 Gd52 104.5
O45 Gd54 Gd52 145.5
O1_6 Gd54 Gd52 76.4
O16 Gd54 Gd52 38.5
O7_41 Gd54 Gd52 142.2
O5W Gd54 Gd52 110.9
O2_60 Gd54 Gd52 70.3
Gd55 Gd54 Gd52 124.6
O11_66 Gd54 Gd58 149.7
O12_66 Gd54 Gd58 82.5
O45 Gd54 Gd58 36.4
O1_6 Gd54 Gd58 102.4
O16 Gd54 Gd58 134.5
O7_41 Gd54 Gd58 39.0
O5W Gd54 Gd58 62.1
O2_60 Gd54 Gd58 105.9
Gd55 Gd54 Gd58 60.9
Gd52 Gd54 Gd58 173.0
O11_66 Gd54 Gd57 98.5
O12_66 Gd54 Gd57 36.8
O45 Gd54 Gd57 71.9
O1_6 Gd54 Gd57 133.7
O16 Gd54 Gd57 156.5
O7_41 Gd54 Gd57 35.5
O5W Gd54 Gd57 108.5
O2_60 Gd54 Gd57 97.9
Gd55 Gd54 Gd57 60.2
Gd52 Gd54 Gd57 128.2
Gd58 Gd54 Gd57 57.5
O45 Gd55 O7_66 138.1
O45 Gd55 O37 68.3
O7_66 Gd55 O37 120.1
O45 Gd55 O62W 135.8
O7_66 Gd55 O62W 81.1
O37 Gd55 O62W 73.9
O45 Gd55 O20 127.3
O7_66 Gd55 O20 67.5
O37 Gd55 O20 150.8
O62W Gd55 O20 80.1
O45 Gd55 O1_19 76.5
O7_66 Gd55 O1_19 140.7
O37 Gd55 O1_19 86.2
O62W Gd55 O1_19 79.1
O20 Gd55 O1_19 75.9
O45 Gd55 O3_6 77.7
O7_66 Gd55 O3_6 77.8
O37 Gd55 O3_6 143.5
O62W Gd55 O3_6 142.5
O20 Gd55 O3_6 63.3
O1_19 Gd55 O3_6 98.5
O45 Gd55 O12_66 74.1
O7_66 Gd55 O12_66 70.8
O37 Gd55 O12_66 72.7
O62W Gd55 O12_66 115.5
O20 Gd55 O12_66 132.1
O1_19 Gd55 O12_66 148.5
O3_6 Gd55 O12_66 86.1
O45 Gd55 C1_66 111.9
O7_66 Gd55 C1_66 26.3
O37 Gd55 C1_66 114.9
O62W Gd55 C1_66 104.1
O20 Gd55 C1_66 84.0
O1_19 Gd55 C1_66 158.8
O3_6 Gd55 C1_66 66.0
O12_66 Gd55 C1_66 49.0
O45 Gd55 Gd54 38.9
O7_66 Gd55 Gd54 99.7
O37 Gd55 Gd54 79.1
O62W Gd55 Gd54 148.8
O20 Gd55 Gd54 129.3
O1_19 Gd55 Gd54 114.7
O3_6 Gd55 Gd54 66.1
O12_66 Gd55 Gd54 39.5
C1_66 Gd55 Gd54 73.4
O45 Gd55 Gd57 76.3
O7_66 Gd55 Gd57 90.8
O37 Gd55 Gd57 35.0
O62W Gd55 Gd57 85.8
O20 Gd55 Gd57 155.6
O1_19 Gd55 Gd57 121.0
O3_6 Gd55 Gd57 124.8
O12_66 Gd55 Gd57 40.1
C1_66 Gd55 Gd57 80.2
Gd54 Gd55 Gd57 63.0
O45 Gd55 Gd58 34.6
O7_66 Gd55 Gd58 148.5
O37 Gd55 Gd58 36.2
O62W Gd55 Gd58 102.0
O20 Gd55 Gd58 144.0
O1_19 Gd55 Gd58 69.4
O3_6 Gd55 Gd58 112.2
O12_66 Gd55 Gd58 80.0
C1_66 Gd55 Gd58 128.7
Gd54 Gd55 Gd58 61.7
Gd57 Gd55 Gd58 58.6
O8_36 Gd56 O7_66 99.8
O8_36 Gd56 O84W 90.0
O7_66 Gd56 O84W 141.9
O8_36 Gd56 O24W 125.3
O7_66 Gd56 O24W 118.8
O84W Gd56 O24W 82.6
O8_36 Gd56 O86W 152.8
O7_66 Gd56 O86W 84.0
O84W Gd56 O86W 71.8
O24W Gd56 O86W 73.4
O8_36 Gd56 O20 77.2
O7_66 Gd56 O20 68.0
O84W Gd56 O20 78.7
O24W Gd56 O20 150.7
O86W Gd56 O20 79.4
O8_36 Gd56 O8_66 72.8
O7_66 Gd56 O8_66 73.3
O84W Gd56 O8_66 144.2
O24W Gd56 O8_66 82.5
O86W Gd56 O8_66 133.2
O20 Gd56 O8_66 125.1
O8_36 Gd56 Gd53 41.2
O7_66 Gd56 Gd53 86.5
O84W Gd56 Gd53 76.9
O24W Gd56 Gd53 154.7
O86W Gd56 Gd53 113.0
O20 Gd56 Gd53 36.7
O8_66 Gd56 Gd53 105.9
O8_36 Gd56 Gd55 92.0
O7_66 Gd56 Gd55 31.1
O84W Gd56 Gd55 112.6
O24W Gd56 Gd55 140.6
O86W Gd56 Gd55 77.4
O20 Gd56 Gd55 37.1
O8_66 Gd56 Gd55 99.4
Gd53 Gd56 Gd55 62.8
O15W Gd57 O1_26 86.2
O15W Gd57 O37 83.6
O1_26 Gd57 O37 148.2
O15W Gd57 O12_41 135.0
O1_26 Gd57 O12_41 66.4
O37 Gd57 O12_41 137.5
O15W Gd57 O7_41 147.0
O1_26 Gd57 O7_41 99.6
O37 Gd57 O7_41 74.5
O12_41 Gd57 O7_41 75.4
O15W Gd57 O15 73.9
O1_26 Gd57 O15 75.8
O37 Gd57 O15 129.1
O12_41 Gd57 O15 65.4
O7_41 Gd57 O15 139.0
O15W Gd57 O12_66 74.8
O1_26 Gd57 O12_66 72.4
O37 Gd57 O12_66 75.9
O12_41 Gd57 O12_66 124.0
O7_41 Gd57 O12_66 76.1
O15 Gd57 O12_66 136.3
O15W Gd57 O1_10 94.2
O1_26 Gd57 O1_10 141.9
O37 Gd57 O1_10 69.1
O12_41 Gd57 O1_10 87.9
O7_41 Gd57 O1_10 100.4
O15 Gd57 O1_10 67.8
O12_66 Gd57 O1_10 144.3
O15W Gd57 C1_41 169.9
O1_26 Gd57 C1_41 103.5
O37 Gd57 C1_41 86.6
O12_41 Gd57 C1_41 53.5
O7_41 Gd57 C1_41 29.5
O15 Gd57 C1_41 110.9
O12_66 Gd57 C1_41 105.1
O1_10 Gd57 C1_41 80.0
O15W Gd57 Gd59 111.3
O1_26 Gd57 Gd59 68.2
O37 Gd57 Gd59 143.3
O12_41 Gd57 Gd59 26.5
O7_41 Gd57 Gd59 100.9
O15 Gd57 Gd59 39.0
O12_66 Gd57 Gd59 139.4
O1_10 Gd57 Gd59 76.3
C1_41 Gd57 Gd59 75.5
O15W Gd57 Gd58 121.0
O1_26 Gd57 Gd58 137.4
O37 Gd57 Gd58 37.7
O12_41 Gd57 Gd58 102.7
O7_41 Gd57 Gd58 39.5
O15 Gd57 Gd58 139.5
O12_66 Gd57 Gd58 83.3
O1_10 Gd57 Gd58 73.4
C1_41 Gd57 Gd58 49.5
Gd59 Gd57 Gd58 120.3
O15W Gd57 Gd55 66.3
O1_26 Gd57 Gd55 113.3
O37 Gd57 Gd55 35.5
O12_41 Gd57 Gd55 156.6
O7_41 Gd57 Gd55 81.8
O15 Gd57 Gd55 138.0
O12_66 Gd57 Gd55 42.9
O1_10 Gd57 Gd55 101.4
C1_41 Gd57 Gd55 106.5
Gd59 Gd57 Gd55 176.7
Gd58 Gd57 Gd55 60.7
O3_10 Gd58 O37 71.4
O3_10 Gd58 O45 135.5
O37 Gd58 O45 64.5
O3_10 Gd58 O8_41 86.0
O37 Gd58 O8_41 137.4
O45 Gd58 O8_41 123.4
O3_10 Gd58 O7_41 84.9
O37 Gd58 O7_41 71.6
O45 Gd58 O7_41 76.4
O8_41 Gd58 O7_41 70.8
O3_10 Gd58 O43 68.4
O37 Gd58 O43 129.9
O45 Gd58 O43 149.6
O8_41 Gd58 O43 67.4
O7_41 Gd58 O43 131.2
O3_10 Gd58 O2_19 93.5
O37 Gd58 O2_19 77.8
O45 Gd58 O2_19 83.0
O8_41 Gd58 O2_19 140.8
O7_41 Gd58 O2_19 148.3
O43 Gd58 O2_19 76.1
O3_10 Gd58 O2_38 144.2
O37 Gd58 O2_38 139.5
O45 Gd58 O2_38 79.2
O8_41 Gd58 O2_38 77.5
O7_41 Gd58 O2_38 118.0
O43 Gd58 O2_38 75.8
O2_19 Gd58 O2_38 80.6
O3_10 Gd58 C1_41 63.8
O37 Gd58 C1_41 84.2
O45 Gd58 C1_41 105.1
O8_41 Gd58 C1_41 53.2
O7_41 Gd58 C1_41 28.8
O43 Gd58 C1_41 103.1
O2_19 Gd58 C1_41 154.8
O2_38 Gd58 C1_41 124.1
O3_10 Gd58 Gd57 65.2
O37 Gd58 Gd57 36.8
O45 Gd58 Gd57 75.9
O8_41 Gd58 Gd57 101.1
O7_41 Gd58 Gd57 37.5
O43 Gd58 Gd57 132.9
O2_19 Gd58 Gd57 114.2
O2_38 Gd58 Gd57 149.0
C1_41 Gd58 Gd57 48.0
O3_10 Gd58 Gd55 106.7
O37 Gd58 Gd55 35.9
O45 Gd58 Gd55 31.0
O8_41 Gd58 Gd55 147.5
O7_41 Gd58 Gd55 80.5
O43 Gd58 Gd55 145.0
O2_19 Gd58 Gd55 69.6
O2_38 Gd58 Gd55 104.1
C1_41 Gd58 Gd55 105.1
Gd57 Gd58 Gd55 60.7
O3_10 Gd58 Gd54 125.5
O37 Gd58 Gd54 75.3
O45 Gd58 Gd54 37.0
O8_41 Gd58 Gd54 90.7
O7_41 Gd58 Gd54 43.6
O43 Gd58 Gd54 154.3
O2_19 Gd58 Gd54 120.0
O2_38 Gd58 Gd54 86.7
C1_41 Gd58 Gd54 71.1
Gd57 Gd58 Gd54 62.2
Gd55 Gd58 Gd54 57.4
O12_41 Gd59 O7_40 88.5
O12_41 Gd59 O11_41 74.2
O7_40 Gd59 O11_41 89.6
O12_41 Gd59 O2_26 71.8
O7_40 Gd59 O2_26 142.9
O11_41 Gd59 O2_26 113.4
O12_41 Gd59 O15 71.1
O7_40 Gd59 O15 67.5
O11_41 Gd59 O15 138.4
O2_26 Gd59 O15 76.4
O12_41 Gd59 O76W 130.6
O7_40 Gd59 O76W 132.4
O11_41 Gd59 O76W 79.1
O2_26 Gd59 O76W 82.2
O15 Gd59 O76W 142.0
O12_41 Gd59 O1_25 144.5
O7_40 Gd59 O1_25 94.1
O11_41 Gd59 O1_25 141.1
O2_26 Gd59 O1_25 85.6
O15 Gd59 O1_25 77.2
O76W Gd59 O1_25 70.0
O12_41 Gd59 O12_40 106.1
O7_40 Gd59 O12_40 66.5
O11_41 Gd59 O12_40 40.4
O2_26 Gd59 O12_40 148.4
O15 Gd59 O12_40 134.0
O76W Gd59 O12_40 75.8
O1_25 Gd59 O12_40 107.4
O12_41 Gd59 C3_41 53.3
O7_40 Gd59 C3_41 76.9
O11_41 Gd59 C3_41 24.9
O2_26 Gd59 C3_41 111.8
O15 Gd59 C3_41 113.6
O76W Gd59 C3_41 103.5
O1_25 Gd59 C3_41 160.9
O12_40 Gd59 C3_41 53.6
O12_41 Gd59 Gd57 32.3
O7_40 Gd59 Gd57 74.7
O11_41 Gd59 Gd57 103.2
O2_26 Gd59 Gd57 72.0
O15 Gd59 Gd57 38.9
O76W Gd59 Gd57 152.8
O1_25 Gd59 Gd57 115.1
O12_40 Gd59 Gd57 123.5
C3_41 Gd59 Gd57 79.2
O12_41 Gd59 Gd64 93.2
O7_40 Gd59 Gd64 35.6
O11_41 Gd59 Gd64 124.8
O2_26 Gd59 Gd64 112.6
O15 Gd59 Gd64 38.0
O76W Gd59 Gd64 136.0
O1_25 Gd59 Gd64 70.2
O12_40 Gd59 Gd64 98.9
C3_41 Gd59 Gd64 107.9
Gd57 Gd59 Gd64 64.9
O7_39 Gd60 O27W 92.7
O7_39 Gd60 O8_41 99.0
O27W Gd60 O8_41 143.6
O7_39 Gd60 O9_41 53.2
O27W Gd60 O9_41 138.8
O8_41 Gd60 O9_41 72.3
O7_39 Gd60 O33W 145.7
O27W Gd60 O33W 81.5
O8_41 Gd60 O33W 69.4
O9_41 Gd60 O33W 139.5
O7_39 Gd60 O43 72.9
O27W Gd60 O43 78.3
O8_41 Gd60 O43 72.6
O9_41 Gd60 O43 107.3
O33W Gd60 O43 72.8
O7_39 Gd60 O32W 136.5
O27W Gd60 O32W 84.3
O8_41 Gd60 O32W 108.9
O9_41 Gd60 O32W 104.4
O33W Gd60 O32W 76.9
O43 Gd60 O32W 146.9
O7_39 Gd60 O8_39 71.8
O27W Gd60 O8_39 70.5
O8_41 Gd60 O8_39 146.0
O9_41 Gd60 O8_39 76.5
O33W Gd60 O8_39 135.2
O43 Gd60 O8_39 130.8
O32W Gd60 O8_39 66.3
O7_39 Gd60 C5_41 77.3
O27W Gd60 C5_41 163.8
O8_41 Gd60 C5_41 52.0
O9_41 Gd60 C5_41 26.5
O33W Gd60 C5_41 113.9
O43 Gd60 C5_41 110.2
O32W Gd60 C5_41 94.0
O8_39 Gd60 C5_41 94.0
O7_39 Gd60 C1_39 24.7
O27W Gd60 C1_39 74.7
O8_41 Gd60 C1_39 123.5
O9_41 Gd60 C1_39 65.4
O33W Gd60 C1_39 150.9
O43 Gd60 C1_39 85.9
O32W Gd60 C1_39 116.4
O8_39 Gd60 C1_39 50.0
C5_41 Gd60 C1_39 91.8
O7_39 Gd60 Gd61 34.3
O27W Gd60 Gd61 79.8
O8_41 Gd60 Gd61 90.9
O9_41 Gd60 Gd61 80.8
O33W Gd60 Gd61 111.7
O43 Gd60 Gd61 39.2
O32W Gd60 Gd61 160.3
O8_39 Gd60 Gd61 97.2
C5_41 Gd60 Gd61 98.0
C1_39 Gd60 Gd61 47.9
O7_39 Gd60 Gd58 84.7
O27W Gd60 Gd58 113.6
O8_41 Gd60 Gd58 34.9
O9_41 Gd60 Gd58 88.2
O33W Gd60 Gd58 67.2
O43 Gd60 Gd58 37.7
O32W Gd60 Gd58 135.9
O8_39 Gd60 Gd58 156.4
C5_41 Gd60 Gd58 78.7
C1_39 Gd60 Gd58 107.3
Gd61 Gd60 Gd58 62.3
O7_39 Gd61 O89W 148.0
O7_39 Gd61 O2_10 106.3
O89W Gd61 O2_10 87.4
O7_39 Gd61 O12_39 74.1
O89W Gd61 O12_39 137.4
O2_10 Gd61 O12_39 81.9
O7_39 Gd61 O43 69.6
O89W Gd61 O43 78.4
O2_10 Gd61 O43 119.5
O12_39 Gd61 O43 141.8
O7_39 Gd61 O3_10 81.0
O89W Gd61 O3_10 85.4
O2_10 Gd61 O3_10 52.3
O12_39 Gd61 O3_10 118.0
O43 Gd61 O3_10 68.0
O7_39 Gd61 O50 138.9
O89W Gd61 O50 72.9
O2_10 Gd61 O50 68.1
O12_39 Gd61 O50 64.8
O43 Gd61 O50 150.1
O3_10 Gd61 O50 117.2
O7_39 Gd61 O2_20 97.0
O89W Gd61 O2_20 82.6
O2_10 Gd61 O2_20 149.7
O12_39 Gd61 O2_20 86.3
O43 Gd61 O2_20 86.4
O3_10 Gd61 O2_20 153.5
O50 Gd61 O2_20 81.6
O7_39 Gd61 C1_10 94.2
O89W Gd61 C1_10 85.9
O2_10 Gd61 C1_10 26.0
O12_39 Gd61 C1_10 100.5
O43 Gd61 C1_10 93.9
O3_10 Gd61 C1_10 26.3
O50 Gd61 C1_10 92.5
O2_20 Gd61 C1_10 168.2
O7_39 Gd61 C1_39 29.0
O89W Gd61 C1_39 156.8
O2_10 Gd61 C1_39 115.8
O12_39 Gd61 C1_39 52.5
O43 Gd61 C1_39 89.3
O3_10 Gd61 C1_39 108.3
O50 Gd61 C1_39 114.2
O2_20 Gd61 C1_39 76.9
C1_10 Gd61 C1_39 114.9
O7_39 Gd61 Gd60 31.8
O89W Gd61 Gd60 116.6
O2_10 Gd61 Gd60 122.3
O12_39 Gd61 Gd60 103.8
O43 Gd61 Gd60 38.4
O3_10 Gd61 Gd60 76.7
O50 Gd61 Gd60 164.6
O2_20 Gd61 Gd60 87.6
C1_10 Gd61 Gd60 100.0
C1_39 Gd61 Gd60 52.2
O7_39 Gd61 Gd62 102.7
O89W Gd61 Gd62 107.0
O2_10 Gd61 Gd62 86.1
O12_39 Gd61 Gd62 31.5
O43 Gd61 Gd62 154.4
O3_10 Gd61 Gd62 136.5
O50 Gd61 Gd62 38.0
O2_20 Gd61 Gd62 69.9
C1_10 Gd61 Gd62 111.3
C1_39 Gd61 Gd62 76.2
Gd60 Gd61 Gd62 127.5
O12_39 Gd62 O67W 142.5
O12_39 Gd62 O50 69.2
O67W Gd62 O50 73.4
O12_39 Gd62 O3_3 84.9
O67W Gd62 O3_3 86.0
O50 Gd62 O3_3 71.5
O12_39 Gd62 O44 134.9
O67W Gd62 O44 80.8
O50 Gd62 O44 152.0
O3_3 Gd62 O44 117.9
O12_39 Gd62 O11_39 65.8
O67W Gd62 O11_39 151.6
O50 Gd62 O11_39 135.0
O3_3 Gd62 O11_39 103.2
O44 Gd62 O11_39 71.1
O12_39 Gd62 O1_20 91.8
O67W Gd62 O1_20 81.4
O50 Gd62 O1_20 83.7
O3_3 Gd62 O1_20 154.5
O44 Gd62 O1_20 81.9
O11_39 Gd62 O1_20 98.4
O12_39 Gd62 O1_3 117.3
O67W Gd62 O1_3 82.6
O50 Gd62 O1_3 117.8
O3_3 Gd62 O1_3 49.9
O44 Gd62 O1_3 68.2
O11_39 Gd62 O1_3 83.1
O1_20 Gd62 O1_3 147.9
O12_39 Gd62 C1_3 102.8
O67W Gd62 C1_3 82.1
O50 Gd62 C1_3 93.9
O3_3 Gd62 C1_3 24.8
O44 Gd62 C1_3 93.1
O11_39 Gd62 C1_3 95.0
O1_20 Gd62 C1_3 163.3
O1_3 Gd62 C1_3 25.2
O12_39 Gd62 Gd70 100.8
O67W Gd62 Gd70 114.9
O50 Gd62 Gd70 163.8
O3_3 Gd62 Gd70 121.6
O44 Gd62 Gd70 34.3
O11_39 Gd62 Gd70 37.7
O1_20 Gd62 Gd70 83.8
O1_3 Gd62 Gd70 78.0
C1_3 Gd62 Gd70 101.0
O12_39 Gd62 Gd61 35.9
O67W Gd62 Gd61 108.0
O50 Gd62 Gd61 38.6
O3_3 Gd62 Gd61 90.3
O44 Gd62 Gd61 151.3
O11_39 Gd62 Gd61 98.9
O1_20 Gd62 Gd61 73.0
O1_3 Gd62 Gd61 138.8
C1_3 Gd62 Gd61 114.8
Gd70 Gd62 Gd61 126.9
O12_39 Gd62 Gd63 72.5
O67W Gd62 Gd63 79.0
O50 Gd62 Gd63 36.1
O3_3 Gd62 Gd63 35.4
O44 Gd62 Gd63 147.4
O11_39 Gd62 Gd63 123.6
O1_20 Gd62 Gd63 119.8
O1_3 Gd62 Gd63 83.9
C1_3 Gd62 Gd63 58.9
Gd70 Gd62 Gd63 155.1
Gd61 Gd62 Gd63 60.6
O52 Gd63 O2_10 142.3
O52 Gd63 O3_3 74.6
O2_10 Gd63 O3_3 106.4
O52 Gd63 O54 73.6
O2_10 Gd63 O54 85.2
O3_3 Gd63 O54 140.0
O52 Gd63 O50 139.5
O2_10 Gd63 O50 72.0
O3_3 Gd63 O50 74.0
O54 Gd63 O50 144.6
O52 Gd63 O57W 121.7
O2_10 Gd63 O57W 82.4
O3_3 Gd63 O57W 140.3
O54 Gd63 O57W 78.3
O50 Gd63 O57W 72.3
O52 Gd63 O55W 75.2
O2_10 Gd63 O55W 142.4
O3_3 Gd63 O55W 82.4
O54 Gd63 O55W 111.8
O50 Gd63 O55W 75.8
O57W Gd63 O55W 69.6
O52 Gd63 O8_40 69.8
O2_10 Gd63 O8_40 74.9
O3_3 Gd63 O8_40 71.0
O54 Gd63 O8_40 75.7
O50 Gd63 O8_40 121.5
O57W Gd63 O8_40 146.5
O55W Gd63 O8_40 140.4
O52 Gd63 Gd65 41.3
O2_10 Gd63 Gd65 119.7
O3_3 Gd63 Gd65 115.5
O54 Gd63 Gd65 35.3
O50 Gd63 Gd65 158.6
O57W Gd63 Gd65 90.8
O55W Gd63 Gd65 86.2
O8_40 Gd63 Gd65 79.9
O52 Gd63 Gd66 33.5
O2_10 Gd63 Gd66 112.3
O3_3 Gd63 Gd66 62.3
O54 Gd63 Gd66 77.8
O50 Gd63 Gd66 135.6
O57W Gd63 Gd66 150.6
O55W Gd63 Gd66 104.1
O8_40 Gd63 Gd66 37.5
Gd65 Gd63 Gd66 59.8
O52 Gd63 Gd64 79.9
O2_10 Gd63 Gd64 65.1
O3_3 Gd63 Gd64 114.1
O54 Gd63 Gd64 36.3
O50 Gd63 Gd64 136.9
O57W Gd63 Gd64 104.8
O55W Gd63 Gd64 145.1
O8_40 Gd63 Gd64 43.2
Gd65 Gd63 Gd64 59.1
Gd66 Gd63 Gd64 63.2
O52 Gd63 Gd62 108.9
O2_10 Gd63 Gd62 87.4
O3_3 Gd63 Gd62 37.1
O54 Gd63 Gd62 170.0
O50 Gd63 Gd62 37.0
O57W Gd63 Gd62 107.5
O55W Gd63 Gd62 78.1
O8_40 Gd63 Gd62 95.9
Gd65 Gd63 Gd62 149.6
Gd66 Gd63 Gd62 98.8
Gd64 Gd63 Gd62 133.8
O46 Gd64 O7_40 127.3
O46 Gd64 O54 67.4
O7_40 Gd64 O54 127.9
O46 Gd64 O15 147.9
O7_40 Gd64 O15 67.6
O54 Gd64 O15 130.0
O46 Gd64 O2_25 73.4
O7_40 Gd64 O2_25 96.6
O54 Gd64 O2_25 132.8
O15 Gd64 O2_25 76.8
O46 Gd64 O81W 88.8
O7_40 Gd64 O81W 142.3
O54 Gd64 O81W 71.7
O15 Gd64 O81W 75.5
O2_25 Gd64 O81W 82.3
O46 Gd64 O1_10 142.3
O7_40 Gd64 O1_10 63.6
O54 Gd64 O1_10 78.6
O15 Gd64 O1_10 68.3
O2_25 Gd64 O1_10 144.3
O81W Gd64 O1_10 95.8
O46 Gd64 O8_40 67.0
O7_40 Gd64 O8_40 69.8
O54 Gd64 O8_40 76.1
O15 Gd64 O8_40 137.3
O2_25 Gd64 O8_40 111.7
O81W Gd64 O8_40 145.4
O1_10 Gd64 O8_40 90.0
O46 Gd64 Gd65 35.9
O7_40 Gd64 Gd65 150.4
O54 Gd64 Gd65 36.0
O15 Gd64 Gd65 141.2
O2_25 Gd64 Gd65 97.5
O81W Gd64 Gd65 65.7
O1_10 Gd64 Gd65 114.3
O8_40 Gd64 Gd65 80.8
O46 Gd64 Gd59 135.8
O7_40 Gd64 Gd59 35.1
O54 Gd64 Gd59 154.6
O15 Gd64 Gd59 38.6
O2_25 Gd64 Gd59 71.8
O81W Gd64 Gd59 112.4
O1_10 Gd64 Gd59 76.1
O8_40 Gd64 Gd59 102.1
Gd65 Gd64 Gd59 169.3
O46 Gd64 Gd63 73.8
O7_40 Gd64 Gd63 94.6
O54 Gd64 Gd63 36.4
O15 Gd64 Gd63 137.5
O2_25 Gd64 Gd63 145.4
O81W Gd64 Gd63 107.6
O1_10 Gd64 Gd63 69.2
O8_40 Gd64 Gd63 43.5
Gd65 Gd64 Gd63 60.1
Gd59 Gd64 Gd63 128.8
O46 Gd64 Gd66 33.7
O7_40 Gd64 Gd66 96.3
O54 Gd64 Gd66 74.0
O15 Gd64 Gd66 155.8
O2_25 Gd64 Gd66 87.9
O81W Gd64 Gd66 121.3
O1_10 Gd64 Gd66 121.9
O8_40 Gd64 Gd66 34.2
Gd65 Gd64 Gd66 58.5
Gd59 Gd64 Gd66 118.8
Gd63 Gd64 Gd66 58.3
O79W Gd65 O1_22 77.2
O79W Gd65 O54 127.9
O1_22 Gd65 O54 154.9
O79W Gd65 O46 141.5
O1_22 Gd65 O46 93.8
O54 Gd65 O46 67.3
O79W Gd65 O20W 68.2
O1_22 Gd65 O20W 58.1
O54 Gd65 O20W 126.8
O46 Gd65 O20W 75.2
O79W Gd65 O75W 74.6
O1_22 Gd65 O75W 109.2
O54 Gd65 O75W 80.7
O46 Gd65 O75W 142.1
O20W Gd65 O75W 142.5
O79W Gd65 O52 146.5
O1_22 Gd65 O52 90.2
O54 Gd65 O52 68.2
O46 Gd65 O52 69.2
O20W Gd65 O52 130.0
O75W Gd65 O52 80.8
O79W Gd65 Gd64 134.5
O1_22 Gd65 Gd64 128.1
O54 Gd65 Gd64 37.1
O46 Gd65 Gd64 34.6
O20W Gd65 Gd64 92.6
O75W Gd65 Gd64 117.8
O52 Gd65 Gd64 77.3
O79W Gd65 Gd63 141.7
O1_22 Gd65 Gd63 124.4
O54 Gd65 Gd63 36.5
O46 Gd65 Gd63 73.7
O20W Gd65 Gd63 148.9
O75W Gd65 Gd63 68.5
O52 Gd65 Gd63 34.4
Gd64 Gd65 Gd63 60.8
O79W Gd65 Gd66 153.0
O1_22 Gd65 Gd66 76.0
O54 Gd65 Gd66 79.0
O46 Gd65 Gd66 38.9
O20W Gd65 Gd66 94.7
O75W Gd65 Gd66 117.5
O52 Gd65 Gd66 36.8
Gd64 Gd65 Gd66 64.0
Gd63 Gd65 Gd66 60.4
O52 Gd66 O8_40 73.6
O52 Gd66 O1_24 136.3
O8_40 Gd66 O1_24 111.9
O52 Gd66 O41 128.9
O8_40 Gd66 O41 134.5
O1_24 Gd66 O41 79.7
O52 Gd66 O46 71.7
O8_40 Gd66 O46 68.4
O1_24 Gd66 O46 71.0
O41 Gd66 O46 149.1
O52 Gd66 O2_22 73.3
O8_40 Gd66 O2_22 145.9
O1_24 Gd66 O2_22 87.2
O41 Gd66 O2_22 74.9
O46 Gd66 O2_22 93.6
O52 Gd66 O2_3 67.3
O8_40 Gd66 O2_3 94.5
O1_24 Gd66 O2_3 147.9
O41 Gd66 O2_3 68.6
O46 Gd66 O2_3 138.6
O2_22 Gd66 O2_3 79.9
O52 Gd66 O9_40 115.7
O8_40 Gd66 O9_40 61.7
O1_24 Gd66 O9_40 103.3
O41 Gd66 O9_40 72.8
O46 Gd66 O9_40 122.9
O2_22 Gd66 O9_40 143.5
O2_3 Gd66 O9_40 72.7
O52 Gd66 Gd67 147.5
O8_40 Gd66 Gd67 101.1
O1_24 Gd66 Gd67 75.9
O41 Gd66 Gd67 36.8
O46 Gd66 Gd67 137.3
O2_22 Gd66 Gd67 111.2
O2_3 Gd66 Gd67 81.6
O9_40 Gd66 Gd67 41.9
O52 Gd66 Gd65 41.8
O8_40 Gd66 Gd65 83.2
O1_24 Gd66 Gd65 94.6
O41 Gd66 Gd65 141.5
O46 Gd66 Gd65 36.6
O2_22 Gd66 Gd65 66.7
O2_3 Gd66 Gd65 106.7
O9_40 Gd66 Gd65 144.4
Gd67 Gd66 Gd65 170.5
O52 Gd66 Gd63 31.8
O8_40 Gd66 Gd63 43.0
O1_24 Gd66 Gd63 141.8
O41 Gd66 Gd63 138.2
O46 Gd66 Gd63 72.2
O2_22 Gd66 Gd63 104.9
O2_3 Gd66 Gd63 70.2
O9_40 Gd66 Gd63 88.3
Gd67 Gd66 Gd63 128.8
Gd65 Gd66 Gd63 59.8
O52 Gd66 Gd64 74.8
O8_40 Gd66 Gd64 38.8
O1_24 Gd66 Gd64 84.3
O41 Gd66 Gd64 155.8
O46 Gd66 Gd64 30.6
O2_22 Gd66 Gd64 122.5
O2_3 Gd66 Gd64 127.3
O9_40 Gd66 Gd64 93.5
Gd67 Gd66 Gd64 121.3
Gd65 Gd66 Gd64 57.5
Gd63 Gd66 Gd64 58.5
O12_42 Gd67 O41 75.5
O12_42 Gd67 O43W 111.4
O41 Gd67 O43W 154.6
O12_42 Gd67 O9_40 103.1
O41 Gd67 O9_40 79.6
O43W Gd67 O9_40 120.2
O12_42 Gd67 O2_24 139.3
O41 Gd67 O2_24 74.6
O43W Gd67 O2_24 86.2
O9_40 Gd67 O2_24 98.0
O12_42 Gd67 O2_23 62.5
O41 Gd67 O2_23 71.7
O43W Gd67 O2_23 89.5
O9_40 Gd67 O2_23 150.2
O2_24 Gd67 O2_23 82.1
O12_42 Gd67 C2_42 33.8
O41 Gd67 C2_42 90.4
O43W Gd67 C2_42 108.9
O9_40 Gd67 C2_42 76.3
O2_24 Gd67 C2_42 164.9
O2_23 Gd67 C2_42 95.9
O12_42 Gd67 O11_42 61.1
O41 Gd67 O11_42 136.7
O43W Gd67 O11_42 56.9
O9_40 Gd67 O11_42 107.3
O2_24 Gd67 O11_42 142.1
O2_23 Gd67 O11_42 89.0
C2_42 Gd67 O11_42 52.4
O12_42 Gd67 Gd68 40.0
O41 Gd67 Gd68 38.4
O43W Gd67 Gd68 150.8
O9_40 Gd67 Gd68 80.7
O2_24 Gd67 Gd68 112.5
O2_23 Gd67 Gd68 72.1
C2_42 Gd67 Gd68 53.0
O11_42 Gd67 Gd68 99.2
O12_42 Gd67 Gd66 104.2
O41 Gd67 Gd66 39.1
O43W Gd67 Gd66 144.3
O9_40 Gd67 Gd66 47.0
O2_24 Gd67 Gd66 66.9
O2_23 Gd67 Gd66 108.4
C2_42 Gd67 Gd66 99.9
O11_42 Gd67 Gd66 149.5
Gd68 Gd67 Gd66 64.7
O3W Gd68 O7_42 148.6
O3W Gd68 O1_23 88.3
O7_42 Gd68 O1_23 119.6
O3W Gd68 O2_3 84.6
O7_42 Gd68 O2_3 78.3
O1_23 Gd68 O2_3 148.5
O3W Gd68 O41 75.5
O7_42 Gd68 O41 123.0
O1_23 Gd68 O41 75.3
O2_3 Gd68 O41 73.2
O3W Gd68 O12_42 133.1
O7_42 Gd68 O12_42 77.9
O1_23 Gd68 O12_42 55.9
O2_3 Gd68 O12_42 109.7
O41 Gd68 O12_42 67.3
O3W Gd68 C1_42 175.1
O7_42 Gd68 C1_42 26.6
O1_23 Gd68 C1_42 95.7
O2_3 Gd68 C1_42 93.4
O41 Gd68 C1_42 108.3
O12_42 Gd68 C1_42 51.8
O3W Gd68 Gd69 119.9
O7_42 Gd68 Gd69 29.3
O1_23 Gd68 Gd69 136.5
O2_3 Gd68 Gd69 72.0
O41 Gd68 Gd69 139.9
O12_42 Gd68 Gd69 107.0
C1_42 Gd68 Gd69 55.2
O3W Gd68 Gd67 111.3
O7_42 Gd68 Gd67 93.3
O1_23 Gd68 Gd67 69.4
O2_3 Gd68 Gd67 84.7
O41 Gd68 Gd67 36.7
O12_42 Gd68 Gd67 33.1
C1_42 Gd68 Gd67 72.9
Gd69 Gd68 Gd67 120.2
O1_3 Gd69 O7_42 58.1
O1_3 Gd69 O00W 150.6
O7_42 Gd69 O00W 138.6
O1_3 Gd69 O1_21 95.2
O7_42 Gd69 O1_21 138.5
O00W Gd69 O1_21 80.5
O1_3 Gd69 O44 73.9
O7_42 Gd69 O44 116.1
O00W Gd69 O44 76.7
O1_21 Gd69 O44 80.0
O1_3 Gd69 O8_42 87.4
O7_42 Gd69 O8_42 70.8
O00W Gd69 O8_42 80.4
O1_21 Gd69 O8_42 145.0
O44 Gd69 O8_42 67.2
O1_3 Gd69 Gd68 61.5
O7_42 Gd69 Gd68 26.1
O00W Gd69 Gd68 146.2
O1_21 Gd69 Gd68 115.3
O44 Gd69 Gd68 133.3
O8_42 Gd69 Gd68 96.6
O1_3 Gd69 Gd70 79.0
O7_42 Gd69 Gd70 95.5
O00W Gd69 Gd70 75.5
O1_21 Gd69 Gd70 110.9
O44 Gd69 Gd70 31.8
O8_42 Gd69 Gd70 35.4
Gd68 Gd69 Gd70 120.3
O44 Gd70 O11_39 80.8
O44 Gd70 O8_42 78.5
O11_39 Gd70 O8_42 95.0
O44 Gd70 O17W 137.6
O11_39 Gd70 O17W 130.1
O8_42 Gd70 O17W 119.0
O44 Gd70 O39W 74.7
O11_39 Gd70 O39W 155.4
O8_42 Gd70 O39W 79.6
O17W Gd70 O39W 71.7
O44 Gd70 O61W 75.0
O11_39 Gd70 O61W 91.4
O8_42 Gd70 O61W 151.3
O17W Gd70 O61W 75.9
O39W Gd70 O61W 83.0
O44 Gd70 O10_39 135.8
O11_39 Gd70 O10_39 61.0
O8_42 Gd70 O10_39 123.1
O17W Gd70 O10_39 69.8
O39W Gd70 O10_39 141.3
O61W Gd70 O10_39 84.3
O44 Gd70 Gd62 39.9
O11_39 Gd70 Gd62 42.0
O8_42 Gd70 Gd62 92.6
O17W Gd70 Gd62 148.1
O39W Gd70 Gd62 113.9
O61W Gd70 Gd62 73.9
O10_39 Gd70 Gd62 97.2
O44 Gd70 Gd69 38.0
O11_39 Gd70 Gd69 87.7
O8_42 Gd70 Gd69 40.5
O17W Gd70 Gd69 141.9
O39W Gd70 Gd69 72.5
O61W Gd70 Gd69 112.2
O10_39 Gd70 Gd69 145.6
Gd62 Gd70 Gd69 61.8
Gd37 O13 Gd35 110.1
Gd37 O13 Gd34 108.6
Gd35 O13 Gd34 105.6
Gd37 O13 H13A 110.8
Gd35 O13 H13A 110.8
Gd34 O13 H13A 110.8
Gd11 O14 Gd2 105.7
Gd11 O14 Gd9 106.9
Gd2 O14 Gd9 105.6
Gd11 O14 H14A 112.7
Gd2 O14 H14A 112.7
Gd9 O14 H14A 112.7
Gd64 O15 Gd57 114.6
Gd64 O15 Gd59 103.4
Gd57 O15 Gd59 102.1
Gd64 O15 H15A 112.0
Gd57 O15 H15A 112.0
Gd59 O15 H15A 112.0
Gd52 O16 Gd50 100.9
Gd52 O16 Gd54 101.1
Gd50 O16 Gd54 114.0
Gd52 O16 H16A 113.2
Gd50 O16 H16A 113.2
Gd54 O16 H16A 113.2
Gd35 O17 Gd36 107.1
Gd35 O17 Gd34 107.2
Gd36 O17 Gd34 114.2
Gd35 O17 H17A 109.4
Gd36 O17 H17A 109.4
Gd34 O17 H17A 109.4
Gd46 O18 Gd47 104.5
Gd46 O18 Gd44 109.8
Gd47 O18 Gd44 113.2
Gd46 O18 H18A 109.7
Gd47 O18 H18A 109.7
Gd44 O18 H18A 109.7
Gd31 O19 Gd32 101.9
Gd31 O19 Gd29 106.4
Gd32 O19 Gd29 108.9
Gd31 O19 H19A 112.9
Gd32 O19 H19A 112.9
Gd29 O19 H19A 112.9
Gd53 O20 Gd55 114.4
Gd53 O20 Gd56 103.7
Gd55 O20 Gd56 105.1
Gd53 O20 H20A 111.1
Gd55 O20 H20A 111.1
Gd56 O20 H20A 111.1
Gd34 O21 Gd30 116.6
Gd34 O21 Gd33 105.6
Gd30 O21 Gd33 103.3
Gd34 O21 H21A 110.3
Gd30 O21 H21A 110.3
Gd33 O21 H21A 110.3
Gd48 O22 Gd43 114.4
Gd48 O22 Gd45 103.5
Gd43 O22 Gd45 102.6
Gd48 O22 H22A 111.9
Gd43 O22 H22A 111.9
Gd45 O22 H22A 111.9
Gd21 O23 Gd19 111.9
Gd21 O23 Gd20 111.2
Gd19 O23 Gd20 104.6
Gd21 O23 H23A 109.7
Gd19 O23 H23A 109.7
Gd20 O23 H23A 109.7
Gd47 O24 Gd53 108.9
Gd47 O24 Gd51 107.7
Gd53 O24 Gd51 106.4
Gd47 O24 H24A 111.2
Gd53 O24 H24A 111.2
Gd51 O24 H24A 111.2
Gd18 O25 Gd17 103.6
Gd18 O25 Gd16 114.9
Gd17 O25 Gd16 102.8
Gd18 O25 H25A 111.6
Gd17 O25 H25A 111.6
Gd16 O25 H25A 111.6
Gd32 O26 Gd40 106.2
Gd32 O26 Gd37 108.5
Gd40 O26 Gd37 106.0
Gd32 O26 H26A 111.9
Gd40 O26 H26A 111.9
Gd37 O26 H26A 111.9
Gd49 O27 Gd51 107.5
Gd49 O27 Gd50 108.0
Gd51 O27 Gd50 104.6
Gd49 O27 H27A 112.1
Gd51 O27 H27A 112.1
Gd50 O27 H27A 112.1
Gd25 O28 Gd24 107.5
Gd25 O28 Gd28 110.5
Gd24 O28 Gd28 109.1
Gd25 O28 H28A 109.9
Gd24 O28 H28A 109.9
Gd28 O28 H28A 109.9
Gd24 O29 Gd21 107.8
Gd24 O29 Gd22 105.5
Gd21 O29 Gd22 106.4
Gd24 O29 H29A 112.2
Gd21 O29 H29A 112.2
Gd22 O29 H29A 112.2
Gd20 O30 Gd19 107.0
Gd20 O30 Gd18 116.5
Gd19 O30 Gd18 105.7
Gd20 O30 H30A 109.1
Gd19 O30 H30A 109.1
Gd18 O30 H30A 109.1
Gd21 O31 Gd19 107.8
Gd21 O31 Gd18 109.7
Gd19 O31 Gd18 106.0
Gd21 O31 H31A 111.1
Gd19 O31 H31A 111.1
Gd18 O31 H31A 111.1
Gd35 O32 Gd37 110.2
Gd35 O32 Gd36 108.0
Gd37 O32 Gd36 107.3
Gd35 O32 H32A 110.4
Gd37 O32 H32A 110.4
Gd36 O32 H32A 110.4
Gd3 O33 Gd4 106.1
Gd3 O33 H33A 110.7
Gd4 O33 H33A 110.7
Gd14 O34 Gd15 113.3
Gd14 O34 Gd13 104.7
Gd15 O34 Gd13 107.6
Gd14 O34 H34A 110.4
Gd15 O34 H34A 110.4
Gd13 O34 H34A 110.4
Gd42 O35 Gd44 111.5
Gd42 O35 Gd39 104.8
Gd44 O35 Gd39 111.6
Gd42 O35 H35A 109.6
Gd44 O35 H35A 109.6
Gd39 O35 H35A 109.6
Gd3 O36 H36A 109.5
Gd57 O37 Gd55 109.5
Gd57 O37 Gd58 105.6
Gd55 O37 Gd58 107.9
Gd57 O37 H37A 111.2
Gd55 O37 H37A 111.2
Gd58 O37 H37A 111.2
Gd16 O38 Gd13 112.2
Gd16 O38 Gd15 104.9
Gd13 O38 Gd15 106.8
Gd16 O38 H38A 110.9
Gd13 O38 H38A 110.9
Gd15 O38 H38A 110.9
Gd28 O39 Gd29 111.0
Gd28 O39 Gd27 107.0
Gd29 O39 Gd27 108.9
Gd28 O39 H39A 110.0
Gd29 O39 H39A 110.0
Gd27 O39 H39A 110.0
Gd10 O40 Gd14 108.4
Gd10 O40 Gd8 103.9
Gd14 O40 Gd8 114.5
Gd10 O40 H40A 110.0
Gd14 O40 H40A 110.0
Gd8 O40 H40A 110.0
Gd67 O41 Gd68 104.9
Gd67 O41 Gd66 104.1
Gd68 O41 Gd66 111.6
Gd67 O41 H41A 111.9
Gd68 O41 H41A 111.9
Gd66 O41 H41A 111.9
Gd51 O42 Gd48 109.7
Gd51 O42 Gd49 105.5
Gd48 O42 Gd49 102.9
Gd51 O42 H42A 112.7
Gd48 O42 H42A 112.7
Gd49 O42 H42A 112.7
Gd60 O43 Gd61 102.4
Gd60 O43 Gd58 106.3
Gd61 O43 Gd58 107.4
Gd60 O43 H43A 113.3
Gd61 O43 H43A 113.3
Gd58 O43 H43A 113.3
Gd70 O44 Gd62 105.8
Gd70 O44 Gd69 110.2
Gd62 O44 Gd69 102.0
Gd70 O44 H44A 112.7
Gd62 O44 H44A 112.7
Gd69 O44 H44A 112.7
Gd55 O45 Gd58 114.4
Gd55 O45 Gd54 106.9
Gd58 O45 Gd54 106.5
Gd55 O45 H45A 109.6
Gd58 O45 H45A 109.6
Gd54 O45 H45A 109.6
Gd64 O46 Gd65 109.5
Gd64 O46 Gd66 115.7
Gd65 O46 Gd66 104.5
Gd64 O46 H46A 108.9
Gd65 O46 H46A 108.9
Gd66 O46 H46A 108.9
Gd2 O47 Gd1 102.0
Gd2 O47 Gd3 108.3
Gd1 O47 Gd3 104.2
Gd2 O47 H47A 113.8
Gd1 O47 H47A 113.8
Gd3 O47 H47A 113.8
Gd49 O48 Gd50 107.2
Gd49 O48 Gd48 104.4
Gd50 O48 Gd48 109.3
Gd49 O48 H48A 111.8
Gd50 O48 H48A 111.8
Gd48 O48 H48A 111.8
Gd4 O49 Gd6 114.4
Gd4 O49 Gd5 98.9
Gd6 O49 Gd5 97.9
Gd4 O49 H49A 114.5
Gd6 O49 H49A 114.5
Gd5 O49 H49A 114.5
Gd63 O50 Gd62 106.9
Gd63 O50 Gd61 106.8
Gd62 O50 Gd61 103.4
Gd63 O50 H50A 113.0
Gd62 O50 H50A 113.0
Gd61 O50 H50A 113.0
Gd23 O51 Gd22 104.9
Gd23 O51 Gd15 109.5
Gd22 O51 Gd15 109.5
Gd23 O51 H51A 110.9
Gd22 O51 H51A 110.9
Gd15 O51 H51A 110.9
Gd63 O52 Gd66 114.7
Gd63 O52 Gd65 104.3
Gd66 O52 Gd65 101.4
Gd63 O52 H52A 111.9
Gd66 O52 H52A 111.9
Gd65 O52 H52A 111.9
Gd39 O53 Gd36 116.7
Gd39 O53 Gd38 101.5
Gd36 O53 Gd38 99.6
Gd39 O53 H53A 112.6
Gd36 O53 H53A 112.6
Gd38 O53 H53A 112.6
Gd65 O54 Gd64 106.9
Gd65 O54 Gd63 108.3
Gd64 O54 Gd63 107.3
Gd65 O54 H54A 111.4
Gd64 O54 H54A 111.4
Gd63 O54 H54A 111.4
Gd12 O55 Gd11 102.7
Gd12 O55 Gd13 108.3
Gd11 O55 Gd13 110.2
Gd12 O55 H55A 111.8
Gd11 O55 H55A 111.8
Gd13 O55 H55A 111.8
Gd9 O56 Gd7 108.8
Gd9 O56 Gd6 108.9
Gd7 O56 Gd6 105.7
Gd9 O56 H56A 111.1
Gd7 O56 H56A 111.1
Gd6 O56 H56A 111.1
Gd7 O57 Gd8 110.5
Gd7 O57 Gd6 108.2
Gd8 O57 Gd6 109.4
Gd7 O57 H57A 109.6
Gd8 O57 H57A 109.6
Gd6 O57 H57A 109.6
Gd27 O58 Gd26 106.7
Gd27 O58 Gd20 115.3
Gd26 O58 Gd20 103.2
Gd27 O58 H58A 110.4
Gd26 O58 H58A 110.4
Gd20 O58 H58A 110.4
Gd44 O59 Gd42 113.0
Gd44 O59 Gd43 108.1
Gd42 O59 Gd43 104.6
Gd44 O59 H59A 110.3
Gd42 O59 H59A 110.3
Gd43 O59 H59A 110.3
Gd29 O60 Gd28 114.0
Gd29 O60 Gd30 108.1
Gd28 O60 Gd30 107.0
Gd29 O60 H60A 109.2
Gd28 O60 H60A 109.2
Gd30 O60 H60A 109.2
Gd9 O61 Gd8 110.7
Gd9 O61 Gd7 104.5
Gd8 O61 Gd7 102.2
Gd9 O61 H61A 112.9
Gd8 O61 H61A 112.9
Gd7 O61 H61A 112.9
Gd40 O62 Gd41 105.0
Gd40 O62 Gd42 110.2
Gd41 O62 Gd42 104.5
Gd40 O62 H62A 112.2
Gd41 O62 H62A 112.2
Gd42 O62 H62A 112.2
Gd48 O35W Gd49 112.1
Gd16 O98W Gd15 103.0
Gd16 O98W Gd14 108.8
Gd15 O98W Gd14 99.6
C1_70 O1_70 Gd15 127.0
C1_70 O2_70 Gd13 134.2
O2_70 C1_70 O1_70 133.8
O2_70 C1_70 C2_70 113.4
O1_70 C1_70 C2_70 112.1
C1_70 C2_70 H2A_70 109.5
C1_70 C2_70 H2B_70 109.5
H2A_70 C2_70 H2B_70 109.5
C1_70 C2_70 H2C_70 109.5
H2A_70 C2_70 H2C_70 109.5
H2B_70 C2_70 H2C_70 109.5
C5_69 O11_69 Gd5 120.1
C3_69 O9_69 Gd1 133.6
C2_69 O8_69 Gd1 123.6
C2_69 O8_69 Gd3 106.7
Gd1 O8_69 Gd3 102.7
C1_69 O7_69 Gd3 111.4
C1_69 O7_69 Gd4 111.0
Gd3 O7_69 Gd4 96.1
C6_69 O12_69 Gd4 102.5
C6_69 O12_69 Gd5 114.4
Gd4 O12_69 Gd5 139.1
O7_69 C1_69 C2_69 123.3
O7_69 C1_69 C6_69 102.6
C2_69 C1_69 C6_69 96.0
O7_69 C1_69 H1_69 111.0
C2_69 C1_69 H1_69 111.0
C6_69 C1_69 H1_69 111.0
O12_69 C6_69 C1_69 120.5
O12_69 C6_69 C5_69 112.8
C1_69 C6_69 C5_69 96.2
O12_69 C6_69 Gd4 42.4
C1_69 C6_69 Gd4 89.6
C5_69 C6_69 Gd4 151.1
O12_69 C6_69 H6_69 108.8
C1_69 C6_69 H6_69 108.8
C5_69 C6_69 H6_69 108.8
Gd4 C6_69 H6_69 95.8
O11_69 C5_69 C4_69 108.5
O11_69 C5_69 C6_69 95.8
C4_69 C5_69 C6_69 132.1
O11_69 C5_69 C3_69 152.1
C4_69 C5_69 C3_69 44.0
C6_69 C5_69 C3_69 102.2
O11_69 C5_69 H5_69 106.0
C4_69 C5_69 H5_69 106.0
C6_69 C5_69 H5_69 106.0
C3_69 C5_69 H5_69 89.4
C1_69 C2_69 O8_69 97.5
C1_69 C2_69 C3_69 117.3
O8_69 C2_69 C3_69 107.2
C1_69 C2_69 H2_69 111.3
O8_69 C2_69 H2_69 111.3
C3_69 C2_69 H2_69 111.3
C4_69 C3_69 O9_69 109.5
C4_69 C3_69 C2_69 112.3
O9_69 C3_69 C2_69 98.5
C4_69 C3_69 C5_69 46.0
O9_69 C3_69 C5_69 153.5
C2_69 C3_69 C5_69 85.7
C4_69 C3_69 H3_69 112.0
O9_69 C3_69 H3_69 112.0
C2_69 C3_69 H3_69 112.0
C5_69 C3_69 H3_69 90.2
O10_69 C4_69 C3_69 136.2
O10_69 C4_69 C5_69 102.4
C3_69 C4_69 C5_69 90.0
O10_69 C4_69 H4_69 107.8
C3_69 C4_69 H4_69 107.8
C5_69 C4_69 H4_69 107.8
C1_68 O11_68 Gd12 115.1
C1_68 O11_68 Gd13 105.1
Gd12 O11_68 Gd13 112.2
C2_68 O10_68 Gd12 113.6
C4_68 O8_68 Gd10 116.8
C5_68 O7_68 Gd10 123.1
C5_68 O7_68 Gd14 117.1
Gd10 O7_68 Gd14 102.6
C6_68 O12_68 Gd16 115.1
C6_68 O12_68 Gd14 117.5
Gd16 O12_68 Gd14 110.6
C6_68 O12_68 Gd13 113.3
Gd16 O12_68 Gd13 101.0
Gd14 O12_68 Gd13 96.7
O11_68 C1_68 C2_68 103.5
O11_68 C1_68 C6_68 107.8
C2_68 C1_68 C6_68 103.2
O11_68 C1_68 H1_68 113.8
C2_68 C1_68 H1_68 113.8
C6_68 C1_68 H1_68 113.8
O12_68 C6_68 C5_68 107.6
O12_68 C6_68 C1_68 105.8
C5_68 C6_68 C1_68 101.4
O12_68 C6_68 H6_68 113.7
C5_68 C6_68 H6_68 113.7
C1_68 C6_68 H6_68 113.7
O7_68 C5_68 C4_68 111.6
O7_68 C5_68 C6_68 108.6
C4_68 C5_68 C6_68 107.3
O7_68 C5_68 H5_68 109.7
C4_68 C5_68 H5_68 109.7
C6_68 C5_68 H5_68 109.7
O10_68 C2_68 C1_68 108.6
O10_68 C2_68 C3_68 103.6
C1_68 C2_68 C3_68 99.3
O10_68 C2_68 H2_68 114.6
C1_68 C2_68 H2_68 114.6
C3_68 C2_68 H2_68 114.6
C4_68 C3_68 O9_68 118.0
C4_68 C3_68 C2_68 99.4
O9_68 C3_68 C2_68 101.8
C4_68 C3_68 H3_68 112.1
O9_68 C3_68 H3_68 112.1
C2_68 C3_68 H3_68 112.1
C3_68 C4_68 C5_68 122.7
C3_68 C4_68 O8_68 100.0
C5_68 C4_68 O8_68 101.6
C3_68 C4_68 H4_68 110.4
C5_68 C4_68 H4_68 110.4
O8_68 C4_68 H4_68 110.4
C5_67 O9_67 Gd17 109.1
C6_67 O8_67 Gd16 148.0
C6_67 O8_67 Gd17 115.2
Gd16 O8_67 Gd17 95.5
C1_67 O7_67 Gd15 144.2
C1_67 O7_67 Gd23 83.7
Gd15 O7_67 Gd23 97.3
C2_67 O12_67 Gd23 126.8
O7_67 C1_67 C2_67 113.1
O7_67 C1_67 C6_67 106.7
C2_67 C1_67 C6_67 102.2
O7_67 C1_67 H1_67 111.5
C2_67 C1_67 H1_67 111.5
C6_67 C1_67 H1_67 111.5
O8_67 C6_67 C1_67 112.8
O8_67 C6_67 C5_67 102.2
C1_67 C6_67 C5_67 114.9
O8_67 C6_67 H6_67 108.9
C1_67 C6_67 H6_67 108.9
C5_67 C6_67 H6_67 108.9
O9_67 C5_67 C4_67 113.5
O9_67 C5_67 C6_67 113.8
C4_67 C5_67 C6_67 107.8
O9_67 C5_67 H5_67 107.1
C4_67 C5_67 H5_67 107.1
C6_67 C5_67 H5_67 107.1
C1_67 C2_67 O12_67 107.8
C1_67 C2_67 C3_67 110.5
O12_67 C2_67 C3_67 99.1
C1_67 C2_67 Gd23 79.7
O12_67 C2_67 Gd23 29.7
C3_67 C2_67 Gd23 118.8
C1_67 C2_67 H2_67 112.8
O12_67 C2_67 H2_67 112.8
C3_67 C2_67 H2_67 112.8
Gd23 C2_67 H2_67 117.4
O11_67 C3_67 C4_67 118.6
O11_67 C3_67 C2_67 114.0
C4_67 C3_67 C2_67 100.9
O11_67 C3_67 H3_67 107.6
C4_67 C3_67 H3_67 107.6
C2_67 C3_67 H3_67 107.6
C3_67 C4_67 C5_67 117.0
C3_67 C4_67 O10_67 102.1
C5_67 C4_67 O10_67 107.5
C3_67 C4_67 H4_67 109.9
C5_67 C4_67 H4_67 109.9
O10_67 C4_67 H4_67 109.9
C3_66 O11_66 Gd54 112.5
C3_66 O11_66 Gd52 124.5
Gd54 O11_66 Gd52 106.7
C6_66 O8_66 Gd56 99.9
C1_66 O7_66 Gd56 114.4
C1_66 O7_66 Gd55 106.9
Gd56 O7_66 Gd55 119.0
C2_66 O12_66 Gd54 131.9
C2_66 O12_66 Gd57 112.1
Gd54 O12_66 Gd57 108.5
C2_66 O12_66 Gd55 104.1
Gd54 O12_66 Gd55 95.4
Gd57 O12_66 Gd55 96.9
O7_66 C1_66 C2_66 113.1
O7_66 C1_66 C6_66 106.7
C2_66 C1_66 C6_66 102.2
O7_66 C1_66 Gd55 46.9
C2_66 C1_66 Gd55 89.9
C6_66 C1_66 Gd55 153.5
O7_66 C1_66 H1_66 111.5
C2_66 C1_66 H1_66 111.5
C6_66 C1_66 H1_66 111.5
Gd55 C1_66 H1_66 85.0
O8_66 C6_66 C1_66 112.8
O8_66 C6_66 C5_66 102.3
C1_66 C6_66 C5_66 114.9
O8_66 C6_66 H6_66 108.9
C1_66 C6_66 H6_66 108.9
C5_66 C6_66 H6_66 108.9
O9_66 C5_66 C4_66 113.5
O9_66 C5_66 C6_66 113.8
C4_66 C5_66 C6_66 107.9
O9_66 C5_66 H5_66 107.1
C4_66 C5_66 H5_66 107.1
C6_66 C5_66 H5_66 107.1
C1_66 C2_66 O12_66 107.8
C1_66 C2_66 C3_66 110.5
O12_66 C2_66 C3_66 99.1
C1_66 C2_66 H2_66 112.8
O12_66 C2_66 H2_66 112.8
C3_66 C2_66 H2_66 112.8
C4_66 C3_66 C2_66 100.9
C4_66 C3_66 O11_66 133.6
C2_66 C3_66 O11_66 100.1
C4_66 C3_66 H3_66 106.5
C2_66 C3_66 H3_66 106.5
O11_66 C3_66 H3_66 106.5
C3_66 C4_66 C5_66 117.0
C3_66 C4_66 O10_66 102.1
C5_66 C4_66 O10_66 107.6
C3_66 C4_66 H4_66 109.9
C5_66 C4_66 H4_66 109.9
O10_66 C4_66 H4_66 109.9
C5_65 O9_65 Gd10 92.8
C6_65 O8_65 Gd10 116.7
C6_65 O8_65 Gd8 111.4
Gd10 O8_65 Gd8 125.9
C1_65 O7_65 Gd8 94.6
C1_65 O7_65 Gd6 98.8
Gd8 O7_65 Gd6 104.0
C1_65 O7_65 Gd9 168.3
Gd8 O7_65 Gd9 90.3
Gd6 O7_65 Gd9 90.3
C2_65 O12_65 Gd5 143.0
C2_65 O12_65 Gd6 107.6
Gd5 O12_65 Gd6 100.2
O7_65 C1_65 C2_65 113.1
O7_65 C1_65 C6_65 106.7
C2_65 C1_65 C6_65 102.2
O7_65 C1_65 Gd8 57.8
C2_65 C1_65 Gd8 170.4
C6_65 C1_65 Gd8 79.0
O7_65 C1_65 H1_65 111.5
C2_65 C1_65 H1_65 111.5
C6_65 C1_65 H1_65 111.5
Gd8 C1_65 H1_65 76.5
O8_65 C6_65 C1_65 112.8
O8_65 C6_65 C5_65 102.2
C1_65 C6_65 C5_65 114.9
O8_65 C6_65 Gd10 37.4
C1_65 C6_65 Gd10 132.8
C5_65 C6_65 Gd10 65.2
O8_65 C6_65 H6_65 108.9
C1_65 C6_65 H6_65 108.9
C5_65 C6_65 H6_65 108.9
Gd10 C6_65 H6_65 115.4
O9_65 C5_65 C4_65 113.5
O9_65 C5_65 C6_65 113.8
C4_65 C5_65 C6_65 107.8
O9_65 C5_65 Gd10 56.5
C4_65 C5_65 Gd10 168.9
C6_65 C5_65 Gd10 81.9
O9_65 C5_65 H5_65 107.1
C4_65 C5_65 H5_65 107.1
C6_65 C5_65 H5_65 107.1
Gd10 C5_65 H5_65 74.0
C1_65 C2_65 O12_65 107.8
C1_65 C2_65 C3_65 110.5
O12_65 C2_65 C3_65 99.1
C1_65 C2_65 H2_65 112.8
O12_65 C2_65 H2_65 112.8
C3_65 C2_65 H2_65 112.8
O11_65 C3_65 C4_65 118.6
O11_65 C3_65 C2_65 114.1
C4_65 C3_65 C2_65 100.9
O11_65 C3_65 H3_65 107.6
C4_65 C3_65 H3_65 107.6
C2_65 C3_65 H3_65 107.6
C3_65 C4_65 C5_65 117.0
C3_65 C4_65 O10_65 102.1
C5_65 C4_65 O10_65 107.6
C3_65 C4_65 H4_65 109.9
C5_65 C4_65 H4_65 109.9
O10_65 C4_65 H4_65 109.9
C3_64 O11_64 Gd26 123.4
C3_64 O11_64 Gd27 106.5
Gd26 O11_64 Gd27 109.1
C6_64 O8_64 Gd25 100.8
C1_64 O7_64 Gd25 113.6
C1_64 O7_64 Gd28 103.5
Gd25 O7_64 Gd28 120.0
C2_64 O12_64 Gd27 127.9
C2_64 O12_64 Gd28 104.2
Gd27 O12_64 Gd28 102.7
C2_64 O12_64 Gd30 105.6
Gd27 O12_64 Gd30 112.0
Gd28 O12_64 Gd30 101.0
O7_64 C1_64 C2_64 113.1
O7_64 C1_64 C6_64 106.7
C2_64 C1_64 C6_64 102.2
O7_64 C1_64 Gd28 48.8
C2_64 C1_64 Gd28 87.7
C6_64 C1_64 Gd28 155.2
O7_64 C1_64 H1_64 111.5
C2_64 C1_64 H1_64 111.5
C6_64 C1_64 H1_64 111.5
Gd28 C1_64 H1_64 85.0
O8_64 C6_64 C1_64 112.8
O8_64 C6_64 C5_64 102.2
C1_64 C6_64 C5_64 114.9
O8_64 C6_64 H6_64 108.9
C1_64 C6_64 H6_64 108.9
C5_64 C6_64 H6_64 108.9
O9_64 C5_64 C4_64 113.5
O9_64 C5_64 C6_64 113.8
C4_64 C5_64 C6_64 107.8
O9_64 C5_64 H5_64 107.1
C4_64 C5_64 H5_64 107.1
C6_64 C5_64 H5_64 107.1
C1_64 C2_64 O12_64 107.8
C1_64 C2_64 C3_64 110.5
O12_64 C2_64 C3_64 99.1
C1_64 C2_64 H2_64 112.8
O12_64 C2_64 H2_64 112.8
C3_64 C2_64 H2_64 112.8
C4_64 C3_64 C2_64 100.8
C4_64 C3_64 O11_64 128.3
C2_64 C3_64 O11_64 102.9
C4_64 C3_64 H3_64 107.7
C2_64 C3_64 H3_64 107.7
O11_64 C3_64 H3_64 107.7
C3_64 C4_64 C5_64 117.0
C3_64 C4_64 O10_64 102.1
C5_64 C4_64 O10_64 107.6
C3_64 C4_64 H4_64 109.9
C5_64 C4_64 H4_64 109.9
O10_64 C4_64 H4_64 109.9
C3_63 O11_63 Gd20 132.7
C3_63 O11_63 Gd26 121.3
Gd20 O11_63 Gd26 102.6
C6_63 O8_63 Gd17 95.6
C1_63 O7_63 Gd18 113.4
C1_63 O7_63 Gd17 116.4
Gd18 O7_63 Gd17 123.8
C2_63 O12_63 Gd20 134.0
C2_63 O12_63 Gd21 123.8
Gd20 O12_63 Gd21 96.5
C2_63 O12_63 Gd18 98.9
Gd20 O12_63 Gd18 102.2
Gd21 O12_63 Gd18 90.6
O7_63 C1_63 C2_63 113.1
O7_63 C1_63 C6_63 106.7
C2_63 C1_63 C6_63 102.2
O7_63 C1_63 Gd18 41.0
C2_63 C1_63 Gd18 89.9
C6_63 C1_63 Gd18 147.0
O7_63 C1_63 H1_63 111.5
C2_63 C1_63 H1_63 111.5
C6_63 C1_63 H1_63 111.5
Gd18 C1_63 H1_63 91.7
O8_63 C6_63 C1_63 112.8
O8_63 C6_63 C5_63 102.2
C1_63 C6_63 C5_63 114.9
O8_63 C6_63 Gd17 56.2
C1_63 C6_63 Gd17 78.0
C5_63 C6_63 Gd17 158.4
O8_63 C6_63 H6_63 108.9
C1_63 C6_63 H6_63 108.9
C5_63 C6_63 H6_63 108.9
Gd17 C6_63 H6_63 80.9
O9_63 C5_63 C4_63 113.5
O9_63 C5_63 C6_63 113.8
C4_63 C5_63 C6_63 107.9
O9_63 C5_63 H5_63 107.1
C4_63 C5_63 H5_63 107.1
C6_63 C5_63 H5_63 107.1
C1_63 C2_63 O12_63 107.8
C1_63 C2_63 C3_63 110.6
O12_63 C2_63 C3_63 99.1
C1_63 C2_63 H2_63 112.8
O12_63 C2_63 H2_63 112.8
C3_63 C2_63 H2_63 112.8
C4_63 C3_63 O11_63 143.8
C4_63 C3_63 C2_63 100.9
O11_63 C3_63 C2_63 99.0
C4_63 C3_63 H3_63 102.4
O11_63 C3_63 H3_63 102.4
C2_63 C3_63 H3_63 102.4
C3_63 C4_63 C5_63 117.0
C3_63 C4_63 O10_63 102.1
C5_63 C4_63 O10_63 107.6
C3_63 C4_63 H4_63 109.9
C5_63 C4_63 H4_63 109.9
O10_63 C4_63 H4_63 109.9
C5_62 O9_62 Gd1 102.5
C5_62 O9_62 Gd2 95.8
Gd1 O9_62 Gd2 89.9
C6_62 O8_62 Gd2 131.8
C6_62 O8_62 Gd11 104.6
Gd2 O8_62 Gd11 120.7
C1_62 O7_62 Gd12 102.9
C1_62 O7_62 Gd11 98.8
Gd12 O7_62 Gd11 113.4
C2_62 O12_62 Gd12 103.8
O7_62 C1_62 C2_62 113.1
O7_62 C1_62 C6_62 106.7
C2_62 C1_62 C6_62 102.1
O7_62 C1_62 Gd11 52.4
C2_62 C1_62 Gd11 165.1
C6_62 C1_62 Gd11 81.8
O7_62 C1_62 Gd12 49.1
C2_62 C1_62 Gd12 89.0
C6_62 C1_62 Gd12 155.8
Gd11 C1_62 Gd12 82.4
O7_62 C1_62 H1_62 111.5
C2_62 C1_62 H1_62 111.5
C6_62 C1_62 H1_62 111.5
Gd11 C1_62 H1_62 79.6
Gd12 C1_62 H1_62 83.4
O8_62 C6_62 C1_62 112.8
O8_62 C6_62 C5_62 102.3
C1_62 C6_62 C5_62 115.0
O8_62 C6_62 Gd11 48.1
C1_62 C6_62 Gd11 69.2
C5_62 C6_62 Gd11 140.8
O8_62 C6_62 H6_62 108.9
C1_62 C6_62 H6_62 108.9
C5_62 C6_62 H6_62 108.9
Gd11 C6_62 H6_62 105.6
O9_62 C5_62 C4_62 113.5
O9_62 C5_62 C6_62 113.8
C4_62 C5_62 C6_62 107.8
O9_62 C5_62 H5_62 107.1
C4_62 C5_62 H5_62 107.1
C6_62 C5_62 H5_62 107.1
C1_62 C2_62 O12_62 107.8
C1_62 C2_62 C3_62 110.6
O12_62 C2_62 C3_62 99.1
C1_62 C2_62 H2_62 112.8
O12_62 C2_62 H2_62 112.8
C3_62 C2_62 H2_62 112.8
O11_62 C3_62 C4_62 118.6
O11_62 C3_62 C2_62 114.1
C4_62 C3_62 C2_62 100.8
O11_62 C3_62 H3_62 107.6
C4_62 C3_62 H3_62 107.6
C2_62 C3_62 H3_62 107.6
C3_62 C4_62 C5_62 117.0
C3_62 C4_62 O10_62 102.1
C5_62 C4_62 O10_62 107.6
C3_62 C4_62 H4_62 109.9
C5_62 C4_62 H4_62 109.9
O10_62 C4_62 H4_62 109.9
C1_61 O1_61 Gd11 137.9
C1_61 O2_61 Gd2 140.1
O1_61 C1_61 O2_61 121.1
O1_61 C1_61 C2_61 119.0
O2_61 C1_61 C2_61 119.9
C1_61 C2_61 H2A_61 109.5
C1_61 C2_61 H2B_61 109.5
H2A_61 C2_61 H2B_61 109.5
C1_61 C2_61 H2C_61 109.5
H2A_61 C2_61 H2C_61 109.5
H2B_61 C2_61 H2C_61 109.5
C1_60 O1_60 Gd52 142.4
C1_60 O2_60 Gd54 111.9
O1_60 C1_60 O2_60 121.0
O1_60 C1_60 C2_60 119.0
O2_60 C1_60 C2_60 119.9
C1_60 C2_60 H2A_60 109.5
C1_60 C2_60 H2B_60 109.5
H2A_60 C2_60 H2B_60 109.5
C1_60 C2_60 H2C_60 109.5
H2A_60 C2_60 H2C_60 109.5
H2B_60 C2_60 H2C_60 109.5
C1_59 O1_59 Gd19 130.1
C1_59 O2_59 Gd18 136.6
O1_59 C1_59 O2_59 121.0
O1_59 C1_59 C2_59 119.0
O2_59 C1_59 C2_59 119.9
C1_59 C2_59 H2A_59 109.5
C1_59 C2_59 H2B_59 109.5
H2A_59 C2_59 H2B_59 109.5
C1_59 C2_59 H2C_59 109.5
H2A_59 C2_59 H2C_59 109.5
H2B_59 C2_59 H2C_59 109.5
C1_58 O2_58 Gd28 142.1
O1_58 C1_58 O2_58 121.1
O1_58 C1_58 C2_58 119.0
O2_58 C1_58 C2_58 119.9
C1_58 C2_58 H2A_58 109.5
C1_58 C2_58 H2B_58 109.5
H2A_58 C2_58 H2B_58 109.5
C1_58 C2_58 H2C_58 109.5
H2A_58 C2_58 H2C_58 109.5
H2B_58 C2_58 H2C_58 109.5
C1_57 O1_57 Gd35 137.9
C1_57 O2_57 Gd34 138.0
O1_57 C1_57 O2_57 121.1
O1_57 C1_57 C2_57 119.0
O2_57 C1_57 C2_57 119.9
C1_57 C2_57 H2A_57 109.5
C1_57 C2_57 H2B_57 109.5
H2A_57 C2_57 H2B_57 109.5
C1_57 C2_57 H2C_57 109.5
H2A_57 C2_57 H2C_57 109.5
H2B_57 C2_57 H2C_57 109.5
C1_56 O2_56 Gd44 143.6
O1_56 C1_56 O2_56 121.1
O1_56 C1_56 C2_56 119.0
O2_56 C1_56 C2_56 119.9
C1_56 C2_56 H2A_56 109.5
C1_56 C2_56 H2B_56 109.5
H2A_56 C2_56 H2B_56 109.5
C1_56 C2_56 H2C_56 109.5
H2A_56 C2_56 H2C_56 109.5
H2B_56 C2_56 H2C_56 109.5
C1_55 O1_55 Gd17 136.0
C1_55 O2_55 Gd16 140.1
O1_55 C1_55 O2_55 121.1
O1_55 C1_55 C2_55 119.0
O2_55 C1_55 C2_55 119.9
C1_55 C2_55 H2A_55 109.5
C1_55 C2_55 H2B_55 109.5
H2A_55 C2_55 H2B_55 109.5
C1_55 C2_55 H2C_55 109.5
H2A_55 C2_55 H2C_55 109.5
H2B_55 C2_55 H2C_55 109.5
C1_54 O1_54 Gd24 142.5
C1_54 O2_54 Gd22 138.2
O1_54 C1_54 O2_54 121.1
O1_54 C1_54 C2_54 119.0
O2_54 C1_54 C2_54 119.9
C1_54 C2_54 H2A_54 109.5
C1_54 C2_54 H2B_54 109.5
H2A_54 C2_54 H2B_54 109.5
C1_54 C2_54 H2C_54 109.5
H2A_54 C2_54 H2C_54 109.5
H2B_54 C2_54 H2C_54 109.5
C1_53 O1_53 Gd18 143.0
C1_53 O2_53 Gd17 134.3
O1_53 C1_53 O2_53 121.1
O1_53 C1_53 C2_53 119.0
O2_53 C1_53 C2_53 119.9
C1_53 C2_53 H2A_53 109.5
C1_53 C2_53 H2B_53 109.5
H2A_53 C2_53 H2B_53 109.5
C1_53 C2_53 H2C_53 109.5
H2A_53 C2_53 H2C_53 109.5
H2B_53 C2_53 H2C_53 109.5
C1_52 O1_52 Gd10 137.4
C1_52 O2_52 Gd14 140.0
O1_52 C1_52 O2_52 121.1
O1_52 C1_52 C2_52 119.0
O2_52 C1_52 C2_52 119.9
C1_52 C2_52 H2A_52 109.5
C1_52 C2_52 H2B_52 109.5
H2A_52 C2_52 H2B_52 109.5
C1_52 C2_52 H2C_52 109.5
H2A_52 C2_52 H2C_52 109.5
H2B_52 C2_52 H2C_52 109.5
C1_51 O1_51 Gd30 146.6
C1_51 O2_51 Gd33 131.6
O1_51 C1_51 O2_51 121.0
O1_51 C1_51 C2_51 119.0
O2_51 C1_51 C2_51 119.9
C1_51 C2_51 H2A_51 109.5
C1_51 C2_51 H2B_51 109.5
H2A_51 C2_51 H2B_51 109.5
C1_51 C2_51 H2C_51 109.5
H2A_51 C2_51 H2C_51 109.5
H2B_51 C2_51 H2C_51 109.5
C1_50 O1_50 Gd7 90.8
C1_50 O2_50 Gd7 84.8
O1_50 C1_50 O2_50 121.1
O1_50 C1_50 C2_50 119.0
O2_50 C1_50 C2_50 119.9
O1_50 C1_50 Gd7 60.2
O2_50 C1_50 Gd7 66.3
C2_50 C1_50 Gd7 156.5
C1_50 C2_50 H2A_50 109.5
C1_50 C2_50 H2B_50 109.5
H2A_50 C2_50 H2B_50 109.5
C1_50 C2_50 H2C_50 109.5
H2A_50 C2_50 H2C_50 109.5
H2B_50 C2_50 H2C_50 109.5
C1_49 O1_49 Gd42 149.6
C1_49 O2_49 Gd44 144.1
O1_49 C1_49 O2_49 105.8
O1_49 C1_49 C2_49 127.6
O2_49 C1_49 C2_49 122.4
C1_49 C2_49 H2A_49 109.5
C1_49 C2_49 H2B_49 109.5
H2A_49 C2_49 H2B_49 109.5
C1_49 C2_49 H2C_49 109.5
H2A_49 C2_49 H2C_49 109.5
H2B_49 C2_49 H2C_49 109.5
C5_48 O9_48 Gd45 148.0
C5_48 O9_48 Gd48 115.7
Gd45 O9_48 Gd48 96.2
C6_48 O8_48 Gd48 130.0
C6_48 O8_48 Gd50 96.4
Gd48 O8_48 Gd50 106.0
C6_48 O8_48 Gd51 126.9
Gd48 O8_48 Gd51 97.2
Gd50 O8_48 Gd51 91.2
C1_48 O7_48 Gd50 112.7
C1_48 O7_48 Gd52 110.4
Gd50 O7_48 Gd52 121.5
C2_48 O12_48 Gd52 99.2
O7_48 C1_48 C2_48 113.1
O7_48 C1_48 C6_48 106.7
C2_48 C1_48 C6_48 102.2
O7_48 C1_48 Gd50 40.5
C2_48 C1_48 Gd50 153.3
C6_48 C1_48 Gd50 86.5
O7_48 C1_48 Gd52 43.4
C2_48 C1_48 Gd52 80.9
C6_48 C1_48 Gd52 144.6
Gd50 C1_48 Gd52 77.7
O7_48 C1_48 H1_48 111.5
C2_48 C1_48 H1_48 111.5
C6_48 C1_48 H1_48 111.5
Gd50 C1_48 H1_48 87.8
Gd52 C1_48 H1_48 99.5
O8_48 C6_48 C1_48 112.8
O8_48 C6_48 C5_48 102.2
C1_48 C6_48 C5_48 114.9
O8_48 C6_48 H6_48 108.9
C1_48 C6_48 H6_48 108.9
C5_48 C6_48 H6_48 108.9
O9_48 C5_48 C4_48 113.5
O9_48 C5_48 C6_48 113.8
C4_48 C5_48 C6_48 107.8
O9_48 C5_48 H5_48 107.1
C4_48 C5_48 H5_48 107.1
C6_48 C5_48 H5_48 107.1
C1_48 C2_48 O12_48 107.8
C1_48 C2_48 C3_48 110.5
O12_48 C2_48 C3_48 99.1
C1_48 C2_48 H2_48 112.8
O12_48 C2_48 H2_48 112.8
C3_48 C2_48 H2_48 112.8
O11_48 C3_48 C4_48 118.6
O11_48 C3_48 C2_48 114.0
C4_48 C3_48 C2_48 100.9
O11_48 C3_48 H3_48 107.6
C4_48 C3_48 H3_48 107.6
C2_48 C3_48 H3_48 107.6
C3_48 C4_48 C5_48 117.0
C3_48 C4_48 O10_48 102.2
C5_48 C4_48 O10_48 107.6
C3_48 C4_48 H4_48 109.9
C5_48 C4_48 H4_48 109.9
O10_48 C4_48 H4_48 109.9
C3_47 O11_47 Gd43 105.2
C3_47 O11_47 Gd45 86.2
Gd43 O11_47 Gd45 101.7
C4_47 O10_47 Gd45 83.1
C6_47 O8_47 Gd46 90.8
C1_47 O7_47 Gd44 108.4
C1_47 O7_47 Gd46 122.0
Gd44 O7_47 Gd46 120.0
C2_47 O12_47 Gd43 84.5
C2_47 O12_47 Gd39 154.4
Gd43 O12_47 Gd39 113.9
C2_47 O12_47 Gd44 85.7
Gd43 O12_47 Gd44 104.9
Gd39 O12_47 Gd44 105.2
O7_47 C1_47 C2_47 113.1
O7_47 C1_47 C6_47 106.7
C2_47 C1_47 C6_47 102.2
O7_47 C1_47 Gd44 44.7
C2_47 C1_47 Gd44 69.8
C6_47 C1_47 Gd44 127.5
O7_47 C1_47 H1_47 111.5
C2_47 C1_47 H1_47 111.5
C6_47 C1_47 H1_47 111.5
Gd44 C1_47 H1_47 119.8
O8_47 C6_47 C1_47 112.8
O8_47 C6_47 C5_47 102.2
C1_47 C6_47 C5_47 114.9
O8_47 C6_47 H6_47 108.9
C1_47 C6_47 H6_47 108.9
C5_47 C6_47 H6_47 108.9
O9_47 C5_47 C4_47 113.5
O9_47 C5_47 C6_47 113.8
C4_47 C5_47 C6_47 107.9
O9_47 C5_47 H5_47 107.1
C4_47 C5_47 H5_47 107.1
C6_47 C5_47 H5_47 107.1
C1_47 C2_47 O12_47 107.8
C1_47 C2_47 C3_47 110.5
O12_47 C2_47 C3_47 99.1
C1_47 C2_47 Gd43 167.4
O12_47 C2_47 Gd43 60.5
C3_47 C2_47 Gd43 77.5
C1_47 C2_47 Gd44 81.3
O12_47 C2_47 Gd44 61.9
C3_47 C2_47 Gd44 160.6
Gd43 C2_47 Gd44 88.5
C1_47 C2_47 H2_47 112.8
O12_47 C2_47 H2_47 112.8
C3_47 C2_47 H2_47 112.8
Gd43 C2_47 H2_47 70.8
Gd44 C2_47 H2_47 74.1
O11_47 C3_47 C4_47 118.6
O11_47 C3_47 C2_47 114.0
C4_47 C3_47 C2_47 100.8
O11_47 C3_47 Gd43 47.9
C4_47 C3_47 Gd43 118.8
C2_47 C3_47 Gd43 67.4
O11_47 C3_47 Gd45 68.3
C4_47 C3_47 Gd45 50.4
C2_47 C3_47 Gd45 121.0
Gd43 C3_47 Gd45 83.4
O11_47 C3_47 H3_47 107.6
C4_47 C3_47 H3_47 107.6
C2_47 C3_47 H3_47 107.6
Gd43 C3_47 H3_47 133.6
Gd45 C3_47 H3_47 128.7
C3_47 C4_47 C5_47 117.0
C3_47 C4_47 O10_47 102.1
C5_47 C4_47 O10_47 107.6
C3_47 C4_47 Gd45 101.9
C5_47 C4_47 Gd45 140.9
O10_47 C4_47 Gd45 58.2
C3_47 C4_47 H4_47 109.9
C5_47 C4_47 H4_47 109.9
O10_47 C4_47 H4_47 109.9
Gd45 C4_47 H4_47 55.1
C3_46 O11_46 Gd30 117.7
C3_46 O11_46 Gd33 118.8
Gd30 O11_46 Gd33 105.8
C6_46 O8_46 Gd31 102.1
C1_46 O7_46 Gd31 108.4
C1_46 O7_46 Gd29 99.9
Gd31 O7_46 Gd29 116.4
C2_46 O12_46 Gd30 130.4
C2_46 O12_46 Gd29 106.7
Gd30 O12_46 Gd29 101.6
C2_46 O12_46 Gd27 108.1
Gd30 O12_46 Gd27 105.9
Gd29 O12_46 Gd27 100.1
O7_46 C1_46 C2_46 113.1
O7_46 C1_46 C6_46 106.7
C2_46 C1_46 C6_46 102.2
O7_46 C1_46 Gd29 52.2
C2_46 C1_46 Gd29 87.6
C6_46 C1_46 Gd29 158.9
O7_46 C1_46 Gd31 45.1
C2_46 C1_46 Gd31 156.9
C6_46 C1_46 Gd31 81.6
Gd29 C1_46 Gd31 82.3
O7_46 C1_46 H1_46 111.5
C2_46 C1_46 H1_46 111.5
C6_46 C1_46 H1_46 111.5
Gd29 C1_46 H1_46 81.3
Gd31 C1_46 H1_46 87.6
O8_46 C6_46 C1_46 112.8
O8_46 C6_46 C5_46 102.2
C1_46 C6_46 C5_46 115.0
O8_46 C6_46 H6_46 108.8
C1_46 C6_46 H6_46 108.8
C5_46 C6_46 H6_46 108.8
O9_46 C5_46 C4_46 113.5
O9_46 C5_46 C6_46 113.8
C4_46 C5_46 C6_46 107.9
O9_46 C5_46 H5_46 107.1
C4_46 C5_46 H5_46 107.1
C6_46 C5_46 H5_46 107.1
C1_46 C2_46 O12_46 107.8
C1_46 C2_46 C3_46 110.5
O12_46 C2_46 C3_46 99.1
C1_46 C2_46 H2_46 112.8
O12_46 C2_46 H2_46 112.8
C3_46 C2_46 H2_46 112.8
C4_46 C3_46 C2_46 100.8
C4_46 C3_46 O11_46 137.2
C2_46 C3_46 O11_46 103.2
C4_46 C3_46 H3_46 103.9
C2_46 C3_46 H3_46 103.9
O11_46 C3_46 H3_46 103.9
C3_46 C4_46 C5_46 117.0
C3_46 C4_46 O10_46 102.1
C5_46 C4_46 O10_46 107.6
C3_46 C4_46 H4_46 109.9
C5_46 C4_46 H4_46 109.9
O10_46 C4_46 H4_46 109.9
C6_45 O8_45 Gd25 145.0
C6_45 O8_45 Gd24 99.5
Gd25 O8_45 Gd24 114.5
C1_45 O7_45 Gd24 118.9
C1_45 O7_45 Gd22 117.6
Gd24 O7_45 Gd22 123.2
C2_45 O12_45 Gd23 151.8
C2_45 O12_45 Gd22 102.3
Gd23 O12_45 Gd22 104.5
C2_45 C1_45 C6_45 116.7
C2_45 C1_45 O7_45 109.5
C6_45 C1_45 O7_45 102.1
C2_45 C1_45 H1_45 109.4
C6_45 C1_45 H1_45 109.4
O7_45 C1_45 H1_45 109.4
C1_45 C6_45 O8_45 138.1
C1_45 C6_45 C5_45 118.4
O8_45 C6_45 C5_45 102.2
C1_45 C6_45 Gd24 85.5
O8_45 C6_45 Gd24 52.5
C5_45 C6_45 Gd24 151.8
C1_45 C6_45 H6_45 93.7
O8_45 C6_45 H6_45 93.7
C5_45 C6_45 H6_45 93.7
Gd24 C6_45 H6_45 99.8
O9_45 C5_45 C4_45 113.5
O9_45 C5_45 C6_45 113.8
C4_45 C5_45 C6_45 107.9
O9_45 C5_45 H5_45 107.1
C4_45 C5_45 H5_45 107.1
C6_45 C5_45 H5_45 107.1
C1_45 C2_45 O12_45 131.5
C1_45 C2_45 C3_45 125.4
O12_45 C2_45 C3_45 99.1
C1_45 C2_45 H2_45 96.5
O12_45 C2_45 H2_45 96.5
C3_45 C2_45 H2_45 96.5
O11_45 C3_45 C4_45 118.6
O11_45 C3_45 C2_45 114.0
C4_45 C3_45 C2_45 100.9
O11_45 C3_45 H3_45 107.6
C4_45 C3_45 H3_45 107.6
C2_45 C3_45 H3_45 107.6
C3_45 C4_45 C5_45 117.0
C3_45 C4_45 O10_45 102.1
C5_45 C4_45 O10_45 107.6
C3_45 C4_45 H4_45 109.9
C5_45 C4_45 H4_45 109.9
O10_45 C4_45 H4_45 109.9
C3_44 O11_44 Gd36 127.4
C3_44 O11_44 Gd38 112.6
Gd36 O11_44 Gd38 117.7
C4_44 O10_44 Gd38 111.7
C6_44 O8_44 Gd33 70.2
C1_44 O7_44 Gd33 105.9
C1_44 O7_44 Gd34 99.4
Gd33 O7_44 Gd34 98.1
C2_44 O12_44 Gd34 82.3
C2_44 O12_44 Gd36 102.4
Gd34 O12_44 Gd36 106.4
C2_44 O12_44 Gd37 164.4
Gd34 O12_44 Gd37 94.6
Gd36 O12_44 Gd37 93.1
O7_44 C1_44 C2_44 113.1
O7_44 C1_44 C6_44 106.7
C2_44 C1_44 C6_44 102.2
O7_44 C1_44 H1_44 111.5
C2_44 C1_44 H1_44 111.5
C6_44 C1_44 H1_44 111.5
O8_44 C6_44 C1_44 112.8
O8_44 C6_44 C5_44 102.2
C1_44 C6_44 C5_44 115.0
O8_44 C6_44 Gd33 79.4
C1_44 C6_44 Gd33 91.6
C5_44 C6_44 Gd33 149.2
O8_44 C6_44 H6_44 108.9
C1_44 C6_44 H6_44 108.9
C5_44 C6_44 H6_44 108.9
Gd33 C6_44 H6_44 44.3
O9_44 C5_44 C4_44 113.5
O9_44 C5_44 C6_44 113.9
C4_44 C5_44 C6_44 107.8
O9_44 C5_44 H5_44 107.1
C4_44 C5_44 H5_44 107.1
C6_44 C5_44 H5_44 107.1
C1_44 C2_44 O12_44 107.8
C1_44 C2_44 C3_44 110.6
O12_44 C2_44 C3_44 99.1
C1_44 C2_44 Gd34 95.0
O12_44 C2_44 Gd34 64.5
C3_44 C2_44 Gd34 153.3
C1_44 C2_44 H2_44 112.8
O12_44 C2_44 H2_44 112.8
C3_44 C2_44 H2_44 112.8
Gd34 C2_44 H2_44 60.9
O11_44 C3_44 C4_44 118.6
O11_44 C3_44 C2_44 114.1
C4_44 C3_44 C2_44 100.8
O11_44 C3_44 Gd36 32.9
C4_44 C3_44 Gd36 133.2
C2_44 C3_44 Gd36 81.5
O11_44 C3_44 H3_44 107.6
C4_44 C3_44 H3_44 107.6
C2_44 C3_44 H3_44 107.6
Gd36 C3_44 H3_44 116.2
C3_44 C4_44 C5_44 117.0
C3_44 C4_44 O10_44 102.1
C5_44 C4_44 O10_44 107.5
C3_44 C4_44 H4_44 109.9
C5_44 C4_44 H4_44 109.9
O10_44 C4_44 H4_44 109.9
C3_43 O11_43 Gd39 102.1
C4_43 O10_43 Gd38 78.2
C6_43 O8_43 Gd41 90.4
C1_43 O7_43 Gd42 110.1
C1_43 O7_43 Gd41 124.4
Gd42 O7_43 Gd41 118.3
C2_43 O12_43 Gd43 154.5
C2_43 O12_43 Gd39 82.1
Gd43 O12_43 Gd39 116.7
C2_43 O12_43 Gd42 87.5
Gd43 O12_43 Gd42 104.4
Gd39 O12_43 Gd42 100.5
O7_43 C1_43 C2_43 113.1
O7_43 C1_43 C6_43 106.7
C2_43 C1_43 C6_43 102.2
O7_43 C1_43 Gd42 44.1
C2_43 C1_43 Gd42 70.7
C6_43 C1_43 Gd42 128.4
O7_43 C1_43 H1_43 111.5
C2_43 C1_43 H1_43 111.5
C6_43 C1_43 H1_43 111.5
Gd42 C1_43 H1_43 118.7
O8_43 C6_43 C1_43 112.8
O8_43 C6_43 C5_43 102.3
C1_43 C6_43 C5_43 114.9
O8_43 C6_43 H6_43 108.9
C1_43 C6_43 H6_43 108.9
C5_43 C6_43 H6_43 108.9
O9_43 C5_43 C4_43 113.5
O9_43 C5_43 C6_43 113.8
C4_43 C5_43 C6_43 107.8
O9_43 C5_43 H5_43 107.1
C4_43 C5_43 H5_43 107.1
C6_43 C5_43 H5_43 107.1
C1_43 C2_43 O12_43 107.8
C1_43 C2_43 C3_43 110.6
O12_43 C2_43 C3_43 99.1
C1_43 C2_43 Gd39 166.8
O12_43 C2_43 Gd39 63.0
C3_43 C2_43 Gd39 81.1
C1_43 C2_43 Gd42 81.2
O12_43 C2_43 Gd42 61.1
C3_43 C2_43 Gd42 159.9
Gd39 C2_43 Gd42 85.9
C1_43 C2_43 H2_43 112.8
O12_43 C2_43 H2_43 112.8
C3_43 C2_43 H2_43 112.8
Gd39 C2_43 H2_43 65.8
Gd42 C2_43 H2_43 75.0
O11_43 C3_43 C4_43 118.6
O11_43 C3_43 C2_43 114.0
C4_43 C3_43 C2_43 100.9
O11_43 C3_43 Gd39 51.6
C4_43 C3_43 Gd39 115.4
C2_43 C3_43 Gd39 64.6
O11_43 C3_43 H3_43 107.6
C4_43 C3_43 H3_43 107.6
C2_43 C3_43 H3_43 107.6
Gd39 C3_43 H3_43 137.0
C3_43 C4_43 C5_43 117.0
C3_43 C4_43 O10_43 102.1
C5_43 C4_43 O10_43 107.6
C3_43 C4_43 Gd38 103.6
C5_43 C4_43 Gd38 138.9
O10_43 C4_43 Gd38 67.1
C3_43 C4_43 H4_43 109.9
C5_43 C4_43 H4_43 109.9
O10_43 C4_43 H4_43 109.9
Gd38 C4_43 H4_43 45.8
C3_41 O11_41 Gd59 105.4
C5_41 O9_41 Gd60 106.3
C6_41 O8_41 Gd60 121.2
C6_41 O8_41 Gd58 105.8
Gd60 O8_41 Gd58 113.7
C1_41 O7_41 Gd57 94.4
C1_41 O7_41 Gd58 93.0
Gd57 O7_41 Gd58 103.0
C1_41 O7_41 Gd54 157.1
Gd57 O7_41 Gd54 102.9
Gd58 O7_41 Gd54 97.4
C2_41 O12_41 Gd59 126.2
C2_41 O12_41 Gd57 106.6
Gd59 O12_41 Gd57 121.2
O7_41 C1_41 C2_41 113.1
O7_41 C1_41 C6_41 106.7
C2_41 C1_41 C6_41 102.2
O7_41 C1_41 Gd57 56.1
C2_41 C1_41 Gd57 88.0
C6_41 C1_41 Gd57 162.7
O7_41 C1_41 Gd58 58.2
C2_41 C1_41 Gd58 169.8
C6_41 C1_41 Gd58 86.2
Gd57 C1_41 Gd58 82.4
O7_41 C1_41 H1_41 111.5
C2_41 C1_41 H1_41 111.5
C6_41 C1_41 H1_41 111.5
Gd57 C1_41 H1_41 76.8
Gd58 C1_41 H1_41 70.0
O8_41 C6_41 C1_41 112.8
O8_41 C6_41 C5_41 102.3
C1_41 C6_41 C5_41 114.9
O8_41 C6_41 H6_41 108.9
C1_41 C6_41 H6_41 108.9
C5_41 C6_41 H6_41 108.9
O9_41 C5_41 C4_41 113.5
O9_41 C5_41 C6_41 113.8
C4_41 C5_41 C6_41 107.9
O9_41 C5_41 Gd60 47.2
C4_41 C5_41 Gd60 160.7
C6_41 C5_41 Gd60 84.1
O9_41 C5_41 H5_41 107.1
C4_41 C5_41 H5_41 107.1
C6_41 C5_41 H5_41 107.1
Gd60 C5_41 H5_41 82.8
C1_41 C2_41 O12_41 107.8
C1_41 C2_41 C3_41 110.6
O12_41 C2_41 C3_41 99.1
C1_41 C2_41 H2_41 112.8
O12_41 C2_41 H2_41 112.8
C3_41 C2_41 H2_41 112.8
O11_41 C3_41 C4_41 118.6
O11_41 C3_41 C2_41 114.0
C4_41 C3_41 C2_41 100.8
O11_41 C3_41 Gd59 49.7
C4_41 C3_41 Gd59 165.0
C2_41 C3_41 Gd59 79.5
O11_41 C3_41 H3_41 107.6
C4_41 C3_41 H3_41 107.6
C2_41 C3_41 H3_41 107.6
Gd59 C3_41 H3_41 86.4
C3_41 C4_41 C5_41 117.0
C3_41 C4_41 O10_41 102.1
C5_41 C4_41 O10_41 107.6
C3_41 C4_41 H4_41 109.9
C5_41 C4_41 H4_41 109.9
O10_41 C4_41 H4_41 109.9
C5_40 O9_40 Gd67 155.4
C5_40 O9_40 Gd66 112.8
Gd67 O9_40 Gd66 91.1
C6_40 O8_40 Gd66 133.8
C6_40 O8_40 Gd64 103.5
Gd66 O8_40 Gd64 107.0
C6_40 O8_40 Gd63 112.5
Gd66 O8_40 Gd63 99.6
Gd64 O8_40 Gd63 93.3
C1_40 O7_40 Gd59 114.6
C1_40 O7_40 Gd64 112.0
Gd59 O7_40 Gd64 109.2
C2_40 O12_40 Gd59 102.0
O7_40 C1_40 C2_40 113.1
O7_40 C1_40 C6_40 106.7
C2_40 C1_40 C6_40 102.2
O7_40 C1_40 H1_40 111.5
C2_40 C1_40 H1_40 111.5
C6_40 C1_40 H1_40 111.5
O8_40 C6_40 C1_40 112.8
O8_40 C6_40 C5_40 102.3
C1_40 C6_40 C5_40 115.0
O8_40 C6_40 H6_40 108.8
C1_40 C6_40 H6_40 108.8
C5_40 C6_40 H6_40 108.8
O9_40 C5_40 C4_40 113.5
O9_40 C5_40 C6_40 113.8
C4_40 C5_40 C6_40 107.8
O9_40 C5_40 H5_40 107.1
C4_40 C5_40 H5_40 107.1
C6_40 C5_40 H5_40 107.1
C1_40 C2_40 O12_40 107.9
C1_40 C2_40 C3_40 110.5
O12_40 C2_40 C3_40 99.1
C1_40 C2_40 H2_40 112.8
O12_40 C2_40 H2_40 112.8
C3_40 C2_40 H2_40 112.8
O11_40 C3_40 C4_40 118.6
O11_40 C3_40 C2_40 114.0
C4_40 C3_40 C2_40 100.9
O11_40 C3_40 H3_40 107.6
C4_40 C3_40 H3_40 107.6
C2_40 C3_40 H3_40 107.6
C3_40 C4_40 C5_40 117.0
C3_40 C4_40 O10_40 102.1
C5_40 C4_40 O10_40 107.6
C3_40 C4_40 H4_40 109.9
C5_40 C4_40 H4_40 109.9
O10_40 C4_40 H4_40 109.9
C3_42 O11_42 Gd67 97.5
C6_42 O8_42 Gd70 106.5
C6_42 O8_42 Gd69 96.9
Gd70 O8_42 Gd69 104.1
C1_42 O7_42 Gd68 113.6
C1_42 O7_42 Gd69 119.5
Gd68 O7_42 Gd69 124.6
C2_42 O12_42 Gd67 93.3
C2_42 O12_42 Gd68 94.4
Gd67 O12_42 Gd68 106.9
O7_42 C1_42 C2_42 113.1
O7_42 C1_42 C6_42 106.7
C2_42 C1_42 C6_42 102.2
O7_42 C1_42 Gd68 39.8
C2_42 C1_42 Gd68 83.3
C6_42 C1_42 Gd68 141.4
O7_42 C1_42 H1_42 111.5
C2_42 C1_42 H1_42 111.5
C6_42 C1_42 H1_42 111.5
Gd68 C1_42 H1_42 101.3
O8_42 C6_42 C1_42 112.8
O8_42 C6_42 C5_42 102.2
C1_42 C6_42 C5_42 114.9
O8_42 C6_42 H6_42 108.9
C1_42 C6_42 H6_42 108.9
C5_42 C6_42 H6_42 108.9
O9_42 C5_42 C4_42 113.5
O9_42 C5_42 C6_42 113.9
C4_42 C5_42 C6_42 107.8
O9_42 C5_42 H5_42 107.1
C4_42 C5_42 H5_42 107.1
C6_42 C5_42 H5_42 107.1
C1_42 C2_42 O12_42 107.8
C1_42 C2_42 C3_42 110.5
O12_42 C2_42 C3_42 99.1
C1_42 C2_42 Gd67 150.7
O12_42 C2_42 Gd67 52.9
C3_42 C2_42 Gd67 95.5
C1_42 C2_42 H2_42 112.8
O12_42 C2_42 H2_42 112.8
C3_42 C2_42 H2_42 112.8
Gd67 C2_42 H2_42 66.1
O11_42 C3_42 C4_42 118.6
O11_42 C3_42 C2_42 114.0
C4_42 C3_42 C2_42 100.9
O11_42 C3_42 H3_42 107.6
C4_42 C3_42 H3_42 107.6
C2_42 C3_42 H3_42 107.6
C3_42 C4_42 C5_42 117.0
C3_42 C4_42 O10_42 102.1
C5_42 C4_42 O10_42 107.6
C3_42 C4_42 H4_42 109.9
C5_42 C4_42 H4_42 109.9
O10_42 C4_42 H4_42 109.9
C3_39 O11_39 Gd70 112.0
C3_39 O11_39 Gd62 102.2
Gd70 O11_39 Gd62 100.4
C4_39 O10_39 Gd70 111.4
C6_39 O8_39 Gd60 99.8
C1_39 O7_39 Gd60 114.3
C1_39 O7_39 Gd61 96.7
Gd60 O7_39 Gd61 113.8
C2_39 O12_39 Gd62 129.1
C2_39 O12_39 Gd61 105.6
Gd62 O12_39 Gd61 112.7
O7_39 C1_39 C2_39 113.1
O7_39 C1_39 C6_39 106.7
C2_39 C1_39 C6_39 102.2
O7_39 C1_39 Gd61 54.3
C2_39 C1_39 Gd61 89.6
C6_39 C1_39 Gd61 160.7
O7_39 C1_39 Gd60 40.9
C2_39 C1_39 Gd60 152.4
C6_39 C1_39 Gd60 82.8
Gd61 C1_39 Gd60 79.9
O7_39 C1_39 H1_39 111.5
C2_39 C1_39 H1_39 111.5
C6_39 C1_39 H1_39 111.5
Gd61 C1_39 H1_39 77.3
Gd60 C1_39 H1_39 91.1
O8_39 C6_39 C1_39 112.8
O8_39 C6_39 C5_39 102.2
C1_39 C6_39 C5_39 114.9
O8_39 C6_39 H6_39 108.9
C1_39 C6_39 H6_39 108.9
C5_39 C6_39 H6_39 108.9
O9_39 C5_39 C4_39 113.5
O9_39 C5_39 C6_39 113.8
C4_39 C5_39 C6_39 107.8
O9_39 C5_39 H5_39 107.1
C4_39 C5_39 H5_39 107.1
C6_39 C5_39 H5_39 107.1
C1_39 C2_39 O12_39 107.8
C1_39 C2_39 C3_39 110.5
O12_39 C2_39 C3_39 99.1
C1_39 C2_39 H2_39 112.8
O12_39 C2_39 H2_39 112.8
C3_39 C2_39 H2_39 112.8
O11_39 C3_39 C4_39 118.6
O11_39 C3_39 C2_39 114.0
C4_39 C3_39 C2_39 100.9
O11_39 C3_39 H3_39 107.6
C4_39 C3_39 H3_39 107.6
C2_39 C3_39 H3_39 107.6
C3_39 C4_39 C5_39 117.0
C3_39 C4_39 O10_39 102.1
C5_39 C4_39 O10_39 107.6
C3_39 C4_39 H4_39 109.9
C5_39 C4_39 H4_39 109.9
O10_39 C4_39 H4_39 109.9
C1_38 O2_38 Gd58 135.8
O1_38 C1_38 O2_38 121.1
O1_38 C1_38 C2_38 119.0
O2_38 C1_38 C2_38 119.9
C1_38 C2_38 H2A_38 109.5
C1_38 C2_38 H2B_38 109.5
H2A_38 C2_38 H2B_38 109.5
C1_38 C2_38 H2C_38 109.5
H2A_38 C2_38 H2C_38 109.5
H2B_38 C2_38 H2C_38 109.5
C1_37 O1_37 Gd49 150.5
C1_37 O2_37 Gd50 124.3
O1_37 C1_37 O2_37 121.1
O1_37 C1_37 C2_37 119.0
O2_37 C1_37 C2_37 119.9
C1_37 C2_37 H2A_37 109.5
C1_37 C2_37 H2B_37 109.5
H2A_37 C2_37 H2B_37 109.5
C1_37 C2_37 H2C_37 109.5
H2A_37 C2_37 H2C_37 109.5
H2B_37 C2_37 H2C_37 109.5
C6_36 O8_36 Gd56 154.0
C6_36 O8_36 Gd53 98.4
Gd56 O8_36 Gd53 106.3
C1_36 O7_36 Gd53 114.9
C1_36 O7_36 Gd47 108.2
Gd53 O7_36 Gd47 121.4
C2_36 O12_36 Gd46 147.7
C2_36 O12_36 Gd47 102.9
Gd46 O12_36 Gd47 106.7
O7_36 C1_36 C2_36 113.1
O7_36 C1_36 C6_36 106.7
C2_36 C1_36 C6_36 102.2
O7_36 C1_36 Gd47 45.5
C2_36 C1_36 Gd47 84.7
C6_36 C1_36 Gd47 150.3
O7_36 C1_36 Gd53 40.2
C2_36 C1_36 Gd53 150.7
C6_36 C1_36 Gd53 81.4
Gd47 C1_36 Gd53 79.2
O7_36 C1_36 H1_36 111.5
C2_36 C1_36 H1_36 111.5
C6_36 C1_36 H1_36 111.5
Gd47 C1_36 H1_36 92.0
Gd53 C1_36 H1_36 93.5
O8_36 C6_36 C1_36 112.8
O8_36 C6_36 C5_36 102.2
C1_36 C6_36 C5_36 114.9
O8_36 C6_36 H6_36 108.9
C1_36 C6_36 H6_36 108.9
C5_36 C6_36 H6_36 108.9
O9_36 C5_36 C4_36 113.5
O9_36 C5_36 C6_36 113.8
C4_36 C5_36 C6_36 107.8
O9_36 C5_36 H5_36 107.1
C4_36 C5_36 H5_36 107.1
C6_36 C5_36 H5_36 107.1
C1_36 C2_36 O12_36 107.8
C1_36 C2_36 C3_36 110.6
O12_36 C2_36 C3_36 99.1
C1_36 C2_36 H2_36 112.8
O12_36 C2_36 H2_36 112.8
C3_36 C2_36 H2_36 112.8
O11_36 C3_36 C4_36 118.6
O11_36 C3_36 C2_36 114.1
C4_36 C3_36 C2_36 100.9
O11_36 C3_36 H3_36 107.6
C4_36 C3_36 H3_36 107.6
C2_36 C3_36 H3_36 107.6
C3_36 C4_36 C5_36 117.0
C3_36 C4_36 O10_36 102.1
C5_36 C4_36 O10_36 107.6
C3_36 C4_36 H4_36 109.9
C5_36 C4_36 H4_36 109.9
O10_36 C4_36 H4_36 109.9
C3_35 O11_35 Gd31 110.4
C5_35 O9_35 Gd41 117.0
C6_35 O8_35 Gd41 115.8
C6_35 O8_35 Gd40 85.8
Gd41 O8_35 Gd40 106.4
C1_35 O7_35 Gd32 111.0
C1_35 O7_35 Gd40 112.0
Gd32 O7_35 Gd40 124.0
C2_35 O12_35 Gd31 132.0
C2_35 O12_35 Gd32 111.7
Gd31 O12_35 Gd32 107.7
O7_35 C1_35 C6_35 106.7
O7_35 C1_35 C2_35 130.7
C6_35 C1_35 C2_35 119.1
O7_35 C1_35 Gd32 42.7
C6_35 C1_35 Gd32 129.2
C2_35 C1_35 Gd32 91.5
O7_35 C1_35 Gd40 42.5
C6_35 C1_35 Gd40 65.2
C2_35 C1_35 Gd40 170.7
Gd32 C1_35 Gd40 79.9
O7_35 C1_35 H1_35 96.1
C6_35 C1_35 H1_35 96.1
C2_35 C1_35 H1_35 96.1
Gd32 C1_35 H1_35 121.5
Gd40 C1_35 H1_35 91.4
O8_35 C6_35 C1_35 112.8
O8_35 C6_35 C5_35 102.2
C1_35 C6_35 C5_35 115.0
O8_35 C6_35 Gd40 62.8
C1_35 C6_35 Gd40 85.4
C5_35 C6_35 Gd40 159.0
O8_35 C6_35 H6_35 108.9
C1_35 C6_35 H6_35 108.9
C5_35 C6_35 H6_35 108.9
Gd40 C6_35 H6_35 66.3
O9_35 C5_35 C4_35 129.3
O9_35 C5_35 C6_35 110.4
C4_35 C5_35 C6_35 107.8
O9_35 C5_35 H5_35 101.7
C4_35 C5_35 H5_35 101.7
C6_35 C5_35 H5_35 101.7
O12_35 C2_35 C3_35 108.5
O12_35 C2_35 C1_35 105.8
C3_35 C2_35 C1_35 115.3
O12_35 C2_35 H2_35 109.0
C3_35 C2_35 H2_35 109.0
C1_35 C2_35 H2_35 109.0
O11_35 C3_35 C4_35 118.6
O11_35 C3_35 C2_35 116.3
C4_35 C3_35 C2_35 122.9
O11_35 C3_35 H3_35 95.0
C4_35 C3_35 H3_35 95.0
C2_35 C3_35 H3_35 95.0
C3_35 C4_35 C5_35 117.0
C3_35 C4_35 O10_35 102.2
C5_35 C4_35 O10_35 107.5
C3_35 C4_35 H4_35 109.9
C5_35 C4_35 H4_35 109.9
O10_35 C4_35 H4_35 109.9
C1_34 O1_34 Gd19 134.0
C1_34 O2_34 Gd20 135.8
O1_34 C1_34 O2_34 121.1
O1_34 C1_34 C2_34 119.0
O2_34 C1_34 C2_34 119.9
C1_34 C2_34 H2A_34 109.5
C1_34 C2_34 H2B_34 109.5
H2A_34 C2_34 H2B_34 109.5
C1_34 C2_34 H2C_34 109.5
H2A_34 C2_34 H2C_34 109.5
H2B_34 C2_34 H2C_34 109.5
C1_33 O1_33 Gd26 140.2
C1_33 O2_33 Gd20 132.9
O1_33 C1_33 O2_33 121.1
O1_33 C1_33 C2_33 119.0
O2_33 C1_33 C2_33 119.9
O1_33 C1_33 Gd26 24.3
O2_33 C1_33 Gd26 102.4
C2_33 C1_33 Gd26 134.5
C1_33 C2_33 H2A_33 109.5
C1_33 C2_33 H2B_33 109.5
H2A_33 C2_33 H2B_33 109.5
C1_33 C2_33 H2C_33 109.5
H2A_33 C2_33 H2C_33 109.5
H2B_33 C2_33 H2C_33 109.5
C1_32 O1_32 Gd33 133.5
C1_32 O2_32 Gd34 144.5
O1_32 C1_32 O2_32 121.1
O1_32 C1_32 C2_32 119.0
O2_32 C1_32 C2_32 119.9
C1_32 C2_32 H2A_32 109.5
C1_32 C2_32 H2B_32 109.5
H2A_32 C2_32 H2B_32 109.5
C1_32 C2_32 H2C_32 109.5
H2A_32 C2_32 H2C_32 109.5
H2B_32 C2_32 H2C_32 109.5
C1_31 O1_31 Gd38 131.0
C1_31 O2_31 Gd36 144.1
O1_31 C1_31 O2_31 121.1
O1_31 C1_31 C2_31 119.0
O2_31 C1_31 C2_31 119.9
C1_31 C2_31 H2A_31 109.5
C1_31 C2_31 H2B_31 109.5
H2A_31 C2_31 H2B_31 109.5
C1_31 C2_31 H2C_31 109.5
H2A_31 C2_31 H2C_31 109.5
H2B_31 C2_31 H2C_31 109.5
C1_30 O1_30 Gd38 134.0
C1_30 O2_30 Gd39 141.9
O1_30 C1_30 O2_30 121.1
O1_30 C1_30 C2_30 119.0
O2_30 C1_30 C2_30 119.9
C1_30 C2_30 H2A_30 109.5
C1_30 C2_30 H2B_30 109.5
H2A_30 C2_30 H2B_30 109.5
C1_30 C2_30 H2C_30 109.5
H2A_30 C2_30 H2C_30 109.5
H2B_30 C2_30 H2C_30 109.5
C1_29 O1_29 Gd27 136.2
C1_29 O2_29 Gd26 133.5
O1_29 C1_29 O2_29 123.8
O1_29 C1_29 C2_29 114.5
O2_29 C1_29 C2_29 118.5
C1_29 C2_29 H2A_29 109.5
C1_29 C2_29 H2B_29 109.5
H2A_29 C2_29 H2B_29 109.5
C1_29 C2_29 H2C_29 109.5
H2A_29 C2_29 H2C_29 109.5
H2B_29 C2_29 H2C_29 109.5
C1_28 O1_28 Gd45 124.1
C1_28 O2_28 Gd48 144.1
O1_28 C1_28 O2_28 121.1
O1_28 C1_28 C2_28 119.0
O2_28 C1_28 C2_28 119.9
C1_28 C2_28 H2A_28 109.5
C1_28 C2_28 H2B_28 109.5
H2A_28 C2_28 H2B_28 109.5
C1_28 C2_28 H2C_28 109.5
H2A_28 C2_28 H2C_28 109.5
H2B_28 C2_28 H2C_28 109.5
C1_27 O1_27 Gd50 137.1
C1_27 O2_27 Gd52 138.3
O1_27 C1_27 O2_27 121.1
O1_27 C1_27 C2_27 119.0
O2_27 C1_27 C2_27 119.9
C1_27 C2_27 H2A_27 109.5
C1_27 C2_27 H2B_27 109.5
H2A_27 C2_27 H2B_27 109.5
C1_27 C2_27 H2C_27 109.5
H2A_27 C2_27 H2C_27 109.5
H2B_27 C2_27 H2C_27 109.5
C1_26 O1_26 Gd57 143.0
C1_26 O2_26 Gd59 132.8
O1_26 C1_26 O2_26 121.1
O1_26 C1_26 C2_26 119.0
O2_26 C1_26 C2_26 119.9
C1_26 C2_26 H2A_26 109.5
C1_26 C2_26 H2B_26 109.5
H2A_26 C2_26 H2B_26 109.5
C1_26 C2_26 H2C_26 109.5
H2A_26 C2_26 H2C_26 109.5
H2B_26 C2_26 H2C_26 109.5
C1_25 O1_25 Gd59 134.5
C1_25 O2_25 Gd64 134.3
O1_25 C1_25 O2_25 121.1
O1_25 C1_25 C2_25 119.0
O2_25 C1_25 C2_25 119.9
C1_25 C2_25 H2A_25 109.5
C1_25 C2_25 H2B_25 109.5
H2A_25 C2_25 H2B_25 109.5
C1_25 C2_25 H2C_25 109.5
H2A_25 C2_25 H2C_25 109.5
H2B_25 C2_25 H2C_25 109.5
C1_24 O1_24 Gd66 131.7
C1_24 O2_24 Gd67 139.0
O1_24 C1_24 O2_24 121.1
O1_24 C1_24 C2_24 119.0
O2_24 C1_24 C2_24 119.9
C1_24 C2_24 H2A_24 109.5
C1_24 C2_24 H2B_24 109.5
H2A_24 C2_24 H2B_24 109.5
C1_24 C2_24 H2C_24 109.5
H2A_24 C2_24 H2C_24 109.5
H2B_24 C2_24 H2C_24 109.5
C1_23 O1_23 Gd68 136.8
C1_23 O2_23 Gd67 116.3
O1_23 C1_23 O2_23 121.1
O1_23 C1_23 C2_23 119.0
O2_23 C1_23 C2_23 119.9
C1_23 C2_23 H2A_23 109.5
C1_23 C2_23 H2B_23 109.5
H2A_23 C2_23 H2B_23 109.5
C1_23 C2_23 H2C_23 109.5
H2A_23 C2_23 H2C_23 109.5
H2B_23 C2_23 H2C_23 109.5
C1_22 O1_22 Gd65 133.7
C1_22 O2_22 Gd66 130.2
C2_22 C1_22 O1_22 121.1
C2_22 C1_22 O2_22 119.0
O1_22 C1_22 O2_22 119.9
C1_22 C2_22 H2A_22 109.5
C1_22 C2_22 H2B_22 109.5
H2A_22 C2_22 H2B_22 109.5
C1_22 C2_22 H2C_22 109.5
H2A_22 C2_22 H2C_22 109.5
H2B_22 C2_22 H2C_22 109.5
C1_21 O1_21 Gd69 135.8
O1_21 C1_21 O2_21 121.0
O1_21 C1_21 C2_21 119.0
O2_21 C1_21 C2_21 119.9
C1_21 C2_21 H2A_21 109.5
C1_21 C2_21 H2B_21 109.5
H2A_21 C2_21 H2B_21 109.5
C1_21 C2_21 H2C_21 109.5
H2A_21 C2_21 H2C_21 109.5
H2B_21 C2_21 H2C_21 109.5
C1_20 O1_20 Gd62 134.8
C1_20 O2_20 Gd61 139.2
O1_20 C1_20 O2_20 121.1
O1_20 C1_20 C2_20 119.0
O2_20 C1_20 C2_20 119.9
C1_20 C2_20 H2A_20 109.5
C1_20 C2_20 H2B_20 109.5
H2A_20 C2_20 H2B_20 109.5
C1_20 C2_20 H2C_20 109.5
H2A_20 C2_20 H2C_20 109.5
H2B_20 C2_20 H2C_20 109.5
C1_19 O1_19 Gd55 134.0
C1_19 O2_19 Gd58 136.3
O1_19 C1_19 O2_19 121.1
O1_19 C1_19 C2_19 119.0
O2_19 C1_19 C2_19 119.9
C1_19 C2_19 H2A_19 109.5
C1_19 C2_19 H2B_19 109.5
H2A_19 C2_19 H2B_19 109.5
C1_19 C2_19 H2C_19 109.5
H2A_19 C2_19 H2C_19 109.5
H2B_19 C2_19 H2C_19 109.5
C1_18 O1_18 Gd53 128.8
C1_18 O2_18 Gd47 149.4
O1_18 C1_18 O2_18 121.1
O1_18 C1_18 C2_18 119.0
O2_18 C1_18 C2_18 119.9
C1_18 C2_18 H2A_18 109.5
C1_18 C2_18 H2B_18 109.5
H2A_18 C2_18 H2B_18 109.5
C1_18 C2_18 H2C_18 109.5
H2A_18 C2_18 H2C_18 109.5
H2B_18 C2_18 H2C_18 109.5
C1_17 O1_17 Gd40 141.8
C1_17 O2_17 Gd32 135.7
O1_17 C1_17 O2_17 121.1
O1_17 C1_17 C2_17 119.0
O2_17 C1_17 C2_17 119.9
C1_17 C2_17 H2A_17 109.5
C1_17 C2_17 H2B_17 109.5
H2A_17 C2_17 H2B_17 109.5
C1_17 C2_17 H2C_17 109.5
H2A_17 C2_17 H2C_17 109.5
H2B_17 C2_17 H2C_17 109.5
C1_16 O1_16 Gd29 137.8
C1_16 O2_16 Gd28 134.4
O1_16 C1_16 O2_16 121.1
O1_16 C1_16 C2_16 119.0
O2_16 C1_16 C2_16 119.9
C1_16 C2_16 H2A_16 109.5
C1_16 C2_16 H2B_16 109.5
H2A_16 C2_16 H2B_16 109.5
C1_16 C2_16 H2C_16 109.5
H2A_16 C2_16 H2C_16 109.5
H2B_16 C2_16 H2C_16 109.5
C1_15 O1_15 Gd19 98.0
C1_15 O2_15 Gd19 86.7
O1_15 C1_15 O2_15 121.1
O1_15 C1_15 C2_15 119.0
O2_15 C1_15 C2_15 119.9
O1_15 C1_15 Gd19 55.2
O2_15 C1_15 Gd19 66.2
C2_15 C1_15 Gd19 172.3
C1_15 C2_15 H2A_15 109.5
C1_15 C2_15 H2B_15 109.5
H2A_15 C2_15 H2B_15 109.5
C1_15 C2_15 H2C_15 109.5
H2A_15 C2_15 H2C_15 109.5
H2B_15 C2_15 H2C_15 109.5
C1_14 O2_14 Gd13 139.2
O1_14 C1_14 O2_14 121.1
O1_14 C1_14 C2_14 119.0
O2_14 C1_14 C2_14 119.9
C1_14 C2_14 H2A_14 109.5
C1_14 C2_14 H2B_14 109.5
H2A_14 C2_14 H2B_14 109.5
C1_14 C2_14 H2C_14 109.5
H2A_14 C2_14 H2C_14 109.5
H2B_14 C2_14 H2C_14 109.5
C1_13 O1_13 Gd10 139.6
C1_13 O2_13 Gd8 139.6
O1_13 C1_13 O2_13 121.1
O1_13 C1_13 C2_13 119.0
O2_13 C1_13 C2_13 119.9
C1_13 C2_13 H2A_13 109.5
C1_13 C2_13 H2B_13 109.5
H2A_13 C2_13 H2B_13 109.5
C1_13 C2_13 H2C_13 109.5
H2A_13 C2_13 H2C_13 109.5
H2B_13 C2_13 H2C_13 109.5
C1_12 O1_12 Gd5 122.4
C1_12 O2_12 Gd6 134.2
O1_12 C1_12 O2_12 121.1
O1_12 C1_12 C2_12 119.0
O2_12 C1_12 C2_12 119.9
C1_12 C2_12 H2A_12 109.5
C1_12 C2_12 H2B_12 109.5
H2A_12 C2_12 H2B_12 109.5
C1_12 C2_12 H2C_12 109.5
H2A_12 C2_12 H2C_12 109.5
H2B_12 C2_12 H2C_12 109.5
C1_11 O1_11 Gd5 109.4
C1_11 O2_11 Gd4 142.9
O1_11 C1_11 O2_11 121.1
O1_11 C1_11 C2_11 119.0
O2_11 C1_11 C2_11 119.9
C1_11 C2_11 H2A_11 109.5
C1_11 C2_11 H2B_11 109.5
H2A_11 C2_11 H2B_11 109.5
C1_11 C2_11 H2C_11 109.5
H2A_11 C2_11 H2C_11 109.5
H2B_11 C2_11 H2C_11 109.5
O2_10 C1_10 O3_10 120.0
O2_10 C1_10 O1_10 119.9
O3_10 C1_10 O1_10 120.1
O2_10 C1_10 Gd61 58.9
O3_10 C1_10 Gd61 61.1
O1_10 C1_10 Gd61 178.6
C1_10 O1_10 Gd64 126.8
C1_10 O1_10 Gd57 126.3
Gd64 O1_10 Gd57 105.7
C1_10 O2_10 Gd63 145.2
C1_10 O2_10 Gd61 95.1
Gd63 O2_10 Gd61 113.1
C1_10 O3_10 Gd58 143.6
C1_10 O3_10 Gd61 92.6
Gd58 O3_10 Gd61 112.0
O2_9 C1_9 O3_9 120.0
O2_9 C1_9 O1_9 119.9
O3_9 C1_9 O1_9 120.1
O2_9 C1_9 Gd2 55.1
O3_9 C1_9 Gd2 173.8
O1_9 C1_9 Gd2 64.9
C1_9 O1_9 Gd9 153.5
C1_9 O1_9 Gd2 87.3
Gd9 O1_9 Gd2 114.8
C1_9 O2_9 Gd2 97.6
C1_9 O2_9 Gd3 126.1
Gd2 O2_9 Gd3 109.2
C1_9 O3_9 Gd4 134.8
C1_9 O3_9 Gd6 123.5
Gd4 O3_9 Gd6 100.4
O2_8 C1_8 O3_8 120.0
O2_8 C1_8 O1_8 119.9
O3_8 C1_8 O1_8 120.1
O2_8 C1_8 Gd32 63.5
O3_8 C1_8 Gd32 56.4
O1_8 C1_8 Gd32 176.5
C1_8 O1_8 Gd34 130.8
C1_8 O1_8 Gd30 122.6
Gd34 O1_8 Gd30 105.2
C1_8 O2_8 Gd29 144.0
C1_8 O2_8 Gd32 90.3
Gd29 O2_8 Gd32 109.4
C1_8 O3_8 Gd37 142.3
C1_8 O3_8 Gd32 97.4
Gd37 O3_8 Gd32 116.2
O2_7 C1_7 O3_7 120.0
O2_7 C1_7 O1_7 119.9
O3_7 C1_7 O1_7 120.1
O2_7 C1_7 Gd24 62.9
O3_7 C1_7 Gd24 176.0
O1_7 C1_7 Gd24 57.1
C1_7 O1_7 Gd21 142.8
C1_7 O1_7 Gd24 97.3
Gd21 O1_7 Gd24 112.0
C1_7 O2_7 Gd28 145.1
C1_7 O2_7 Gd24 91.6
Gd28 O2_7 Gd24 108.1
C1_7 O3_7 Gd20 127.2
C1_7 O3_7 Gd27 123.1
Gd20 O3_7 Gd27 107.7
O2_6 C1_6 O3_6 120.0
O2_6 C1_6 O1_6 119.9
O3_6 C1_6 O1_6 120.1
O2_6 C1_6 Gd53 61.8
O3_6 C1_6 Gd53 58.4
O1_6 C1_6 Gd53 174.6
C1_6 O1_6 Gd54 129.9
C1_6 O1_6 Gd50 121.0
Gd54 O1_6 Gd50 107.7
C1_6 O2_6 Gd51 152.8
C1_6 O2_6 Gd53 92.1
Gd51 O2_6 Gd53 112.1
C1_6 O3_6 Gd53 95.4
C1_6 O3_6 Gd55 129.9
Gd53 O3_6 Gd55 108.3
O2_5 C1_5 O3_5 120.0
O2_5 C1_5 O1_5 119.9
O3_5 C1_5 O1_5 120.1
O2_5 C1_5 Gd40 57.8
O3_5 C1_5 Gd40 62.2
O1_5 C1_5 Gd40 177.3
C1_5 O1_5 Gd36 128.1
C1_5 O1_5 Gd39 122.6
Gd36 O1_5 Gd39 107.7
C1_5 O2_5 Gd37 144.5
C1_5 O2_5 Gd40 96.9
Gd37 O2_5 Gd40 112.9
C1_5 O3_5 Gd42 142.9
C1_5 O3_5 Gd40 92.1
Gd42 O3_5 Gd40 108.4
O2_4 C1_4 O3_4 120.0
O2_4 C1_4 O1_4 119.9
O3_4 C1_4 O1_4 120.1
O2_4 C1_4 Gd11 53.4
O3_4 C1_4 Gd11 172.1
O1_4 C1_4 Gd11 66.7
C1_4 O1_4 Gd13 140.0
C1_4 O1_4 Gd11 86.8
Gd13 O1_4 Gd11 110.3
C1_4 O2_4 Gd11 100.8
C1_4 O2_4 Gd9 140.9
Gd11 O2_4 Gd9 113.3
C1_4 O3_4 Gd14 124.1
C1_4 O3_4 Gd8 129.1
Gd14 O3_4 Gd8 104.6
O2_3 C1_3 O3_3 120.0
O2_3 C1_3 O1_3 119.9
O3_3 C1_3 O1_3 120.1
O2_3 C1_3 Gd62 172.6
O3_3 C1_3 Gd62 55.8
O1_3 C1_3 Gd62 64.7
C1_3 O1_3 Gd69 145.2
C1_3 O1_3 Gd62 90.1
Gd69 O1_3 Gd62 111.2
C1_3 O2_3 Gd68 121.8
C1_3 O2_3 Gd66 117.8
Gd68 O2_3 Gd66 105.6
C1_3 O3_3 Gd63 144.5
C1_3 O3_3 Gd62 99.4
Gd63 O3_3 Gd62 107.4
O2_2 C1_2 O3_2 120.0
O2_2 C1_2 O1_2 119.9
O3_2 C1_2 O1_2 120.1
O2_2 C1_2 Gd22 56.6
O3_2 C1_2 Gd22 63.5
O1_2 C1_2 Gd22 174.9
C1_2 O1_2 Gd16 123.6
C1_2 O1_2 Gd18 125.8
Gd16 O1_2 Gd18 108.4
C1_2 O2_2 Gd21 140.1
C1_2 O2_2 Gd22 98.2
Gd21 O2_2 Gd22 108.7
C1_2 O3_2 Gd15 147.8
C1_2 O3_2 Gd22 90.8
Gd15 O3_2 Gd22 109.7
O2_1 C1_1 O3_1 120.0
O2_1 C1_1 O1_1 120.0
O3_1 C1_1 O1_1 120.1
O2_1 C1_1 Gd47 177.7
O3_1 C1_1 Gd47 62.4
O1_1 C1_1 Gd47 57.7
C1_1 O1_1 Gd47 94.9
C1_1 O1_1 Gd51 140.8
Gd47 O1_1 Gd51 116.7
C1_1 O2_1 Gd48 129.2
C1_1 O2_1 Gd43 127.8
Gd48 O2_1 Gd43 102.4
C1_1 O3_1 Gd44 144.2
C1_1 O3_1 Gd47 90.2
Gd44 O3_1 Gd47 116.5

loop_
_geom_bond_atom_site_label_1
_geom_bond_atom_site_label_2
_geom_bond_distance
Gd1 O6W 1.7714
Gd1 O19W 2.3810
Gd1 O29W 2.4082
Gd1 O47 2.4394
Gd1 O8_69 2.4841
Gd1 O9_62 2.5842
Gd1 O9_69 2.6458
Gd1 Gd2 3.7820
Gd1 Gd3 3.8961
Gd2 O8_62 2.1293
Gd2 O2_9 2.2232
Gd2 O87W 2.3401
Gd2 O47 2.4279
Gd2 O1_9 2.4353
Gd2 O14 2.4583
Gd2 O2_61 2.4894
Gd2 C1_9 2.6855
Gd2 O9_62 2.7671
Gd2 Gd11 3.8873
Gd2 Gd9 3.9222
Gd3 O33 2.2886
Gd3 O36 2.3953
Gd3 O47 2.4981
Gd3 O8_69 2.5058
Gd3 O7_69 2.5105
Gd3 O13W 2.5959
Gd3 O2_9 2.6658
Gd3 Gd4 3.8152
Gd4 O12_69 1.9634
Gd4 O54W 2.1915
Gd4 O2_11 2.2793
Gd4 O49 2.3997
Gd4 O33 2.4817
Gd4 O7_69 2.6184
Gd4 O3_9 2.6190
Gd4 C6_69 2.8432
Gd4 Gd5 3.8061
Gd5 O12_69 2.0984
Gd5 O12_65 2.1302
Gd5 O1W 2.5116
Gd5 O11_69 2.5214
Gd5 O49 2.6076
Gd5 O1_12 2.6476
Gd5 O1_11 2.9135
Gd5 Gd6 3.7891
Gd6 O2_12 2.3731
Gd6 O56 2.4134
Gd6 O49 2.4138
Gd6 O57 2.5222
Gd6 O7_65 2.5798
Gd6 O3_9 2.6475
Gd6 O12_65 2.7790
Gd6 O74W 2.9254
Gd6 Gd7 3.8100
Gd6 Gd9 3.8634
Gd7 O45W 2.0473
Gd7 O57 2.1736
Gd7 O26W 2.2193
Gd7 O1_50 2.2515
Gd7 O56 2.3657
Gd7 O2_50 2.3857
Gd7 O61 2.5124
Gd7 C1_50 2.5948
Gd7 O58W 2.6463
Gd7 Gd8 3.8002
Gd7 Gd9 3.8213
Gd8 O8_65 2.2750
Gd8 O2_13 2.3027
Gd8 O61 2.3711
Gd8 O57 2.4474
Gd8 O90W 2.4579
Gd8 O40 2.5056
Gd8 O7_65 2.5675
Gd8 O3_4 2.5980
Gd8 C1_65 3.0248
Gd8 Gd10 3.8141
Gd8 Gd9 3.8569
Gd9 O1_9 2.2179
Gd9 O61 2.3171
Gd9 O56 2.3346
Gd9 O9W 2.3877
Gd9 O12W 2.4037
Gd9 O2_4 2.4063
Gd9 O14 2.4656
Gd9 O7_65 2.8636
Gd10 O8_65 2.0055
Gd10 O9_65 2.2590
Gd10 O40 2.3351
Gd10 O1_52 2.3353
Gd10 O1_13 2.3894
Gd10 O51W 2.4210
Gd10 O7_68 2.4274
Gd10 O8_68 2.6205
Gd10 C5_65 2.7065
Gd10 C6_65 2.9518
Gd10 Gd14 3.7892
Gd11 O2_4 2.2891
Gd11 O7_62 2.3043
Gd11 O8_62 2.3418
Gd11 O14 2.4199
Gd11 O55 2.4628
Gd11 O1_61 2.4672
Gd11 O47W 2.4681
Gd11 O1_4 2.5755
Gd11 C1_4 2.8005
Gd11 C1_62 2.8762
Gd11 C6_62 3.0452
Gd11 Gd12 3.8205
Gd12 O7_62 2.2674
Gd12 O11_68 2.3624
Gd12 O68W 2.4081
Gd12 O80W 2.4247
Gd12 O55 2.4303
Gd12 O78W 2.4499
Gd12 O10_68 2.4887
Gd12 O12_62 2.5257
Gd12 C1_62 2.9222
Gd12 Gd13 3.9688
Gd13 O2_14 2.2589
Gd13 O38 2.3333
Gd13 O1_4 2.3477
Gd13 O2_70 2.3792
Gd13 O11_68 2.4185
Gd13 O55 2.4666
Gd13 O34 2.4826
Gd13 O12_68 2.5646
Gd13 Gd14 3.7964
Gd13 Gd16 3.8507
Gd13 Gd15 3.8763
Gd14 O2_52 2.3093
Gd14 O34 2.3101
Gd14 O40 2.3381
Gd14 O7_68 2.4282
Gd14 O12_68 2.5171
Gd14 O48W 2.5335
Gd14 O3_4 2.5499
Gd14 O98W 2.5948
Gd14 Gd15 3.8662
Gd14 Gd16 4.0633
Gd15 O7_67 2.3061
Gd15 O3_2 2.3173
Gd15 O34 2.3193
Gd15 O1_70 2.4104
Gd15 O98W 2.4658
Gd15 O51 2.4836
Gd15 O38 2.4939
Gd15 O94W 2.5624
Gd15 Gd16 3.8089
Gd15 Gd23 3.9597
Gd16 O66W 2.1919
Gd16 O38 2.3068
Gd16 O2_55 2.3411
Gd16 O8_67 2.3549
Gd16 O98W 2.4017
Gd16 O12_68 2.4257
Gd16 O25 2.4322
Gd16 O1_2 2.5110
Gd16 Gd17 3.8019
Gd17 O7_63 2.2003
Gd17 O70W 2.3534
Gd17 O9_67 2.3622
Gd17 O1_55 2.4043
Gd17 O25 2.4318
Gd17 O2_53 2.5000
Gd17 O8_63 2.5346
Gd17 O8_67 2.7661
Gd17 C6_63 3.0366
Gd17 Gd18 3.8221
Gd18 O7_63 2.1333
Gd18 O2_59 2.3842
Gd18 O31 2.3913
Gd18 O1_53 2.4050
Gd18 O30 2.4051
Gd18 O25 2.4311
Gd18 O1_2 2.5423
Gd18 O12_63 2.7267
Gd18 C1_63 2.9854
Gd18 Gd19 3.8186
Gd18 Gd21 3.8624
Gd19 O38W 2.2069
Gd19 O1_34 2.2796
Gd19 O1_15 2.2913
Gd19 O1_59 2.3417
Gd19 O23 2.3678
Gd19 O30 2.3849
Gd19 O31 2.3896
Gd19 O2_15 2.5326
Gd19 O60W 2.7533
Gd19 C1_15 2.7634
Gd19 Gd20 3.8079
Gd19 Gd21 3.8138
Gd20 O11_63 2.3451
Gd20 O30 2.3531
Gd20 O23 2.4431
Gd20 O58 2.4637
Gd20 O12_63 2.4669
Gd20 O3_7 2.4774
Gd20 O2_33 2.5433
Gd20 O2_34 2.5918
Gd20 Gd26 3.8031
Gd20 Gd21 3.8615
Gd21 O23 2.2341
Gd21 O1_7 2.2819
Gd21 O31 2.3318
Gd21 O2_2 2.3883
Gd21 O91W 2.4052
Gd21 O11W 2.4320
Gd21 O29 2.4459
Gd21 O12_63 2.7053
Gd21 Gd24 3.9139
Gd22 O7_45 2.2431
Gd22 O85W 2.3201
Gd22 O2_54 2.3401
Gd22 O51 2.4281
Gd22 O2_2 2.4353
Gd22 O29 2.4492
Gd22 O12_45 2.5825
Gd22 O3_2 2.5842
Gd22 C1_2 2.8865
Gd22 Gd23 3.8009
Gd22 Gd24 3.8581
Gd23 O12_67 1.8751
Gd23 O12_45 2.2154
Gd23 O72W 2.3427
Gd23 O51 2.3650
Gd23 O88W 2.3836
Gd23 O30W 2.3975
Gd23 O7_67 2.9406
Gd23 C2_67 3.0300
Gd24 O7_45 2.1427
Gd24 O1_54 2.3270
Gd24 O29 2.3964
Gd24 O10W 2.4104
Gd24 O1_7 2.4368
Gd24 O8_45 2.4429
Gd24 O28 2.4454
Gd24 O2_7 2.5621
Gd24 C1_7 2.8778
Gd24 C6_45 3.0362
Gd24 Gd25 3.8134
Gd25 O71W 2.0672
Gd25 O8_45 2.0841
Gd25 O18W 2.2176
Gd25 O7_64 2.2446
Gd25 O28 2.2820
Gd25 O93W 2.4881
Gd25 O8_64 2.5803
Gd25 Gd28 3.9133
Gd26 O1_33 1.9306
Gd26 O11_64 2.3113
Gd26 O58 2.3875
Gd26 O2_29 2.4338
Gd26 O65W 2.4554
Gd26 O11_63 2.5257
Gd26 C1_33 3.0064
Gd26 Gd27 3.8026
Gd27 O16W 2.2560
Gd27 O58 2.3506
Gd27 O12_64 2.3534
Gd27 O11_64 2.3565
Gd27 O1_29 2.3569
Gd27 O39 2.4026
Gd27 O3_7 2.5613
Gd27 O12_46 2.6033
Gd27 Gd28 3.7945
Gd27 Gd29 3.8869
Gd27 Gd30 4.0344
Gd28 O7_64 2.2744
Gd28 O2_58 2.2746
Gd28 O39 2.3179
Gd28 O60 2.3609
Gd28 O2_7 2.3920
Gd28 O2_16 2.4685
Gd28 O28 2.4798
Gd28 O12_64 2.5042
Gd28 C1_64 2.9396
Gd28 Gd29 3.8669
Gd28 Gd30 3.8700
Gd29 O60 2.2496
Gd29 O39 2.3742
Gd29 O7_46 2.3746
Gd29 O2_8 2.4042
Gd29 O2W 2.4085
Gd29 O12_46 2.4650
Gd29 O19 2.4707
Gd29 O1_16 2.4979
Gd29 C1_46 2.9593
Gd29 Gd30 3.8092
Gd30 O11_46 2.3088
Gd30 O1_51 2.3105
Gd30 O22W 2.3143
Gd30 O21 2.4087
Gd30 O12_46 2.4502
Gd30 O60 2.4536
Gd30 O12_64 2.5121
Gd30 O1_8 2.6436
Gd30 Gd33 3.7940
Gd31 O12_35 2.1664
Gd31 O7_46 2.2363
Gd31 O77W 2.3602
Gd31 O19 2.4230
Gd31 O95W 2.4449
Gd31 O8_46 2.5060
Gd31 O83W 2.5505
Gd31 O11_35 2.7425
Gd31 C1_46 2.9937
Gd31 Gd32 3.7961
Gd32 O7_35 2.1492
Gd32 O26 2.3610
Gd32 O3_8 2.3621
Gd32 O19 2.4642
Gd32 O2_17 2.4919
Gd32 O2_8 2.5164
Gd32 O12_35 2.5274
Gd32 O44W 2.6839
Gd32 C1_8 2.8110
Gd32 C1_35 2.9600
Gd32 Gd40 3.8468
Gd33 O92W 2.3279
Gd33 O7_44 2.4185
Gd33 O21 2.4280
Gd33 O11_46 2.4475
Gd33 O2_51 2.4504
Gd33 O1_32 2.5147
Gd33 C6_44 2.6899
Gd33 O8_44 2.8104
Gd33 Gd34 3.8369
Gd34 O2_32 2.2006
Gd34 O21 2.3895
Gd34 O17 2.4329
Gd34 O13 2.4442
Gd34 O12_44 2.4880
Gd34 O1_8 2.4966
Gd34 O2_57 2.6140
Gd34 O7_44 2.6580
Gd34 C2_44 2.7327
Gd34 Gd35 3.8238
Gd34 Gd37 3.8609
Gd35 O23W 2.1030
Gd35 O32 2.2678
Gd35 O17 2.3183
Gd35 O25W 2.3390
Gd35 O13 2.3557
Gd35 O37W 2.4566
Gd35 O69W 2.4692
Gd35 O1_57 2.4695
Gd35 O21W 2.5483
Gd35 Gd36 3.7812
Gd35 Gd37 3.8233
Gd36 O11_44 2.0864
Gd36 O40W 2.1877
Gd36 O2_31 2.3722
Gd36 O17 2.3836
Gd36 O32 2.4060
Gd36 O53 2.4163
Gd36 O1_5 2.4714
Gd36 O12_44 2.5627
Gd36 C3_44 3.0539
Gd36 Gd38 3.7876
Gd36 Gd37 3.8656
Gd37 O3_8 2.2569
Gd37 O2_5 2.2574
Gd37 O13 2.3085
Gd37 O7W 2.3934
Gd37 O32 2.3935
Gd37 O8W 2.4046
Gd37 O26 2.4710
Gd37 O12_44 2.7582
Gd38 O10_44 2.3144
Gd38 O11_44 2.3357
Gd38 O10_43 2.4128
Gd38 O1_30 2.4579
Gd38 O42W 2.4644
Gd38 O53 2.5421
Gd38 C4_43 2.5644
Gd38 O1_31 2.6012
Gd38 Gd39 3.7908
Gd39 O11_43 2.2913
Gd39 O53 2.3510
Gd39 O12_43 2.3520
Gd39 O2_30 2.4265
Gd39 O35 2.4275
Gd39 O12_47 2.4794
Gd39 O50W 2.5445
Gd39 O1_5 2.5547
Gd39 C2_43 2.6151
Gd39 C3_43 2.8602
Gd39 Gd42 3.7591
Gd40 O7_35 2.2085
Gd40 O62 2.3723
Gd40 O46W 2.3725
Gd40 O26 2.4503
Gd40 O2_5 2.4576
Gd40 O8_35 2.4624
Gd40 O1_17 2.4772
Gd40 O3_5 2.5510
Gd40 C6_35 2.7607
Gd40 C1_5 2.8825
Gd40 C1_35 3.0305
Gd40 Gd41 3.7832
Gd41 O8_35 2.2600
Gd41 O7_43 2.3083
Gd41 O62 2.3959
Gd41 O9_35 2.4296
Gd41 O34W 2.4329
Gd41 O49W 2.5251
Gd41 O28W 2.5890
Gd41 O8_43 2.8817
Gd41 Gd42 3.9106
Gd42 O7_43 2.2466
Gd42 O35 2.3179
Gd42 O59 2.4082
Gd42 O3_5 2.4255
Gd42 O56W 2.5108
Gd42 O12_43 2.5362
Gd42 O62 2.5488
Gd42 O1_49 2.6009
Gd42 C2_43 2.8944
Gd42 C1_43 3.0313
Gd42 Gd44 3.8457
Gd43 O11_47 2.1306
Gd43 O4W 2.2499
Gd43 O12_47 2.2897
Gd43 O12_43 2.3447
Gd43 O22 2.4479
Gd43 O59 2.4669
Gd43 C2_47 2.6187
Gd43 O2_1 2.6244
Gd43 C3_47 2.7698
Gd43 Gd44 3.7841
Gd43 Gd45 3.8409
Gd44 O7_47 2.1910
Gd44 O59 2.2026
Gd44 O2_56 2.3072
Gd44 O35 2.3350
Gd44 O3_1 2.3366
Gd44 O18 2.4163
Gd44 O12_47 2.4796
Gd44 O2_49 2.5116
Gd44 C2_47 2.8034
Gd44 C1_47 2.9535
Gd45 O36W 1.9423
Gd45 O10_47 2.0237
Gd45 O99W 2.2811
Gd45 C4_47 2.3633
Gd45 O9_48 2.3880
Gd45 O22 2.4747
Gd45 O97W 2.5351
Gd45 O1_28 2.5563
Gd45 O11_47 2.7921
Gd45 O96W 2.8097
Gd45 C3_47 2.9992
Gd45 Gd48 3.8301
Gd46 O31W 2.1492
Gd46 O12_36 2.2145
Gd46 O7_47 2.3632
Gd46 O18 2.4052
Gd46 O73W 2.4586
Gd46 O82W 2.4650
Gd46 O8_47 2.8258
Gd46 Gd47 3.8102
Gd47 O2_18 2.1983
Gd47 O7_36 2.2622
Gd47 O1_1 2.3011
Gd47 O24 2.3346
Gd47 O53W 2.3696
Gd47 O3_1 2.4027
Gd47 O18 2.4121
Gd47 O12_36 2.5290
Gd47 C1_1 2.7119
Gd47 C1_36 3.0133
Gd47 Gd53 3.8443
Gd48 O35W 1.9303
Gd48 O22 2.4012
Gd48 O42 2.4073
Gd48 O8_48 2.4252
Gd48 O2_28 2.4404
Gd48 O48 2.5117
Gd48 O2_1 2.6061
Gd48 O9_48 2.7490
Gd48 Gd49 3.8104
Gd48 Gd51 3.8551
Gd48 Gd50 4.0590
Gd49 O1_37 1.9213
Gd49 O41W 2.0460
Gd49 O27 2.3056
Gd49 O48 2.3067
Gd49 O42 2.4635
Gd49 O63W 2.5064
Gd49 O35W 2.6381
Gd49 Gd51 3.7967
Gd49 Gd50 3.8412
Gd50 O7_48 2.0266
Gd50 O16 2.3955
Gd50 O27 2.4422
Gd50 O48 2.4633
Gd50 O1_27 2.4732
Gd50 O1_6 2.5857
Gd50 O8_48 2.6548
Gd50 O2_37 2.7036
Gd50 C1_48 2.8773
Gd50 Gd52 3.6822
Gd50 Gd51 3.8326
Gd51 O2_6 2.2422
Gd51 O1_1 2.3047
Gd51 O42 2.3056
Gd51 O27 2.4014
Gd51 O52W 2.4468
Gd51 O24 2.5165
Gd51 O59W 2.5408
Gd51 O8_48 2.7089
Gd52 O7_48 2.1928
Gd52 O2_27 2.2638
Gd52 O11_66 2.3712
Gd52 O16 2.3796
Gd52 O1_60 2.4612
Gd52 O64W 2.4861
Gd52 O12_48 2.4870
Gd52 C1_48 2.9891
Gd52 Gd54 3.7513
Gd53 O7_36 2.1464
Gd53 O20 2.3358
Gd53 O14W 2.3615
Gd53 O24 2.3888
Gd53 O3_6 2.4158
Gd53 O2_6 2.4898
Gd53 O8_36 2.6092
Gd53 O1_18 2.7082
Gd53 C1_6 2.8230
Gd53 C1_36 3.0201
Gd53 Gd56 3.7997
Gd54 O11_66 2.3036
Gd54 O12_66 2.3900
Gd54 O45 2.4578
Gd54 O1_6 2.4779
Gd54 O16 2.4782
Gd54 O7_41 2.7186
Gd54 O5W 2.7497
Gd54 O2_60 2.8796
Gd54 Gd55 3.7417
Gd54 Gd58 3.9113
Gd54 Gd57 3.9858
Gd55 O45 2.1943
Gd55 O7_66 2.3196
Gd55 O37 2.3911
Gd55 O62W 2.4104
Gd55 O20 2.4485
Gd55 O1_19 2.5465
Gd55 O3_6 2.5471
Gd55 O12_66 2.6636
Gd55 C1_66 3.0413
Gd55 Gd57 3.8812
Gd55 Gd58 3.8820
Gd56 O8_36 2.1241
Gd56 O7_66 2.2325
Gd56 O84W 2.3356
Gd56 O24W 2.3751
Gd56 O86W 2.4186
Gd56 O20 2.4935
Gd56 O8_66 2.5582
Gd57 O15W 1.9753
Gd57 O1_26 2.3189
Gd57 O37 2.3610
Gd57 O12_41 2.3688
Gd57 O7_41 2.3719
Gd57 O15 2.4354
Gd57 O12_66 2.5193
Gd57 O1_10 2.5608
Gd57 C1_41 2.8495
Gd57 Gd59 3.7918
Gd57 Gd58 3.7997
Gd58 O3_10 2.3826
Gd58 O37 2.4104
Gd58 O45 2.4220
Gd58 O8_41 2.4742
Gd58 O7_41 2.4816
Gd58 O43 2.5215
Gd58 O2_19 2.5544
Gd58 O2_38 2.5788
Gd58 C1_41 2.9163
Gd59 O12_41 1.9773
Gd59 O7_40 2.3188
Gd59 O11_41 2.3490
Gd59 O2_26 2.4190
Gd59 O15 2.4418
Gd59 O76W 2.4949
Gd59 O1_25 2.5285
Gd59 O12_40 2.8965
Gd59 C3_41 2.9704
Gd59 Gd64 3.8057
Gd60 O7_39 2.1996
Gd60 O27W 2.2368
Gd60 O8_41 2.2495
Gd60 O9_41 2.2783
Gd60 O33W 2.3959
Gd60 O43 2.4248
Gd60 O32W 2.4947
Gd60 O8_39 2.6562
Gd60 C5_41 2.9798
Gd60 C1_39 3.0600
Gd60 Gd61 3.8130
Gd61 O7_39 2.3502
Gd61 O89W 2.4136
Gd61 O2_10 2.4239
Gd61 O12_39 2.4566
Gd61 O43 2.4694
Gd61 O3_10 2.4699
Gd61 O50 2.4780
Gd61 O2_20 2.6342
Gd61 C1_10 2.8190
Gd61 C1_39 2.8760
Gd61 Gd62 3.8668
Gd62 O12_39 2.1863
Gd62 O67W 2.3165
Gd62 O50 2.4494
Gd62 O3_3 2.4652
Gd62 O44 2.5531
Gd62 O11_39 2.6046
Gd62 O1_20 2.6216
Gd62 O1_3 2.6597
Gd62 C1_3 2.9414
Gd62 Gd70 3.8318
Gd62 Gd63 3.8975
Gd63 O52 2.2359
Gd63 O2_10 2.2680
Gd63 O3_3 2.3689
Gd63 O54 2.4005
Gd63 O50 2.4009
Gd63 O57W 2.4622
Gd63 O55W 2.5109
Gd63 O8_40 2.6651
Gd63 Gd65 3.8340
Gd63 Gd66 3.8564
Gd63 Gd64 3.8628
Gd64 O46 2.2854
Gd64 O7_40 2.3487
Gd64 O54 2.3947
Gd64 O15 2.4075
Gd64 O2_25 2.4398
Gd64 O81W 2.5458
Gd64 O1_10 2.5523
Gd64 O8_40 2.6465
Gd64 Gd65 3.7968
Gd64 Gd66 4.0429
Gd65 O79W 1.7241
Gd65 O1_22 2.2315
Gd65 O54 2.3305
Gd65 O46 2.3623
Gd65 O20W 2.4636
Gd65 O75W 2.4701
Gd65 O52 2.6101
Gd65 Gd66 3.8362
Gd66 O52 2.3437
Gd66 O8_40 2.3786
Gd66 O1_24 2.4543
Gd66 O41 2.4762
Gd66 O46 2.4878
Gd66 O2_22 2.6390
Gd66 O2_3 2.6687
Gd66 O9_40 2.7844
Gd66 Gd67 3.8056
Gd67 O12_42 2.1649
Gd67 O41 2.3487
Gd67 O43W 2.4994
Gd67 O9_40 2.5417
Gd67 O2_24 2.5956
Gd67 O2_23 2.6220
Gd67 C2_42 2.7086
Gd67 O11_42 2.8615
Gd67 Gd68 3.7970
Gd68 O3W 1.9151
Gd68 O7_42 2.0068
Gd68 O1_23 2.4110
Gd68 O2_3 2.4314
Gd68 O41 2.4400
Gd68 O12_42 2.5525
Gd68 C1_42 2.8748
Gd68 Gd69 3.7557
Gd69 O1_3 2.2093
Gd69 O7_42 2.2340
Gd69 O00W 2.4217
Gd69 O1_21 2.4524
Gd69 O44 2.6262
Gd69 O8_42 2.6797
Gd69 Gd70 4.0011
Gd70 O44 2.2441
Gd70 O11_39 2.3809
Gd70 O8_42 2.3904
Gd70 O17W 2.4236
Gd70 O39W 2.4781
Gd70 O61W 2.6205
Gd70 O10_39 2.8200
O13 H13A 1.0000
O14 H14A 1.0000
O15 H15A 1.0000
O16 H16A 1.0000
O17 H17A 1.0000
O18 H18A 1.0000
O19 H19A 1.0000
O20 H20A 1.0000
O21 H21A 1.0000
O22 H22A 1.0000
O23 H23A 1.0000
O24 H24A 1.0000
O25 H25A 1.0000
O26 H26A 1.0000
O27 H27A 1.0000
O28 H28A 1.0000
O29 H29A 1.0000
O30 H30A 1.0000
O31 H31A 1.0000
O32 H32A 1.0000
O33 H33A 1.0000
O34 H34A 1.0000
O35 H35A 1.0000
O36 H36A 1.0000
O37 H37A 1.0000
O38 H38A 1.0000
O39 H39A 1.0000
O40 H40A 1.0000
O41 H41A 1.0000
O42 H42A 1.0000
O43 H43A 1.0000
O44 H44A 1.0000
O45 H45A 1.0000
O46 H46A 1.0000
O47 H47A 1.0000
O48 H48A 1.0000
O49 H49A 1.0000
O50 H50A 1.0000
O51 H51A 1.0000
O52 H52A 1.0000
O53 H53A 1.0000
O54 H54A 1.0000
O55 H55A 1.0000
O56 H56A 1.0000
O57 H57A 1.0000
O58 H58A 1.0000
O59 H59A 1.0000
O60 H60A 1.0000
O61 H61A 1.0000
O62 H62A 1.0000
O1_70 C1_70 1.3320
O2_70 C1_70 1.2031
C1_70 C2_70 1.6694
C2_70 H2A_70 0.9800
C2_70 H2B_70 0.9800
C2_70 H2C_70 0.9800
O11_69 C5_69 1.3921
O10_69 C4_69 1.0847
O9_69 C3_69 1.3753
O8_69 C2_69 1.4606
O7_69 C1_69 1.2875
O12_69 C6_69 1.6754
C1_69 C2_69 1.2985
C1_69 C6_69 1.7067
C1_69 H1_69 1.0000
C6_69 C5_69 1.8060
C6_69 H6_69 1.0000
C5_69 C4_69 1.4022
C5_69 C3_69 1.9478
C5_69 H5_69 1.0001
C2_69 C3_69 1.5840
C2_69 H2_69 1.0000
C3_69 C4_69 1.3531
C3_69 H3_69 1.0000
C4_69 H4_69 1.0000
O11_68 C1_68 1.4252
O10_68 C2_68 1.4257
O9_68 C3_68 1.4147
O8_68 C4_68 1.5471
O7_68 C5_68 1.3038
O12_68 C6_68 1.4617
C1_68 C2_68 1.4920
C1_68 C6_68 1.5734
C1_68 H1_68 1.0000
C6_68 C5_68 1.5454
C6_68 H6_68 1.0000
C5_68 C4_68 1.4777
C5_68 H5_68 1.0000
C2_68 C3_68 1.7551
C2_68 H2_68 1.0000
C3_68 C4_68 1.3386
C3_68 H3_68 1.0000
C4_68 H4_68 1.0000
O11_67 C3_67 1.2976
O10_67 C4_67 1.4898
O9_67 C5_67 1.3838
O8_67 C6_67 1.4438
O7_67 C1_67 1.4061
O12_67 C2_67 1.5085
C1_67 C2_67 1.4469
C1_67 C6_67 1.4921
C1_67 H1_67 1.0000
C6_67 C5_67 1.6175
C6_67 H6_67 1.0000
C5_67 C4_67 1.4714
C5_67 H5_67 1.0000
C2_67 C3_67 1.6296
C2_67 H2_67 1.0000
C3_67 C4_67 1.4209
C3_67 H3_67 1.0000
C4_67 H4_67 1.0000
O11_66 C3_66 1.9246
O10_66 C4_66 1.4894
O9_66 C5_66 1.3838
O8_66 C6_66 1.4437
O7_66 C1_66 1.4058
O12_66 C2_66 1.5088
C1_66 C2_66 1.4471
C1_66 C6_66 1.4923
C1_66 H1_66 1.0000
C6_66 C5_66 1.6169
C6_66 H6_66 1.0000
C5_66 C4_66 1.4715
C5_66 H5_66 1.0000
C2_66 C3_66 1.6301
C2_66 H2_66 1.0000
C3_66 C4_66 1.4212
C3_66 H3_66 1.0000
C4_66 H4_66 1.0000
O11_65 C3_65 1.2977
O10_65 C4_65 1.4894
O9_65 C5_65 1.3836
O8_65 C6_65 1.4440
O7_65 C1_65 1.4059
O12_65 C2_65 1.5089
C1_65 C2_65 1.4468
C1_65 C6_65 1.4923
C1_65 H1_65 1.0000
C6_65 C5_65 1.6174
C6_65 H6_65 1.0000
C5_65 C4_65 1.4717
C5_65 H5_65 1.0000
C2_65 C3_65 1.6299
C2_65 H2_65 1.0000
C3_65 C4_65 1.4212
C3_65 H3_65 1.0000
C4_65 H4_65 1.0000
O11_64 C3_64 1.7706
O10_64 C4_64 1.4898
O9_64 C5_64 1.3841
O8_64 C6_64 1.4441
O7_64 C1_64 1.4062
O12_64 C2_64 1.5089
C1_64 C2_64 1.4471
C1_64 C6_64 1.4921
C1_64 H1_64 1.0000
C6_64 C5_64 1.6170
C6_64 H6_64 1.0000
C5_64 C4_64 1.4717
C5_64 H5_64 1.0000
C2_64 C3_64 1.6297
C2_64 H2_64 1.0000
C3_64 C4_64 1.4212
C3_64 H3_64 1.0000
C4_64 H4_64 1.0000
O11_63 C3_63 1.6120
O10_63 C4_63 1.4895
O9_63 C5_63 1.3842
O8_63 C6_63 1.4439
O7_63 C1_63 1.4055
O12_63 C2_63 1.5089
C1_63 C2_63 1.4472
C1_63 C6_63 1.4920
C1_63 H1_63 1.0000
C6_63 C5_63 1.6173
C6_63 H6_63 1.0000
C5_63 C4_63 1.4712
C5_63 H5_63 1.0000
C2_63 C3_63 1.6294
C2_63 H2_63 1.0000
C3_63 C4_63 1.4211
C3_63 H3_63 1.0000
C4_63 H4_63 1.0000
O11_62 C3_62 1.2974
O10_62 C4_62 1.4897
O9_62 C5_62 1.3838
O8_62 C6_62 1.4438
O7_62 C1_62 1.4056
O12_62 C2_62 1.5092
C1_62 C2_62 1.4475
C1_62 C6_62 1.4924
C1_62 H1_62 1.0000
C6_62 C5_62 1.6172
C6_62 H6_62 1.0000
C5_62 C4_62 1.4715
C5_62 H5_62 1.0000
C2_62 C3_62 1.6295
C2_62 H2_62 1.0000
C3_62 C4_62 1.4211
C3_62 H3_62 1.0000
C4_62 H4_62 1.0000
O1_61 C1_61 1.2581
O2_61 C1_61 1.2607
C1_61 C2_61 1.5019
C2_61 H2A_61 0.9800
C2_61 H2B_61 0.9800
C2_61 H2C_61 0.9800
O1_60 C1_60 1.2580
O2_60 C1_60 1.2610
C1_60 C2_60 1.5015
C2_60 H2A_60 0.9800
C2_60 H2B_60 0.9800
C2_60 H2C_60 0.9800
O1_59 C1_59 1.2581
O2_59 C1_59 1.2610
C1_59 C2_59 1.5016
C2_59 H2A_59 0.9800
C2_59 H2B_59 0.9800
C2_59 H2C_59 0.9800
O1_58 C1_58 1.2582
O2_58 C1_58 1.2608
C1_58 C2_58 1.5017
C2_58 H2A_58 0.9800
C2_58 H2B_58 0.9800
C2_58 H2C_58 0.9800
O1_57 C1_57 1.2580
O2_57 C1_57 1.2611
C1_57 C2_57 1.5017
C2_57 H2A_57 0.9800
C2_57 H2B_57 0.9800
C2_57 H2C_57 0.9800
O1_56 C1_56 1.2581
O2_56 C1_56 1.2608
C1_56 C2_56 1.5019
C2_56 H2A_56 0.9800
C2_56 H2B_56 0.9800
C2_56 H2C_56 0.9800
O1_55 C1_55 1.2577
O2_55 C1_55 1.2611
C1_55 C2_55 1.5018
C2_55 H2A_55 0.9800
C2_55 H2B_55 0.9800
C2_55 H2C_55 0.9800
O1_54 C1_54 1.2582
O2_54 C1_54 1.2612
C1_54 C2_54 1.5018
C2_54 H2A_54 0.9800
C2_54 H2B_54 0.9800
C2_54 H2C_54 0.9800
O1_53 C1_53 1.2579
O2_53 C1_53 1.2611
C1_53 C2_53 1.5016
C2_53 H2A_53 0.9800
C2_53 H2B_53 0.9800
C2_53 H2C_53 0.9800
O1_52 C1_52 1.2579
O2_52 C1_52 1.2607
C1_52 C2_52 1.5020
C2_52 H2A_52 0.9800
C2_52 H2B_52 0.9800
C2_52 H2C_52 0.9800
O1_51 C1_51 1.2582
O2_51 C1_51 1.2608
C1_51 C2_51 1.5017
C2_51 H2A_51 0.9800
C2_51 H2B_51 0.9800
C2_51 H2C_51 0.9800
O1_50 C1_50 1.2578
O2_50 C1_50 1.2611
C1_50 C2_50 1.5022
C2_50 H2A_50 0.9800
C2_50 H2B_50 0.9800
C2_50 H2C_50 0.9800
O1_49 C1_49 1.1162
O2_49 C1_49 1.2074
C1_49 C2_49 1.3118
C2_49 H2A_49 0.9800
C2_49 H2B_49 0.9800
C2_49 H2C_49 0.9800
O11_48 C3_48 1.2978
O10_48 C4_48 1.4891
O9_48 C5_48 1.3837
O8_48 C6_48 1.4435
O7_48 C1_48 1.4057
O12_48 C2_48 1.5088
C1_48 C2_48 1.4473
C1_48 C6_48 1.4922
C1_48 H1_48 1.0000
C6_48 C5_48 1.6172
C6_48 H6_48 1.0000
C5_48 C4_48 1.4718
C5_48 H5_48 1.0000
C2_48 C3_48 1.6296
C2_48 H2_48 1.0000
C3_48 C4_48 1.4206
C3_48 H3_48 1.0000
C4_48 H4_48 1.0000
O11_47 C3_47 1.2976
O10_47 C4_47 1.4892
O9_47 C5_47 1.3840
O8_47 C6_47 1.4438
O7_47 C1_47 1.4062
O12_47 C2_47 1.5085
C1_47 C2_47 1.4471
C1_47 C6_47 1.4921
C1_47 H1_47 1.0000
C6_47 C5_47 1.6170
C6_47 H6_47 1.0000
C5_47 C4_47 1.4715
C5_47 H5_47 1.0000
C2_47 C3_47 1.6300
C2_47 H2_47 1.0000
C3_47 C4_47 1.4211
C3_47 H3_47 1.0000
C4_47 H4_47 1.0000
O11_46 C3_46 1.6663
O10_46 C4_46 1.4893
O9_46 C5_46 1.3838
O8_46 C6_46 1.4438
O7_46 C1_46 1.4055
O12_46 C2_46 1.5088
C1_46 C2_46 1.4469
C1_46 C6_46 1.4920
C1_46 H1_46 1.0000
C6_46 C5_46 1.6170
C6_46 H6_46 1.0000
C5_46 C4_46 1.4717
C5_46 H5_46 1.0000
C2_46 C3_46 1.6302
C2_46 H2_46 1.0000
C3_46 C4_46 1.4210
C3_46 H3_46 1.0000
C4_46 H4_46 1.0000
O11_45 C3_45 1.2977
O10_45 C4_45 1.4893
O9_45 C5_45 1.3835
O8_45 C6_45 1.4442
O7_45 C1_45 1.6028
O12_45 C2_45 1.5085
C1_45 C2_45 1.3038
C1_45 C6_45 1.3824
C1_45 H1_45 1.0000
C6_45 C5_45 1.6174
C6_45 H6_45 1.0000
C5_45 C4_45 1.4713
C5_45 H5_45 1.0000
C2_45 C3_45 1.6298
C2_45 H2_45 1.0000
C3_45 C4_45 1.4213
C3_45 H3_45 1.0000
C4_45 H4_45 1.0000
O11_44 C3_44 1.2975
O10_44 C4_44 1.4894
O9_44 C5_44 1.3837
O8_44 C6_44 1.4442
O7_44 C1_44 1.4059
O12_44 C2_44 1.5091
C1_44 C2_44 1.4468
C1_44 C6_44 1.4922
C1_44 H1_44 1.0000
C6_44 C5_44 1.6169
C6_44 H6_44 1.0000
C5_44 C4_44 1.4716
C5_44 H5_44 1.0000
C2_44 C3_44 1.6302
C2_44 H2_44 1.0000
C3_44 C4_44 1.4209
C3_44 H3_44 1.0000
C4_44 H4_44 1.0000
O11_43 C3_43 1.2976
O10_43 C4_43 1.4892
O9_43 C5_43 1.3837
O8_43 C6_43 1.4439
O7_43 C1_43 1.4057
O12_43 C2_43 1.5090
C1_43 C2_43 1.4471
C1_43 C6_43 1.4925
C1_43 H1_43 1.0000
C6_43 C5_43 1.6172
C6_43 H6_43 1.0000
C5_43 C4_43 1.4716
C5_43 H5_43 1.0000
C2_43 C3_43 1.6299
C2_43 H2_43 1.0000
C3_43 C4_43 1.4210
C3_43 H3_43 1.0000
C4_43 H4_43 1.0000
O11_41 C3_41 1.2974
O10_41 C4_41 1.4894
O9_41 C5_41 1.3838
O8_41 C6_41 1.4435
O7_41 C1_41 1.4058
O12_41 C2_41 1.5088
C1_41 C2_41 1.4470
C1_41 C6_41 1.4922
C1_41 H1_41 1.0000
C6_41 C5_41 1.6173
C6_41 H6_41 1.0000
C5_41 C4_41 1.4716
C5_41 H5_41 1.0000
C2_41 C3_41 1.6302
C2_41 H2_41 1.0000
C3_41 C4_41 1.4211
C3_41 H3_41 1.0000
C4_41 H4_41 1.0000
O11_40 C3_40 1.2976
O10_40 C4_40 1.4897
O9_40 C5_40 1.3839
O8_40 C6_40 1.4438
O7_40 C1_40 1.4057
O12_40 C2_40 1.5089
C1_40 C2_40 1.4471
C1_40 C6_40 1.4917
C1_40 H1_40 1.0000
C6_40 C5_40 1.6172
C6_40 H6_40 1.0000
C5_40 C4_40 1.4716
C5_40 H5_40 1.0000
C2_40 C3_40 1.6300
C2_40 H2_40 1.0000
C3_40 C4_40 1.4209
C3_40 H3_40 1.0000
C4_40 H4_40 1.0000
O11_42 C3_42 1.2978
O10_42 C4_42 1.4896
O9_42 C5_42 1.3834
O8_42 C6_42 1.4438
O7_42 C1_42 1.4056
O12_42 C2_42 1.5088
C1_42 C2_42 1.4471
C1_42 C6_42 1.4921
C1_42 H1_42 1.0000
C6_42 C5_42 1.6170
C6_42 H6_42 1.0000
C5_42 C4_42 1.4716
C5_42 H5_42 1.0000
C2_42 C3_42 1.6297
C2_42 H2_42 1.0000
C3_42 C4_42 1.4209
C3_42 H3_42 1.0000
C4_42 H4_42 1.0000
O11_39 C3_39 1.2977
O10_39 C4_39 1.4894
O9_39 C5_39 1.3834
O8_39 C6_39 1.4437
O7_39 C1_39 1.4060
O12_39 C2_39 1.5091
C1_39 C2_39 1.4469
C1_39 C6_39 1.4922
C1_39 H1_39 1.0000
C6_39 C5_39 1.6174
C6_39 H6_39 1.0000
C5_39 C4_39 1.4719
C5_39 H5_39 1.0000
C2_39 C3_39 1.6298
C2_39 H2_39 1.0000
C3_39 C4_39 1.4211
C3_39 H3_39 1.0000
C4_39 H4_39 1.0000
O1_38 C1_38 1.2582
O2_38 C1_38 1.2605
C1_38 C2_38 1.5016
C2_38 H2A_38 0.9800
C2_38 H2B_38 0.9800
C2_38 H2C_38 0.9800
O1_37 C1_37 1.2578
O2_37 C1_37 1.2611
C1_37 C2_37 1.5015
C2_37 H2A_37 0.9800
C2_37 H2B_37 0.9800
C2_37 H2C_37 0.9800
O11_36 C3_36 1.2977
O10_36 C4_36 1.4895
O9_36 C5_36 1.3839
O8_36 C6_36 1.4441
O7_36 C1_36 1.4057
O12_36 C2_36 1.5088
C1_36 C2_36 1.4467
C1_36 C6_36 1.4926
C1_36 H1_36 1.0000
C6_36 C5_36 1.6172
C6_36 H6_36 1.0000
C5_36 C4_36 1.4713
C5_36 H5_36 1.0000
C2_36 C3_36 1.6299
C2_36 H2_36 1.0000
C3_36 C4_36 1.4211
C3_36 H3_36 1.0000
C4_36 H4_36 1.0000
O11_35 C3_35 1.2975
O10_35 C4_35 1.4894
O9_35 C5_35 1.3919
O8_35 C6_35 1.4438
O7_35 C1_35 1.4057
O12_35 C2_35 1.4727
C1_35 C6_35 1.4919
C1_35 C2_35 1.5227
C1_35 H1_35 1.0000
C6_35 C5_35 1.6172
C6_35 H6_35 1.0000
C5_35 C4_35 1.4718
C5_35 H5_35 1.0000
C2_35 C3_35 1.4734
C2_35 H2_35 1.0000
C3_35 C4_35 1.4208
C3_35 H3_35 1.0000
C4_35 H4_35 1.0000
O1_34 C1_34 1.2584
O2_34 C1_34 1.2606
C1_34 C2_34 1.5017
C2_34 H2A_34 0.9800
C2_34 H2B_34 0.9800
C2_34 H2C_34 0.9800
O1_33 C1_33 1.2579
O2_33 C1_33 1.2610
C1_33 C2_33 1.5021
C2_33 H2A_33 0.9800
C2_33 H2B_33 0.9800
C2_33 H2C_33 0.9800
O1_32 C1_32 1.2581
O2_32 C1_32 1.2612
C1_32 C2_32 1.5020
C2_32 H2A_32 0.9800
C2_32 H2B_32 0.9800
C2_32 H2C_32 0.9800
O1_31 C1_31 1.2579
O2_31 C1_31 1.2611
C1_31 C2_31 1.5019
C2_31 H2A_31 0.9800
C2_31 H2B_31 0.9800
C2_31 H2C_31 0.9800
O1_30 C1_30 1.2576
O2_30 C1_30 1.2608
C1_30 C2_30 1.5022
C2_30 H2A_30 0.9800
C2_30 H2B_30 0.9800
C2_30 H2C_30 0.9800
O1_29 C1_29 1.2139
O2_29 C1_29 1.2317
C1_29 C2_29 1.5487
C2_29 H2A_29 0.9800
C2_29 H2B_29 0.9800
C2_29 H2C_29 0.9800
O1_28 C1_28 1.2582
O2_28 C1_28 1.2610
C1_28 C2_28 1.5018
C2_28 H2A_28 0.9800
C2_28 H2B_28 0.9800
C2_28 H2C_28 0.9800
O1_27 C1_27 1.2578
O2_27 C1_27 1.2612
C1_27 C2_27 1.5018
C2_27 H2A_27 0.9800
C2_27 H2B_27 0.9800
C2_27 H2C_27 0.9800
O1_26 C1_26 1.2581
O2_26 C1_26 1.2606
C1_26 C2_26 1.5020
C2_26 H2A_26 0.9800
C2_26 H2B_26 0.9800
C2_26 H2C_26 0.9800
O1_25 C1_25 1.2580
O2_25 C1_25 1.2609
C1_25 C2_25 1.5017
C2_25 H2A_25 0.9800
C2_25 H2B_25 0.9800
C2_25 H2C_25 0.9800
O1_24 C1_24 1.2579
O2_24 C1_24 1.2608
C1_24 C2_24 1.5018
C2_24 H2A_24 0.9800
C2_24 H2B_24 0.9800
C2_24 H2C_24 0.9800
O1_23 C1_23 1.2582
O2_23 C1_23 1.2607
C1_23 C2_23 1.5018
C2_23 H2A_23 0.9800
C2_23 H2B_23 0.9800
C2_23 H2C_23 0.9800
O1_22 C1_22 1.2607
O2_22 C1_22 1.5018
C1_22 C2_22 1.2582
C2_22 H2A_22 0.9800
C2_22 H2B_22 0.9800
C2_22 H2C_22 0.9800
O1_21 C1_21 1.2583
O2_21 C1_21 1.2609
C1_21 C2_21 1.5018
C2_21 H2A_21 0.9800
C2_21 H2B_21 0.9800
C2_21 H2C_21 0.9800
O1_20 C1_20 1.2580
O2_20 C1_20 1.2609
C1_20 C2_20 1.5018
C2_20 H2A_20 0.9800
C2_20 H2B_20 0.9800
C2_20 H2C_20 0.9800
O1_19 C1_19 1.2580
O2_19 C1_19 1.2609
C1_19 C2_19 1.5021
C2_19 H2A_19 0.9800
C2_19 H2B_19 0.9800
C2_19 H2C_19 0.9800
O1_18 C1_18 1.2577
O2_18 C1_18 1.2613
C1_18 C2_18 1.5018
C2_18 H2A_18 0.9800
C2_18 H2B_18 0.9800
C2_18 H2C_18 0.9800
O1_17 C1_17 1.2580
O2_17 C1_17 1.2610
C1_17 C2_17 1.5018
C2_17 H2A_17 0.9800
C2_17 H2B_17 0.9800
C2_17 H2C_17 0.9800
O1_16 C1_16 1.2579
O2_16 C1_16 1.2613
C1_16 C2_16 1.5018
C2_16 H2A_16 0.9800
C2_16 H2B_16 0.9800
C2_16 H2C_16 0.9800
O1_15 C1_15 1.2580
O2_15 C1_15 1.2610
C1_15 C2_15 1.5019
C2_15 H2A_15 0.9800
C2_15 H2B_15 0.9800
C2_15 H2C_15 0.9800
O1_14 C1_14 1.2581
O2_14 C1_14 1.2611
C1_14 C2_14 1.5017
C2_14 H2A_14 0.9800
C2_14 H2B_14 0.9800
C2_14 H2C_14 0.9800
O1_13 C1_13 1.2580
O2_13 C1_13 1.2610
C1_13 C2_13 1.5020
C2_13 H2A_13 0.9800
C2_13 H2B_13 0.9800
C2_13 H2C_13 0.9800
O1_12 C1_12 1.2582
O2_12 C1_12 1.2607
C1_12 C2_12 1.5018
C2_12 H2A_12 0.9800
C2_12 H2B_12 0.9800
C2_12 H2C_12 0.9800
O1_11 C1_11 1.2578
O2_11 C1_11 1.2610
C1_11 C2_11 1.5021
C2_11 H2A_11 0.9800
C2_11 H2B_11 0.9800
C2_11 H2C_11 0.9800
C1_10 O2_10 1.2404
C1_10 O3_10 1.2509
C1_10 O1_10 1.2530
C1_9 O2_9 1.2408
C1_9 O3_9 1.2510
C1_9 O1_9 1.2528
C1_8 O2_8 1.2407
C1_8 O3_8 1.2510
C1_8 O1_8 1.2525
C1_7 O2_7 1.2408
C1_7 O3_7 1.2509
C1_7 O1_7 1.2526
C1_6 O2_6 1.2406
C1_6 O3_6 1.2506
C1_6 O1_6 1.2526
C1_5 O2_5 1.2407
C1_5 O3_5 1.2511
C1_5 O1_5 1.2526
C1_4 O2_4 1.2406
C1_4 O3_4 1.2508
C1_4 O1_4 1.2528
C1_3 O2_3 1.2408
C1_3 O3_3 1.2509
C1_3 O1_3 1.2525
C1_2 O2_2 1.2402
C1_2 O3_2 1.2509
C1_2 O1_2 1.2530
C1_1 O2_1 1.2410
C1_1 O3_1 1.2511
C1_1 O1_1 1.2523

loop_
_platon_squeeze_void_nr
_platon_squeeze_void_average_x
_platon_squeeze_void_average_y
_platon_squeeze_void_average_z
_platon_squeeze_void_volume
_platon_squeeze_void_count_electrons
_platon_squeeze_void_content
1 -0.001 -0.005 -0.002 39079 12302 ' '
